data_1551337
loop_
_publ_author_name
'Krzysztof Ziach'
'Celine Chollet'
'Vincent Parissi'
'Panchami Prabhakaran'
'Mathieu Marchivie'
'Valentina Corvaglia'
'Partha Pratim Bose'
'Katta Laxmi-Reddy'
'Frederic Godde'
'Jean-Marie Schmitter'
'Stephane Chaignepain'
'Philippe Pourquier'
'Ivan Huc'

_publ_section_title
;
 Single helically folded aromatic oligoamides that mimic the charge
 surface of double-stranded B-DNA
;
_journal_name_full 'Nature Chemistry'
_journal_page_first 511
_journal_page_last 518
_journal_paper_doi 10.1038/s41557-018-0018-7
_journal_volume 10
_journal_year 2018
_chemical_formula_sum 'C260 H304 N32 O83 P16'
_chemical_formula_weight 5700.85
_space_group_crystal_system triclinic
_space_group_IT_number 2
_space_group_name_Hall '-P 1'
_space_group_name_H-M_alt 'P -1'
_atom_sites_solution_hydrogens geom
_cell_angle_alpha 91.137(15)
_cell_angle_beta 101.582(3)
_cell_angle_gamma 105.808(8)
_cell_formula_units_Z 4
_cell_length_a 22.058(8)
_cell_length_b 36.936(13)
_cell_length_c 39.490(12)
_cell_measurement_temperature 120(2)
_cell_volume 30232(18)
_computing_cell_refinement
;
CrystalClear-SM Expert 2.0 r4 (Rigaku, 2009)
;
_computing_data_collection
;
CrystalClear-SM Expert 2.0 r4 (Rigaku, 2009)
;
_computing_data_reduction
;
CrystalClear-SM Expert 2.0 r4 (Rigaku, 2009)
;
_computing_structure_refinement 'SHELXL-2013 (Sheldrick, 2013)'
_computing_structure_solution 'SHELXD (Sheldrick, 2008)'
_diffrn_ambient_temperature 120
_diffrn_detector 'RAXIS SPIDER IP'
_diffrn_detector_area_resol_mean 10.0000
_diffrn_measured_fraction_theta_full 0.800
_diffrn_measured_fraction_theta_max 0.980
_diffrn_measurement_device
;
Crystal Goniometer
;
_diffrn_measurement_device_type
;
Rigaku RAXIS conversion
;
_diffrn_measurement_method 'profile data from \w-scans'
_diffrn_measurement_specimen_support Fiber
_diffrn_radiation_monochromator Confocal
_diffrn_radiation_type CuK\a
_diffrn_radiation_wavelength 1.54178
_diffrn_reflns_av_R_equivalents 0.1165
_diffrn_reflns_av_unetI/netI 0.0734
_diffrn_reflns_Laue_measured_fraction_full 0.800
_diffrn_reflns_Laue_measured_fraction_max 0.980
_diffrn_reflns_limit_h_max 24
_diffrn_reflns_limit_h_min -24
_diffrn_reflns_limit_k_max 41
_diffrn_reflns_limit_k_min -41
_diffrn_reflns_limit_l_max 43
_diffrn_reflns_limit_l_min -41
_diffrn_reflns_number 337333
_diffrn_reflns_point_group_measured_fraction_full 0.800
_diffrn_reflns_point_group_measured_fraction_max 0.980
_diffrn_reflns_theta_full 66.500
_diffrn_reflns_theta_max 58.931
_diffrn_reflns_theta_min 6.483
_diffrn_source 'Rotating Anode'
_diffrn_source_current 20.0
_diffrn_source_power 0.8
_diffrn_source_voltage 40.0
_exptl_absorpt_coefficient_mu 1.540
_exptl_absorpt_correction_T_max 1.000
_exptl_absorpt_correction_T_min 0.587
_exptl_absorpt_correction_type multi-scan
_exptl_absorpt_process_details 'CrystalClear (Rigaku/MSC Inc., 2005)'
_exptl_crystal_colour Colorless
_exptl_crystal_density_diffrn 1.253
_exptl_crystal_description Prism
_exptl_crystal_F_000 11968
_exptl_crystal_size_max 0.10
_exptl_crystal_size_mid 0.10
_exptl_crystal_size_min 0.05
_refine_diff_density_max 0.783
_refine_diff_density_min -0.518
_refine_diff_density_rms 0.097
_refine_ls_extinction_coef .
_refine_ls_extinction_method none
_refine_ls_goodness_of_fit_ref 1.452
_refine_ls_hydrogen_treatment constr
_refine_ls_matrix_type full
_refine_ls_number_parameters 5925
_refine_ls_number_reflns 85176
_refine_ls_number_restraints 7159
_refine_ls_restrained_S_all 12.588
_refine_ls_R_factor_all 0.2182
_refine_ls_R_factor_gt 0.1765
_refine_ls_shift/su_max 0.005
_refine_ls_shift/su_mean 0.001
_refine_ls_structure_factor_coef Fsqd
_refine_ls_weighting_details 'w=1/[\s^2^(Fo^2^)+(0.2000P)^2^] where P=(Fo^2^+2Fc^2^)/3'
_refine_ls_weighting_scheme calc
_refine_ls_wR_factor_gt 0.4459
_refine_ls_wR_factor_ref 0.4834
_reflns_Friedel_coverage 0.000
_reflns_Friedel_fraction_full .
_reflns_Friedel_fraction_max .
_reflns_number_gt 43317
_reflns_number_total 85176
_reflns_threshold_expression 'I > 2\s(I)'
_cod_data_source_file 41557_2018_18_MOESM4_ESM.cif
_cod_data_source_block 1
_cod_depositor_comments
;
The following automatic conversions were performed:

data item '_exptl_absorpt_correction_type' value 'Multi-scan' was
changed to 'multi-scan' in accordance with the built-in table derived
from the CIF Core dictionary named 'cif_core.dic' version 2.4.5 last
updated on 2014-11-21.

Automatic conversion script
Id: cif_fix_values 6909 2019-04-08 15:41:33Z antanas 
;
_cod_database_code 1551337
_shelx_space_group_comment
;
The symmetry employed for this shelxl refinement is uniquely defined
by the following loop, which should always be used as a source of
symmetry information in preference to the above space-group names.
They are only intended as comments.
;

loop_
_space_group_symop_operation_xyz
'x, y, z'
'-x, -y, -z'

loop_
_atom_site_label
_atom_site_type_symbol
_atom_site_fract_x
_atom_site_fract_y
_atom_site_fract_z
_atom_site_U_iso_or_equiv
_atom_site_adp_type
_atom_site_occupancy
_atom_site_site_symmetry_order
_atom_site_calc_flag
_atom_site_refinement_flags_posn
_atom_site_refinement_flags_adp
_atom_site_refinement_flags_occupancy
_atom_site_disorder_assembly
_atom_site_disorder_group
C1_1 C 0.2905(7) 0.9882(4) 1.3673(4) 0.191(5) Uani 1 1 d D U . . .
O2_1 O 0.3006(5) 1.0075(3) 1.3915(3) 0.227(4) Uani 1 1 d . U . . .
O3_1 O 0.3130(5) 0.9592(3) 1.3622(2) 0.210(3) Uani 1 1 d D U . . .
C5_1 C 0.3348(16) 0.9426(7) 1.4240(5) 0.355(11) Uani 1 1 d . U . . .
H5A_1 H 0.3345 0.9661 1.4347 0.532 Uiso 1 1 calc R U . . .
H5B_1 H 0.3585 0.9300 1.4405 0.532 Uiso 1 1 calc R U . . .
H5C_1 H 0.2913 0.9269 1.4162 0.532 Uiso 1 1 calc R U . . .
C6_1 C 0.3739(13) 0.9154(7) 1.3715(7) 0.347(12) Uani 1 1 d . U . . .
H6A_1 H 0.3958 0.9230 1.3530 0.521 Uiso 1 1 calc R U . . .
H6B_1 H 0.3314 0.8992 1.3620 0.521 Uiso 1 1 calc R U . . .
H6C_1 H 0.3976 0.9021 1.3872 0.521 Uiso 1 1 calc R U . . .
C7_1 C 0.4278(12) 0.9947(9) 1.3920(8) 0.406(14) Uani 1 1 d . U . . .
H7A_1 H 0.4179 1.0136 1.4052 0.609 Uiso 1 1 calc R U . . .
H7B_1 H 0.4276 1.0018 1.3688 0.609 Uiso 1 1 calc R U . . .
H7C_1 H 0.4696 0.9924 1.4026 0.609 Uiso 1 1 calc R U . . .
C4_1 C 0.3689(13) 0.9507(7) 1.3911(7) 0.299(8) Uani 1 1 d . U . . .
P43_2 P 0.34181(19) 1.13579(9) 1.15605(10) 0.1787(12) Uani 1 1 d D U . . .
O46_2 O 0.3965(5) 1.1614(3) 1.1843(2) 0.242(4) Uani 1 1 d D U . . .
O44_2 O 0.3617(5) 1.1078(2) 1.1353(2) 0.199(3) Uani 1 1 d D U . . .
O41_2 O 0.3048(4) 1.08711(18) 1.20057(19) 0.164(2) Uani 1 1 d . U . . .
O45_2 O 0.3083(5) 1.1616(2) 1.1333(3) 0.220(3) Uani 1 1 d D U . . .
C42_2 C 0.2815(6) 1.1128(2) 1.1796(3) 0.168(3) Uani 1 1 d D U . . .
H42A_2 H 0.2724 1.1315 1.1938 0.202 Uiso 1 1 calc R U . . .
H42B_2 H 0.2419 1.0996 1.1634 0.202 Uiso 1 1 calc R U . . .
C47_2 C 0.3052(11) 1.1712(5) 1.0988(4) 0.268(7) Uani 1 1 d D U . . .
H47A_2 H 0.2604 1.1588 1.0884 0.322 Uiso 1 1 calc R U . . .
H47B_2 H 0.3075 1.1978 1.1013 0.322 Uiso 1 1 calc R U . . .
N1_2 N 0.1849(2) 1.01215(11) 1.25259(12) 0.1260(19) Uani 1 1 d G U . . .
C2_2 C 0.1599(2) 1.03571(12) 1.23034(13) 0.122(2) Uani 1 1 d G U . . .
C3_2 C 0.1995(3) 1.06058(12) 1.21262(13) 0.138(2) Uani 1 1 d G U . . .
H3_2 H 0.1827 1.0763 1.1977 0.166 Uiso 1 1 calc R U . . .
C4_2 C 0.2642(3) 1.06190(12) 1.21715(13) 0.149(3) Uani 1 1 d G U . . .
C5_2 C 0.2893(2) 1.03835(11) 1.23940(11) 0.144(3) Uani 1 1 d G U . . .
C6_2 C 0.2497(2) 1.01348(9) 1.25712(10) 0.128(2) Uani 1 1 d G U . . .
C7_2 C 0.2747(3) 0.98992(12) 1.27937(13) 0.143(3) Uani 1 1 d G U . . .
C8_2 C 0.3395(3) 0.99125(16) 1.28390(16) 0.157(3) Uani 1 1 d G U . . .
H8_2 H 0.3563 0.9755 1.2988 0.188 Uiso 1 1 calc R U . . .
C9_2 C 0.3791(2) 1.01612(18) 1.26618(19) 0.183(4) Uani 1 1 d G U . . .
H9_2 H 0.4224 1.0170 1.2692 0.220 Uiso 1 1 calc R U . . .
C10_2 C 0.3540(2) 1.03967(16) 1.24393(17) 0.177(4) Uani 1 1 d G U . . .
H10_2 H 0.3806 1.0563 1.2321 0.212 Uiso 1 1 calc R U . . .
C21_2 C 0.0887(5) 1.0290(2) 1.2225(2) 0.126(2) Uani 1 1 d . U . . .
O22_2 O 0.0655(3) 1.04973(15) 1.20351(17) 0.149(2) Uani 1 1 d . U . . .
C71_2 C 0.2339(5) 0.9688(3) 1.3045(3) 0.142(3) Uani 1 1 d . U . . .
H71A_2 H 0.1886 0.9634 1.2934 0.171 Uiso 1 1 calc R U . . .
H71B_2 H 0.2433 0.9449 1.3081 0.171 Uiso 1 1 calc R U . . .
N72_2 N 0.2438(4) 0.9888(2) 1.3386(3) 0.163(3) Uani 1 1 d D U . . .
H72_2 H 0.2180 1.0021 1.3407 0.195 Uiso 1 1 calc R U . . .
C48_2 C 0.3328(15) 1.1702(8) 1.0720(6) 0.359(14) Uani 1 1 d D U . . .
H48A_2 H 0.3073 1.1772 1.0518 0.538 Uiso 1 1 calc R U . . .
H48B_2 H 0.3356 1.1451 1.0676 0.538 Uiso 1 1 calc R U . . .
H48C_2 H 0.3753 1.1875 1.0770 0.538 Uiso 1 1 calc R U . . .
C49_2 C 0.4649(9) 1.1777(7) 1.1927(9) 0.389(13) Uani 1 1 d D U . . .
H49A_2 H 0.4823 1.1622 1.1794 0.467 Uiso 1 1 calc R U . . .
H49B_2 H 0.4785 1.1732 1.2168 0.467 Uiso 1 1 calc R U . . .
C50_2 C 0.5000(9) 1.2166(6) 1.1894(7) 0.340(13) Uani 1 1 d D U . . .
H50A_2 H 0.5454 1.2201 1.1976 0.509 Uiso 1 1 calc R U . . .
H50B_2 H 0.4859 1.2334 1.2028 0.509 Uiso 1 1 calc R U . . .
H50C_2 H 0.4919 1.2219 1.1654 0.509 Uiso 1 1 calc R U . . .
P43_3 P -0.29372(16) 0.84250(14) 1.26631(10) 0.1985(15) Uani 1 1 d D U . . .
O22_3 O 0.0233(3) 0.86012(15) 1.31820(14) 0.1319(17) Uani 1 1 d . U . . .
N1_3 N 0.01112(15) 0.93753(10) 1.26893(10) 0.1053(15) Uani 1 1 d G U . . .
C2_3 C -0.0099(2) 0.90550(10) 1.28606(10) 0.1061(18) Uani 1 1 d G U . . .
C3_3 C -0.0748(2) 0.89197(10) 1.28714(11) 0.119(2) Uani 1 1 d G U . . .
H3_3 H -0.0888 0.8705 1.2986 0.143 Uiso 1 1 calc R U . . .
C4_3 C -0.11853(17) 0.91048(12) 1.27109(11) 0.125(2) Uani 1 1 d G U . . .
C5_3 C -0.09747(15) 0.94251(10) 1.25396(9) 0.119(2) Uani 1 1 d G U . . .
C6_3 C -0.03265(16) 0.95604(8) 1.25288(8) 0.1095(18) Uani 1 1 d G U . . .
C7_3 C -0.0116(2) 0.98807(9) 1.23574(10) 0.1136(19) Uani 1 1 d G U . . .
C8_3 C -0.0554(3) 1.00658(10) 1.21969(11) 0.133(2) Uani 1 1 d G U . . .
H8_3 H -0.0413 1.0280 1.2082 0.159 Uiso 1 1 calc R U . . .
C9_3 C -0.1202(3) 0.99306(13) 1.22077(12) 0.143(3) Uani 1 1 d G U . . .
H9_3 H -0.1495 1.0054 1.2100 0.171 Uiso 1 1 calc R U . . .
C10_3 C -0.14123(19) 0.96102(14) 1.23791(12) 0.135(3) Uani 1 1 d G U . . .
H10_3 H -0.1846 0.9520 1.2386 0.163 Uiso 1 1 calc R U . . .
N71_3 N 0.0563(3) 1.00015(15) 1.23854(17) 0.1205(18) Uani 1 1 d . U . . .
H71_3 H 0.0788 0.9881 1.2516 0.145 Uiso 1 1 calc R U . . .
O41_3 O -0.1846(3) 0.89521(19) 1.27065(15) 0.1413(18) Uani 1 1 d . U . . .
O45_3 O -0.3077(4) 0.8037(3) 1.2843(2) 0.231(3) Uani 1 1 d D U . . .
O44_3 O -0.3158(4) 0.8405(4) 1.2284(2) 0.239(4) Uani 1 1 d D U . . .
O46_3 O -0.3194(4) 0.8671(3) 1.2883(2) 0.230(3) Uani 1 1 d D U . . .
C21_3 C 0.0369(4) 0.8840(2) 1.2973(2) 0.1102(19) Uani 1 1 d . U . . .
C42_3 C -0.2078(4) 0.8567(3) 1.2810(3) 0.161(3) Uani 1 1 d D U . . .
H42A_3 H -0.1962 0.8563 1.3060 0.193 Uiso 1 1 calc R U . . .
H42B_3 H -0.1889 0.8397 1.2705 0.193 Uiso 1 1 calc R U . . .
C47_3 C -0.3265(13) 0.7648(5) 1.2675(6) 0.357(12) Uani 1 1 d D U . . .
H47A_3 H -0.3347 0.7641 1.2424 0.428 Uiso 1 1 calc R U . . .
H47B_3 H -0.2957 0.7509 1.2761 0.428 Uiso 1 1 calc R U . . .
C48_3 C -0.3862(12) 0.7525(8) 1.2810(7) 0.44(2) Uani 1 1 d D U . . .
H48A_3 H -0.4084 0.7267 1.2726 0.653 Uiso 1 1 calc R U . . .
H48B_3 H -0.4135 0.7682 1.2731 0.653 Uiso 1 1 calc R U . . .
H48C_3 H -0.3755 0.7545 1.3058 0.653 Uiso 1 1 calc R U . . .
C49_3 C -0.3389(17) 0.8998(8) 1.2694(8) 0.377(14) Uani 1 1 d D U . . .
O22_4 O 0.1355(3) 0.97220(17) 1.16435(16) 0.154(2) Uani 1 1 d . U . . .
N72_4 N 0.0873(3) 0.88935(15) 1.28264(16) 0.1100(16) Uani 1 1 d . U . . .
H72_4 H 0.0981 0.9088 1.2712 0.132 Uiso 1 1 calc R U . . .
N1_4 N 0.15504(19) 0.90798(13) 1.22855(13) 0.1221(17) Uani 1 1 d G U . . .
C2_4 C 0.1700(3) 0.93056(14) 1.20194(13) 0.140(2) Uani 1 1 d G U . . .
C3_4 C 0.2308(3) 0.93778(17) 1.19432(14) 0.168(3) Uani 1 1 d G U . . .
H3_4 H 0.2408 0.9529 1.1765 0.202 Uiso 1 1 calc R U . . .
C4_4 C 0.2767(2) 0.92242(19) 1.21330(17) 0.185(4) Uani 1 1 d G U . . .
C5_4 C 0.26173(18) 0.89985(15) 1.23991(15) 0.163(3) Uani 1 1 d G U . . .
C6_4 C 0.20090(18) 0.89263(11) 1.24753(12) 0.140(2) Uani 1 1 d G U . . .
C7_4 C 0.1859(3) 0.87005(15) 1.27414(14) 0.140(3) Uani 1 1 d G U . . .
C8_4 C 0.2318(3) 0.85470(18) 1.29312(16) 0.182(4) Uani 1 1 d G U . . .
H8_4 H 0.2218 0.8396 1.3109 0.219 Uiso 1 1 calc R U . . .
C9_4 C 0.2926(3) 0.8619(2) 1.28550(19) 0.222(5) Uani 1 1 d G U . . .
H9_4 H 0.3233 0.8516 1.2982 0.267 Uiso 1 1 calc R U . . .
C10_4 C 0.3076(2) 0.8845(2) 1.25889(19) 0.212(5) Uani 1 1 d G U . . .
H10_4 H 0.3483 0.8893 1.2538 0.255 Uiso 1 1 calc R U . . .
C21_4 C 0.1201(5) 0.9465(3) 1.1831(2) 0.129(2) Uani 1 1 d . U . . .
C71_4 C 0.1240(4) 0.8619(2) 1.2860(3) 0.139(3) Uani 1 1 d . U . . .
H71A_4 H 0.0960 0.8385 1.2736 0.167 Uiso 1 1 calc R U . . .
H71B_4 H 0.1331 0.8572 1.3103 0.167 Uiso 1 1 calc R U . . .
C42_4 C 0.3580(6) 0.9539(6) 1.1812(6) 0.317(8) Uani 1 1 d D U . . .
H42A_4 H 0.3535 0.9788 1.1857 0.381 Uiso 1 1 calc R U . . .
H42B_4 H 0.3318 0.9433 1.1586 0.381 Uiso 1 1 calc R U . . .
O41_4 O 0.3396(4) 0.9295(3) 1.2081(3) 0.238(4) Uani 1 1 d . U . . .
P43_4 P 0.4423(3) 0.9558(4) 1.1836(3) 0.427(7) Uani 1 1 d D U . . .
O45_4 O 0.4380(10) 0.9153(6) 1.1672(6) 0.492(12) Uani 1 1 d D U . . .
O46_4 O 0.4562(8) 0.9818(7) 1.1535(5) 0.525(11) Uani 1 1 d D U . . .
O44_4 O 0.4804(7) 0.9686(7) 1.2175(5) 0.477(13) Uani 1 1 d D U . . .
O22_5 O -0.1523(3) 0.80974(16) 1.23183(14) 0.1286(16) Uani 1 1 d . U . . .
N1_5 N -0.05370(19) 0.88405(9) 1.19540(9) 0.1058(15) Uani 1 1 d G U . . .
C2_5 C -0.1107(2) 0.86059(9) 1.20160(10) 0.1065(18) Uani 1 1 d G U . . .
C3_5 C -0.16942(19) 0.86686(12) 1.18693(12) 0.118(2) Uani 1 1 d G U . . .
H3_5 H -0.2076 0.8512 1.1911 0.142 Uiso 1 1 calc R U . . .
C4_5 C -0.17105(17) 0.89660(13) 1.16606(12) 0.128(2) Uani 1 1 d G U . . .
C5_5 C -0.11401(19) 0.92006(10) 1.15987(8) 0.122(2) Uani 1 1 d G U . . .
C6_5 C -0.05533(17) 0.91379(8) 1.17453(7) 0.1076(18) Uani 1 1 d G U . . .
C7_5 C 0.00171(19) 0.93725(10) 1.16834(11) 0.1138(19) Uani 1 1 d G U . . .
C8_5 C 0.0001(3) 0.96698(10) 1.14747(12) 0.142(3) Uani 1 1 d G U . . .
H8_5 H 0.0383 0.9827 1.1433 0.171 Uiso 1 1 calc R U . . .
C9_5 C -0.0586(3) 0.97326(10) 1.13280(11) 0.147(3) Uani 1 1 d G U . . .
H9_5 H -0.0597 0.9932 1.1188 0.176 Uiso 1 1 calc R U . . .
C10_5 C -0.1156(3) 0.94980(12) 1.13900(10) 0.146(3) Uani 1 1 d G U . . .
H10_5 H -0.1549 0.9540 1.1292 0.175 Uiso 1 1 calc R U . . .
N71_5 N 0.0581(3) 0.92994(15) 1.18626(16) 0.1139(16) Uani 1 1 d . U . . .
H71_5 H 0.0533 0.9131 1.2010 0.137 Uiso 1 1 calc R U . . .
O41_5 O -0.2292(4) 0.9022(2) 1.15009(18) 0.160(2) Uani 1 1 d . U . . .
C21_5 C -0.1043(5) 0.8275(2) 1.22009(18) 0.1068(19) Uani 1 1 d . U . . .
P43_5 P -0.3549(3) 0.8857(3) 1.1257(3) 0.328(4) Uani 1 1 d D U . . .
C42_5 C -0.2892(5) 0.8749(4) 1.1527(3) 0.176(4) Uani 1 1 d D U . . .
H42A_5 H -0.2942 0.8752 1.1765 0.212 Uiso 1 1 calc R U . . .
H42B_5 H -0.2881 0.8498 1.1457 0.212 Uiso 1 1 calc R U . . .
O44_5 O -0.4160(5) 0.8618(4) 1.1323(4) 0.314(6) Uani 1 1 d D U . . .
O46_5 O -0.3430(8) 0.8829(9) 1.0883(4) 0.517(14) Uani 1 1 d D U . . .
O45_5 O -0.3431(10) 0.9274(5) 1.1332(8) 0.543(15) Uani 1 1 d D U . . .
N72_6 N -0.0517(3) 0.81790(15) 1.22358(14) 0.1049(15) Uani 1 1 d . U . . .
H72_6 H -0.0173 0.8333 1.2195 0.126 Uiso 1 1 calc R U . . .
N1_6 N 0.0544(2) 0.80575(11) 1.19921(11) 0.1249(18) Uani 1 1 d G U . . .
C2_6 C 0.1038(3) 0.81751(13) 1.18139(11) 0.125(2) Uani 1 1 d G U . . .
C3_6 C 0.1608(3) 0.80763(17) 1.19167(15) 0.163(3) Uani 1 1 d G U . . .
H3_6 H 0.1939 0.8155 1.1797 0.196 Uiso 1 1 calc R U . . .
C4_6 C 0.1685(2) 0.78600(18) 1.21977(16) 0.179(4) Uani 1 1 d G U . . .
C5_6 C 0.1191(2) 0.77425(12) 1.23759(12) 0.159(3) Uani 1 1 d G U . . .
C6_6 C 0.0621(2) 0.78412(9) 1.22732(10) 0.126(2) Uani 1 1 d G U . . .
C7_6 C 0.0127(2) 0.77237(13) 1.24514(13) 0.131(2) Uani 1 1 d G U . . .
C8_6 C 0.0204(3) 0.75073(14) 1.27324(13) 0.156(3) Uani 1 1 d G U . . .
H8_6 H -0.0126 0.7429 1.2852 0.187 Uiso 1 1 calc R U . . .
C9_6 C 0.0774(4) 0.74086(15) 1.28352(13) 0.203(5) Uani 1 1 d G U . . .
H9_6 H 0.0826 0.7264 1.3023 0.244 Uiso 1 1 calc R U . . .
C10_6 C 0.1268(3) 0.75261(17) 1.26570(14) 0.191(4) Uani 1 1 d G U . . .
H10_6 H 0.1650 0.7460 1.2726 0.229 Uiso 1 1 calc R U . . .
P43_6 P 0.3294(5) 0.7589(4) 1.2325(3) 0.414(7) Uani 1 1 d D U . . .
O22_6 O 0.1463(3) 0.8606(2) 1.14360(16) 0.152(2) Uani 1 1 d . U . . .
C71_6 C -0.0512(4) 0.7800(2) 1.2347(2) 0.121(2) Uani 1 1 d . U . . .
H71A_6 H -0.0771 0.7616 1.2159 0.145 Uiso 1 1 calc R U . . .
H71B_6 H -0.0724 0.7756 1.2541 0.145 Uiso 1 1 calc R U . . .
C21_6 C 0.0964(5) 0.8435(3) 1.1538(2) 0.130(2) Uani 1 1 d . U . . .
O41_6 O 0.2206(5) 0.7728(3) 1.2305(3) 0.237(4) Uani 1 1 d . U . . .
C42_6 C 0.2748(8) 0.7861(6) 1.2135(5) 0.297(7) Uani 1 1 d D U . . .
H42A_6 H 0.2947 0.8130 1.2188 0.356 Uiso 1 1 calc R U . . .
H42B_6 H 0.2613 0.7807 1.1886 0.356 Uiso 1 1 calc R U . . .
O46_6 O 0.3885(7) 0.7750(7) 1.2175(5) 0.457(9) Uani 1 1 d D U . . .
O45_6 O 0.3455(9) 0.7725(8) 1.2724(4) 0.478(13) Uani 1 1 d D U . . .
O44_6 O 0.3027(11) 0.7172(6) 1.2227(7) 0.467(11) Uani 1 1 d D U . . .
C49_6 C 0.4456(11) 0.7592(12) 1.2248(10) 0.46(2) Uani 1 1 d D U . . .
P43_7 P -0.2341(4) 0.92459(14) 0.99702(12) 0.251(2) Uani 1 1 d D U . . .
N1_7 N -0.0900(2) 0.83724(9) 1.12028(9) 0.1073(15) Uani 1 1 d G U . . .
C2_7 C -0.1561(2) 0.83219(11) 1.11076(11) 0.1133(19) Uani 1 1 d G U . . .
C3_7 C -0.18036(18) 0.85438(13) 1.08661(12) 0.123(2) Uani 1 1 d G U . . .
H3_7 H -0.2246 0.8510 1.0802 0.148 Uiso 1 1 calc R U . . .
C4_7 C -0.1385(2) 0.88163(12) 1.07197(10) 0.129(2) Uani 1 1 d G U . . .
C5_7 C -0.0723(2) 0.88669(8) 1.08149(8) 0.124(2) Uani 1 1 d G U . . .
C6_7 C -0.04812(18) 0.86449(8) 1.10565(7) 0.1114(18) Uani 1 1 d G U . . .
C7_7 C 0.01800(18) 0.86955(12) 1.11517(11) 0.120(2) Uani 1 1 d G U . . .
C8_7 C 0.0599(2) 0.89680(14) 1.10054(13) 0.138(3) Uani 1 1 d G U . . .
H8_7 H 0.1041 0.9002 1.1069 0.166 Uiso 1 1 calc R U . . .
C9_7 C 0.0357(3) 0.91899(12) 1.07638(13) 0.152(3) Uani 1 1 d G U . . .
H9_7 H 0.0637 0.9372 1.0666 0.183 Uiso 1 1 calc R U . . .
C10_7 C -0.0304(3) 0.91394(10) 1.06686(10) 0.147(3) Uani 1 1 d G U . . .
H10_7 H -0.0466 0.9288 1.0507 0.176 Uiso 1 1 calc R U . . .
O41_7 O -0.1598(4) 0.90322(17) 1.04712(16) 0.160(2) Uani 1 1 d . U . . .
O22_7 O -0.2559(3) 0.79697(17) 1.12104(15) 0.1323(17) Uani 1 1 d . U . . .
N71_7 N 0.0373(3) 0.84763(17) 1.14220(16) 0.1126(16) Uani 1 1 d . U . . .
H71_7 H 0.0076 0.8356 1.1523 0.135 Uiso 1 1 calc R U . . .
O46_7 O -0.2118(9) 0.9655(3) 1.0144(4) 0.321(7) Uani 1 1 d D U . . .
C21_7 C -0.1976(5) 0.8001(2) 1.1251(2) 0.1121(19) Uani 1 1 d . U . . .
O45_7 O -0.3093(7) 0.9160(4) 0.9871(3) 0.306(5) Uani 1 1 d D U . . .
O44_7 O -0.2045(6) 0.9159(3) 0.9691(2) 0.259(4) Uani 1 1 d D U . . .
C42_7 C -0.2276(7) 0.8962(3) 1.0340(3) 0.186(4) Uani 1 1 d D U . . .
H42A_7 H -0.2480 0.9037 1.0514 0.223 Uiso 1 1 calc R U . . .
H42B_7 H -0.2477 0.8696 1.0268 0.223 Uiso 1 1 calc R U . . .
C49_7 C -0.1457(12) 0.9882(6) 1.0122(7) 0.371(12) Uani 1 1 d D U . . .
H49A_7 H -0.1207 0.9962 1.0356 0.445 Uiso 1 1 calc R U . . .
H49B_7 H -0.1253 0.9719 1.0018 0.445 Uiso 1 1 calc R U . . .
C47_7 C -0.3450(15) 0.9263(9) 0.9531(6) 0.388(15) Uani 1 1 d D U . . .
C50_7 C -0.142(2) 1.0221(7) 0.9921(7) 0.49(2) Uani 1 1 d D U . . .
H50A_7 H -0.0981 1.0351 0.9927 0.730 Uiso 1 1 calc R U . . .
H50B_7 H -0.1621 1.0385 1.0022 0.730 Uiso 1 1 calc R U . . .
H50C_7 H -0.1649 1.0144 0.9685 0.730 Uiso 1 1 calc R U . . .
O22_8 O 0.0715(4) 0.7537(2) 1.11894(18) 0.178(3) Uani 1 1 d . U . . .
N1_8 N -0.0791(3) 0.73152(11) 1.14272(10) 0.1269(18) Uani 1 1 d G U . . .
C2_8 C -0.0184(3) 0.72899(14) 1.14019(13) 0.141(2) Uani 1 1 d G U . . .
C3_8 C 0.0107(3) 0.70620(16) 1.16143(16) 0.169(3) Uani 1 1 d G U . . .
H3_8 H 0.0513 0.7045 1.1597 0.203 Uiso 1 1 calc R U . . .
C4_8 C -0.0208(3) 0.68594(14) 1.18521(14) 0.183(4) Uani 1 1 d G U . . .
C5_8 C -0.0815(3) 0.68847(10) 1.18774(10) 0.166(3) Uani 1 1 d G U . . .
C6_8 C -0.1107(2) 0.71126(9) 1.16650(8) 0.142(2) Uani 1 1 d G U . . .
C7_8 C -0.1714(2) 0.71380(14) 1.16903(12) 0.139(2) Uani 1 1 d G U . . .
C8_8 C -0.2029(3) 0.69353(17) 1.19280(14) 0.187(4) Uani 1 1 d G U . . .
H8_8 H -0.2435 0.6952 1.1945 0.224 Uiso 1 1 calc R U . . .
C9_8 C -0.1738(4) 0.67074(16) 1.21405(13) 0.225(5) Uani 1 1 d G U . . .
H9_8 H -0.1949 0.6572 1.2300 0.270 Uiso 1 1 calc R U . . .
C10_8 C -0.1131(4) 0.66821(13) 1.21151(12) 0.221(5) Uani 1 1 d G U . . .
H10_8 H -0.0936 0.6530 1.2257 0.266 Uiso 1 1 calc R U . . .
O41_8 O 0.0087(7) 0.6647(3) 1.2075(3) 0.245(5) Uani 1 1 d . U . . .
C71_8 C -0.2073(4) 0.7405(2) 1.1496(2) 0.135(2) Uani 1 1 d . U . . .
H71A_8 H -0.2356 0.7267 1.1286 0.162 Uiso 1 1 calc R U . . .
H71B_8 H -0.2344 0.7467 1.1641 0.162 Uiso 1 1 calc R U . . .
C21_8 C 0.0115(6) 0.7518(3) 1.1159(3) 0.144(3) Uani 1 1 d . U . . .
C42_8 C 0.0696(11) 0.6618(4) 1.2043(5) 0.297(8) Uani 1 1 d D U . . .
H42A_8 H 0.1011 0.6863 1.2106 0.356 Uiso 1 1 calc R U . . .
H42B_8 H 0.0681 0.6546 1.1803 0.356 Uiso 1 1 calc R U . . .
P43_8 P 0.0947(6) 0.6278(3) 1.2313(2) 0.398(6) Uani 1 1 d D U . . .
O45_8 O 0.1244(13) 0.6471(5) 1.2684(4) 0.458(12) Uani 1 1 d D U . . .
O44_8 O 0.0378(10) 0.5934(5) 1.2275(6) 0.464(10) Uani 1 1 d D U . . .
N72_8 N -0.1685(3) 0.77519(17) 1.14030(15) 0.1107(16) Uani 1 1 d . U . . .
H72_8 H -0.1272 0.7800 1.1444 0.133 Uiso 1 1 calc R U . . .
O46_8 O 0.1523(11) 0.6184(5) 1.2177(5) 0.467(10) Uani 1 1 d D U . . .
O22_9 O -0.2594(3) 0.80272(17) 1.00738(14) 0.1359(17) Uani 1 1 d . U . . .
O41_9 O -0.0430(4) 0.8692(2) 0.97649(17) 0.188(3) Uani 1 1 d . U . . .
P43_9 P -0.0460(6) 0.92663(15) 0.93701(17) 0.401(6) Uani 1 1 d D U . . .
C42_9 C -0.0888(9) 0.8849(3) 0.9541(3) 0.240(6) Uani 1 1 d D U . . .
H42A_9 H -0.1178 0.8911 0.9672 0.288 Uiso 1 1 calc R U . . .
H42B_9 H -0.1142 0.8664 0.9352 0.288 Uiso 1 1 calc R U . . .
O45_9 O -0.0973(9) 0.9373(3) 0.9085(3) 0.446(8) Uani 1 1 d D U . . .
O46_9 O -0.0067(9) 0.9073(5) 0.9168(4) 0.429(7) Uani 1 1 d D U . . .
C49_9 C 0.0427(13) 0.9262(9) 0.8988(7) 0.420(13) Uani 1 1 d D U . . .
H49A_9 H 0.0607 0.9524 0.9077 0.504 Uiso 1 1 calc R U . . .
H49B_9 H 0.0246 0.9252 0.8742 0.504 Uiso 1 1 calc R U . . .
O44_9 O -0.0143(13) 0.9560(4) 0.9637(5) 0.532(14) Uani 1 1 d D U . . .
N1_9 N -0.10664(19) 0.79176(10) 1.04566(9) 0.1087(15) Uani 1 1 d G U . . .
C2_9 C -0.15175(19) 0.80483(12) 1.02324(11) 0.1142(19) Uani 1 1 d G U . . .
C3_9 C -0.1320(2) 0.83055(13) 0.99966(11) 0.133(2) Uani 1 1 d G U . . .
H3_9 H -0.1621 0.8393 0.9847 0.160 Uiso 1 1 calc R U . . .
C4_9 C -0.0671(3) 0.84320(12) 0.99851(10) 0.145(3) Uani 1 1 d G U . . .
C5_9 C -0.0219(2) 0.83014(10) 1.02094(9) 0.144(3) Uani 1 1 d G U . . .
C6_9 C -0.04174(18) 0.80442(9) 1.04452(8) 0.119(2) Uani 1 1 d G U . . .
C7_9 C 0.0034(2) 0.79135(14) 1.06695(11) 0.129(2) Uani 1 1 d G U . . .
C8_9 C 0.0683(2) 0.80400(18) 1.06580(14) 0.159(3) Uani 1 1 d G U . . .
H8_9 H 0.0984 0.7953 1.0808 0.191 Uiso 1 1 calc R U . . .
C9_9 C 0.08806(19) 0.82972(18) 1.04222(16) 0.180(4) Uani 1 1 d G U . . .
H9_9 H 0.1315 0.8382 1.0415 0.216 Uiso 1 1 calc R U . . .
C10_9 C 0.0429(2) 0.84279(15) 1.01980(13) 0.177(4) Uani 1 1 d G U . . .
H10_9 H 0.0562 0.8600 1.0040 0.212 Uiso 1 1 calc R U . . .
N71_9 N -0.0200(3) 0.7683(2) 1.09234(17) 0.1243(18) Uani 1 1 d . U . . .
H71_9 H -0.0603 0.7646 1.0923 0.149 Uiso 1 1 calc R U . . .
C21_9 C -0.2191(4) 0.7873(2) 1.0236(2) 0.1111(19) Uani 1 1 d . U . . .
C47_9 C -0.1186(15) 0.9680(6) 0.8974(7) 0.436(11) Uani 1 1 d D U . . .
H47A_9 H -0.1147 0.9694 0.8734 0.523 Uiso 1 1 calc R U . . .
H47B_9 H -0.0862 0.9899 0.9100 0.523 Uiso 1 1 calc R U . . .
C48_9 C -0.1805(15) 0.9754(11) 0.8979(8) 0.486(15) Uani 1 1 d D U . . .
H48A_9 H -0.1807 0.9993 0.8889 0.729 Uiso 1 1 calc R U . . .
H48B_9 H -0.1866 0.9758 0.9213 0.729 Uiso 1 1 calc R U . . .
H48C_9 H -0.2149 0.9558 0.8838 0.729 Uiso 1 1 calc R U . . .
C50_9 C 0.0930(15) 0.9063(8) 0.9049(9) 0.51(2) Uani 1 1 d D U . . .
H50A_9 H 0.1266 0.9180 0.8932 0.758 Uiso 1 1 calc R U . . .
H50B_9 H 0.0745 0.8804 0.8962 0.758 Uiso 1 1 calc R U . . .
H50C_9 H 0.1107 0.9077 0.9293 0.758 Uiso 1 1 calc R U . . .
O22_10 O -0.0856(3) 0.65145(14) 1.08472(13) 0.1145(14) Uani 1 1 d . U . . .
O41_10 O -0.2832(3) 0.61205(16) 1.13758(16) 0.1375(17) Uani 1 1 d . U . . .
N1_10 N -0.22371(16) 0.68531(10) 1.06422(9) 0.1013(14) Uani 1 1 d G U . . .
C2_10 C -0.18494(16) 0.66308(12) 1.07855(10) 0.1034(17) Uani 1 1 d G U . . .
C3_10 C -0.20517(19) 0.63723(11) 1.10194(11) 0.1071(18) Uani 1 1 d G U . . .
H3_10 H -0.1792 0.6224 1.1115 0.129 Uiso 1 1 calc R U . . .
C4_10 C -0.2642(2) 0.63359(11) 1.11099(10) 0.1136(19) Uani 1 1 d G U . . .
C5_10 C -0.30292(15) 0.65582(9) 1.09665(8) 0.1115(19) Uani 1 1 d G U . . .
C6_10 C -0.28270(15) 0.68167(9) 1.07326(7) 0.1062(18) Uani 1 1 d G U . . .
C7_10 C -0.3215(2) 0.70390(12) 1.05892(11) 0.121(2) Uani 1 1 d G U . . .
C8_10 C -0.3805(2) 0.70027(15) 1.06797(13) 0.142(3) Uani 1 1 d G U . . .
H8_10 H -0.4064 0.7151 1.0584 0.171 Uiso 1 1 calc R U . . .
C9_10 C -0.40068(17) 0.67441(16) 1.09135(13) 0.144(3) Uani 1 1 d G U . . .
H9_10 H -0.4401 0.6720 1.0974 0.172 Uiso 1 1 calc R U . . .
C10_10 C -0.36191(17) 0.65219(14) 1.10569(12) 0.130(2) Uani 1 1 d G U . . .
H10_10 H -0.3754 0.6349 1.1213 0.157 Uiso 1 1 calc R U . . .
C21_10 C -0.1238(4) 0.6668(2) 1.06926(18) 0.0978(17) Uani 1 1 d . U . . .
C71_10 C -0.3004(4) 0.7362(3) 1.0348(3) 0.145(3) Uani 1 1 d . U . . .
H71A_10 H -0.3128 0.7251 1.0111 0.174 Uiso 1 1 calc R U . . .
H71B_10 H -0.3255 0.7539 1.0363 0.174 Uiso 1 1 calc R U . . .
N72_10 N -0.2346(3) 0.75729(17) 1.04079(14) 0.1019(15) Uani 1 1 d . U . . .
H72_10 H -0.2057 0.7506 1.0553 0.122 Uiso 1 1 calc R U . . .
P43_10 P -0.31264(19) 0.53885(9) 1.13497(9) 0.1719(11) Uani 1 1 d D U . . .
O45_10 O -0.3609(4) 0.5373(2) 1.15818(18) 0.177(3) Uani 1 1 d D U . . .
O44_10 O -0.3397(5) 0.5352(3) 1.09752(19) 0.216(3) Uani 1 1 d D U . . .
O46_10 O -0.2799(6) 0.5083(3) 1.1436(3) 0.247(4) Uani 1 1 d D U . . .
C42_10 C -0.2523(4) 0.5828(2) 1.1491(3) 0.147(3) Uani 1 1 d D U . . .
H42A_10 H -0.2381 0.5852 1.1742 0.177 Uiso 1 1 calc R U . . .
H42B_10 H -0.2153 0.5846 1.1388 0.177 Uiso 1 1 calc R U . . .
C49_10 C -0.2651(9) 0.4909(5) 1.1737(4) 0.254(7) Uani 1 1 d D U . . .
H49A_10 H -0.2798 0.4637 1.1692 0.305 Uiso 1 1 calc R U . . .
H49B_10 H -0.2856 0.4981 1.1913 0.305 Uiso 1 1 calc R U . . .
C48_10 C -0.4386(8) 0.4791(4) 1.1627(5) 0.254(8) Uani 1 1 d D U . . .
H48A_10 H -0.4833 0.4649 1.1572 0.380 Uiso 1 1 calc R U . . .
H48B_10 H -0.4232 0.4822 1.1874 0.380 Uiso 1 1 calc R U . . .
H48C_10 H -0.4141 0.4658 1.1524 0.380 Uiso 1 1 calc R U . . .
C47_10 C -0.4313(6) 0.5170(4) 1.1486(4) 0.208(5) Uani 1 1 d D U . . .
H47A_10 H -0.4463 0.5143 1.1236 0.250 Uiso 1 1 calc R U . . .
H47B_10 H -0.4559 0.5308 1.1586 0.250 Uiso 1 1 calc R U . . .
C50_10 C -0.1929(9) 0.5040(8) 1.1856(7) 0.361(13) Uani 1 1 d D U . . .
H50A_10 H -0.1802 0.4925 1.2064 0.542 Uiso 1 1 calc R U . . .
H50B_10 H -0.1792 0.5310 1.1902 0.542 Uiso 1 1 calc R U . . .
H50C_10 H -0.1734 0.4970 1.1678 0.542 Uiso 1 1 calc R U . . .
O41_11 O 0.0493(2) 0.77327(14) 0.94683(12) 0.1102(13) Uani 1 1 d . U . . .
O22_11 O -0.1872(2) 0.77646(15) 0.92123(13) 0.1122(14) Uani 1 1 d . U . . .
N1_11 N -0.11492(13) 0.72940(10) 0.98670(8) 0.0934(13) Uani 1 1 d G U . . .
C2_11 C -0.11808(15) 0.75176(10) 0.95886(8) 0.0941(16) Uani 1 1 d G U . . .
C3_11 C -0.06359(18) 0.76650(10) 0.94545(8) 0.0958(16) Uani 1 1 d G U . . .
H3_11 H -0.0657 0.7815 0.9268 0.115 Uiso 1 1 calc R U . . .
C4_11 C -0.00593(16) 0.75888(10) 0.95988(8) 0.0966(16) Uani 1 1 d G U . . .
C5_11 C -0.00276(12) 0.73652(8) 0.98772(7) 0.0941(16) Uani 1 1 d G U . . .
C6_11 C -0.05725(13) 0.72178(7) 1.00113(6) 0.0955(16) Uani 1 1 d G U . . .
C7_11 C -0.05409(17) 0.69942(10) 1.02896(8) 0.1015(17) Uani 1 1 d G U . . .
C8_11 C 0.0036(2) 0.69180(12) 1.04339(9) 0.111(2) Uani 1 1 d G U . . .
H8_11 H 0.0057 0.6768 1.0620 0.133 Uiso 1 1 calc R U . . .
C9_11 C 0.05807(17) 0.70654(13) 1.02999(10) 0.117(2) Uani 1 1 d G U . . .
H9_11 H 0.0967 0.7014 1.0396 0.141 Uiso 1 1 calc R U . . .
C10_11 C 0.05491(13) 0.72890(12) 1.00215(10) 0.111(2) Uani 1 1 d G U . . .
H10_11 H 0.0914 0.7388 0.9932 0.133 Uiso 1 1 calc R U . . .
C42_11 C 0.0457(3) 0.7908(2) 0.9159(2) 0.1093(19) Uani 1 1 d D U . . .
H42A_11 H 0.0358 0.8146 0.9186 0.131 Uiso 1 1 calc R U . . .
H42B_11 H 0.0128 0.7747 0.8976 0.131 Uiso 1 1 calc R U . . .
C21_11 C -0.1834(4) 0.7530(2) 0.94301(18) 0.0976(17) Uani 1 1 d . U . . .
P43_11 P 0.12462(11) 0.79834(8) 0.90633(7) 0.1344(8) Uani 1 1 d D U . . .
O45_11 O 0.1191(3) 0.82111(18) 0.87355(15) 0.1432(19) Uani 1 1 d D U . . .
O46_11 O 0.1708(3) 0.8279(2) 0.93633(18) 0.188(3) Uani 1 1 d D U . . .
O44_11 O 0.1444(3) 0.7647(2) 0.9037(2) 0.181(3) Uani 1 1 d D U . . .
C47_11 C 0.1752(5) 0.8342(4) 0.8583(3) 0.176(4) Uani 1 1 d D U . . .
H47A_11 H 0.2142 0.8357 0.8754 0.211 Uiso 1 1 calc R U . . .
H47B_11 H 0.1777 0.8591 0.8504 0.211 Uiso 1 1 calc R U . . .
N71_11 N -0.1109(3) 0.68948(16) 1.04230(14) 0.1040(15) Uani 1 1 d . U . . .
H71_11 H -0.1414 0.6986 1.0325 0.125 Uiso 1 1 calc R U . . .
C49_11 C 0.2029(7) 0.8175(6) 0.9690(4) 0.297(10) Uani 1 1 d D U . . .
H49A_11 H 0.2312 0.8026 0.9650 0.356 Uiso 1 1 calc R U . . .
H49B_11 H 0.1714 0.8029 0.9811 0.356 Uiso 1 1 calc R U . . .
C48_11 C 0.1691(8) 0.8070(4) 0.8284(4) 0.230(6) Uani 1 1 d D U . . .
H48A_11 H 0.2060 0.8152 0.8182 0.345 Uiso 1 1 calc R U . . .
H48B_11 H 0.1306 0.8059 0.8115 0.345 Uiso 1 1 calc R U . . .
H48C_11 H 0.1667 0.7824 0.8365 0.345 Uiso 1 1 calc R U . . .
C50_11 C 0.2410(15) 0.8540(8) 0.9897(6) 0.47(2) Uani 1 1 d D U . . .
H50A_11 H 0.2625 0.8487 1.0119 0.711 Uiso 1 1 calc R U . . .
H50B_11 H 0.2125 0.8687 0.9928 0.711 Uiso 1 1 calc R U . . .
H50C_11 H 0.2725 0.8678 0.9776 0.711 Uiso 1 1 calc R U . . .
O41_12 O -0.4482(3) 0.6032(2) 1.01497(18) 0.175(3) Uani 1 1 d . U . . .
O22_12 O -0.2283(3) 0.58922(19) 1.01490(15) 0.149(2) Uani 1 1 d . U . . .
N72_12 N -0.2326(3) 0.72993(18) 0.95176(14) 0.1070(16) Uani 1 1 d . U . . .
H72_12 H -0.2266 0.7184 0.9703 0.128 Uiso 1 1 calc R U . . .
N1_12 N -0.29521(16) 0.65580(14) 0.96968(11) 0.1252(18) Uani 1 1 d G U . . .
C2_12 C -0.2915(2) 0.62491(14) 0.98869(12) 0.129(2) Uani 1 1 d G U . . .
C3_12 C -0.3422(2) 0.60693(13) 1.00389(12) 0.138(3) Uani 1 1 d G U . . .
H3_12 H -0.3397 0.5863 1.0166 0.166 Uiso 1 1 calc R U . . .
C4_12 C -0.3966(2) 0.61983(14) 1.00007(12) 0.148(3) Uani 1 1 d G U . . .
C5_12 C -0.40032(15) 0.65071(13) 0.98106(9) 0.149(3) Uani 1 1 d G U . . .
C6_12 C -0.34963(15) 0.66870(12) 0.96586(8) 0.139(3) Uani 1 1 d G U . . .
C7_12 C -0.3534(2) 0.69958(14) 0.94685(11) 0.144(3) Uani 1 1 d G U . . .
C8_12 C -0.4078(3) 0.71248(16) 0.94303(13) 0.159(3) Uani 1 1 d G U . . .
H8_12 H -0.4103 0.7331 0.9303 0.191 Uiso 1 1 calc R U . . .
C9_12 C -0.4585(2) 0.69449(18) 0.95822(15) 0.172(4) Uani 1 1 d G U . . .
H9_12 H -0.4949 0.7031 0.9557 0.207 Uiso 1 1 calc R U . . .
C10_12 C -0.45473(17) 0.66361(17) 0.97724(14) 0.173(3) Uani 1 1 d G U . . .
H10_12 H -0.4886 0.6516 0.9874 0.208 Uiso 1 1 calc R U . . .
C21_12 C -0.2342(4) 0.6138(3) 0.9934(2) 0.121(2) Uani 1 1 d . U . . .
C71_12 C -0.2979(4) 0.7230(3) 0.9311(2) 0.149(3) Uani 1 1 d . U . . .
H71A_12 H -0.2999 0.7102 0.9091 0.178 Uiso 1 1 calc R U . . .
H71B_12 H -0.3055 0.7472 0.9264 0.178 Uiso 1 1 calc R U . . .
C42_12 C -0.4432(6) 0.5712(4) 1.0365(3) 0.202(5) Uani 1 1 d D U . . .
H42A_12 H -0.4081 0.5798 1.0567 0.243 Uiso 1 1 calc R U . . .
H42B_12 H -0.4341 0.5517 1.0232 0.243 Uiso 1 1 calc R U . . .
P43_12 P -0.5180(2) 0.55238(14) 1.05016(12) 0.231(2) Uani 1 1 d D U . . .
O46_12 O -0.5137(5) 0.5137(3) 1.0694(2) 0.264(4) Uani 1 1 d D U . . .
O45_12 O -0.5311(6) 0.5783(3) 1.0742(3) 0.275(5) Uani 1 1 d D U . . .
C49_12 C -0.5253(9) 0.4738(4) 1.0501(3) 0.255(6) Uani 1 1 d D U . . .
H49A_12 H -0.5685 0.4580 1.0497 0.306 Uiso 1 1 calc R U . . .
H49B_12 H -0.5199 0.4764 1.0264 0.306 Uiso 1 1 calc R U . . .
O44_12 O -0.5641(5) 0.5396(4) 1.0167(2) 0.296(6) Uani 1 1 d D U . . .
C50_12 C -0.4754(11) 0.4569(5) 1.0705(5) 0.321(10) Uani 1 1 d D U . . .
H50A_12 H -0.4801 0.4324 1.0598 0.482 Uiso 1 1 calc R U . . .
H50B_12 H -0.4813 0.4546 1.0938 0.482 Uiso 1 1 calc R U . . .
H50C_12 H -0.4330 0.4730 1.0706 0.482 Uiso 1 1 calc R U . . .
C47_12 C -0.5503(11) 0.6098(6) 1.0529(6) 0.320(9) Uani 1 1 d D U . . .
H47A_12 H -0.5207 0.6335 1.0638 0.385 Uiso 1 1 calc R U . . .
H47B_12 H -0.5412 0.6066 1.0302 0.385 Uiso 1 1 calc R U . . .
C48_12 C -0.6154(16) 0.6150(13) 1.0470(12) 0.51(2) Uani 1 1 d D U . . .
H48A_12 H -0.6166 0.6362 1.0334 0.766 Uiso 1 1 calc R U . . .
H48B_12 H -0.6258 0.6195 1.0688 0.766 Uiso 1 1 calc R U . . .
H48C_12 H -0.6462 0.5927 1.0347 0.766 Uiso 1 1 calc R U . . .
P43_13 P 0.1857(3) 0.6690(2) 0.9306(2) 0.300(4) Uani 1 1 d D U . . .
O41_13 O 0.0665(3) 0.65458(15) 0.93601(15) 0.1280(17) Uani 1 1 d . U . . .
C42_13 C 0.1060(5) 0.6748(3) 0.9136(3) 0.185(4) Uani 1 1 d D U . . .
H42A_13 H 0.1073 0.7013 0.9146 0.222 Uiso 1 1 calc R U . . .
H42B_13 H 0.0897 0.6642 0.8898 0.222 Uiso 1 1 calc R U . . .
O46_13 O 0.2128(7) 0.6979(5) 0.9636(4) 0.352(6) Uani 1 1 d D U . . .
O45_13 O 0.2228(6) 0.6849(5) 0.9020(4) 0.351(7) Uani 1 1 d D U . . .
C47_13 C 0.2565(12) 0.7245(7) 0.9028(7) 0.396(12) Uani 1 1 d D U . . .
H47A_13 H 0.2999 0.7297 0.9168 0.475 Uiso 1 1 calc R U . . .
H47B_13 H 0.2340 0.7397 0.9128 0.475 Uiso 1 1 calc R U . . .
O22_13 O -0.0813(2) 0.72132(12) 0.86207(12) 0.1029(12) Uani 1 1 d . U . . .
N1_13 N -0.12038(14) 0.66144(9) 0.92910(8) 0.0944(13) Uani 1 1 d G U . . .
C2_13 C -0.08398(18) 0.68106(9) 0.90686(8) 0.0905(15) Uani 1 1 d G U . . .
C3_13 C -0.02163(18) 0.67877(10) 0.90842(9) 0.0993(17) Uani 1 1 d G U . . .
H3_13 H 0.0027 0.6919 0.8935 0.119 Uiso 1 1 calc R U . . .
C4_13 C 0.00431(15) 0.65685(11) 0.93220(10) 0.1014(17) Uani 1 1 d G U . . .
C5_13 C -0.03209(14) 0.63722(8) 0.95444(8) 0.1070(19) Uani 1 1 d G U . . .
C6_13 C -0.09443(13) 0.63952(8) 0.95288(7) 0.0992(17) Uani 1 1 d G U . . .
C7_13 C -0.13084(17) 0.61989(11) 0.97511(10) 0.112(2) Uani 1 1 d G U . . .
C8_13 C -0.1049(2) 0.59797(12) 0.99890(10) 0.128(2) Uani 1 1 d G U . . .
H8_13 H -0.1293 0.5848 1.0138 0.153 Uiso 1 1 calc R U . . .
C9_13 C -0.0426(2) 0.59568(13) 1.00045(11) 0.149(3) Uani 1 1 d G U . . .
H9_13 H -0.0252 0.5810 1.0164 0.179 Uiso 1 1 calc R U . . .
C10_13 C -0.00615(19) 0.61530(12) 0.97822(11) 0.124(2) Uani 1 1 d G U . . .
H10_13 H 0.0356 0.6138 0.9793 0.149 Uiso 1 1 calc R U . . .
C21_13 C -0.1143(4) 0.70014(18) 0.87913(17) 0.0917(16) Uani 1 1 d . U . . .
N71_13 N -0.1902(3) 0.62818(17) 0.97415(15) 0.1113(16) Uani 1 1 d . U . . .
H71_13 H -0.1992 0.6441 0.9598 0.134 Uiso 1 1 calc R U . . .
C48_13 C 0.2589(16) 0.7337(11) 0.8660(8) 0.54(3) Uani 1 1 d D U . . .
H48A_13 H 0.2812 0.7599 0.8658 0.812 Uiso 1 1 calc R U . . .
H48B_13 H 0.2158 0.7286 0.8524 0.812 Uiso 1 1 calc R U . . .
H48C_13 H 0.2813 0.7185 0.8564 0.812 Uiso 1 1 calc R U . . .
C49_13 C 0.2092(11) 0.6950(8) 0.9984(6) 0.368(10) Uani 1 1 d D U . . .
H49A_13 H 0.2185 0.6718 1.0054 0.442 Uiso 1 1 calc R U . . .
H49B_13 H 0.1650 0.6926 0.9999 0.442 Uiso 1 1 calc R U . . .
O44_13 O 0.1877(6) 0.6321(4) 0.9372(4) 0.356(7) Uani 1 1 d D U . . .
C50_13 C 0.2517(14) 0.7261(9) 1.0238(7) 0.457(17) Uani 1 1 d D U . . .
H50A_13 H 0.2461 0.7202 1.0467 0.685 Uiso 1 1 calc R U . . .
H50B_13 H 0.2407 0.7491 1.0185 0.685 Uiso 1 1 calc R U . . .
H50C_13 H 0.2958 0.7292 1.0226 0.685 Uiso 1 1 calc R U . . .
P43_14 P -0.60991(15) 0.64550(15) 0.87038(11) 0.1996(15) Uani 1 1 d D U . . .
O46_14 O -0.6445(4) 0.6179(3) 0.8940(3) 0.240(4) Uani 1 1 d D U . . .
O45_14 O -0.5907(6) 0.6865(3) 0.8911(3) 0.252(4) Uani 1 1 d D U . . .
C49_14 C -0.7077(7) 0.6138(6) 0.9003(6) 0.275(8) Uani 1 1 d D U . . .
H49A_14 H -0.7379 0.6136 0.8787 0.331 Uiso 1 1 calc R U . . .
H49B_14 H -0.7072 0.6347 0.9158 0.331 Uiso 1 1 calc R U . . .
O44_14 O -0.6423(4) 0.6436(5) 0.8347(3) 0.289(6) Uani 1 1 d D U . . .
O41_14 O -0.4930(3) 0.65738(17) 0.86153(19) 0.149(2) Uani 1 1 d . U . . .
O22_14 O -0.3643(3) 0.56900(14) 0.91596(17) 0.1381(19) Uani 1 1 d . U . . .
N1_14 N -0.30987(16) 0.64546(9) 0.86671(11) 0.1061(15) Uani 1 1 d G U . . .
C2_14 C -0.3552(2) 0.61774(9) 0.87887(12) 0.118(2) Uani 1 1 d G U . . .
C3_14 C -0.41644(19) 0.62161(11) 0.87782(13) 0.124(2) Uani 1 1 d G U . . .
H3_14 H -0.4467 0.6031 0.8860 0.149 Uiso 1 1 calc R U . . .
C4_14 C -0.43242(15) 0.65320(12) 0.86461(13) 0.126(2) Uani 1 1 d G U . . .
C5_14 C -0.38712(14) 0.68092(9) 0.85245(9) 0.119(2) Uani 1 1 d G U . . .
C6_14 C -0.32585(13) 0.67705(8) 0.85350(8) 0.1069(19) Uani 1 1 d G U . . .
C7_14 C -0.28055(17) 0.70477(10) 0.84134(11) 0.1085(19) Uani 1 1 d G U . . .
C8_14 C -0.2965(2) 0.73636(10) 0.82813(12) 0.130(2) Uani 1 1 d G U . . .
H8_14 H -0.2662 0.7549 0.8200 0.156 Uiso 1 1 calc R U . . .
C9_14 C -0.3578(3) 0.74023(10) 0.82708(12) 0.142(3) Uani 1 1 d G U . . .
H9_14 H -0.3685 0.7614 0.8182 0.171 Uiso 1 1 calc R U . . .
C10_14 C -0.4031(2) 0.71251(11) 0.83924(12) 0.129(2) Uani 1 1 d G U . . .
H10_14 H -0.4441 0.7151 0.8385 0.155 Uiso 1 1 calc R U . . .
C42_14 C -0.5366(4) 0.6314(3) 0.8781(3) 0.172(4) Uani 1 1 d D U . . .
H42A_14 H -0.5188 0.6327 0.9028 0.207 Uiso 1 1 calc R U . . .
H42B_14 H -0.5447 0.6058 0.8684 0.207 Uiso 1 1 calc R U . . .
C21_14 C -0.3310(4) 0.58869(18) 0.8971(2) 0.110(2) Uani 1 1 d . U . . .
N72_14 N -0.1786(3) 0.69224(15) 0.87328(12) 0.0961(14) Uani 1 1 d . U . . .
H72_14 H -0.1984 0.6824 0.8890 0.115 Uiso 1 1 calc R U . . .
C71_14 C -0.2163(3) 0.7001(2) 0.84033(18) 0.111(2) Uani 1 1 d . U . . .
H71A_14 H -0.2221 0.6796 0.8231 0.133 Uiso 1 1 calc R U . . .
H71B_14 H -0.1910 0.7229 0.8325 0.133 Uiso 1 1 calc R U . . .
C47_14 C -0.5759(14) 0.7212(6) 0.8705(7) 0.325(10) Uani 1 1 d D U . . .
H47A_14 H -0.5548 0.7157 0.8525 0.390 Uiso 1 1 calc R U . . .
H47B_14 H -0.6165 0.7252 0.8591 0.390 Uiso 1 1 calc R U . . .
C48_14 C -0.5355(14) 0.7566(6) 0.8902(8) 0.374(15) Uani 1 1 d D U . . .
H48A_14 H -0.5299 0.7765 0.8749 0.561 Uiso 1 1 calc R U . . .
H48B_14 H -0.4942 0.7536 0.9009 0.561 Uiso 1 1 calc R U . . .
H48C_14 H -0.5561 0.7628 0.9079 0.561 Uiso 1 1 calc R U . . .
C50_14 C -0.7274(12) 0.5767(6) 0.9167(9) 0.362(14) Uani 1 1 d D U . . .
H50A_14 H -0.7701 0.5728 0.9208 0.544 Uiso 1 1 calc R U . . .
H50B_14 H -0.6977 0.5775 0.9383 0.544 Uiso 1 1 calc R U . . .
H50C_14 H -0.7268 0.5564 0.9014 0.544 Uiso 1 1 calc R U . . .
P43_15 P 0.0347(2) 0.48217(12) 0.91820(12) 0.1878(14) Uani 1 1 d D U . . .
O44_15 O 0.0479(6) 0.4864(4) 0.9557(2) 0.254(5) Uani 1 1 d D U . . .
O46_15 O 0.0987(5) 0.4882(3) 0.9059(3) 0.229(4) Uani 1 1 d D U . . .
C42_15 C 0.0065(5) 0.5191(3) 0.8989(3) 0.158(3) Uani 1 1 d D U . . .
H42A_15 H 0.0401 0.5429 0.9042 0.189 Uiso 1 1 calc R U . . .
H42B_15 H -0.0061 0.5140 0.8739 0.189 Uiso 1 1 calc R U . . .
O45_15 O -0.0153(6) 0.4450(3) 0.9002(3) 0.259(4) Uani 1 1 d D U . . .
C47_15 C -0.0127(11) 0.4065(4) 0.9054(5) 0.284(9) Uani 1 1 d D U . . .
H47A_15 H 0.0318 0.4081 0.9158 0.341 Uiso 1 1 calc R U . . .
H47B_15 H -0.0376 0.3976 0.9228 0.341 Uiso 1 1 calc R U . . .
C50_15 C 0.1770(8) 0.4560(5) 0.9179(5) 0.247(7) Uani 1 1 d D U . . .
H50A_15 H 0.2167 0.4550 0.9326 0.371 Uiso 1 1 calc R U . . .
H50B_15 H 0.1827 0.4588 0.8945 0.371 Uiso 1 1 calc R U . . .
H50C_15 H 0.1438 0.4332 0.9186 0.371 Uiso 1 1 calc R U . . .
C49_15 C 0.1591(8) 0.4871(6) 0.9295(6) 0.292(9) Uani 1 1 d D U . . .
H49A_15 H 0.1927 0.5103 0.9293 0.350 Uiso 1 1 calc R U . . .
H49B_15 H 0.1526 0.4844 0.9530 0.350 Uiso 1 1 calc R U . . .
C48_15 C -0.0334(12) 0.3774(6) 0.8776(6) 0.317(12) Uani 1 1 d D U . . .
H48A_15 H -0.0265 0.3544 0.8863 0.476 Uiso 1 1 calc R U . . .
H48B_15 H -0.0091 0.3848 0.8600 0.476 Uiso 1 1 calc R U . . .
H48C_15 H -0.0785 0.3734 0.8679 0.476 Uiso 1 1 calc R U . . .
O41_15 O -0.0486(3) 0.52083(18) 0.91293(15) 0.144(2) Uani 1 1 d . U . . .
O22_15 O -0.0463(3) 0.61788(16) 0.82238(16) 0.1355(18) Uani 1 1 d . U . . .
C21_15 C -0.0994(4) 0.61043(18) 0.8294(2) 0.1003(18) Uani 1 1 d . U . . .
N1_15 N -0.16569(16) 0.58659(9) 0.87094(8) 0.0943(13) Uani 1 1 d G U . . .
C2_15 C -0.10896(18) 0.58898(10) 0.85974(9) 0.0993(17) Uani 1 1 d G U . . .
C3_15 C -0.06897(16) 0.56737(11) 0.87392(11) 0.1052(19) Uani 1 1 d G U . . .
H3_15 H -0.0310 0.5690 0.8664 0.126 Uiso 1 1 calc R U . . .
C4_15 C -0.08571(17) 0.54336(11) 0.89929(10) 0.110(2) Uani 1 1 d G U . . .
C5_15 C -0.14243(16) 0.54096(8) 0.91049(7) 0.1026(18) Uani 1 1 d G U . . .
C6_15 C -0.18242(14) 0.56258(7) 0.89631(7) 0.0935(16) Uani 1 1 d G U . . .
C7_15 C -0.23914(16) 0.56018(10) 0.90751(10) 0.0998(18) Uani 1 1 d G U . . .
C8_15 C -0.2559(2) 0.53617(12) 0.93288(11) 0.121(2) Uani 1 1 d G U . . .
H8_15 H -0.2938 0.5346 0.9404 0.145 Uiso 1 1 calc R U . . .
C9_15 C -0.2159(2) 0.51456(11) 0.94706(10) 0.138(3) Uani 1 1 d G U . . .
H9_15 H -0.2271 0.4985 0.9640 0.166 Uiso 1 1 calc R U . . .
C10_15 C -0.1592(2) 0.51695(10) 0.93586(10) 0.124(2) Uani 1 1 d G U . . .
H10_15 H -0.1324 0.5025 0.9454 0.149 Uiso 1 1 calc R U . . .
N71_15 N -0.2735(3) 0.58487(15) 0.89284(15) 0.1040(15) Uani 1 1 d . U . . .
H71_15 H -0.2553 0.5999 0.8791 0.125 Uiso 1 1 calc R U . . .
P43_16 P -0.50565(11) 0.70314(7) 0.73392(7) 0.1279(7) Uani 1 1 d D U . . .
O41_16 O -0.4011(3) 0.67782(14) 0.74301(14) 0.1219(15) Uani 1 1 d . U . . .
O45_16 O -0.5075(3) 0.70684(15) 0.69479(15) 0.1321(16) Uani 1 1 d D U . . .
O44_16 O -0.4754(3) 0.73907(15) 0.75581(15) 0.1309(16) Uani 1 1 d D U . . .
O46_16 O -0.5761(3) 0.68219(18) 0.73557(17) 0.1470(18) Uani 1 1 d D U . . .
O22_16 O -0.4207(3) 0.56222(14) 0.81185(16) 0.1260(16) Uani 1 1 d . U . . .
N1_16 N -0.28433(18) 0.60978(8) 0.77952(9) 0.1059(15) Uani 1 1 d G U . . .
C2_16 C -0.34885(19) 0.59910(9) 0.78166(10) 0.1066(18) Uani 1 1 d G U . . .
C3_16 C -0.38821(15) 0.62174(12) 0.76934(11) 0.115(2) Uani 1 1 d G U . . .
H3_16 H -0.4314 0.6146 0.7708 0.137 Uiso 1 1 calc R U . . .
C4_16 C -0.36305(15) 0.65507(11) 0.75488(11) 0.1078(18) Uani 1 1 d G U . . .
C5_16 C -0.29853(15) 0.66575(8) 0.75274(7) 0.1080(18) Uani 1 1 d G U . . .
C6_16 C -0.25917(14) 0.64311(7) 0.76506(6) 0.1019(17) Uani 1 1 d G U . . .
C7_16 C -0.19464(15) 0.65379(11) 0.76292(10) 0.1067(18) Uani 1 1 d G U . . .
C8_16 C -0.16948(17) 0.68711(12) 0.74846(11) 0.1101(19) Uani 1 1 d G U . . .
H8_16 H -0.1263 0.6943 0.7470 0.132 Uiso 1 1 calc R U . . .
C9_16 C -0.2088(2) 0.70976(10) 0.73613(11) 0.120(2) Uani 1 1 d G U . . .
H9_16 H -0.1920 0.7321 0.7265 0.144 Uiso 1 1 calc R U . . .
C10_16 C -0.2734(2) 0.69907(9) 0.73827(10) 0.113(2) Uani 1 1 d G U . . .
H10_16 H -0.2997 0.7142 0.7300 0.135 Uiso 1 1 calc R U . . .
C21_16 C -0.3685(4) 0.5669(2) 0.8023(2) 0.1079(19) Uani 1 1 d . U . . .
C42_16 C -0.4687(4) 0.6672(2) 0.7466(2) 0.132(2) Uani 1 1 d D U . . .
H42A_16 H -0.4704 0.6626 0.7705 0.158 Uiso 1 1 calc R U . . .
H42B_16 H -0.4923 0.6440 0.7323 0.158 Uiso 1 1 calc R U . . .
C47_16 C -0.5112(8) 0.7422(3) 0.6803(3) 0.208(5) Uani 1 1 d D U . . .
H47A_16 H -0.5056 0.7412 0.6566 0.250 Uiso 1 1 calc R U . . .
H47B_16 H -0.4762 0.7626 0.6934 0.250 Uiso 1 1 calc R U . . .
C49_16 C -0.5961(6) 0.6798(4) 0.7681(3) 0.194(4) Uani 1 1 d D U . . .
H49A_16 H -0.5605 0.6936 0.7866 0.233 Uiso 1 1 calc R U . . .
H49B_16 H -0.6090 0.6536 0.7735 0.233 Uiso 1 1 calc R U . . .
C50_16 C -0.6511(10) 0.6962(6) 0.7656(6) 0.302(10) Uani 1 1 d D U . . .
H50A_16 H -0.6649 0.6947 0.7872 0.453 Uiso 1 1 calc R U . . .
H50B_16 H -0.6861 0.6824 0.7474 0.453 Uiso 1 1 calc R U . . .
H50C_16 H -0.6378 0.7221 0.7606 0.453 Uiso 1 1 calc R U . . .
C48_16 C -0.5749(11) 0.7503(6) 0.6807(5) 0.329(12) Uani 1 1 d D U . . .
H48A_16 H -0.5750 0.7739 0.6710 0.493 Uiso 1 1 calc R U . . .
H48B_16 H -0.5804 0.7517 0.7041 0.493 Uiso 1 1 calc R U . . .
H48C_16 H -0.6097 0.7305 0.6672 0.493 Uiso 1 1 calc R U . . .
C71_16 C -0.1514(4) 0.6282(2) 0.77443(19) 0.113(2) Uani 1 1 d . U . . .
H71A_16 H -0.1664 0.6052 0.7591 0.136 Uiso 1 1 calc R U . . .
H71B_16 H -0.1077 0.6409 0.7725 0.136 Uiso 1 1 calc R U . . .
N72_16 N -0.1512(3) 0.61843(16) 0.81012(14) 0.1020(15) Uani 1 1 d . U . . .
H72_16 H -0.1842 0.6178 0.8188 0.122 Uiso 1 1 calc R U . . .
P43_17 P -0.2061(3) 0.36293(18) 0.9097(2) 0.288(3) Uani 1 1 d D U . . .
N1_17 N -0.23654(19) 0.50931(10) 0.81716(10) 0.1157(17) Uani 1 1 d G U . . .
C2_17 C -0.18664(19) 0.49246(13) 0.82098(13) 0.132(2) Uani 1 1 d G U . . .
C3_17 C -0.1863(2) 0.46301(14) 0.84232(15) 0.144(3) Uani 1 1 d G U . . .
H3_17 H -0.1530 0.4517 0.8449 0.172 Uiso 1 1 calc R U . . .
C4_17 C -0.2360(2) 0.45041(12) 0.85984(13) 0.142(3) Uani 1 1 d G U . . .
C5_17 C -0.28585(18) 0.46725(9) 0.85602(9) 0.121(2) Uani 1 1 d G U . . .
C6_17 C -0.28615(16) 0.49671(8) 0.83468(8) 0.1100(19) Uani 1 1 d G U . . .
C7_17 C -0.33605(19) 0.51356(10) 0.83086(11) 0.1084(19) Uani 1 1 d G U . . .
C8_17 C -0.38566(19) 0.50096(13) 0.84838(13) 0.121(2) Uani 1 1 d G U . . .
H8_17 H -0.4191 0.5122 0.8458 0.145 Uiso 1 1 calc R U . . .
C9_17 C -0.3854(2) 0.47150(13) 0.86972(13) 0.140(3) Uani 1 1 d G U . . .
H9_17 H -0.4186 0.4631 0.8814 0.168 Uiso 1 1 calc R U . . .
C10_17 C -0.3355(2) 0.45465(12) 0.87354(12) 0.141(3) Uani 1 1 d G U . . .
H10_17 H -0.3353 0.4349 0.8878 0.169 Uiso 1 1 calc R U . . .
N71_17 N -0.3290(3) 0.54461(16) 0.81039(15) 0.1059(15) Uani 1 1 d . U . . .
H71_17 H -0.2950 0.5501 0.8019 0.127 Uiso 1 1 calc R U . . .
O41_17 O -0.2381(4) 0.42046(18) 0.8796(2) 0.174(2) Uani 1 1 d . U . . .
C42_17 C -0.1850(7) 0.4012(4) 0.8834(5) 0.243(6) Uani 1 1 d D U . . .
H42A_17 H -0.1439 0.4187 0.8943 0.291 Uiso 1 1 calc R U . . .
H42B_17 H -0.1819 0.3919 0.8608 0.291 Uiso 1 1 calc R U . . .
O46_17 O -0.2739(5) 0.3376(3) 0.8900(4) 0.309(6) Uani 1 1 d D U . . .
O44_17 O -0.1577(6) 0.3432(3) 0.9130(5) 0.335(7) Uani 1 1 d D U . . .
O45_17 O -0.2187(12) 0.3803(6) 0.9429(5) 0.383(8) Uani 1 1 d D U . . .
C47_17 C -0.168(2) 0.4117(8) 0.9650(8) 0.46(2) Uani 1 1 d D U . . .
C21_17 C -0.1378(6) 0.5075(3) 0.8007(3) 0.149(3) Uani 1 1 d . U . . .
O22_17 O -0.0884(4) 0.4984(2) 0.8078(3) 0.195(3) Uani 1 1 d . U . . .
C50_17 C -0.3363(19) 0.2757(9) 0.8814(14) 0.68(5) Uani 1 1 d D . . . .
O1_18 O -0.1515(4) 0.52948(19) 0.7762(2) 0.166(2) Uani 1 1 d . U . . .
C2_18 C -0.1026(7) 0.5393(3) 0.7546(4) 0.190(4) Uani 1 1 d . U . . .
H2A_18 H -0.1046 0.5626 0.7441 0.228 Uiso 1 1 calc R U . . .
H2B_18 H -0.0600 0.5437 0.7694 0.228 Uiso 1 1 calc R U . . .
C3_18 C -0.1115(7) 0.5098(3) 0.7271(3) 0.227(5) Uani 1 1 d G U . . .
C4_18 C -0.1395(9) 0.5169(4) 0.6941(4) 0.334(10) Uani 1 1 d G U . . .
H4_18 H -0.1488 0.5398 0.6904 0.401 Uiso 1 1 calc R U . . .
C5_18 C -0.1536(11) 0.4898(6) 0.6665(3) 0.378(11) Uani 1 1 d G U . . .
H5_18 H -0.1723 0.4946 0.6444 0.454 Uiso 1 1 calc R U . . .
C6_18 C -0.1397(11) 0.4556(5) 0.6720(4) 0.388(12) Uani 1 1 d G U . . .
H6_18 H -0.1492 0.4375 0.6536 0.466 Uiso 1 1 calc R U . . .
C7_18 C -0.1118(11) 0.4485(4) 0.7051(5) 0.377(11) Uani 1 1 d G U . . .
H7_18 H -0.1025 0.4256 0.7087 0.452 Uiso 1 1 calc R U . . .
C8_18 C -0.0977(9) 0.4755(4) 0.7326(3) 0.309(8) Uani 1 1 d G U . . .
H8_18 H -0.0790 0.4708 0.7547 0.371 Uiso 1 1 calc R U . . .
C1_19 C 0.8204(8) 0.4177(4) 0.2180(5) 0.220(6) Uani 1 1 d D U . . .
O2_19 O 0.8573(6) 0.4429(3) 0.2358(3) 0.250(5) Uani 1 1 d . U . . .
O3_19 O 0.8247(4) 0.4066(3) 0.1860(3) 0.214(3) Uani 1 1 d D U . . .
C4_19 C 0.8918(6) 0.4103(4) 0.1842(4) 0.168(3) Uani 1 1 d D U . . .
C6_19 C 0.9218(8) 0.3914(5) 0.2129(4) 0.223(5) Uani 1 1 d . U . . .
H6A_19 H 0.8943 0.3664 0.2134 0.335 Uiso 1 1 calc R U . . .
H6B_19 H 0.9275 0.4055 0.2345 0.335 Uiso 1 1 calc R U . . .
H6C_19 H 0.9629 0.3899 0.2095 0.335 Uiso 1 1 calc R U . . .
C5_19 C 0.9190(7) 0.4454(5) 0.1768(4) 0.215(5) Uani 1 1 d . U . . .
H5A_19 H 0.9244 0.4627 0.1964 0.323 Uiso 1 1 calc R U . . .
H5B_19 H 0.8917 0.4518 0.1571 0.323 Uiso 1 1 calc R U . . .
H5C_19 H 0.9603 0.4468 0.1717 0.323 Uiso 1 1 calc R U . . .
C7_19 C 0.8831(9) 0.3822(6) 0.1521(4) 0.253(7) Uani 1 1 d . U . . .
H7A_19 H 0.8628 0.3570 0.1571 0.379 Uiso 1 1 calc R U . . .
H7B_19 H 0.9246 0.3834 0.1474 0.379 Uiso 1 1 calc R U . . .
H7C_19 H 0.8567 0.3891 0.1323 0.379 Uiso 1 1 calc R U . . .
P43_20 P 0.5982(2) 0.30623(14) 0.42165(10) 0.1909(14) Uani 1 1 d D U . . .
O22_20 O 0.5008(4) 0.42222(16) 0.30397(17) 0.152(2) Uani 1 1 d . U . . .
O41_20 O 0.6452(3) 0.34746(18) 0.37484(18) 0.1517(19) Uani 1 1 d . U . . .
O45_20 O 0.5360(5) 0.3037(3) 0.4361(3) 0.248(4) Uani 1 1 d D U . . .
O46_20 O 0.5972(6) 0.2699(3) 0.4072(3) 0.245(4) Uani 1 1 d D U . . .
C21_20 C 0.5539(6) 0.4327(2) 0.2978(2) 0.136(3) Uani 1 1 d . U . . .
O44_20 O 0.6566(5) 0.3261(4) 0.4487(3) 0.262(5) Uani 1 1 d D U . . .
C42_20 C 0.5902(5) 0.3404(3) 0.3901(3) 0.165(3) Uani 1 1 d D U . . .
H42A_20 H 0.5509 0.3306 0.3726 0.198 Uiso 1 1 calc R U . . .
H42B_20 H 0.5883 0.3636 0.4014 0.198 Uiso 1 1 calc R U . . .
N1_20 N 0.6503(4) 0.41743(15) 0.29215(16) 0.203(4) Uani 1 1 d G U . . .
C2_20 C 0.6001(3) 0.41266(14) 0.30959(16) 0.143(2) Uani 1 1 d G U . . .
C3_20 C 0.5965(3) 0.38898(15) 0.33648(15) 0.125(2) Uani 1 1 d G U . . .
H3_20 H 0.5630 0.3858 0.3481 0.150 Uiso 1 1 calc R U . . .
C4_20 C 0.6431(3) 0.37003(15) 0.34593(14) 0.145(3) Uani 1 1 d G U . . .
C5_20 C 0.6933(3) 0.37479(14) 0.32853(18) 0.203(5) Uani 1 1 d G U . . .
C6_20 C 0.6969(3) 0.39848(14) 0.30162(18) 0.233(5) Uani 1 1 d G U . . .
C7_20 C 0.7471(4) 0.4032(2) 0.2843(3) 0.289(6) Uani 1 1 d G U . . .
C8_20 C 0.7936(5) 0.3843(3) 0.2938(3) 0.353(9) Uani 1 1 d G U . . .
H8_20 H 0.8272 0.3875 0.2821 0.423 Uiso 1 1 calc R U . . .
C9_20 C 0.7900(4) 0.3606(3) 0.3206(3) 0.333(9) Uani 1 1 d G U . . .
H9_20 H 0.8211 0.3479 0.3269 0.399 Uiso 1 1 calc R U . . .
C10_20 C 0.7398(3) 0.3558(2) 0.3380(3) 0.269(7) Uani 1 1 d G U . . .
H10_20 H 0.7374 0.3400 0.3560 0.323 Uiso 1 1 calc R U . . .
N72_20 N 0.7487(6) 0.4097(3) 0.2143(4) 0.230(4) Uani 1 1 d . U . . .
H72_20 H 0.7191 0.3981 0.1968 0.276 Uiso 1 1 calc R U . . .
C71_20 C 0.7391(11) 0.4267(4) 0.2488(5) 0.278(7) Uani 1 1 d . U . . .
H71A_20 H 0.6962 0.4302 0.2443 0.334 Uiso 1 1 calc R U . . .
H71B_20 H 0.7695 0.4516 0.2542 0.334 Uiso 1 1 calc R U . . .
C47_20 C 0.5082(9) 0.2786(6) 0.4600(5) 0.286(9) Uani 1 1 d D U . . .
H47A_20 H 0.4618 0.2710 0.4515 0.343 Uiso 1 1 calc R U . . .
H47B_20 H 0.5225 0.2561 0.4588 0.343 Uiso 1 1 calc R U . . .
C48_20 C 0.5203(10) 0.2911(8) 0.4950(5) 0.337(13) Uani 1 1 d D U . . .
H48A_20 H 0.4997 0.2710 0.5075 0.506 Uiso 1 1 calc R U . . .
H48B_20 H 0.5034 0.3122 0.4972 0.506 Uiso 1 1 calc R U . . .
H48C_20 H 0.5659 0.2986 0.5043 0.506 Uiso 1 1 calc R U . . .
P43_21 P 0.57185(19) 0.67352(8) 0.19583(8) 0.1665(11) Uani 1 1 d D U . . .
N1_21 N 0.6515(2) 0.52288(11) 0.25745(11) 0.1302(19) Uani 1 1 d G U . . .
C2_21 C 0.6916(2) 0.55353(13) 0.24547(12) 0.127(2) Uani 1 1 d G U . . .
C3_21 C 0.6668(2) 0.58167(11) 0.23057(12) 0.127(2) Uani 1 1 d G U . . .
H3_21 H 0.6936 0.6022 0.2226 0.153 Uiso 1 1 calc R U . . .
C4_21 C 0.6019(2) 0.57917(9) 0.22760(11) 0.131(2) Uani 1 1 d G U . . .
C5_21 C 0.5618(2) 0.54851(9) 0.23956(8) 0.132(2) Uani 1 1 d G U . . .
C6_21 C 0.5865(2) 0.52038(8) 0.25448(7) 0.134(2) Uani 1 1 d G U . . .
C7_21 C 0.5465(3) 0.48971(9) 0.26647(11) 0.135(2) Uani 1 1 d G U . . .
C8_21 C 0.4815(2) 0.48718(13) 0.26350(12) 0.157(3) Uani 1 1 d G U . . .
H8_21 H 0.4547 0.4667 0.2715 0.188 Uiso 1 1 calc R U . . .
C9_21 C 0.4567(2) 0.51534(16) 0.24857(13) 0.157(3) Uani 1 1 d G U . . .
H9_21 H 0.4133 0.5137 0.2466 0.189 Uiso 1 1 calc R U . . .
C10_21 C 0.4968(2) 0.54599(13) 0.23657(12) 0.145(3) Uani 1 1 d G U . . .
H10_21 H 0.4802 0.5648 0.2266 0.174 Uiso 1 1 calc R U . . .
C49_21 C 0.5949(13) 0.7398(5) 0.1770(6) 0.324(9) Uani 1 1 d D U . . .
H49A_21 H 0.5485 0.7307 0.1690 0.388 Uiso 1 1 calc R U . . .
H49B_21 H 0.6037 0.7551 0.1986 0.388 Uiso 1 1 calc R U . . .
O46_21 O 0.6201(5) 0.7070(2) 0.1841(2) 0.215(3) Uani 1 1 d D U . . .
O41_21 O 0.5783(3) 0.60713(16) 0.21372(14) 0.1420(18) Uani 1 1 d . U . . .
O22_21 O 0.7968(3) 0.58142(18) 0.23921(17) 0.1505(19) Uani 1 1 d . U . . .
O45_21 O 0.5294(4) 0.6569(2) 0.1603(2) 0.194(3) Uani 1 1 d D U . . .
C42_21 C 0.6205(5) 0.6428(2) 0.2072(2) 0.142(3) Uani 1 1 d D U . . .
H42A_21 H 0.6412 0.6391 0.1885 0.170 Uiso 1 1 calc R U . . .
H42B_21 H 0.6536 0.6533 0.2278 0.170 Uiso 1 1 calc R U . . .
O44_21 O 0.5450(5) 0.6815(2) 0.2240(2) 0.198(3) Uani 1 1 d D U . . .
C21_21 C 0.7610(6) 0.5565(3) 0.2548(2) 0.136(2) Uani 1 1 d . U . . .
N71_21 N 0.5780(4) 0.46330(16) 0.27940(16) 0.141(2) Uani 1 1 d . U . . .
H71_21 H 0.6160 0.4661 0.2757 0.170 Uiso 1 1 calc R U . . .
C47_21 C 0.4669(6) 0.6324(5) 0.1601(5) 0.244(6) Uani 1 1 d D U . . .
H47A_21 H 0.4605 0.6303 0.1836 0.293 Uiso 1 1 calc R U . . .
H47B_21 H 0.4630 0.6075 0.1501 0.293 Uiso 1 1 calc R U . . .
C50_21 C 0.6195(13) 0.7621(5) 0.1532(7) 0.329(12) Uani 1 1 d D U . . .
H50A_21 H 0.5953 0.7799 0.1473 0.493 Uiso 1 1 calc R U . . .
H50B_21 H 0.6167 0.7467 0.1327 0.493 Uiso 1 1 calc R U . . .
H50C_21 H 0.6638 0.7753 0.1627 0.493 Uiso 1 1 calc R U . . .
C48_21 C 0.4174(10) 0.6481(5) 0.1392(8) 0.367(16) Uani 1 1 d D U . . .
H48A_21 H 0.3752 0.6319 0.1392 0.550 Uiso 1 1 calc R U . . .
H48B_21 H 0.4235 0.6498 0.1159 0.550 Uiso 1 1 calc R U . . .
H48C_21 H 0.4215 0.6728 0.1492 0.550 Uiso 1 1 calc R U . . .
N72_22 N 0.7845(5) 0.5364(2) 0.2768(2) 0.151(3) Uani 1 1 d . U . . .
H72_22 H 0.7582 0.5175 0.2833 0.181 Uiso 1 1 calc R U . . .
O22_22 O 0.6686(4) 0.46488(17) 0.38970(19) 0.164(2) Uani 1 1 d . U . . .
C21_22 C 0.6977(6) 0.4856(3) 0.3718(3) 0.140(3) Uani 1 1 d . U . . .
C71_22 C 0.8515(8) 0.5435(5) 0.2910(3) 0.203(5) Uani 1 1 d . U . . .
H71A_22 H 0.8656 0.5666 0.3061 0.244 Uiso 1 1 calc R U . . .
H71B_22 H 0.8742 0.5480 0.2722 0.244 Uiso 1 1 calc R U . . .
C42_22 C 0.8842(13) 0.4281(8) 0.4362(6) 0.440(12) Uani 1 1 d D U . . .
H42A_22 H 0.8460 0.4159 0.4447 0.528 Uiso 1 1 calc R U . . .
H42B_22 H 0.8959 0.4547 0.4435 0.528 Uiso 1 1 calc R U . . .
P43_22 P 0.9508(4) 0.4089(2) 0.4580(2) 0.297(3) Uani 1 1 d D U . . .
O46_22 O 0.9400(6) 0.3752(4) 0.4288(3) 0.272(4) Uani 1 1 d D U . . .
O41_22 O 0.8668(10) 0.4241(6) 0.3986(4) 0.413(9) Uani 1 1 d . U . . .
O45_22 O 0.9052(9) 0.3770(5) 0.4772(4) 0.349(6) Uani 1 1 d D U . . .
N1_22 N 0.7861(3) 0.49982(19) 0.34250(15) 0.168(3) Uani 1 1 d G U . . .
C2_22 C 0.7570(3) 0.4805(2) 0.36754(17) 0.172(3) Uani 1 1 d G U . . .
C3_22 C 0.7844(5) 0.4554(3) 0.3863(2) 0.235(6) Uani 1 1 d G U . . .
H3_22 H 0.7649 0.4425 0.4031 0.282 Uiso 1 1 calc R U . . .
C4_22 C 0.8410(5) 0.4495(3) 0.3800(2) 0.329(7) Uani 1 1 d G U . . .
C5_22 C 0.8701(4) 0.4688(3) 0.3550(2) 0.335(8) Uani 1 1 d G U . . .
C6_22 C 0.8427(3) 0.4940(2) 0.33623(15) 0.244(5) Uani 1 1 d G U . . .
C7_22 C 0.8718(5) 0.5133(3) 0.3112(2) 0.262(6) Uani 1 1 d G U . . .
C8_22 C 0.9283(5) 0.5074(4) 0.3049(3) 0.359(9) Uani 1 1 d G U . . .
H8_22 H 0.9478 0.5203 0.2882 0.431 Uiso 1 1 calc R U . . .
C9_22 C 0.9557(6) 0.4823(4) 0.3237(4) 0.409(10) Uani 1 1 d G U . . .
H9_22 H 0.9936 0.4783 0.3195 0.491 Uiso 1 1 calc R U . . .
C10_22 C 0.9266(6) 0.4630(4) 0.3487(3) 0.399(10) Uani 1 1 d G U . . .
H10_22 H 0.9450 0.4461 0.3613 0.479 Uiso 1 1 calc R U . . .
C49_22 C 0.8650(5) 0.3567(2) 0.4273(2) 0.153(3) Uani 1 1 d D U . . .
H49A_22 H 0.8588 0.3427 0.4475 0.184 Uiso 1 1 calc R U . . .
H49B_22 H 0.8426 0.3760 0.4265 0.184 Uiso 1 1 calc R U . . .
C50_22 C 0.8401(8) 0.3303(4) 0.3943(4) 0.239(6) Uani 1 1 d D U . . .
H50A_22 H 0.7950 0.3180 0.3920 0.358 Uiso 1 1 calc R U . . .
H50B_22 H 0.8633 0.3116 0.3954 0.358 Uiso 1 1 calc R U . . .
H50C_22 H 0.8465 0.3445 0.3746 0.358 Uiso 1 1 calc R U . . .
C47_22 C 0.9408(14) 0.3545(9) 0.4985(6) 0.370(11) Uani 1 1 d D U . . .
H47A_22 H 0.9845 0.3699 0.5081 0.443 Uiso 1 1 calc R U . . .
H47B_22 H 0.9431 0.3334 0.4843 0.443 Uiso 1 1 calc R U . . .
O44_22 O 1.0111(11) 0.4288(9) 0.4771(7) 0.552(17) Uani 1 1 d D U . . .
C48_22 C 0.9084(15) 0.3403(8) 0.5270(6) 0.373(14) Uani 1 1 d D U . . .
H48A_22 H 0.9325 0.3260 0.5411 0.559 Uiso 1 1 calc R U . . .
H48B_22 H 0.8656 0.3245 0.5175 0.559 Uiso 1 1 calc R U . . .
H48C_22 H 0.9060 0.3613 0.5410 0.559 Uiso 1 1 calc R U . . .
P43_23 P 0.42435(18) 0.65388(13) 0.30465(11) 0.1909(14) Uani 1 1 d D U . . .
O22_23 O 0.7250(3) 0.66177(14) 0.28600(15) 0.1288(16) Uani 1 1 d . U . . .
N1_23 N 0.66955(16) 0.57760(10) 0.32649(10) 0.1068(15) Uani 1 1 d G U . . .
C2_23 C 0.6666(2) 0.61074(9) 0.31104(10) 0.1023(17) Uani 1 1 d G U . . .
C3_23 C 0.6099(2) 0.62142(9) 0.30590(10) 0.115(2) Uani 1 1 d G U . . .
H3_23 H 0.6079 0.6436 0.2956 0.138 Uiso 1 1 calc R U . . .
C4_23 C 0.55611(19) 0.59895(11) 0.31621(11) 0.1143(19) Uani 1 1 d G U . . .
C5_23 C 0.55906(15) 0.56581(9) 0.33166(8) 0.116(2) Uani 1 1 d G U . . .
C6_23 C 0.61578(16) 0.55513(7) 0.33680(7) 0.1109(19) Uani 1 1 d G U . . .
C7_23 C 0.6187(2) 0.52199(9) 0.35224(10) 0.1108(19) Uani 1 1 d G U . . .
C8_23 C 0.5650(3) 0.49952(9) 0.36255(11) 0.127(2) Uani 1 1 d G U . . .
H8_23 H 0.5669 0.4773 0.3729 0.153 Uiso 1 1 calc R U . . .
C9_23 C 0.5082(2) 0.51020(12) 0.35741(12) 0.137(3) Uani 1 1 d G U . . .
H9_23 H 0.4723 0.4952 0.3643 0.164 Uiso 1 1 calc R U . . .
C10_23 C 0.50529(17) 0.54334(13) 0.34197(12) 0.129(2) Uani 1 1 d G U . . .
H10_23 H 0.4673 0.5505 0.3385 0.155 Uiso 1 1 calc R U . . .
O41_23 O 0.5005(3) 0.60945(16) 0.31171(15) 0.1337(17) Uani 1 1 d . U . . .
O45_23 O 0.3737(5) 0.6256(3) 0.2753(3) 0.250(4) Uani 1 1 d D U . . .
C47_23 C 0.381(3) 0.6350(15) 0.2405(6) 0.55(3) Uiso 1 1 d D U . . .
C21_23 C 0.7283(4) 0.63481(19) 0.3048(2) 0.1046(18) Uani 1 1 d . U . . .
C42_23 C 0.4996(4) 0.6464(3) 0.3017(2) 0.145(3) Uani 1 1 d D U . . .
H42A_23 H 0.5057 0.6488 0.2781 0.174 Uiso 1 1 calc R U . . .
H42B_23 H 0.5345 0.6652 0.3168 0.174 Uiso 1 1 calc R U . . .
O44_23 O 0.4096(4) 0.6475(3) 0.3387(3) 0.206(3) Uani 1 1 d D U . . .
O46_23 O 0.4275(5) 0.6942(3) 0.2929(3) 0.243(4) Uani 1 1 d D U . . .
N71_23 N 0.6765(4) 0.51242(16) 0.35398(16) 0.1188(17) Uani 1 1 d . U . . .
H71_23 H 0.7022 0.5254 0.3421 0.143 Uiso 1 1 calc R U . . .
P43_24 P 1.1123(3) 0.54577(17) 0.44294(13) 0.232(2) Uani 1 1 d D U . . .
O41_24 O 1.0308(4) 0.5748(3) 0.4035(3) 0.250(5) Uani 1 1 d . U . . .
O45_24 O 1.1177(6) 0.5283(4) 0.4791(3) 0.285(5) Uani 1 1 d D U . . .
O46_24 O 1.1579(6) 0.5851(4) 0.4489(4) 0.300(5) Uani 1 1 d D U . . .
O44_24 O 1.1233(8) 0.5234(6) 0.4163(3) 0.377(9) Uani 1 1 d D U . . .
C42_24 C 1.0346(6) 0.5499(5) 0.4347(5) 0.257(7) Uani 1 1 d D U . . .
H42A_24 H 1.0033 0.5253 0.4289 0.308 Uiso 1 1 calc R U . . .
H42B_24 H 1.0265 0.5618 0.4548 0.308 Uiso 1 1 calc R U . . .
C48_24 C 1.2172(10) 0.5162(7) 0.4960(7) 0.347(13) Uani 1 1 d D U . . .
H48A_24 H 1.2382 0.4984 0.5067 0.520 Uiso 1 1 calc R U . . .
H48B_24 H 1.2353 0.5403 0.5089 0.520 Uiso 1 1 calc R U . . .
H48C_24 H 1.2234 0.5185 0.4727 0.520 Uiso 1 1 calc R U . . .
C47_24 C 1.1456(9) 0.5024(6) 0.4954(6) 0.310(10) Uani 1 1 d D U . . .
H47A_24 H 1.1269 0.4777 0.4830 0.372 Uiso 1 1 calc R U . . .
H47B_24 H 1.1386 0.5006 0.5189 0.372 Uiso 1 1 calc R U . . .
N1_24 N 0.8605(2) 0.60477(13) 0.37505(13) 0.1235(18) Uani 1 1 d G U . . .
C2_24 C 0.8670(3) 0.58123(15) 0.40175(13) 0.130(2) Uani 1 1 d G U . . .
C3_24 C 0.9235(3) 0.57057(18) 0.41122(16) 0.175(4) Uani 1 1 d G U . . .
H3_24 H 0.9278 0.5548 0.4291 0.210 Uiso 1 1 calc R U . . .
C4_24 C 0.9734(3) 0.5834(2) 0.3940(2) 0.201(5) Uani 1 1 d G U . . .
C5_24 C 0.9669(2) 0.60698(16) 0.36728(16) 0.195(5) Uani 1 1 d G U . . .
C6_24 C 0.91047(18) 0.61765(11) 0.35781(12) 0.149(3) Uani 1 1 d G U . . .
C7_24 C 0.9040(3) 0.64118(15) 0.33111(14) 0.139(3) Uani 1 1 d G U . . .
C8_24 C 0.9539(3) 0.65406(19) 0.31387(18) 0.181(4) Uani 1 1 d G U . . .
H8_24 H 0.9496 0.6698 0.2960 0.217 Uiso 1 1 calc R U . . .
C9_24 C 1.0104(3) 0.6434(2) 0.3233(2) 0.238(6) Uani 1 1 d G U . . .
H9_24 H 1.0438 0.6520 0.3118 0.285 Uiso 1 1 calc R U . . .
C10_24 C 1.0169(2) 0.6199(2) 0.3500(2) 0.246(6) Uani 1 1 d G U . . .
H10_24 H 1.0547 0.6127 0.3564 0.296 Uiso 1 1 calc R U . . .
C71_24 C 0.8440(4) 0.6544(2) 0.3192(2) 0.128(2) Uani 1 1 d . U . . .
H71A_24 H 0.8480 0.6766 0.3340 0.153 Uiso 1 1 calc R U . . .
H71B_24 H 0.8437 0.6622 0.2958 0.153 Uiso 1 1 calc R U . . .
N72_24 N 0.7815(3) 0.62732(16) 0.31904(17) 0.1108(16) Uani 1 1 d . U . . .
H72_24 H 0.7800 0.6064 0.3284 0.133 Uiso 1 1 calc R U . . .
C21_24 C 0.8125(5) 0.5666(2) 0.4185(2) 0.121(2) Uani 1 1 d . U . . .
O22_24 O 0.8145(3) 0.54158(17) 0.43777(15) 0.146(2) Uani 1 1 d . U . . .
C49_24 C 1.2009(12) 0.6035(8) 0.4291(9) 0.372(11) Uani 1 1 d D U . . .
H49A_24 H 1.2016 0.5852 0.4113 0.446 Uiso 1 1 calc R U . . .
H49B_24 H 1.2437 0.6113 0.4439 0.446 Uiso 1 1 calc R U . . .
C50_24 C 1.1889(14) 0.6363(9) 0.4121(9) 0.396(16) Uani 1 1 d D U . . .
H50A_24 H 1.2207 0.6456 0.3986 0.594 Uiso 1 1 calc R U . . .
H50B_24 H 1.1915 0.6556 0.4294 0.594 Uiso 1 1 calc R U . . .
H50C_24 H 1.1467 0.6292 0.3973 0.594 Uiso 1 1 calc R U . . .
P43_25 P 0.40332(17) 0.61462(12) 0.44446(13) 0.1955(14) Uani 1 1 d D U . . .
O41_25 O 0.5108(3) 0.60506(16) 0.42968(16) 0.1404(18) Uani 1 1 d . U . . .
O44_25 O 0.3644(4) 0.6423(3) 0.4405(3) 0.212(3) Uani 1 1 d D U . . .
C42_25 C 0.4716(4) 0.6319(3) 0.4242(3) 0.156(3) Uani 1 1 d D U . . .
H42A_25 H 0.4567 0.6335 0.3996 0.187 Uiso 1 1 calc R U . . .
H42B_25 H 0.4971 0.6568 0.4346 0.187 Uiso 1 1 calc R U . . .
O46_25 O 0.3670(4) 0.5745(3) 0.4277(3) 0.235(4) Uani 1 1 d D U . . .
O45_25 O 0.4327(5) 0.6073(3) 0.4829(3) 0.220(3) Uani 1 1 d D U . . .
C47_25 C 0.3919(8) 0.6003(5) 0.5075(5) 0.260(7) Uani 1 1 d D U . . .
H47A_25 H 0.3488 0.6001 0.4956 0.312 Uiso 1 1 calc R U . . .
H47B_25 H 0.4073 0.6212 0.5251 0.312 Uiso 1 1 calc R U . . .
C48_25 C 0.3873(9) 0.5650(5) 0.5250(6) 0.306(11) Uani 1 1 d D U . . .
H48A_25 H 0.3595 0.5634 0.5411 0.459 Uiso 1 1 calc R U . . .
H48B_25 H 0.4295 0.5648 0.5373 0.459 Uiso 1 1 calc R U . . .
H48C_25 H 0.3700 0.5438 0.5080 0.459 Uiso 1 1 calc R U . . .
N1_25 N 0.68502(17) 0.62829(9) 0.39718(9) 0.1037(15) Uani 1 1 d G U . . .
C2_25 C 0.6448(2) 0.65137(9) 0.38845(10) 0.1068(18) Uani 1 1 d G U . . .
C3_25 C 0.5865(2) 0.64377(11) 0.39900(12) 0.118(2) Uani 1 1 d G U . . .
H3_25 H 0.5596 0.6592 0.3932 0.142 Uiso 1 1 calc R U . . .
C4_25 C 0.56832(17) 0.61311(12) 0.41827(12) 0.119(2) Uani 1 1 d G U . . .
C5_25 C 0.60852(16) 0.59003(9) 0.42700(8) 0.1149(19) Uani 1 1 d G U . . .
C6_25 C 0.66687(15) 0.59762(8) 0.41645(7) 0.1060(18) Uani 1 1 d G U . . .
C7_25 C 0.70707(19) 0.57455(10) 0.42517(11) 0.1122(19) Uani 1 1 d G U . . .
C8_25 C 0.6889(2) 0.54388(10) 0.44445(12) 0.123(2) Uani 1 1 d G U . . .
H8_25 H 0.7158 0.5284 0.4503 0.148 Uiso 1 1 calc R U . . .
C9_25 C 0.6306(3) 0.53629(10) 0.45499(11) 0.138(3) Uani 1 1 d G U . . .
H9_25 H 0.6184 0.5158 0.4679 0.166 Uiso 1 1 calc R U . . .
C10_25 C 0.5904(2) 0.55936(11) 0.44627(11) 0.132(2) Uani 1 1 d G U . . .
H10_25 H 0.5513 0.5543 0.4533 0.159 Uiso 1 1 calc R U . . .
O22_25 O 0.6293(3) 0.70187(14) 0.35767(14) 0.1182(14) Uani 1 1 d . U . . .
C21_25 C 0.6676(5) 0.68480(19) 0.37081(19) 0.1041(18) Uani 1 1 d . U . . .
N71_25 N 0.7630(3) 0.58270(15) 0.41136(15) 0.1077(15) Uani 1 1 d . U . . .
H71_25 H 0.7664 0.5997 0.3968 0.129 Uiso 1 1 calc R U . . .
C50_25 C 0.3421(11) 0.5478(7) 0.3679(6) 0.344(13) Uani 1 1 d D U . . .
H50A_25 H 0.3142 0.5473 0.3457 0.516 Uiso 1 1 calc R U . . .
H50B_25 H 0.3353 0.5227 0.3752 0.516 Uiso 1 1 calc R U . . .
H50C_25 H 0.3862 0.5577 0.3660 0.516 Uiso 1 1 calc R U . . .
C49_25 C 0.3279(9) 0.5720(5) 0.3934(4) 0.268(8) Uani 1 1 d D U . . .
H49A_25 H 0.3341 0.5971 0.3854 0.321 Uiso 1 1 calc R U . . .
H49B_25 H 0.2829 0.5622 0.3945 0.321 Uiso 1 1 calc R U . . .
P43_26 P 1.17249(18) 0.74802(18) 0.39487(13) 0.2236(18) Uani 1 1 d D U . . .
O22_26 O 0.9301(3) 0.64897(17) 0.46135(14) 0.1260(16) Uani 1 1 d . U . . .
N72_26 N 0.7299(3) 0.69635(15) 0.37064(14) 0.1038(15) Uani 1 1 d . U . . .
H72_26 H 0.7546 0.6829 0.3794 0.125 Uiso 1 1 calc R U . . .
N1_26 N 0.86084(18) 0.70571(10) 0.40218(9) 0.1099(16) Uani 1 1 d G U . . .
C2_26 C 0.9084(2) 0.69280(11) 0.42269(10) 0.114(2) Uani 1 1 d G U . . .
C3_26 C 0.9720(2) 0.70568(14) 0.41900(12) 0.143(3) Uani 1 1 d G U . . .
H3_26 H 1.0038 0.6970 0.4327 0.172 Uiso 1 1 calc R U . . .
C4_26 C 0.98788(17) 0.73147(14) 0.39480(12) 0.143(3) Uani 1 1 d G U . . .
C5_26 C 0.94028(17) 0.74437(10) 0.37429(9) 0.136(2) Uani 1 1 d G U . . .
C6_26 C 0.87676(16) 0.73149(8) 0.37798(8) 0.1136(19) Uani 1 1 d G U . . .
C7_26 C 0.82916(19) 0.74440(11) 0.35747(11) 0.1137(19) Uani 1 1 d G U . . .
C8_26 C 0.8451(3) 0.77018(12) 0.33327(11) 0.126(2) Uani 1 1 d G U . . .
H8_26 H 0.8132 0.7788 0.3195 0.152 Uiso 1 1 calc R U . . .
C9_26 C 0.9086(3) 0.78306(12) 0.32958(12) 0.155(3) Uani 1 1 d G U . . .
H9_26 H 0.9192 0.8003 0.3134 0.186 Uiso 1 1 calc R U . . .
C10_26 C 0.9562(2) 0.77016(13) 0.35009(12) 0.143(3) Uani 1 1 d G U . . .
H10_26 H 0.9987 0.7788 0.3476 0.172 Uiso 1 1 calc R U . . .
O44_26 O 1.1722(4) 0.7355(4) 0.3603(2) 0.235(4) Uani 1 1 d D U . . .
O41_26 O 1.0498(3) 0.7427(2) 0.38765(19) 0.172(2) Uani 1 1 d . U . . .
O46_26 O 1.2232(4) 0.7374(4) 0.4247(3) 0.264(4) Uani 1 1 d D U . . .
C71_26 C 0.7577(4) 0.7318(2) 0.35569(19) 0.117(2) Uani 1 1 d . U . . .
H71A_26 H 0.7466 0.7519 0.3671 0.140 Uiso 1 1 calc R U . . .
H71B_26 H 0.7362 0.7295 0.3315 0.140 Uiso 1 1 calc R U . . .
C21_26 C 0.8903(4) 0.6657(2) 0.4491(2) 0.111(2) Uani 1 1 d . U . . .
C42_26 C 1.0988(5) 0.7268(4) 0.4077(3) 0.192(4) Uani 1 1 d D U . . .
H42A_26 H 1.0866 0.6996 0.4028 0.230 Uiso 1 1 calc R U . . .
H42B_26 H 1.1034 0.7323 0.4323 0.230 Uiso 1 1 calc R U . . .
O45_26 O 1.1850(5) 0.7908(3) 0.4032(4) 0.271(4) Uani 1 1 d D U . . .
C47_26 C 1.1638(10) 0.8102(6) 0.3741(5) 0.276(7) Uani 1 1 d D U . . .
H47A_26 H 1.1251 0.7945 0.3588 0.332 Uiso 1 1 calc R U . . .
H47B_26 H 1.1972 0.8191 0.3611 0.332 Uiso 1 1 calc R U . . .
C49_26 C 1.2914(8) 0.7420(10) 0.4235(6) 0.342(13) Uani 1 1 d D U . . .
C48_26 C 1.1507(17) 0.8425(8) 0.3927(9) 0.427(18) Uani 1 1 d D U . . .
H48A_26 H 1.1357 0.8584 0.3760 0.640 Uiso 1 1 calc R U . . .
H48B_26 H 1.1897 0.8570 0.4081 0.640 Uiso 1 1 calc R U . . .
H48C_26 H 1.1183 0.8327 0.4058 0.640 Uiso 1 1 calc R U . . .
O41_27 O 0.6336(3) 0.61353(13) 0.54380(13) 0.1184(14) Uani 1 1 d . U . . .
N1_27 N 0.72450(17) 0.67416(8) 0.47127(8) 0.1011(14) Uani 1 1 d G U . . .
C2_27 C 0.66778(18) 0.67990(9) 0.47737(10) 0.1064(18) Uani 1 1 d G U . . .
C3_27 C 0.63629(16) 0.65880(11) 0.50074(11) 0.112(2) Uani 1 1 d G U . . .
H3_27 H 0.5983 0.6626 0.5048 0.135 Uiso 1 1 calc R U . . .
C4_27 C 0.66152(16) 0.63197(10) 0.51800(10) 0.1091(18) Uani 1 1 d G U . . .
C5_27 C 0.71825(15) 0.62623(7) 0.51190(7) 0.0968(16) Uani 1 1 d G U . . .
C6_27 C 0.74974(14) 0.64732(7) 0.48853(6) 0.0946(15) Uani 1 1 d G U . . .
C7_27 C 0.80646(16) 0.64158(10) 0.48243(9) 0.1045(18) Uani 1 1 d G U . . .
C8_27 C 0.83169(17) 0.61475(11) 0.49969(11) 0.1123(19) Uani 1 1 d G U . . .
H8_27 H 0.8696 0.6109 0.4956 0.135 Uiso 1 1 calc R U . . .
C9_27 C 0.8002(2) 0.59365(10) 0.52306(11) 0.112(2) Uani 1 1 d G U . . .
H9_27 H 0.8171 0.5757 0.5346 0.134 Uiso 1 1 calc R U . . .
C10_27 C 0.7435(2) 0.59939(9) 0.52916(9) 0.119(2) Uani 1 1 d G U . . .
H10_27 H 0.7224 0.5853 0.5448 0.142 Uiso 1 1 calc R U . . .
O22_27 O 0.5908(3) 0.71241(14) 0.45923(14) 0.1206(15) Uani 1 1 d . U . . .
N71_27 N 0.8329(3) 0.66322(16) 0.45679(14) 0.1032(15) Uani 1 1 d . U . . .
H71_27 H 0.8099 0.6760 0.4451 0.124 Uiso 1 1 calc R U . . .
C21_27 C 0.6453(4) 0.7100(2) 0.46014(18) 0.1027(18) Uani 1 1 d . U . . .
C42_27 C 0.5775(4) 0.6222(2) 0.5527(2) 0.134(2) Uani 1 1 d D U . . .
H42A_27 H 0.5405 0.6135 0.5336 0.161 Uiso 1 1 calc R U . . .
H42B_27 H 0.5863 0.6492 0.5571 0.161 Uiso 1 1 calc R U . . .
P43_27 P 0.56014(13) 0.59903(7) 0.59094(7) 0.1357(8) Uani 1 1 d D U . . .
O44_27 O 0.4959(3) 0.5997(2) 0.59474(18) 0.165(2) Uani 1 1 d D U . . .
O46_27 O 0.5747(3) 0.56037(16) 0.58711(17) 0.159(2) Uani 1 1 d D U . . .
C49_27 C 0.5381(6) 0.5331(3) 0.5597(3) 0.195(5) Uani 1 1 d D U . . .
H49A_27 H 0.5216 0.5457 0.5401 0.234 Uiso 1 1 calc R U . . .
H49B_27 H 0.5016 0.5166 0.5672 0.234 Uiso 1 1 calc R U . . .
C50_27 C 0.5783(9) 0.5100(5) 0.5487(6) 0.295(10) Uani 1 1 d D U . . .
H50A_27 H 0.5525 0.4918 0.5301 0.442 Uiso 1 1 calc R U . . .
H50B_27 H 0.5941 0.4972 0.5680 0.442 Uiso 1 1 calc R U . . .
H50C_27 H 0.6142 0.5263 0.5411 0.442 Uiso 1 1 calc R U . . .
O45_27 O 0.6169(3) 0.61931(16) 0.62170(15) 0.1386(17) Uani 1 1 d D U . . .
C48_27 C 0.6039(5) 0.6766(3) 0.6454(3) 0.168(4) Uani 1 1 d D U . . .
H48A_27 H 0.5983 0.6892 0.6655 0.252 Uiso 1 1 calc R U . . .
H48B_27 H 0.5679 0.6748 0.6266 0.252 Uiso 1 1 calc R U . . .
H48C_27 H 0.6429 0.6906 0.6390 0.252 Uiso 1 1 calc R U . . .
C47_27 C 0.6080(5) 0.6386(3) 0.6531(2) 0.159(3) Uani 1 1 d D U . . .
H47A_27 H 0.5688 0.6243 0.6597 0.191 Uiso 1 1 calc R U . . .
H47B_27 H 0.6441 0.6401 0.6723 0.191 Uiso 1 1 calc R U . . .
O22_28 O 0.9690(3) 0.76668(17) 0.48006(15) 0.1376(18) Uani 1 1 d . U . . .
N1_28 N 0.8158(2) 0.78276(10) 0.44763(9) 0.1113(16) Uani 1 1 d G U . . .
C2_28 C 0.8824(2) 0.78964(11) 0.45422(10) 0.116(2) Uani 1 1 d G U . . .
C3_28 C 0.91876(19) 0.81540(13) 0.43568(12) 0.130(2) Uani 1 1 d G U . . .
H3_28 H 0.9633 0.8200 0.4401 0.156 Uiso 1 1 calc R U . . .
C4_28 C 0.8885(2) 0.83426(12) 0.41053(11) 0.136(2) Uani 1 1 d G U . . .
C5_28 C 0.8219(2) 0.82738(9) 0.40394(8) 0.133(2) Uani 1 1 d G U . . .
C6_28 C 0.78551(19) 0.80162(8) 0.42248(7) 0.118(2) Uani 1 1 d G U . . .
C7_28 C 0.71889(19) 0.79473(12) 0.41589(11) 0.130(2) Uani 1 1 d G U . . .
C8_28 C 0.6886(2) 0.81360(15) 0.39075(13) 0.146(3) Uani 1 1 d G U . . .
H8_28 H 0.6440 0.8090 0.3863 0.175 Uiso 1 1 calc R U . . .
C9_28 C 0.7250(3) 0.83935(14) 0.37220(12) 0.160(3) Uani 1 1 d G U . . .
H9_28 H 0.7047 0.8520 0.3554 0.192 Uiso 1 1 calc R U . . .
C10_28 C 0.7916(3) 0.84624(12) 0.37879(11) 0.162(3) Uani 1 1 d G U . . .
H10_28 H 0.8159 0.8635 0.3664 0.195 Uiso 1 1 calc R U . . .
C21_28 C 0.9142(4) 0.7673(2) 0.4788(2) 0.112(2) Uani 1 1 d . U . . .
C71_28 C 0.6736(5) 0.7692(2) 0.4343(2) 0.136(3) Uani 1 1 d . U . . .
H71A_28 H 0.6696 0.7838 0.4540 0.163 Uiso 1 1 calc R U . . .
H71B_28 H 0.6315 0.7612 0.4188 0.163 Uiso 1 1 calc R U . . .
N72_28 N 0.6898(3) 0.73583(16) 0.44684(15) 0.1079(15) Uani 1 1 d . U . . .
H72_28 H 0.7264 0.7323 0.4459 0.129 Uiso 1 1 calc R U . . .
P43_28 P 1.0299(3) 0.90492(12) 0.42659(14) 0.248(2) Uani 1 1 d D U . . .
O41_28 O 0.9197(4) 0.85947(18) 0.38970(17) 0.175(3) Uani 1 1 d . U . . .
O45_28 O 1.0949(5) 0.9231(3) 0.4167(3) 0.299(6) Uani 1 1 d D U . . .
C42_28 C 0.9890(7) 0.8664(3) 0.3939(3) 0.196(4) Uani 1 1 d D U . . .
H42A_28 H 1.0014 0.8727 0.3720 0.235 Uiso 1 1 calc R U . . .
H42B_28 H 1.0012 0.8439 0.4007 0.235 Uiso 1 1 calc R U . . .
O44_28 O 0.9913(8) 0.9251(4) 0.4400(6) 0.403(10) Uani 1 1 d D U . . .
C47_28 C 1.1057(10) 0.9501(5) 0.3895(6) 0.325(10) Uani 1 1 d D U . . .
H47A_28 H 1.1168 0.9385 0.3702 0.389 Uiso 1 1 calc R U . . .
H47B_28 H 1.0671 0.9577 0.3808 0.389 Uiso 1 1 calc R U . . .
O46_28 O 1.0564(7) 0.8844(4) 0.4593(3) 0.301(5) Uani 1 1 d D U . . .
C49_28 C 1.0760(15) 0.9036(8) 0.4948(5) 0.382(14) Uani 1 1 d D U . . .
H49A_28 H 1.0387 0.9050 0.5037 0.459 Uiso 1 1 calc R U . . .
H49B_28 H 1.1042 0.9290 0.4951 0.459 Uiso 1 1 calc R U . . .
C48_28 C 1.1583(12) 0.9824(6) 0.4056(7) 0.385(16) Uani 1 1 d D U . . .
H48A_28 H 1.1669 1.0006 0.3889 0.577 Uiso 1 1 calc R U . . .
H48B_28 H 1.1961 0.9744 0.4141 0.577 Uiso 1 1 calc R U . . .
H48C_28 H 1.1467 0.9936 0.4246 0.577 Uiso 1 1 calc R U . . .
C50_28 C 1.1108(14) 0.8792(12) 0.5154(6) 0.46(2) Uani 1 1 d D U . . .
H50A_28 H 1.1255 0.8895 0.5390 0.690 Uiso 1 1 calc R U . . .
H50B_28 H 1.1471 0.8780 0.5059 0.690 Uiso 1 1 calc R U . . .
H50C_28 H 1.0821 0.8542 0.5144 0.690 Uiso 1 1 calc R U . . .
P43_29 P 0.79958(17) 0.60343(6) 0.66451(7) 0.1427(9) Uani 1 1 d D U . . .
O41_29 O 0.8215(3) 0.64993(13) 0.61624(12) 0.1150(14) Uani 1 1 d . U . . .
O22_29 O 0.6502(3) 0.71840(14) 0.56901(13) 0.1177(14) Uani 1 1 d . U . . .
N1_29 N 0.79397(16) 0.72507(9) 0.54131(8) 0.0983(14) Uani 1 1 d G U . . .
C2_29 C 0.74764(15) 0.71236(10) 0.56088(9) 0.0931(15) Uani 1 1 d G U . . .
C3_29 C 0.75621(17) 0.68711(10) 0.58581(9) 0.1018(17) Uani 1 1 d G U . . .
H3_29 H 0.7252 0.6786 0.5989 0.122 Uiso 1 1 calc R U . . .
C4_29 C 0.81109(18) 0.67456(9) 0.59115(8) 0.1024(17) Uani 1 1 d G U . . .
C5_29 C 0.85742(15) 0.68727(7) 0.57158(7) 0.1022(17) Uani 1 1 d G U . . .
C6_29 C 0.84885(14) 0.71252(7) 0.54666(6) 0.0946(15) Uani 1 1 d G U . . .
C7_29 C 0.89517(17) 0.72523(10) 0.52708(9) 0.1007(17) Uani 1 1 d G U . . .
C8_29 C 0.95006(16) 0.71268(12) 0.53243(11) 0.114(2) Uani 1 1 d G U . . .
H8_29 H 0.9811 0.7212 0.5193 0.137 Uiso 1 1 calc R U . . .
C9_29 C 0.95863(16) 0.68743(12) 0.55735(12) 0.123(2) Uani 1 1 d G U . . .
H9_29 H 0.9953 0.6790 0.5609 0.148 Uiso 1 1 calc R U . . .
C10_29 C 0.91230(17) 0.67472(11) 0.57693(10) 0.115(2) Uani 1 1 d G U . . .
H10_29 H 0.9180 0.6578 0.5936 0.138 Uiso 1 1 calc R U . . .
N71_29 N 0.8770(3) 0.74896(16) 0.50063(14) 0.1050(15) Uani 1 1 d . U . . .
H71_29 H 0.8391 0.7519 0.4983 0.126 Uiso 1 1 calc R U . . .
O44_29 O 0.8646(3) 0.61910(19) 0.68698(15) 0.1520(19) Uani 1 1 d D U . . .
C21_29 C 0.6965(4) 0.73120(19) 0.55673(19) 0.1015(18) Uani 1 1 d . U . . .
C42_29 C 0.7756(4) 0.6379(2) 0.6378(2) 0.123(2) Uani 1 1 d D U . . .
H42A_29 H 0.7328 0.6271 0.6236 0.148 Uiso 1 1 calc R U . . .
H42B_29 H 0.7747 0.6593 0.6522 0.148 Uiso 1 1 calc R U . . .
O46_29 O 0.7899(5) 0.56885(18) 0.63968(18) 0.211(4) Uani 1 1 d D U . . .
O45_29 O 0.7466(4) 0.59254(18) 0.68622(16) 0.170(2) Uani 1 1 d D U . . .
C48_29 C 0.6677(8) 0.5425(5) 0.7012(3) 0.263(9) Uani 1 1 d D U . . .
H48A_29 H 0.6297 0.5222 0.6920 0.394 Uiso 1 1 calc R U . . .
H48B_29 H 0.6577 0.5594 0.7166 0.394 Uiso 1 1 calc R U . . .
H48C_29 H 0.7007 0.5324 0.7137 0.394 Uiso 1 1 calc R U . . .
C49_29 C 0.8254(12) 0.5628(6) 0.6158(6) 0.341(11) Uani 1 1 d D U . . .
H49A_29 H 0.8663 0.5598 0.6280 0.409 Uiso 1 1 calc R U . . .
H49B_29 H 0.8345 0.5847 0.6025 0.409 Uiso 1 1 calc R U . . .
C47_29 C 0.6894(9) 0.5621(5) 0.6742(5) 0.313(10) Uani 1 1 d D U . . .
H47A_29 H 0.6557 0.5720 0.6616 0.376 Uiso 1 1 calc R U . . .
H47B_29 H 0.6981 0.5447 0.6583 0.376 Uiso 1 1 calc R U . . .
C50_29 C 0.7894(15) 0.5280(5) 0.5912(5) 0.361(14) Uani 1 1 d D U . . .
H50A_29 H 0.8169 0.5232 0.5767 0.541 Uiso 1 1 calc R U . . .
H50B_29 H 0.7516 0.5322 0.5770 0.541 Uiso 1 1 calc R U . . .
H50C_29 H 0.7771 0.5067 0.6044 0.541 Uiso 1 1 calc R U . . .
P43_30 P 0.8375(4) 0.98042(11) 0.43558(15) 0.252(2) Uani 1 1 d D U . . .
O45_30 O 0.8995(7) 1.0108(3) 0.4403(4) 0.291(5) Uani 1 1 d D U . . .
C47_30 C 0.9645(9) 1.0096(5) 0.4384(4) 0.267(7) Uani 1 1 d D U . . .
H47A_30 H 0.9730 1.0166 0.4159 0.321 Uiso 1 1 calc R U . . .
H47B_30 H 0.9683 0.9843 0.4414 0.321 Uiso 1 1 calc R U . . .
O46_30 O 0.8335(7) 0.9711(4) 0.3947(3) 0.300(5) Uani 1 1 d D U . . .
C42_30 C 0.8503(8) 0.9357(3) 0.4472(5) 0.253(7) Uani 1 1 d D U . . .
H42A_30 H 0.8650 0.9248 0.4290 0.304 Uiso 1 1 calc R U . . .
H42B_30 H 0.8832 0.9394 0.4684 0.304 Uiso 1 1 calc R U . . .
O44_30 O 0.7772(9) 0.9885(4) 0.4389(6) 0.363(9) Uani 1 1 d D U . . .
C48_30 C 1.0118(11) 1.0366(5) 0.4664(4) 0.337(12) Uani 1 1 d D U . . .
H48A_30 H 1.0548 1.0364 0.4653 0.505 Uiso 1 1 calc R U . . .
H48B_30 H 1.0036 1.0292 0.4886 0.505 Uiso 1 1 calc R U . . .
H48C_30 H 1.0075 1.0616 0.4634 0.505 Uiso 1 1 calc R U . . .
O22_30 O 0.9557(3) 0.85498(16) 0.52383(14) 0.1369(18) Uani 1 1 d . U . . .
O41_30 O 0.7947(4) 0.9120(2) 0.45207(19) 0.184(3) Uani 1 1 d . U . . .
N1_30 N 0.7891(2) 0.83091(10) 0.52366(10) 0.1161(17) Uani 1 1 d G U . . .
C2_30 C 0.84809(18) 0.85055(12) 0.51672(11) 0.117(2) Uani 1 1 d G U . . .
C3_30 C 0.8508(2) 0.87783(12) 0.49288(12) 0.128(2) Uani 1 1 d G U . . .
H3_30 H 0.8903 0.8910 0.4882 0.153 Uiso 1 1 calc R U . . .
C4_30 C 0.7945(2) 0.88546(11) 0.47598(11) 0.137(3) Uani 1 1 d G U . . .
C5_30 C 0.7355(2) 0.86583(9) 0.48293(9) 0.130(2) Uani 1 1 d G U . . .
C6_30 C 0.73279(18) 0.83855(8) 0.50677(8) 0.117(2) Uani 1 1 d G U . . .
C7_30 C 0.6738(2) 0.81891(12) 0.51371(12) 0.125(2) Uani 1 1 d G U . . .
C8_30 C 0.61750(19) 0.82655(15) 0.49681(15) 0.149(3) Uani 1 1 d G U . . .
H8_30 H 0.5780 0.8134 0.5015 0.179 Uiso 1 1 calc R U . . .
C9_30 C 0.6202(2) 0.85382(16) 0.47298(14) 0.152(3) Uani 1 1 d G U . . .
H9_30 H 0.5825 0.8589 0.4617 0.182 Uiso 1 1 calc R U . . .
C10_30 C 0.6792(2) 0.87346(13) 0.46603(12) 0.158(3) Uani 1 1 d G U . . .
H10_30 H 0.6810 0.8917 0.4501 0.189 Uiso 1 1 calc R U . . .
C21_30 C 0.9067(4) 0.8417(2) 0.5339(2) 0.115(2) Uani 1 1 d . U . . .
C71_30 C 0.6663(5) 0.7879(3) 0.5395(3) 0.146(3) Uani 1 1 d . U . . .
H71A_30 H 0.6764 0.8001 0.5627 0.175 Uiso 1 1 calc R U . . .
H71B_30 H 0.6214 0.7731 0.5347 0.175 Uiso 1 1 calc R U . . .
N72_30 N 0.7054(3) 0.76251(16) 0.53898(15) 0.1050(15) Uani 1 1 d . U . . .
H72_30 H 0.7350 0.7673 0.5272 0.126 Uiso 1 1 calc R U . . .
C50_30 C 0.7844(10) 0.9367(6) 0.3392(5) 0.289(9) Uiso 1 1 d D U . . .
H50A_30 H 0.7521 0.9144 0.3282 0.433 Uiso 1 1 calc R U . . .
H50B_30 H 0.8265 0.9335 0.3402 0.433 Uiso 1 1 calc R U . . .
H50C_30 H 0.7801 0.9579 0.3262 0.433 Uiso 1 1 calc R U . . .
C49_30 C 0.7761(11) 0.9436(7) 0.3746(6) 0.336(11) Uiso 1 1 d D U . . .
H49A_30 H 0.7388 0.9530 0.3736 0.403 Uiso 1 1 calc R U . . .
H49B_30 H 0.7686 0.9202 0.3858 0.403 Uiso 1 1 calc R U . . .
O22_31 O 0.7614(3) 0.72801(14) 0.66231(12) 0.1167(14) Uani 1 1 d . U . . .
O41_31 O 0.9963(3) 0.72815(14) 0.67375(14) 0.1202(14) Uani 1 1 d . U . . .
N1_31 N 0.86844(14) 0.77773(9) 0.61261(9) 0.0981(14) Uani 1 1 d G U . . .
C2_31 C 0.84858(15) 0.75537(10) 0.63846(9) 0.0970(16) Uani 1 1 d G U . . .
C3_31 C 0.8904(2) 0.73801(10) 0.65838(9) 0.1059(18) Uani 1 1 d G U . . .
H3_31 H 0.8771 0.7230 0.6757 0.127 Uiso 1 1 calc R U . . .
C4_31 C 0.95206(19) 0.74301(10) 0.65246(9) 0.1057(18) Uani 1 1 d G U . . .
C5_31 C 0.97193(14) 0.76537(8) 0.62661(7) 0.1008(17) Uani 1 1 d G U . . .
C6_31 C 0.93011(14) 0.78273(7) 0.60669(7) 0.0974(16) Uani 1 1 d G U . . .
C7_31 C 0.94997(19) 0.80510(10) 0.58084(9) 0.1061(18) Uani 1 1 d G U . . .
C8_31 C 1.0116(2) 0.81009(12) 0.57491(10) 0.123(2) Uani 1 1 d G U . . .
H8_31 H 1.0249 0.8251 0.5576 0.148 Uiso 1 1 calc R U . . .
C9_31 C 1.05346(16) 0.79273(13) 0.59484(12) 0.118(2) Uani 1 1 d G U . . .
H9_31 H 1.0947 0.7961 0.5909 0.141 Uiso 1 1 calc R U . . .
C10_31 C 1.03360(14) 0.77037(12) 0.62069(11) 0.120(2) Uani 1 1 d G U . . .
H10_31 H 1.0616 0.7588 0.6340 0.144 Uiso 1 1 calc R U . . .
N71_31 N 0.9003(3) 0.81874(16) 0.56074(14) 0.1080(15) Uani 1 1 d . U . . .
H71_31 H 0.8630 0.8120 0.5659 0.130 Uiso 1 1 calc R U . . .
O45_31 O 1.0740(4) 0.6771(2) 0.71417(19) 0.170(2) Uani 1 1 d D U . . .
C21_31 C 0.7874(3) 0.7532(2) 0.64585(17) 0.0957(16) Uani 1 1 d . U . . .
C42_31 C 0.9794(4) 0.7122(2) 0.70475(19) 0.121(2) Uani 1 1 d D U . . .
H42A_31 H 0.9479 0.6877 0.6988 0.145 Uiso 1 1 calc R U . . .
H42B_31 H 0.9606 0.7285 0.7162 0.145 Uiso 1 1 calc R U . . .
C47_31 C 1.0310(9) 0.6372(4) 0.7003(4) 0.246(7) Uani 1 1 d D U . . .
H47A_31 H 0.9911 0.6325 0.7085 0.296 Uiso 1 1 calc R U . . .
H47B_31 H 1.0527 0.6188 0.7095 0.296 Uiso 1 1 calc R U . . .
C48_31 C 1.0150(12) 0.6319(7) 0.6602(5) 0.316(11) Uani 1 1 d D U . . .
H48A_31 H 0.9883 0.6067 0.6528 0.474 Uiso 1 1 calc R U . . .
H48B_31 H 1.0543 0.6361 0.6520 0.474 Uiso 1 1 calc R U . . .
H48C_31 H 0.9925 0.6497 0.6510 0.474 Uiso 1 1 calc R U . . .
P43_31 P 1.05071(15) 0.70737(9) 0.73307(7) 0.1457(8) Uani 1 1 d D U . . .
O46_31 O 1.0230(3) 0.68729(18) 0.76303(15) 0.1528(19) Uani 1 1 d D U . . .
C49_31 C 1.0469(7) 0.7004(4) 0.7996(3) 0.196(4) Uani 1 1 d D U . . .
H49A_31 H 1.0396 0.6794 0.8141 0.235 Uiso 1 1 calc R U . . .
H49B_31 H 1.0927 0.7132 0.8043 0.235 Uiso 1 1 calc R U . . .
O44_31 O 1.1017(3) 0.7434(2) 0.7435(2) 0.174(2) Uani 1 1 d D U . . .
C50_31 C 1.0114(8) 0.7257(4) 0.8062(4) 0.223(6) Uani 1 1 d D U . . .
H50A_31 H 1.0252 0.7355 0.8300 0.335 Uiso 1 1 calc R U . . .
H50B_31 H 0.9662 0.7125 0.8014 0.335 Uiso 1 1 calc R U . . .
H50C_31 H 1.0188 0.7461 0.7915 0.335 Uiso 1 1 calc R U . . .
P43_32 P 0.5780(4) 0.9464(2) 0.5144(2) 0.314(4) Uani 1 1 d D U . . .
O45_32 O 0.6152(8) 0.9781(6) 0.4956(4) 0.396(7) Uani 1 1 d D U . . .
O41_32 O 0.6287(4) 0.9058(3) 0.5595(3) 0.225(4) Uani 1 1 d . U . . .
O46_32 O 0.5414(9) 0.9107(5) 0.4895(5) 0.467(12) Uani 1 1 d D U . . .
O44_32 O 0.5355(7) 0.9563(4) 0.5344(3) 0.323(6) Uani 1 1 d D U . . .
C47_32 C 0.599(2) 1.0074(10) 0.4747(11) 0.47(2) Uiso 1 1 d D U . . .
C42_32 C 0.6503(7) 0.9362(5) 0.5405(4) 0.240(6) Uani 1 1 d D U . . .
H42A_32 H 0.6764 0.9300 0.5255 0.288 Uiso 1 1 calc R U . . .
H42B_32 H 0.6762 0.9581 0.5560 0.288 Uiso 1 1 calc R U . . .
O22_32 O 0.8729(3) 0.92348(16) 0.58309(15) 0.1363(18) Uani 1 1 d . U . . .
N72_32 N 0.7613(3) 0.78207(16) 0.63657(14) 0.1033(15) Uani 1 1 d . U . . .
H72_32 H 0.7757 0.7963 0.6213 0.124 Uiso 1 1 calc R U . . .
C21_32 C 0.8518(4) 0.8998(2) 0.6024(2) 0.112(2) Uani 1 1 d . U . . .
N1_32 N 0.75728(16) 0.85560(12) 0.61740(12) 0.1164(17) Uani 1 1 d G U . . .
C2_32 C 0.78128(19) 0.88810(13) 0.60151(13) 0.125(2) Uani 1 1 d G U . . .
C3_32 C 0.7391(3) 0.90561(13) 0.58211(15) 0.163(4) Uani 1 1 d G U . . .
H3_32 H 0.7552 0.9274 0.5715 0.196 Uiso 1 1 calc R U . . .
C4_32 C 0.6729(3) 0.89061(15) 0.57859(16) 0.179(4) Uani 1 1 d G U . . .
C5_32 C 0.64892(17) 0.85811(13) 0.59447(13) 0.168(3) Uani 1 1 d G U . . .
C6_32 C 0.69110(17) 0.84060(11) 0.61388(10) 0.140(3) Uani 1 1 d G U . . .
C7_32 C 0.6671(2) 0.80810(13) 0.62976(14) 0.145(3) Uani 1 1 d G U . . .
C8_32 C 0.6009(3) 0.79310(16) 0.62624(18) 0.177(4) Uani 1 1 d G U . . .
H8_32 H 0.5849 0.7714 0.6369 0.212 Uiso 1 1 calc R U . . .
C9_32 C 0.55874(18) 0.81061(19) 0.6068(2) 0.204(5) Uani 1 1 d G U . . .
H9_32 H 0.5145 0.8006 0.6045 0.245 Uiso 1 1 calc R U . . .
C10_32 C 0.58274(17) 0.84311(18) 0.59095(18) 0.195(4) Uani 1 1 d G U . . .
H10_32 H 0.5545 0.8548 0.5780 0.234 Uiso 1 1 calc R U . . .
C71_32 C 0.7107(4) 0.7899(2) 0.6512(3) 0.132(2) Uani 1 1 d . U . . .
H71A_32 H 0.7308 0.8057 0.6725 0.159 Uiso 1 1 calc R U . . .
H71B_32 H 0.6849 0.7662 0.6573 0.159 Uiso 1 1 calc R U . . .
O22_33 O 0.9373(2) 0.78330(12) 0.74192(12) 0.1051(13) Uani 1 1 d . U . . .
O41_33 O 1.1315(2) 0.84404(14) 0.68901(14) 0.1211(14) Uani 1 1 d . U . . .
N1_33 N 0.93987(13) 0.84421(9) 0.67395(9) 0.0994(14) Uani 1 1 d G U . . .
C2_33 C 0.96395(18) 0.82287(9) 0.69903(8) 0.0944(16) Uani 1 1 d G U . . .
C3_33 C 1.02790(19) 0.82237(10) 0.70402(9) 0.1019(17) Uani 1 1 d G U . . .
H3_33 H 1.0440 0.8081 0.7208 0.122 Uiso 1 1 calc R U . . .
C4_33 C 1.06779(15) 0.84321(10) 0.68392(9) 0.1004(17) Uani 1 1 d G U . . .
C5_33 C 1.04371(13) 0.86455(8) 0.65884(7) 0.0981(16) Uani 1 1 d G U . . .
C6_33 C 0.97975(13) 0.86505(7) 0.65385(7) 0.0959(16) Uani 1 1 d G U . . .
C7_33 C 0.95567(17) 0.88638(10) 0.62877(9) 0.1032(18) Uani 1 1 d G U . . .
C8_33 C 0.9956(2) 0.90722(11) 0.60867(9) 0.121(2) Uani 1 1 d G U . . .
H8_33 H 0.9794 0.9215 0.5919 0.145 Uiso 1 1 calc R U . . .
C9_33 C 1.0595(2) 0.90673(11) 0.61365(10) 0.122(2) Uani 1 1 d G U . . .
H9_33 H 1.0862 0.9207 0.6002 0.147 Uiso 1 1 calc R U . . .
C10_33 C 1.08359(16) 0.88539(11) 0.63874(10) 0.114(2) Uani 1 1 d G U . . .
H10_33 H 1.1264 0.8851 0.6421 0.137 Uiso 1 1 calc R U . . .
N71_33 N 0.8871(3) 0.88231(15) 0.62405(14) 0.1045(15) Uani 1 1 d . U . . .
H71_33 H 0.8668 0.8668 0.6367 0.125 Uiso 1 1 calc R U . . .
C21_33 C 0.9226(3) 0.80763(18) 0.72350(17) 0.0928(16) Uani 1 1 d . U . . .
C42_33 C 1.1581(4) 0.8235(3) 0.7160(3) 0.137(3) Uani 1 1 d D U . . .
H42A_33 H 1.1394 0.7966 0.7103 0.164 Uiso 1 1 calc R U . . .
H42B_33 H 1.1487 0.8301 0.7378 0.164 Uiso 1 1 calc R U . . .
P43_33 P 1.24395(13) 0.83597(9) 0.71913(11) 0.1653(11) Uani 1 1 d D U . . .
O46_33 O 1.2679(4) 0.8103(3) 0.7471(3) 0.208(3) Uani 1 1 d D U . . .
O45_33 O 1.2535(4) 0.8200(3) 0.6851(3) 0.205(3) Uani 1 1 d D U . . .
O44_33 O 1.2755(4) 0.8762(2) 0.7274(3) 0.222(4) Uani 1 1 d D U . . .
C49_33 C 1.2593(10) 0.7710(4) 0.7431(5) 0.260(7) Uani 1 1 d D U . . .
H49A_33 H 1.2960 0.7661 0.7359 0.312 Uiso 1 1 calc R U . . .
H49B_33 H 1.2208 0.7592 0.7255 0.312 Uiso 1 1 calc R U . . .
C47_33 C 1.2717(14) 0.8437(6) 0.6568(6) 0.337(12) Uani 1 1 d D U . . .
C50_33 C 1.2526(17) 0.7549(8) 0.7777(6) 0.417(18) Uani 1 1 d D U . . .
H50A_33 H 1.2467 0.7282 0.7755 0.625 Uiso 1 1 calc R U . . .
H50B_33 H 1.2160 0.7598 0.7846 0.625 Uiso 1 1 calc R U . . .
H50C_33 H 1.2909 0.7666 0.7949 0.625 Uiso 1 1 calc R U . . .
P43_34 P 0.50736(15) 0.89462(13) 0.66587(12) 0.1878(13) Uani 1 1 d D U . . .
O22_34 O 0.8288(2) 0.95589(14) 0.66420(15) 0.1228(15) Uani 1 1 d . U . . .
N1_34 N 0.80633(13) 0.87823(9) 0.71619(10) 0.1005(14) Uani 1 1 d G U . . .
C2_34 C 0.79022(19) 0.90671(9) 0.69705(11) 0.1036(18) Uani 1 1 d G U . . .
C3_34 C 0.7265(2) 0.90790(10) 0.68894(11) 0.114(2) Uani 1 1 d G U . . .
H3_34 H 0.7157 0.9270 0.6761 0.137 Uiso 1 1 calc R U . . .
C4_34 C 0.67894(16) 0.88061(11) 0.69997(11) 0.115(2) Uani 1 1 d G U . . .
C5_34 C 0.69506(13) 0.85213(9) 0.71911(9) 0.1096(19) Uani 1 1 d G U . . .
C6_34 C 0.75875(13) 0.85093(7) 0.72722(7) 0.1007(17) Uani 1 1 d G U . . .
C7_34 C 0.77487(18) 0.82245(10) 0.74636(10) 0.1059(18) Uani 1 1 d G U . . .
C8_34 C 0.7273(2) 0.79516(10) 0.75739(11) 0.119(2) Uani 1 1 d G U . . .
H8_34 H 0.7381 0.7761 0.7702 0.143 Uiso 1 1 calc R U . . .
C9_34 C 0.6636(2) 0.79635(11) 0.74928(13) 0.135(3) Uani 1 1 d G U . . .
H9_34 H 0.6318 0.7781 0.7567 0.162 Uiso 1 1 calc R U . . .
C10_34 C 0.64748(15) 0.82483(11) 0.73014(12) 0.131(2) Uani 1 1 d G U . . .
H10_34 H 0.6049 0.8256 0.7247 0.157 Uiso 1 1 calc R U . . .
O41_34 O 0.6158(3) 0.87995(16) 0.69204(18) 0.1408(19) Uani 1 1 d . U . . .
C21_34 C 0.8442(4) 0.93431(18) 0.6859(2) 0.1006(18) Uani 1 1 d . U . . .
O44_34 O 0.4721(4) 0.8555(3) 0.6504(3) 0.250(5) Uani 1 1 d D U . . .
C42_34 C 0.5952(4) 0.9056(3) 0.6709(3) 0.158(3) Uani 1 1 d D U . . .
H42A_34 H 0.6061 0.9036 0.6485 0.190 Uiso 1 1 calc R U . . .
H42B_34 H 0.6159 0.9312 0.6813 0.190 Uiso 1 1 calc R U . . .
O45_34 O 0.4981(4) 0.9005(3) 0.7035(3) 0.227(4) Uani 1 1 d D U . . .
O46_34 O 0.4923(4) 0.9276(3) 0.6464(3) 0.246(4) Uani 1 1 d D U . . .
N72_34 N 0.8742(3) 0.82206(14) 0.72379(14) 0.0971(14) Uani 1 1 d . U . . .
H72_34 H 0.8595 0.8324 0.7058 0.117 Uiso 1 1 calc R U . . .
C71_34 C 0.8446(4) 0.8208(2) 0.75452(18) 0.1090(19) Uani 1 1 d . U . . .
H71A_34 H 0.8702 0.8419 0.7710 0.131 Uiso 1 1 calc R U . . .
H71B_34 H 0.8463 0.7978 0.7655 0.131 Uiso 1 1 calc R U . . .
C49_34 C 0.4294(9) 0.9282(8) 0.6256(10) 0.420(19) Uani 1 1 d D U . . .
P43_35 P 1.30129(16) 0.97339(12) 0.68510(12) 0.1841(13) Uani 1 1 d D U . . .
O41_35 O 1.1863(2) 0.96658(14) 0.69772(13) 0.1159(14) Uani 1 1 d . U . . .
N1_35 N 1.01461(15) 0.91733(8) 0.72823(8) 0.0946(13) Uani 1 1 d G U . . .
C2_35 C 1.07025(18) 0.90766(9) 0.74293(9) 0.0963(16) Uani 1 1 d G U . . .
C3_35 C 1.12814(15) 0.92498(10) 0.73353(10) 0.1001(17) Uani 1 1 d G U . . .
H3_35 H 1.1654 0.9185 0.7434 0.120 Uiso 1 1 calc R U . . .
C4_35 C 1.13039(13) 0.95198(10) 0.70943(10) 0.1029(18) Uani 1 1 d G U . . .
C5_35 C 1.07475(13) 0.96165(7) 0.69473(7) 0.0971(16) Uani 1 1 d G U . . .
C6_35 C 1.01686(12) 0.94433(7) 0.70413(7) 0.0967(16) Uani 1 1 d G U . . .
C7_35 C 0.96122(14) 0.95401(10) 0.68943(10) 0.0973(16) Uani 1 1 d G U . . .
C8_35 C 0.96347(18) 0.98100(11) 0.66533(10) 0.114(2) Uani 1 1 d G U . . .
H8_35 H 0.9262 0.9875 0.6555 0.137 Uiso 1 1 calc R U . . .
C9_35 C 1.0214(2) 0.99832(10) 0.65593(10) 0.115(2) Uani 1 1 d G U . . .
H9_35 H 1.0229 1.0164 0.6398 0.138 Uiso 1 1 calc R U . . .
C10_35 C 1.07700(18) 0.98865(10) 0.67063(10) 0.116(2) Uani 1 1 d G U . . .
H10_35 H 1.1157 1.0002 0.6643 0.140 Uiso 1 1 calc R U . . .
O22_35 O 1.1160(3) 0.87100(14) 0.78148(13) 0.1150(14) Uani 1 1 d . U . . .
N71_35 N 0.9027(3) 0.93205(14) 0.69771(15) 0.0996(14) Uani 1 1 d . U . . .
H71_35 H 0.9064 0.9153 0.7122 0.120 Uiso 1 1 calc R U . . .
C21_35 C 1.0689(4) 0.8815(2) 0.77124(19) 0.1025(18) Uani 1 1 d . U . . .
O44_35 O 1.3130(4) 1.0137(3) 0.6806(3) 0.231(4) Uani 1 1 d D U . . .
C42_35 C 1.2432(4) 0.9560(3) 0.7112(2) 0.135(2) Uani 1 1 d D U . . .
H42A_35 H 1.2332 0.9288 0.7110 0.162 Uiso 1 1 calc R U . . .
H42B_35 H 1.2607 0.9666 0.7350 0.162 Uiso 1 1 calc R U . . .
C47_35 C 1.4147(16) 0.9838(11) 0.7269(10) 0.47(2) Uiso 1 1 d D U . . .
O45_35 O 1.3602(4) 0.9592(4) 0.7022(4) 0.282(5) Uani 1 1 d D U . . .
O46_35 O 1.2740(5) 0.9462(3) 0.6509(3) 0.226(3) Uani 1 1 d D U . . .
C50_35 C 1.2297(11) 0.9248(6) 0.5914(5) 0.284(8) Uani 1 1 d D U . . .
H50A_35 H 1.2153 0.9334 0.5692 0.426 Uiso 1 1 calc R U . . .
H50B_35 H 1.1950 0.9054 0.5970 0.426 Uiso 1 1 calc R U . . .
H50C_35 H 1.2652 0.9147 0.5904 0.426 Uiso 1 1 calc R U . . .
C49_35 C 1.2509(11) 0.9569(5) 0.6184(4) 0.280(9) Uani 1 1 d D U . . .
H49A_35 H 1.2845 0.9768 0.6120 0.336 Uiso 1 1 calc R U . . .
H49B_35 H 1.2148 0.9668 0.6194 0.336 Uiso 1 1 calc R U . . .
O1_36 O 1.0149(2) 0.87069(13) 0.78198(12) 0.1057(12) Uani 1 1 d . U . . .
C3_36 C 0.9605(2) 0.84224(15) 0.82630(13) 0.117(2) Uani 1 1 d G U . . .
C4_36 C 0.9321(3) 0.80834(13) 0.83893(14) 0.122(2) Uani 1 1 d G U . . .
H4_36 H 0.9467 0.7874 0.8360 0.146 Uiso 1 1 calc R U . . .
C5_36 C 0.8818(3) 0.80579(14) 0.85593(13) 0.122(2) Uani 1 1 d G U . . .
H5_36 H 0.8628 0.7831 0.8644 0.146 Uiso 1 1 calc R U . . .
C6_36 C 0.8600(2) 0.83714(18) 0.86028(13) 0.131(2) Uani 1 1 d G U . . .
H6_36 H 0.8263 0.8354 0.8717 0.158 Uiso 1 1 calc R U . . .
C7_36 C 0.8883(3) 0.87104(15) 0.84765(15) 0.132(2) Uani 1 1 d G U . . .
H7_36 H 0.8737 0.8920 0.8506 0.158 Uiso 1 1 calc R U . . .
C8_36 C 0.9386(3) 0.87359(12) 0.83065(14) 0.125(2) Uani 1 1 d G U . . .
H8_36 H 0.9576 0.8963 0.8222 0.150 Uiso 1 1 calc R U . . .
C2_36 C 1.0157(4) 0.8440(2) 0.8088(2) 0.121(2) Uani 1 1 d . U . . .
H2A_36 H 1.0562 0.8521 0.8257 0.145 Uiso 1 1 calc R U . . .
H2B_36 H 1.0116 0.8192 0.7984 0.145 Uiso 1 1 calc R U . . .

loop_
_atom_site_aniso_label
_atom_site_aniso_U_11
_atom_site_aniso_U_22
_atom_site_aniso_U_33
_atom_site_aniso_U_23
_atom_site_aniso_U_13
_atom_site_aniso_U_12
C1_1 0.225(11) 0.149(9) 0.164(9) -0.036(7) -0.034(8) 0.054(7)
O2_1 0.247(9) 0.241(10) 0.169(7) -0.046(7) -0.037(7) 0.091(8)
O3_1 0.228(7) 0.195(7) 0.194(7) -0.007(6) -0.030(6) 0.094(6)
C5_1 0.56(3) 0.33(2) 0.170(11) -0.005(14) -0.068(15) 0.24(2)
C6_1 0.42(3) 0.330(19) 0.34(2) -0.029(18) -0.03(2) 0.262(19)
C7_1 0.283(18) 0.40(2) 0.42(3) -0.13(2) -0.136(19) 0.067(15)
C4_1 0.338(18) 0.289(15) 0.260(15) -0.035(14) -0.071(13) 0.174(11)
P43_2 0.224(3) 0.133(2) 0.181(3) 0.006(2) 0.092(3) 0.019(2)
O46_2 0.281(8) 0.197(7) 0.191(7) -0.026(5) 0.114(5) -0.071(6)
O44_2 0.263(8) 0.190(6) 0.152(6) 0.000(5) 0.085(6) 0.050(6)
O41_2 0.201(6) 0.114(4) 0.155(6) 0.006(3) 0.051(4) 0.002(4)
O45_2 0.310(9) 0.171(6) 0.221(7) 0.066(6) 0.152(6) 0.066(6)
C42_2 0.228(9) 0.095(5) 0.185(10) 0.011(5) 0.088(7) 0.021(5)
C47_2 0.44(2) 0.197(11) 0.256(13) 0.100(12) 0.186(14) 0.141(13)
N1_2 0.148(4) 0.086(3) 0.121(5) -0.008(3) 0.015(4) 0.006(3)
C2_2 0.169(5) 0.077(4) 0.116(6) 0.006(4) 0.035(5) 0.024(4)
C3_2 0.189(6) 0.089(5) 0.120(6) -0.002(4) 0.036(6) 0.010(5)
C4_2 0.176(6) 0.095(5) 0.144(7) 0.000(4) 0.037(6) -0.016(5)
C5_2 0.158(6) 0.110(5) 0.142(7) -0.008(4) 0.025(5) 0.005(5)
C6_2 0.150(5) 0.077(4) 0.129(6) -0.009(3) 0.004(5) 0.006(4)
C7_2 0.151(5) 0.114(5) 0.136(6) 0.000(4) -0.007(5) 0.016(5)
C8_2 0.149(6) 0.117(6) 0.184(9) -0.008(5) -0.007(6) 0.034(5)
C9_2 0.160(7) 0.150(8) 0.201(12) -0.011(7) 0.010(7) 0.002(6)
C10_2 0.179(7) 0.141(8) 0.195(11) -0.001(6) 0.049(8) 0.014(6)
C21_2 0.158(5) 0.090(5) 0.120(6) 0.000(4) 0.024(5) 0.022(4)
O22_2 0.208(6) 0.085(3) 0.139(5) 0.017(3) 0.017(4) 0.031(3)
C71_2 0.166(7) 0.112(6) 0.139(6) 0.014(4) 0.006(5) 0.042(5)
N72_2 0.172(6) 0.134(5) 0.161(6) -0.005(5) 0.003(5) 0.033(5)
C48_2 0.53(4) 0.39(3) 0.241(18) 0.14(2) 0.20(2) 0.18(3)
C49_2 0.293(13) 0.34(2) 0.43(3) -0.04(2) 0.043(18) -0.049(18)
C50_2 0.198(14) 0.36(2) 0.42(3) -0.04(2) 0.147(17) -0.040(13)
P43_3 0.146(2) 0.284(4) 0.133(2) -0.020(3) 0.0443(19) -0.001(2)
O22_3 0.157(4) 0.121(4) 0.101(4) 0.031(3) 0.021(3) 0.014(3)
N1_3 0.127(4) 0.091(3) 0.092(4) -0.013(3) 0.021(3) 0.024(3)
C2_3 0.122(4) 0.095(4) 0.082(4) -0.007(3) 0.011(4) 0.007(3)
C3_3 0.128(5) 0.125(5) 0.094(5) -0.005(4) 0.028(4) 0.015(4)
C4_3 0.131(5) 0.149(6) 0.093(5) -0.013(4) 0.033(4) 0.032(4)
C5_3 0.134(5) 0.107(5) 0.106(6) -0.025(4) 0.011(4) 0.030(4)
C6_3 0.132(4) 0.101(4) 0.089(5) -0.014(3) 0.011(4) 0.034(4)
C7_3 0.144(5) 0.093(4) 0.093(5) -0.012(3) 0.014(4) 0.024(4)
C8_3 0.180(6) 0.098(5) 0.117(6) -0.021(4) 0.009(5) 0.055(5)
C9_3 0.170(6) 0.124(6) 0.129(7) -0.041(5) -0.015(6) 0.070(5)
C10_3 0.150(6) 0.122(5) 0.130(7) -0.045(4) 0.009(5) 0.050(5)
N71_3 0.152(4) 0.071(3) 0.122(5) 0.000(3) 0.009(4) 0.021(3)
O41_3 0.140(4) 0.171(5) 0.111(4) -0.017(4) 0.031(3) 0.040(3)
O45_3 0.202(7) 0.268(7) 0.167(7) -0.017(6) 0.076(6) -0.049(6)
O44_3 0.172(6) 0.384(13) 0.133(5) -0.026(6) 0.023(5) 0.041(7)
O46_3 0.188(7) 0.353(10) 0.159(7) 0.011(7) 0.069(6) 0.069(7)
C21_3 0.129(5) 0.100(4) 0.090(5) 0.010(4) 0.017(4) 0.018(4)
C42_3 0.150(5) 0.203(8) 0.110(6) -0.010(6) 0.050(5) 0.004(6)
C47_3 0.39(2) 0.276(9) 0.240(19) -0.024(12) -0.047(18) -0.085(18)
C48_3 0.33(2) 0.41(3) 0.36(3) 0.15(3) -0.088(19) -0.14(2)
C49_3 0.44(3) 0.41(3) 0.33(3) 0.04(2) 0.08(3) 0.20(3)
O22_4 0.201(6) 0.117(4) 0.109(4) -0.005(3) 0.045(4) -0.024(4)
N72_4 0.135(4) 0.085(3) 0.104(4) 0.006(3) 0.027(3) 0.020(3)
N1_4 0.123(4) 0.111(4) 0.116(5) -0.020(3) 0.020(3) 0.013(3)
C2_4 0.144(5) 0.125(6) 0.132(7) -0.016(4) 0.043(5) 0.000(5)
C3_4 0.158(6) 0.194(9) 0.133(7) -0.031(6) 0.058(6) 0.000(6)
C4_4 0.133(6) 0.213(10) 0.180(10) -0.054(6) 0.039(6) 0.001(6)
C5_4 0.117(5) 0.195(9) 0.161(8) -0.045(5) 0.021(5) 0.027(5)
C6_4 0.108(5) 0.138(6) 0.161(7) -0.021(5) 0.016(5) 0.026(4)
C7_4 0.143(6) 0.134(6) 0.143(7) -0.006(5) 0.015(5) 0.052(5)
C8_4 0.157(7) 0.168(8) 0.212(10) -0.004(7) -0.016(7) 0.070(7)
C9_4 0.156(8) 0.219(12) 0.286(15) 0.000(9) -0.007(9) 0.086(9)
C10_4 0.145(8) 0.238(13) 0.249(13) -0.042(8) 0.014(8) 0.071(8)
C21_4 0.158(5) 0.109(5) 0.102(6) -0.010(4) 0.043(5) -0.001(4)
C71_4 0.151(6) 0.113(5) 0.147(7) 0.000(5) 0.015(5) 0.041(5)
C42_4 0.181(8) 0.40(2) 0.288(18) -0.043(14) 0.095(9) -0.075(10)
O41_4 0.151(5) 0.301(11) 0.240(10) -0.069(8) 0.073(6) 0.012(6)
P43_4 0.191(5) 0.634(16) 0.373(11) -0.178(11) 0.148(6) -0.069(7)
O45_4 0.320(18) 0.70(2) 0.42(3) -0.199(19) 0.191(18) 0.027(19)
O46_4 0.280(16) 0.73(3) 0.49(2) -0.101(19) 0.252(16) -0.084(18)
O44_4 0.174(9) 0.67(3) 0.464(16) -0.215(19) 0.056(11) -0.052(14)
O22_5 0.136(4) 0.133(4) 0.105(4) 0.003(3) 0.034(3) 0.012(3)
N1_5 0.140(4) 0.089(3) 0.082(4) -0.008(3) 0.021(3) 0.027(3)
C2_5 0.128(5) 0.106(4) 0.077(4) -0.016(3) 0.019(4) 0.024(4)
C3_5 0.123(5) 0.127(5) 0.095(5) -0.024(4) 0.010(4) 0.031(4)
C4_5 0.148(5) 0.149(6) 0.092(5) -0.020(4) 0.009(4) 0.065(5)
C5_5 0.166(5) 0.097(4) 0.097(5) -0.014(3) 0.002(5) 0.049(4)
C6_5 0.151(5) 0.092(4) 0.073(4) -0.012(3) 0.009(4) 0.036(4)
C7_5 0.168(5) 0.085(4) 0.089(5) 0.007(3) 0.035(4) 0.032(4)
C8_5 0.240(8) 0.087(4) 0.100(6) 0.012(4) 0.030(6) 0.051(5)
C9_5 0.260(9) 0.096(5) 0.092(5) 0.010(4) 0.022(6) 0.073(6)
C10_5 0.224(8) 0.111(5) 0.102(6) -0.013(4) -0.002(6) 0.073(5)
N71_5 0.155(4) 0.081(3) 0.095(4) 0.003(3) 0.036(4) 0.010(3)
O41_5 0.162(4) 0.173(5) 0.145(5) -0.017(4) -0.005(4) 0.075(4)
C21_5 0.141(6) 0.100(4) 0.070(4) -0.010(3) 0.026(4) 0.018(4)
P43_5 0.174(4) 0.417(9) 0.388(9) 0.106(9) -0.009(5) 0.118(5)
C42_5 0.148(6) 0.234(11) 0.157(8) -0.030(8) 0.023(6) 0.080(6)
O44_5 0.149(6) 0.456(16) 0.337(14) 0.049(13) -0.014(7) 0.133(8)
O46_5 0.239(13) 0.86(4) 0.311(11) 0.258(18) -0.043(10) -0.02(2)
O45_5 0.368(19) 0.386(12) 0.80(3) 0.231(18) -0.14(3) 0.163(12)
N72_6 0.134(4) 0.090(3) 0.075(3) -0.005(3) 0.021(3) 0.007(3)
N1_6 0.165(5) 0.107(4) 0.100(4) -0.008(3) 0.022(4) 0.038(4)
C2_6 0.149(6) 0.117(5) 0.102(5) -0.035(4) 0.017(4) 0.039(4)
C3_6 0.180(7) 0.192(9) 0.136(7) -0.028(5) 0.020(6) 0.094(7)
C4_6 0.188(8) 0.212(10) 0.161(9) -0.020(6) 0.011(6) 0.117(8)
C5_6 0.184(7) 0.146(7) 0.145(8) -0.015(5) -0.003(5) 0.075(6)
C6_6 0.165(6) 0.096(5) 0.114(6) -0.003(4) 0.004(4) 0.053(5)
C7_6 0.174(6) 0.101(5) 0.100(5) 0.002(4) 0.007(5) 0.022(5)
C8_6 0.224(8) 0.104(5) 0.116(6) 0.017(4) -0.003(6) 0.037(6)
C9_6 0.276(12) 0.157(8) 0.184(11) 0.047(7) 0.010(8) 0.100(9)
C10_6 0.239(10) 0.168(9) 0.178(10) 0.013(6) -0.008(7) 0.118(9)
P43_6 0.310(9) 0.686(18) 0.329(9) -0.031(12) -0.002(8) 0.336(12)
O22_6 0.142(4) 0.187(6) 0.109(4) -0.021(4) 0.026(4) 0.020(4)
C71_6 0.163(6) 0.094(4) 0.093(5) 0.008(4) 0.026(4) 0.014(4)
C21_6 0.141(6) 0.147(7) 0.095(5) -0.022(4) 0.020(5) 0.031(5)
O41_6 0.214(7) 0.287(10) 0.244(10) 0.004(8) 0.002(7) 0.162(8)
C42_6 0.190(11) 0.45(2) 0.263(16) -0.040(14) 0.010(10) 0.148(14)
O46_6 0.272(13) 0.77(3) 0.390(17) -0.056(19) 0.003(11) 0.308(15)
O45_6 0.332(16) 0.85(4) 0.317(11) -0.04(2) -0.048(13) 0.36(2)
O44_6 0.52(2) 0.632(19) 0.40(2) 0.04(2) 0.12(2) 0.387(17)
C49_6 0.231(17) 0.66(5) 0.50(4) 0.06(4) -0.010(19) 0.22(2)
P43_7 0.408(7) 0.199(4) 0.148(3) 0.015(3) -0.025(4) 0.152(5)
N1_7 0.156(4) 0.087(3) 0.071(3) -0.008(3) 0.025(3) 0.023(3)
C2_7 0.155(5) 0.103(4) 0.077(4) -0.016(3) 0.022(4) 0.033(4)
C3_7 0.166(6) 0.113(5) 0.088(5) -0.024(3) 0.005(4) 0.053(4)
C4_7 0.208(6) 0.102(5) 0.074(5) -0.012(4) 0.011(5) 0.052(5)
C5_7 0.193(6) 0.101(5) 0.071(4) 0.002(3) 0.025(4) 0.033(5)
C6_7 0.157(5) 0.092(4) 0.079(4) -0.004(3) 0.027(4) 0.023(4)
C7_7 0.152(5) 0.109(5) 0.084(5) -0.006(4) 0.028(4) 0.015(4)
C8_7 0.170(6) 0.141(6) 0.088(5) 0.002(4) 0.041(5) 0.008(5)
C9_7 0.226(7) 0.115(6) 0.088(6) 0.006(4) 0.046(6) -0.007(6)
C10_7 0.235(7) 0.111(5) 0.087(5) 0.007(4) 0.040(6) 0.031(6)
O41_7 0.247(7) 0.124(4) 0.105(4) 0.006(3) 0.004(4) 0.070(5)
O22_7 0.133(4) 0.150(4) 0.107(4) -0.017(3) 0.021(3) 0.034(3)
N71_7 0.124(4) 0.117(4) 0.086(4) -0.010(3) 0.027(3) 0.013(3)
O46_7 0.532(18) 0.180(7) 0.243(10) 0.012(7) -0.037(12) 0.173(8)
C21_7 0.138(5) 0.119(5) 0.082(5) -0.014(4) 0.028(4) 0.039(4)
O45_7 0.406(10) 0.303(11) 0.226(10) 0.032(9) -0.035(9) 0.199(10)
O44_7 0.405(12) 0.232(9) 0.122(6) 0.027(6) -0.020(7) 0.113(9)
C42_7 0.252(10) 0.164(8) 0.145(8) 0.004(6) 0.003(7) 0.094(9)
C49_7 0.62(3) 0.200(13) 0.235(18) 0.034(13) 0.01(2) 0.089(13)
C47_7 0.49(3) 0.45(3) 0.210(17) 0.01(2) -0.09(2) 0.23(3)
C50_7 0.84(5) 0.30(2) 0.23(2) 0.110(19) -0.01(3) 0.11(3)
O22_8 0.174(5) 0.245(8) 0.127(5) -0.030(5) 0.003(4) 0.103(5)
N1_8 0.182(5) 0.097(4) 0.084(4) -0.016(3) 0.004(4) 0.029(4)
C2_8 0.201(7) 0.123(6) 0.100(6) -0.024(4) 0.002(5) 0.073(5)
C3_8 0.239(9) 0.145(7) 0.116(7) -0.034(4) -0.028(6) 0.092(7)
C4_8 0.298(10) 0.108(6) 0.124(7) -0.014(4) -0.040(7) 0.087(7)
C5_8 0.272(8) 0.086(5) 0.109(6) -0.003(4) -0.013(6) 0.037(6)
C6_8 0.188(6) 0.100(5) 0.095(5) 0.013(4) -0.019(5) 0.005(5)
C7_8 0.173(6) 0.113(5) 0.075(5) 0.005(4) -0.005(4) -0.026(4)
C8_8 0.239(9) 0.151(7) 0.087(6) 0.018(5) 0.003(6) -0.060(6)
C9_8 0.280(11) 0.161(9) 0.128(8) 0.057(7) -0.017(8) -0.069(8)
C10_8 0.310(11) 0.124(7) 0.145(9) 0.043(6) -0.034(8) -0.024(8)
O41_8 0.373(12) 0.166(6) 0.177(7) 0.005(5) -0.058(8) 0.133(8)
C71_8 0.151(6) 0.130(5) 0.097(5) 0.012(4) 0.031(5) -0.011(4)
C21_8 0.168(7) 0.158(7) 0.103(6) -0.026(4) -0.003(5) 0.065(6)
C42_8 0.403(17) 0.205(11) 0.279(15) -0.034(10) -0.078(14) 0.192(13)
P43_8 0.622(15) 0.323(8) 0.291(8) -0.013(7) -0.092(9) 0.345(10)
O45_8 0.82(4) 0.343(16) 0.275(11) 0.021(11) -0.045(16) 0.38(2)
O44_8 0.76(2) 0.299(13) 0.38(2) 0.097(15) -0.01(2) 0.307(12)
N72_8 0.119(4) 0.109(4) 0.087(4) -0.001(3) 0.012(3) 0.010(3)
O46_8 0.73(2) 0.396(18) 0.392(18) 0.049(16) 0.002(18) 0.444(19)
O22_9 0.175(5) 0.142(4) 0.095(4) 0.007(3) 0.014(3) 0.064(4)
O41_9 0.266(8) 0.160(5) 0.088(4) 0.002(3) 0.062(5) -0.037(5)
P43_9 0.799(16) 0.155(3) 0.172(5) 0.031(3) 0.172(7) -0.041(6)
C42_9 0.390(15) 0.137(8) 0.103(8) 0.015(6) -0.005(8) -0.033(8)
O45_9 1.01(2) 0.167(8) 0.184(8) 0.094(7) 0.226(11) 0.118(12)
O46_9 0.67(2) 0.348(16) 0.188(11) 0.059(10) 0.163(12) -0.045(12)
C49_9 0.60(3) 0.32(3) 0.206(18) 0.033(18) 0.093(18) -0.093(19)
O44_9 0.77(3) 0.236(13) 0.404(19) -0.084(11) 0.197(15) -0.212(17)
N1_9 0.142(4) 0.104(4) 0.073(3) -0.021(3) 0.022(3) 0.025(3)
C2_9 0.156(5) 0.112(5) 0.076(4) 0.007(4) 0.033(4) 0.033(4)
C3_9 0.201(6) 0.112(5) 0.062(4) -0.001(3) 0.019(4) 0.010(5)
C4_9 0.217(7) 0.100(5) 0.084(5) -0.011(4) 0.041(5) -0.016(5)
C5_9 0.184(6) 0.138(6) 0.087(5) -0.025(4) 0.046(5) -0.004(5)
C6_9 0.139(5) 0.117(5) 0.094(5) -0.017(4) 0.039(4) 0.015(4)
C7_9 0.140(5) 0.153(6) 0.085(5) -0.029(4) 0.025(4) 0.028(5)
C8_9 0.137(5) 0.224(10) 0.096(6) -0.039(5) 0.032(5) 0.015(6)
C9_9 0.159(7) 0.225(10) 0.124(8) -0.059(6) 0.063(5) -0.018(6)
C10_9 0.196(7) 0.182(8) 0.092(6) -0.038(5) 0.039(5) -0.049(6)
N71_9 0.134(5) 0.156(5) 0.078(4) -0.025(3) 0.019(3) 0.039(4)
C21_9 0.147(5) 0.119(5) 0.076(5) 0.000(4) 0.030(4) 0.049(4)
C47_9 0.85(3) 0.179(13) 0.38(2) 0.086(14) 0.36(2) 0.137(18)
C48_9 0.74(4) 0.39(3) 0.37(3) 0.01(3) 0.35(3) 0.06(3)
C50_9 0.66(3) 0.32(3) 0.41(4) -0.25(3) 0.11(3) -0.04(2)
O22_10 0.140(4) 0.120(3) 0.097(3) 0.028(3) 0.039(3) 0.048(3)
O41_10 0.154(4) 0.135(4) 0.127(4) 0.041(3) 0.055(3) 0.026(3)
N1_10 0.121(4) 0.110(4) 0.065(3) -0.006(3) 0.022(3) 0.021(3)
C2_10 0.121(4) 0.106(4) 0.076(4) 0.003(3) 0.025(3) 0.018(4)
C3_10 0.124(5) 0.108(5) 0.083(4) 0.003(3) 0.022(4) 0.023(4)
C4_10 0.130(5) 0.112(5) 0.090(5) 0.004(4) 0.034(4) 0.012(4)
C5_10 0.119(5) 0.118(5) 0.091(5) 0.000(3) 0.032(4) 0.018(4)
C6_10 0.118(4) 0.123(5) 0.070(4) -0.001(3) 0.024(3) 0.018(4)
C7_10 0.117(5) 0.146(6) 0.094(5) 0.007(4) 0.023(4) 0.030(4)
C8_10 0.123(5) 0.188(8) 0.111(6) 0.013(5) 0.015(4) 0.043(5)
C9_10 0.116(6) 0.206(9) 0.107(6) 0.010(5) 0.036(5) 0.034(5)
C10_10 0.111(5) 0.157(7) 0.110(6) 0.010(5) 0.029(4) 0.013(4)
C21_10 0.112(4) 0.103(4) 0.075(4) 0.005(3) 0.020(3) 0.025(4)
C71_10 0.124(5) 0.166(7) 0.137(7) 0.046(6) 0.008(5) 0.040(5)
N72_10 0.122(4) 0.116(4) 0.069(3) 0.004(3) 0.023(3) 0.033(3)
P43_10 0.245(3) 0.1339(19) 0.147(2) 0.0076(18) 0.082(2) 0.040(2)
O45_10 0.200(5) 0.168(5) 0.140(5) -0.020(4) 0.086(5) -0.019(4)
O44_10 0.282(9) 0.214(7) 0.123(5) -0.027(5) 0.078(5) 0.001(6)
O46_10 0.352(11) 0.181(6) 0.278(10) 0.079(7) 0.165(8) 0.114(7)
C42_10 0.153(6) 0.155(6) 0.140(7) 0.055(5) 0.050(5) 0.036(4)
C49_10 0.285(13) 0.266(16) 0.256(16) 0.104(12) 0.129(13) 0.096(13)
C48_10 0.266(15) 0.149(8) 0.32(2) -0.063(10) 0.152(14) -0.042(9)
C47_10 0.193(8) 0.193(10) 0.211(13) -0.052(9) 0.049(9) 0.007(8)
C50_10 0.274(13) 0.45(3) 0.43(3) 0.18(3) 0.182(15) 0.14(2)
O41_11 0.112(3) 0.136(4) 0.081(3) 0.020(3) 0.024(2) 0.029(3)
O22_11 0.124(3) 0.140(4) 0.083(3) 0.016(3) 0.029(3) 0.048(3)
N1_11 0.118(3) 0.105(3) 0.063(3) -0.005(2) 0.035(3) 0.030(3)
C2_11 0.110(4) 0.103(4) 0.072(4) 0.002(3) 0.029(3) 0.028(3)
C3_11 0.118(4) 0.094(4) 0.070(4) -0.001(3) 0.022(3) 0.021(3)
C4_11 0.098(4) 0.113(4) 0.079(4) -0.005(3) 0.026(3) 0.026(3)
C5_11 0.102(4) 0.105(4) 0.071(4) -0.001(3) 0.012(3) 0.025(3)
C6_11 0.110(4) 0.102(4) 0.073(4) -0.002(3) 0.026(3) 0.023(3)
C7_11 0.115(4) 0.116(5) 0.076(4) 0.007(3) 0.031(3) 0.029(4)
C8_11 0.117(4) 0.136(6) 0.083(5) 0.015(4) 0.024(4) 0.038(4)
C9_11 0.103(4) 0.165(7) 0.092(5) 0.019(4) 0.026(4) 0.049(4)
C10_11 0.107(4) 0.140(6) 0.086(5) 0.007(4) 0.028(4) 0.028(4)
C42_11 0.104(4) 0.120(5) 0.097(5) 0.022(4) 0.022(4) 0.018(4)
C21_11 0.116(4) 0.107(5) 0.068(4) -0.010(3) 0.021(3) 0.030(4)
P43_11 0.1164(15) 0.168(2) 0.1180(17) 0.0485(16) 0.0334(13) 0.0301(14)
O45_11 0.126(4) 0.173(5) 0.125(4) 0.057(4) 0.041(3) 0.021(3)
O46_11 0.130(4) 0.245(6) 0.138(5) 0.044(4) 0.015(4) -0.025(4)
O44_11 0.154(5) 0.205(5) 0.235(8) 0.100(5) 0.107(5) 0.085(4)
C47_11 0.167(8) 0.211(10) 0.172(10) 0.063(7) 0.078(7) 0.059(8)
N71_11 0.114(4) 0.119(4) 0.077(3) 0.006(3) 0.023(3) 0.029(3)
C49_11 0.184(11) 0.39(2) 0.191(11) 0.087(12) -0.052(9) -0.061(13)
C48_11 0.285(16) 0.214(13) 0.241(15) 0.043(10) 0.140(13) 0.092(12)
C50_11 0.40(3) 0.59(4) 0.206(18) -0.05(2) -0.06(2) -0.14(3)
O41_12 0.132(4) 0.235(7) 0.123(5) -0.038(4) 0.068(4) -0.028(4)
O22_12 0.158(4) 0.182(5) 0.091(4) 0.041(4) 0.044(3) 0.008(4)
N72_12 0.105(3) 0.140(4) 0.072(3) 0.003(3) 0.019(3) 0.029(3)
N1_12 0.112(4) 0.174(5) 0.075(4) -0.009(3) 0.032(3) 0.009(4)
C2_12 0.117(5) 0.174(7) 0.077(5) 0.003(4) 0.037(4) -0.001(4)
C3_12 0.134(5) 0.154(6) 0.096(5) -0.021(4) 0.052(5) -0.027(4)
C4_12 0.119(5) 0.208(8) 0.088(5) -0.030(4) 0.049(5) -0.019(5)
C5_12 0.101(5) 0.240(9) 0.082(5) -0.017(5) 0.032(4) 0.001(5)
C6_12 0.094(4) 0.238(8) 0.073(5) 0.005(5) 0.022(4) 0.025(5)
C7_12 0.098(4) 0.239(9) 0.080(5) 0.006(5) 0.016(4) 0.027(5)
C8_12 0.117(5) 0.262(10) 0.092(6) 0.011(6) 0.022(4) 0.045(6)
C9_12 0.101(5) 0.293(12) 0.117(7) -0.017(7) 0.030(5) 0.044(6)
C10_12 0.121(6) 0.258(11) 0.115(7) -0.019(6) 0.042(6) 0.001(6)
C21_12 0.117(5) 0.147(6) 0.076(5) -0.003(4) 0.026(4) -0.007(4)
C71_12 0.111(4) 0.238(9) 0.089(5) 0.030(6) 0.022(4) 0.035(5)
C42_12 0.219(8) 0.196(9) 0.156(9) -0.031(6) 0.110(8) -0.051(7)
P43_12 0.213(3) 0.245(4) 0.179(3) -0.070(3) 0.115(3) -0.075(3)
O46_12 0.292(9) 0.236(6) 0.197(7) -0.042(5) 0.156(7) -0.108(6)
O45_12 0.273(10) 0.275(9) 0.233(10) -0.056(7) 0.164(9) -0.069(8)
C49_12 0.344(18) 0.278(9) 0.093(8) -0.053(8) 0.092(10) -0.020(12)
O44_12 0.230(8) 0.409(15) 0.179(6) -0.055(7) 0.123(5) -0.078(8)
C50_12 0.46(3) 0.202(12) 0.195(17) 0.027(12) 0.041(17) -0.064(10)
C47_12 0.37(2) 0.305(16) 0.30(2) -0.024(13) 0.230(18) 0.001(14)
C48_12 0.48(4) 0.61(5) 0.48(5) -0.01(4) 0.14(4) 0.20(4)
P43_13 0.214(4) 0.421(8) 0.391(8) 0.280(7) 0.189(5) 0.191(5)
O41_13 0.149(4) 0.142(4) 0.129(4) 0.061(3) 0.066(3) 0.072(3)
C42_13 0.211(7) 0.212(10) 0.211(10) 0.109(8) 0.133(7) 0.121(7)
O46_13 0.220(10) 0.512(15) 0.346(11) 0.278(9) 0.072(9) 0.112(11)
O45_13 0.268(10) 0.467(17) 0.447(14) 0.295(13) 0.237(11) 0.183(11)
C47_13 0.30(2) 0.50(2) 0.45(2) 0.29(2) 0.194(19) 0.111(18)
O22_13 0.118(3) 0.097(3) 0.088(3) 0.019(2) 0.033(2) 0.014(2)
N1_13 0.112(3) 0.085(3) 0.080(3) -0.003(2) 0.023(3) 0.016(3)
C2_13 0.122(4) 0.081(3) 0.068(4) -0.003(3) 0.023(3) 0.027(3)
C3_13 0.135(5) 0.100(4) 0.074(4) 0.005(3) 0.033(4) 0.043(4)
C4_13 0.121(4) 0.104(4) 0.092(5) 0.016(3) 0.029(4) 0.048(4)
C5_13 0.133(5) 0.111(5) 0.091(5) 0.028(4) 0.040(4) 0.044(4)
C6_13 0.123(4) 0.100(4) 0.078(4) 0.009(3) 0.031(3) 0.030(4)
C7_13 0.120(5) 0.121(5) 0.087(5) 0.021(4) 0.028(4) 0.015(4)
C8_13 0.138(5) 0.146(6) 0.097(5) 0.043(5) 0.033(5) 0.029(5)
C9_13 0.165(7) 0.177(8) 0.136(7) 0.069(6) 0.065(6) 0.071(6)
C10_13 0.142(6) 0.131(6) 0.116(6) 0.047(5) 0.042(5) 0.052(5)
C21_13 0.114(4) 0.085(4) 0.074(4) 0.001(3) 0.023(3) 0.022(3)
N71_13 0.120(4) 0.129(4) 0.079(4) 0.021(3) 0.035(3) 0.015(3)
C48_13 0.38(3) 0.73(5) 0.50(3) 0.46(4) 0.13(3) 0.08(3)
C49_13 0.209(16) 0.55(3) 0.387(14) 0.210(16) 0.138(18) 0.106(18)
O44_13 0.321(12) 0.515(13) 0.432(16) 0.346(12) 0.238(11) 0.310(12)
C50_13 0.27(3) 0.65(4) 0.382(18) 0.230(19) -0.04(2) 0.08(3)
P43_14 0.123(2) 0.311(5) 0.173(3) 0.019(3) 0.046(2) 0.064(3)
O46_14 0.200(7) 0.345(9) 0.226(8) 0.075(8) 0.097(7) 0.120(7)
O45_14 0.290(10) 0.296(8) 0.234(10) 0.031(7) 0.087(8) 0.167(8)
C49_14 0.218(12) 0.369(19) 0.308(18) 0.129(16) 0.137(12) 0.132(14)
O44_14 0.130(5) 0.494(18) 0.184(7) 0.065(8) 0.007(5) 0.007(8)
O41_14 0.099(3) 0.146(4) 0.185(6) -0.029(4) 0.022(3) 0.019(3)
O22_14 0.162(4) 0.102(3) 0.172(5) 0.031(3) 0.091(4) 0.031(3)
N1_14 0.106(3) 0.094(3) 0.111(4) 0.004(3) 0.013(3) 0.024(3)
C2_14 0.123(5) 0.089(4) 0.147(7) 0.005(4) 0.040(5) 0.028(4)
C3_14 0.106(4) 0.102(5) 0.156(7) -0.010(4) 0.040(5) 0.009(3)
C4_14 0.098(4) 0.133(5) 0.142(7) -0.018(5) 0.013(4) 0.035(4)
C5_14 0.105(4) 0.092(4) 0.139(6) -0.012(4) 0.000(4) 0.017(3)
C6_14 0.098(4) 0.107(4) 0.110(5) 0.011(4) 0.005(4) 0.031(3)
C7_14 0.112(4) 0.116(5) 0.080(4) 0.011(4) -0.001(3) 0.018(4)
C8_14 0.173(6) 0.109(5) 0.097(5) 0.016(4) 0.006(5) 0.035(5)
C9_14 0.171(7) 0.128(6) 0.123(7) 0.023(5) -0.006(6) 0.061(5)
C10_14 0.136(5) 0.124(5) 0.117(6) -0.026(4) -0.019(4) 0.053(4)
C42_14 0.116(5) 0.161(8) 0.216(11) -0.041(7) 0.032(5) 0.006(5)
C21_14 0.136(5) 0.073(4) 0.128(6) 0.010(3) 0.055(5) 0.022(3)
N72_14 0.110(3) 0.112(4) 0.055(3) 0.009(3) 0.018(2) 0.012(3)
C71_14 0.120(4) 0.127(5) 0.071(4) 0.029(4) 0.013(3) 0.013(4)
C47_14 0.35(2) 0.320(11) 0.31(2) 0.063(14) 0.061(19) 0.118(19)
C48_14 0.36(3) 0.312(15) 0.42(4) 0.06(2) -0.01(2) 0.120(19)
C50_14 0.32(2) 0.31(2) 0.54(4) 0.14(2) 0.24(2) 0.106(19)
P43_15 0.230(3) 0.200(3) 0.194(3) 0.077(3) 0.082(3) 0.130(3)
O44_15 0.349(12) 0.343(12) 0.169(6) 0.078(7) 0.085(7) 0.235(10)
O46_15 0.257(7) 0.275(8) 0.250(9) 0.114(7) 0.116(7) 0.181(7)
C42_15 0.174(8) 0.179(7) 0.155(8) 0.045(6) 0.051(6) 0.094(6)
O45_15 0.292(9) 0.177(6) 0.320(11) 0.056(6) 0.019(8) 0.118(6)
C47_15 0.369(19) 0.196(8) 0.291(18) -0.017(11) -0.026(16) 0.159(12)
C50_15 0.271(15) 0.265(16) 0.277(18) 0.124(14) 0.102(14) 0.155(13)
C49_15 0.233(10) 0.330(19) 0.34(2) -0.002(18) 0.040(12) 0.139(14)
C48_15 0.39(3) 0.279(16) 0.28(2) -0.063(15) -0.055(19) 0.19(2)
O41_15 0.189(5) 0.167(5) 0.124(4) 0.060(4) 0.069(4) 0.101(4)
O22_15 0.129(4) 0.154(4) 0.140(5) 0.043(4) 0.061(4) 0.042(3)
C21_15 0.123(5) 0.092(4) 0.097(5) 0.018(3) 0.043(4) 0.035(4)
N1_15 0.125(4) 0.088(3) 0.070(3) 0.010(2) 0.029(3) 0.026(3)
C2_15 0.124(5) 0.094(4) 0.082(4) 0.015(3) 0.029(3) 0.028(3)
C3_15 0.118(5) 0.106(4) 0.112(5) 0.024(4) 0.046(4) 0.048(4)
C4_15 0.154(5) 0.096(4) 0.099(5) 0.021(4) 0.037(4) 0.056(4)
C5_15 0.142(5) 0.099(4) 0.080(4) 0.015(3) 0.043(4) 0.042(4)
C6_15 0.131(4) 0.084(4) 0.069(4) 0.014(3) 0.029(3) 0.030(3)
C7_15 0.133(5) 0.091(4) 0.088(4) 0.024(3) 0.049(4) 0.034(3)
C8_15 0.172(6) 0.102(5) 0.107(5) 0.034(4) 0.070(5) 0.037(4)
C9_15 0.231(9) 0.101(5) 0.118(6) 0.049(4) 0.088(6) 0.063(5)
C10_15 0.200(7) 0.100(5) 0.102(5) 0.036(4) 0.056(5) 0.072(5)
N71_15 0.126(4) 0.093(3) 0.107(4) 0.024(3) 0.051(3) 0.034(3)
P43_16 0.1224(15) 0.1216(15) 0.1231(18) 0.0083(13) 0.0064(13) 0.0213(12)
O41_16 0.129(3) 0.109(3) 0.112(4) 0.010(3) 0.005(3) 0.024(3)
O45_16 0.136(4) 0.119(4) 0.121(4) 0.015(3) 0.007(3) 0.017(3)
O44_16 0.140(4) 0.124(4) 0.126(4) -0.002(3) 0.020(3) 0.038(3)
O46_16 0.139(4) 0.158(5) 0.139(5) 0.027(4) 0.028(3) 0.033(3)
O22_16 0.122(4) 0.111(3) 0.141(5) 0.019(3) 0.036(3) 0.020(3)
N1_16 0.135(4) 0.101(3) 0.076(3) 0.016(3) 0.024(3) 0.023(3)
C2_16 0.131(5) 0.101(4) 0.080(4) 0.009(3) 0.020(4) 0.022(4)
C3_16 0.117(5) 0.113(5) 0.101(5) 0.010(4) 0.015(4) 0.016(4)
C4_16 0.125(4) 0.104(4) 0.083(4) 0.007(3) -0.001(4) 0.031(4)
C5_16 0.132(4) 0.099(4) 0.082(4) 0.006(3) 0.019(4) 0.016(3)
C6_16 0.131(4) 0.091(4) 0.074(4) 0.017(3) 0.010(4) 0.021(3)
C7_16 0.144(5) 0.116(5) 0.060(4) 0.012(3) 0.025(4) 0.034(4)
C8_16 0.135(5) 0.119(5) 0.078(4) 0.020(4) 0.036(4) 0.028(4)
C9_16 0.160(6) 0.110(5) 0.086(5) 0.030(4) 0.032(5) 0.027(4)
C10_16 0.149(5) 0.110(5) 0.076(4) 0.021(4) 0.018(4) 0.037(4)
C21_16 0.117(5) 0.104(4) 0.091(5) 0.004(3) 0.019(4) 0.015(4)
C42_16 0.121(5) 0.108(5) 0.133(6) -0.011(4) -0.019(5) 0.012(4)
C47_16 0.308(14) 0.155(8) 0.131(8) 0.024(7) 0.019(10) 0.036(9)
C49_16 0.178(9) 0.225(12) 0.168(9) 0.018(9) 0.053(7) 0.025(7)
C50_16 0.36(2) 0.300(19) 0.37(3) 0.120(18) 0.201(19) 0.198(18)
C48_16 0.50(3) 0.34(2) 0.225(17) 0.015(16) 0.009(19) 0.31(2)
C71_16 0.142(5) 0.119(5) 0.088(4) 0.026(4) 0.051(4) 0.034(4)
N72_16 0.128(4) 0.117(4) 0.077(3) 0.024(3) 0.045(3) 0.043(3)
P43_17 0.241(4) 0.227(5) 0.407(9) 0.169(6) 0.041(5) 0.097(4)
N1_17 0.145(4) 0.092(3) 0.106(4) 0.009(3) 0.045(4) 0.015(3)
C2_17 0.141(6) 0.119(5) 0.134(7) 0.004(4) 0.042(5) 0.026(4)
C3_17 0.172(7) 0.127(6) 0.146(8) 0.019(5) 0.046(6) 0.058(5)
C4_17 0.162(7) 0.094(5) 0.159(8) 0.028(5) 0.034(5) 0.018(4)
C5_17 0.148(6) 0.091(4) 0.124(6) 0.022(4) 0.044(5) 0.020(4)
C6_17 0.133(5) 0.094(4) 0.099(5) 0.015(3) 0.036(4) 0.017(4)
C7_17 0.138(5) 0.082(4) 0.100(5) 0.014(3) 0.038(4) 0.013(3)
C8_17 0.126(5) 0.108(5) 0.127(6) 0.027(4) 0.048(4) 0.012(4)
C9_17 0.180(7) 0.114(6) 0.136(7) 0.035(5) 0.081(6) 0.021(5)
C10_17 0.190(7) 0.100(5) 0.136(7) 0.045(5) 0.060(6) 0.027(5)
N71_17 0.117(4) 0.107(4) 0.088(4) 0.018(3) 0.017(3) 0.025(3)
O41_17 0.205(6) 0.133(4) 0.198(7) 0.068(4) 0.063(5) 0.054(4)
C42_17 0.191(10) 0.195(10) 0.350(16) 0.113(11) 0.033(11) 0.081(7)
O46_17 0.218(7) 0.240(10) 0.476(17) 0.177(9) 0.049(9) 0.085(6)
O44_17 0.243(9) 0.248(11) 0.50(2) 0.176(12) -0.001(11) 0.102(8)
O45_17 0.51(2) 0.300(17) 0.377(15) 0.178(10) 0.087(13) 0.162(14)
C47_17 0.68(5) 0.28(3) 0.40(3) 0.164(13) 0.07(3) 0.12(2)
C21_17 0.173(8) 0.132(7) 0.161(8) -0.003(5) 0.082(7) 0.039(6)
O22_17 0.189(6) 0.191(7) 0.240(9) 0.003(6) 0.102(6) 0.070(5)
C50_17 0.93(11) 0.76(9) 0.74(9) 0.40(8) 0.39(8) 0.73(9)
O1_18 0.212(6) 0.140(5) 0.165(6) 0.020(4) 0.102(5) 0.038(4)
C2_18 0.226(10) 0.179(8) 0.204(9) 0.027(7) 0.128(8) 0.060(8)
C3_18 0.336(15) 0.212(10) 0.196(9) 0.029(8) 0.135(10) 0.125(11)
C4_18 0.44(2) 0.318(18) 0.240(13) -0.040(13) -0.009(19) 0.168(18)
C5_18 0.50(3) 0.40(2) 0.257(14) -0.073(15) 0.004(19) 0.24(2)
C6_18 0.58(3) 0.35(2) 0.248(15) -0.072(18) 0.03(2) 0.20(2)
C7_18 0.58(3) 0.281(17) 0.276(18) -0.083(15) 0.02(2) 0.200(19)
C8_18 0.50(2) 0.245(14) 0.226(13) -0.023(11) 0.093(16) 0.178(16)
C1_19 0.220(9) 0.173(10) 0.271(14) -0.032(9) 0.155(10) -0.008(8)
O2_19 0.274(10) 0.192(8) 0.228(9) 0.049(6) 0.042(8) -0.023(7)
O3_19 0.200(6) 0.190(7) 0.270(9) 0.002(6) 0.104(6) 0.048(5)
C4_19 0.174(8) 0.180(9) 0.170(9) 0.005(7) 0.066(7) 0.061(7)
C6_19 0.261(13) 0.256(14) 0.198(10) 0.066(10) 0.100(10) 0.106(12)
C5_19 0.205(11) 0.242(10) 0.197(12) 0.070(9) 0.065(10) 0.039(9)
C7_19 0.262(16) 0.312(15) 0.202(11) -0.030(12) 0.091(11) 0.083(13)
P43_20 0.191(3) 0.223(4) 0.146(3) 0.071(3) 0.019(2) 0.045(3)
O22_20 0.191(5) 0.106(4) 0.113(4) 0.011(3) 0.001(4) -0.014(4)
O41_20 0.147(4) 0.143(4) 0.152(5) 0.027(4) 0.031(4) 0.020(4)
O45_20 0.260(8) 0.288(10) 0.223(9) 0.136(8) 0.092(7) 0.083(7)
O46_20 0.328(12) 0.201(7) 0.196(9) 0.062(6) 0.017(7) 0.085(8)
C21_20 0.208(8) 0.100(5) 0.072(5) 0.010(4) 0.027(6) 0.001(5)
O44_20 0.262(8) 0.311(11) 0.154(7) 0.047(7) -0.010(6) 0.019(8)
C42_20 0.157(7) 0.202(8) 0.130(7) 0.050(6) 0.027(5) 0.041(7)
N1_20 0.342(10) 0.094(4) 0.230(9) 0.036(5) 0.170(8) 0.075(6)
C2_20 0.224(7) 0.089(5) 0.111(6) -0.001(4) 0.063(6) 0.017(5)
C3_20 0.162(6) 0.089(4) 0.101(5) -0.008(3) 0.021(5) 0.004(4)
C4_20 0.187(7) 0.095(5) 0.157(7) 0.017(5) 0.075(6) 0.020(5)
C5_20 0.243(10) 0.126(7) 0.296(12) 0.069(7) 0.163(9) 0.065(7)
C6_20 0.343(12) 0.122(7) 0.325(13) 0.082(8) 0.239(11) 0.091(8)
C7_20 0.408(15) 0.182(10) 0.411(13) 0.146(10) 0.304(13) 0.140(10)
C8_20 0.395(17) 0.246(14) 0.57(2) 0.213(15) 0.338(16) 0.166(12)
C9_20 0.322(16) 0.255(14) 0.56(2) 0.209(15) 0.288(16) 0.150(12)
C10_20 0.248(12) 0.169(10) 0.47(2) 0.119(12) 0.212(13) 0.088(8)
N72_20 0.224(8) 0.196(9) 0.283(11) 0.001(8) 0.131(9) 0.028(7)
C71_20 0.422(17) 0.187(10) 0.359(14) 0.087(9) 0.290(14) 0.151(11)
C47_20 0.211(13) 0.33(2) 0.280(17) 0.109(16) 0.080(13) -0.008(13)
C48_20 0.242(17) 0.53(4) 0.248(14) 0.16(2) 0.096(17) 0.08(2)
P43_21 0.249(3) 0.1302(19) 0.116(2) 0.0211(16) 0.028(2) 0.053(2)
N1_21 0.213(5) 0.096(4) 0.084(4) 0.008(3) 0.054(4) 0.032(4)
C2_21 0.199(6) 0.103(5) 0.081(5) 0.008(4) 0.047(5) 0.033(5)
C3_21 0.204(6) 0.093(4) 0.084(5) 0.021(4) 0.041(5) 0.031(5)
C4_21 0.190(6) 0.102(5) 0.086(5) 0.018(4) 0.019(5) 0.022(5)
C5_21 0.189(6) 0.101(4) 0.079(5) 0.014(4) 0.011(5) 0.006(4)
C6_21 0.206(6) 0.097(4) 0.088(5) 0.013(4) 0.041(6) 0.016(5)
C7_21 0.222(6) 0.080(4) 0.072(5) 0.002(3) 0.027(5) -0.006(4)
C8_21 0.198(6) 0.117(5) 0.091(6) 0.004(4) -0.011(6) -0.031(5)
C9_21 0.196(7) 0.149(7) 0.084(5) 0.022(5) 0.006(5) -0.005(5)
C10_21 0.185(6) 0.127(6) 0.078(5) 0.017(4) -0.009(5) -0.004(5)
C49_21 0.52(3) 0.158(10) 0.34(2) 0.083(12) 0.150(19) 0.127(13)
O46_21 0.333(9) 0.129(5) 0.182(7) 0.073(5) 0.064(6) 0.053(5)
O41_21 0.184(5) 0.126(4) 0.102(4) 0.039(3) 0.021(3) 0.027(3)
O22_21 0.185(5) 0.140(4) 0.131(5) 0.026(4) 0.047(4) 0.041(4)
O45_21 0.230(7) 0.207(7) 0.138(5) 0.034(5) 0.033(5) 0.056(5)
C42_21 0.196(7) 0.106(5) 0.109(6) 0.028(4) 0.035(5) 0.016(4)
O44_21 0.292(9) 0.186(6) 0.152(6) 0.053(5) 0.068(6) 0.111(6)
C21_21 0.205(6) 0.111(6) 0.098(6) 0.012(4) 0.038(5) 0.048(5)
N71_21 0.242(7) 0.082(3) 0.082(4) -0.002(3) 0.044(4) 0.011(4)
C47_21 0.192(10) 0.290(17) 0.230(15) 0.026(12) 0.026(9) 0.050(8)
C50_21 0.44(3) 0.191(14) 0.44(3) 0.151(16) 0.21(2) 0.149(17)
C48_21 0.278(14) 0.202(15) 0.56(4) -0.03(2) -0.08(2) 0.092(13)
N72_22 0.230(7) 0.131(5) 0.123(6) 0.027(4) 0.059(5) 0.086(6)
O22_22 0.241(7) 0.094(4) 0.132(5) 0.006(3) -0.001(4) 0.038(4)
C21_22 0.207(8) 0.092(5) 0.118(7) -0.007(4) 0.005(5) 0.058(5)
C71_22 0.251(10) 0.270(13) 0.141(9) 0.022(8) 0.054(8) 0.149(10)
C42_22 0.72(3) 0.59(3) 0.274(12) 0.230(16) 0.204(18) 0.54(2)
P43_22 0.334(7) 0.299(7) 0.250(7) 0.046(5) 0.017(5) 0.104(5)
O46_22 0.283(8) 0.337(12) 0.243(9) 0.030(7) 0.005(7) 0.202(9)
O41_22 0.622(19) 0.611(19) 0.280(10) 0.221(12) 0.200(11) 0.542(18)
O45_22 0.473(17) 0.364(15) 0.296(13) 0.156(11) 0.123(12) 0.221(11)
N1_22 0.247(8) 0.202(7) 0.098(5) 0.001(4) 0.026(5) 0.145(7)
C2_22 0.285(9) 0.187(8) 0.093(6) 0.024(5) 0.030(6) 0.155(8)
C3_22 0.390(14) 0.296(13) 0.139(8) 0.077(8) 0.092(9) 0.266(12)
C4_22 0.485(16) 0.478(17) 0.228(12) 0.164(11) 0.162(11) 0.403(15)
C5_22 0.445(16) 0.507(19) 0.265(15) 0.175(12) 0.179(12) 0.398(15)
C6_22 0.343(12) 0.369(14) 0.150(9) 0.077(8) 0.093(8) 0.280(12)
C7_22 0.349(13) 0.399(16) 0.183(11) 0.082(9) 0.123(9) 0.291(12)
C8_22 0.429(18) 0.59(2) 0.274(16) 0.181(15) 0.205(14) 0.392(17)
C9_22 0.50(2) 0.64(3) 0.35(2) 0.215(16) 0.246(16) 0.477(19)
C10_22 0.511(19) 0.61(2) 0.34(2) 0.219(16) 0.234(15) 0.479(19)
C49_22 0.256(8) 0.173(6) 0.101(5) 0.048(4) 0.026(6) 0.185(6)
C50_22 0.331(14) 0.229(13) 0.209(13) -0.020(9) 0.059(11) 0.166(11)
C47_22 0.48(3) 0.49(2) 0.25(2) 0.162(17) 0.121(17) 0.27(2)
O44_22 0.52(2) 0.56(3) 0.39(3) -0.03(2) -0.08(2) -0.028(18)
C48_22 0.55(4) 0.46(3) 0.30(2) 0.18(2) 0.21(2) 0.35(3)
P43_23 0.187(3) 0.232(4) 0.165(3) -0.011(3) -0.011(2) 0.117(3)
O22_23 0.173(5) 0.098(3) 0.113(4) 0.019(3) 0.028(3) 0.034(3)
N1_23 0.145(4) 0.083(3) 0.085(4) -0.007(3) 0.011(3) 0.030(3)
C2_23 0.131(4) 0.093(4) 0.078(4) 0.002(3) 0.013(4) 0.030(3)
C3_23 0.142(5) 0.099(4) 0.093(5) -0.002(4) 0.001(4) 0.034(4)
C4_23 0.124(5) 0.120(5) 0.088(5) -0.013(4) -0.003(4) 0.036(4)
C5_23 0.136(5) 0.094(4) 0.105(5) -0.001(4) 0.011(4) 0.022(4)
C6_23 0.137(5) 0.085(4) 0.097(5) -0.014(3) 0.011(4) 0.020(3)
C7_23 0.154(5) 0.079(4) 0.086(5) -0.016(3) 0.006(4) 0.026(3)
C8_23 0.163(6) 0.095(4) 0.093(5) -0.002(4) 0.007(5) 0.001(4)
C9_23 0.134(5) 0.132(6) 0.108(6) 0.005(5) 0.002(5) -0.005(5)
C10_23 0.127(5) 0.123(5) 0.115(6) -0.011(4) 0.006(4) 0.013(4)
O41_23 0.140(4) 0.132(4) 0.119(4) -0.003(3) -0.002(3) 0.044(3)
O45_23 0.207(7) 0.346(10) 0.183(7) 0.017(7) -0.028(6) 0.106(7)
C21_23 0.134(4) 0.081(4) 0.094(5) 0.004(3) 0.020(4) 0.026(4)
C42_23 0.178(6) 0.144(6) 0.116(6) 0.003(5) -0.004(5) 0.076(6)
O44_23 0.216(7) 0.226(8) 0.196(6) 0.007(6) 0.033(6) 0.105(6)
O46_23 0.288(10) 0.299(8) 0.217(9) 0.062(7) 0.047(7) 0.210(8)
N71_23 0.173(5) 0.091(3) 0.091(4) -0.011(3) 0.021(4) 0.043(3)
P43_24 0.280(5) 0.263(5) 0.166(3) -0.012(3) -0.016(3) 0.144(4)
O41_24 0.169(6) 0.290(10) 0.326(12) 0.152(9) 0.067(7) 0.103(6)
O45_24 0.291(10) 0.367(13) 0.236(8) 0.084(9) 0.020(8) 0.176(9)
O46_24 0.203(9) 0.345(10) 0.380(17) 0.080(9) 0.078(9) 0.109(7)
O44_24 0.428(18) 0.57(2) 0.208(9) -0.070(12) -0.043(11) 0.360(18)
C42_24 0.228(9) 0.252(14) 0.326(18) 0.143(13) 0.060(10) 0.116(9)
C48_24 0.269(14) 0.37(3) 0.39(3) 0.08(2) -0.03(2) 0.141(18)
C47_24 0.266(14) 0.312(19) 0.297(19) 0.084(14) -0.073(16) 0.083(15)
N1_24 0.129(4) 0.112(4) 0.120(5) 0.008(3) 0.008(3) 0.033(3)
C2_24 0.146(5) 0.117(5) 0.124(6) 0.012(4) 0.015(5) 0.042(5)
C3_24 0.151(7) 0.166(8) 0.202(10) 0.055(7) 0.006(6) 0.056(6)
C4_24 0.130(7) 0.212(10) 0.261(13) 0.083(8) 0.018(7) 0.060(7)
C5_24 0.125(6) 0.191(9) 0.277(13) 0.093(8) 0.045(7) 0.052(6)
C6_24 0.123(5) 0.137(6) 0.179(8) 0.047(6) 0.024(5) 0.031(5)
C7_24 0.131(5) 0.129(6) 0.163(8) 0.026(5) 0.042(5) 0.038(5)
C8_24 0.165(7) 0.177(9) 0.222(11) 0.082(8) 0.073(7) 0.056(7)
C9_24 0.162(8) 0.243(13) 0.354(17) 0.127(11) 0.124(10) 0.075(8)
C10_24 0.143(8) 0.271(14) 0.362(18) 0.139(12) 0.086(9) 0.087(9)
C71_24 0.147(5) 0.112(5) 0.125(6) 0.038(5) 0.037(5) 0.031(4)
N72_24 0.132(4) 0.090(3) 0.113(5) 0.002(3) 0.028(4) 0.035(3)
C21_24 0.160(6) 0.096(5) 0.094(5) -0.005(4) 0.015(5) 0.023(4)
O22_24 0.206(6) 0.119(4) 0.105(4) 0.030(3) 0.007(4) 0.049(4)
C49_24 0.266(19) 0.50(2) 0.41(3) 0.10(2) 0.148(17) 0.144(15)
C50_24 0.30(2) 0.53(4) 0.37(3) 0.16(3) 0.12(2) 0.10(3)
P43_25 0.150(2) 0.187(3) 0.234(4) 0.004(3) 0.058(3) 0.011(2)
O41_25 0.129(4) 0.124(4) 0.141(5) -0.008(3) 0.020(3) 0.000(3)
O44_25 0.148(5) 0.213(7) 0.266(10) -0.006(7) 0.041(6) 0.042(5)
C42_25 0.140(6) 0.141(7) 0.169(8) -0.001(6) 0.019(6) 0.022(5)
O46_25 0.179(7) 0.186(6) 0.302(11) -0.025(8) 0.055(7) -0.010(5)
O45_25 0.198(7) 0.236(8) 0.222(7) 0.039(6) 0.061(5) 0.039(6)
C47_25 0.244(14) 0.230(13) 0.271(12) 0.036(12) 0.102(11) -0.027(12)
C48_25 0.228(15) 0.252(16) 0.34(2) 0.084(15) 0.002(14) -0.065(13)
N1_25 0.136(4) 0.089(3) 0.071(3) -0.009(2) 0.008(3) 0.018(3)
C2_25 0.134(5) 0.098(4) 0.075(4) -0.006(3) 0.013(4) 0.017(4)
C3_25 0.114(5) 0.113(5) 0.110(6) -0.008(4) 0.009(4) 0.014(4)
C4_25 0.124(5) 0.102(5) 0.104(5) -0.010(4) 0.010(4) -0.001(4)
C5_25 0.132(5) 0.088(4) 0.096(5) -0.006(3) 0.004(4) 0.000(3)
C6_25 0.122(4) 0.081(4) 0.088(5) 0.000(3) 0.008(4) -0.003(3)
C7_25 0.142(5) 0.087(4) 0.086(5) -0.004(3) 0.008(4) 0.008(4)
C8_25 0.162(6) 0.083(4) 0.100(5) 0.011(4) 0.008(4) 0.007(4)
C9_25 0.176(7) 0.095(5) 0.113(6) 0.011(4) 0.024(5) -0.008(4)
C10_25 0.154(6) 0.116(5) 0.100(6) 0.004(4) 0.024(5) -0.002(4)
O22_25 0.143(4) 0.098(3) 0.106(4) 0.001(3) 0.014(3) 0.031(3)
C21_25 0.143(5) 0.077(4) 0.081(5) -0.013(3) 0.013(4) 0.020(4)
N71_25 0.148(4) 0.084(3) 0.080(4) 0.001(3) 0.010(3) 0.024(3)
C50_25 0.29(2) 0.36(3) 0.36(2) -0.12(2) 0.072(19) 0.063(19)
C49_25 0.277(18) 0.216(14) 0.263(15) -0.042(11) 0.077(10) -0.019(12)
P43_26 0.152(3) 0.324(6) 0.171(3) 0.024(4) 0.045(2) 0.021(3)
O22_26 0.124(4) 0.157(4) 0.088(3) 0.007(3) 0.017(3) 0.028(3)
N72_26 0.139(4) 0.087(3) 0.083(4) 0.007(3) 0.025(3) 0.027(3)
N1_26 0.136(4) 0.106(4) 0.085(4) 0.002(3) 0.040(3) 0.018(3)
C2_26 0.121(5) 0.121(5) 0.080(5) -0.001(3) 0.022(4) 0.004(4)
C3_26 0.136(5) 0.186(8) 0.092(5) 0.013(5) 0.035(4) 0.014(5)
C4_26 0.138(5) 0.156(7) 0.108(6) -0.007(4) 0.042(5) -0.009(5)
C5_26 0.148(5) 0.134(6) 0.106(6) 0.004(4) 0.047(5) -0.011(5)
C6_26 0.146(5) 0.092(4) 0.088(5) -0.007(3) 0.037(4) 0.003(4)
C7_26 0.168(5) 0.091(4) 0.078(4) 0.003(3) 0.040(4) 0.022(4)
C8_26 0.156(6) 0.104(5) 0.113(6) 0.010(4) 0.034(5) 0.023(4)
C9_26 0.189(8) 0.124(6) 0.158(8) 0.030(6) 0.078(7) 0.023(6)
C10_26 0.141(6) 0.132(6) 0.139(7) 0.008(5) 0.056(5) -0.009(5)
O44_26 0.167(6) 0.398(12) 0.150(5) 0.065(7) 0.054(5) 0.080(7)
O41_26 0.141(4) 0.216(7) 0.142(5) 0.047(5) 0.041(4) 0.009(4)
O46_26 0.150(5) 0.423(13) 0.178(7) 0.043(9) 0.007(5) 0.034(7)
C71_26 0.171(5) 0.102(4) 0.077(4) 0.017(4) 0.035(4) 0.031(4)
C21_26 0.116(5) 0.116(5) 0.080(5) -0.002(4) 0.006(4) 0.009(4)
C42_26 0.145(6) 0.268(12) 0.138(8) 0.058(8) 0.031(6) 0.016(7)
O45_26 0.200(8) 0.292(8) 0.257(12) 0.037(7) 0.051(8) -0.041(7)
C47_26 0.263(17) 0.313(15) 0.234(17) 0.038(13) 0.090(14) 0.023(14)
C49_26 0.204(11) 0.56(4) 0.29(2) 0.00(2) 0.069(13) 0.142(19)
C48_26 0.44(4) 0.41(3) 0.40(4) -0.09(2) -0.01(3) 0.16(3)
O41_27 0.134(4) 0.102(3) 0.104(3) 0.015(3) 0.030(3) 0.005(3)
N1_27 0.124(4) 0.087(3) 0.077(3) 0.004(3) 0.012(3) 0.011(3)
C2_27 0.121(5) 0.094(4) 0.093(5) -0.001(3) 0.015(4) 0.017(3)
C3_27 0.122(5) 0.098(4) 0.101(5) 0.009(3) 0.023(4) 0.004(3)
C4_27 0.126(5) 0.087(4) 0.093(5) -0.002(3) 0.018(4) -0.002(3)
C5_27 0.117(4) 0.089(4) 0.067(4) -0.005(3) 0.011(3) 0.008(3)
C6_27 0.113(4) 0.070(3) 0.082(4) -0.004(3) 0.005(3) 0.007(3)
C7_27 0.108(4) 0.100(4) 0.087(4) 0.002(3) 0.011(3) 0.006(3)
C8_27 0.134(5) 0.109(5) 0.091(5) 0.004(4) 0.017(4) 0.035(4)
C9_27 0.149(6) 0.090(4) 0.086(5) 0.008(3) 0.016(4) 0.025(4)
C10_27 0.142(5) 0.088(4) 0.109(6) 0.007(4) 0.018(4) 0.013(4)
O22_27 0.129(4) 0.122(4) 0.107(4) 0.010(3) 0.015(3) 0.035(3)
N71_27 0.114(4) 0.109(4) 0.074(3) -0.002(3) 0.009(3) 0.017(3)
C21_27 0.123(5) 0.099(4) 0.076(4) -0.002(3) 0.014(4) 0.019(4)
C42_27 0.130(6) 0.119(5) 0.142(6) 0.018(5) 0.041(5) 0.006(4)
P43_27 0.1453(19) 0.1199(16) 0.1269(18) 0.0102(13) 0.0468(15) -0.0004(13)
O44_27 0.142(4) 0.183(6) 0.143(5) 0.011(4) 0.042(4) -0.006(4)
O46_27 0.208(6) 0.113(4) 0.130(5) 0.007(3) 0.049(4) -0.005(3)
C49_27 0.224(11) 0.145(8) 0.176(11) -0.020(7) 0.013(8) 0.010(7)
C50_27 0.33(2) 0.184(13) 0.34(2) -0.104(14) 0.040(18) 0.059(13)
O45_27 0.145(4) 0.134(4) 0.118(4) -0.003(3) 0.045(3) -0.004(3)
C48_27 0.146(7) 0.179(8) 0.172(10) 0.001(7) 0.047(7) 0.026(7)
C47_27 0.177(8) 0.196(8) 0.094(5) 0.018(5) 0.038(6) 0.030(7)
O22_28 0.138(4) 0.154(5) 0.106(4) 0.019(3) 0.052(3) -0.003(3)
N1_28 0.170(4) 0.089(3) 0.063(3) 0.006(3) 0.031(3) 0.012(3)
C2_28 0.162(5) 0.103(5) 0.064(4) 0.001(3) 0.034(4) -0.001(4)
C3_28 0.172(6) 0.107(5) 0.088(5) -0.001(3) 0.044(4) -0.011(4)
C4_28 0.202(6) 0.101(5) 0.081(5) 0.006(4) 0.048(5) -0.012(5)
C5_28 0.202(6) 0.101(5) 0.078(5) 0.011(4) 0.035(5) 0.008(5)
C6_28 0.177(5) 0.100(4) 0.067(4) 0.014(3) 0.033(4) 0.018(4)
C7_28 0.190(6) 0.113(5) 0.093(5) 0.019(4) 0.038(5) 0.045(5)
C8_28 0.221(8) 0.117(6) 0.106(6) 0.026(4) 0.025(5) 0.064(6)
C9_28 0.255(9) 0.131(7) 0.108(6) 0.038(5) 0.042(7) 0.073(7)
C10_28 0.249(8) 0.128(6) 0.098(6) 0.031(5) 0.040(7) 0.031(7)
C21_28 0.123(5) 0.112(5) 0.085(5) 0.000(3) 0.031(4) 0.000(4)
C71_28 0.172(7) 0.107(5) 0.120(6) 0.016(4) 0.029(5) 0.024(5)
N72_28 0.133(4) 0.101(4) 0.087(4) 0.004(3) 0.022(3) 0.031(3)
P43_28 0.310(5) 0.154(3) 0.220(4) -0.018(3) 0.104(4) -0.067(3)
O41_28 0.254(6) 0.143(5) 0.111(4) 0.029(3) 0.083(5) -0.009(5)
O45_28 0.287(10) 0.227(9) 0.298(12) 0.085(8) 0.070(8) -0.080(7)
C42_28 0.245(8) 0.181(8) 0.134(7) 0.026(6) 0.095(7) -0.026(8)
O44_28 0.391(16) 0.259(14) 0.50(3) -0.163(14) 0.092(15) 0.005(10)
C47_28 0.290(17) 0.211(13) 0.45(2) 0.194(15) 0.092(15) 0.013(11)
O46_28 0.342(13) 0.275(11) 0.184(7) -0.008(7) 0.055(8) -0.079(8)
C49_28 0.38(3) 0.44(3) 0.200(10) -0.025(14) 0.087(16) -0.11(2)
C48_28 0.36(3) 0.254(18) 0.46(3) 0.24(2) 0.02(2) -0.018(14)
C50_28 0.30(3) 0.76(5) 0.216(18) 0.09(3) 0.055(16) -0.04(3)
P43_29 0.223(3) 0.0962(13) 0.1014(16) 0.0205(12) 0.0434(18) 0.0254(15)
O41_29 0.159(4) 0.095(3) 0.081(3) 0.007(2) 0.028(3) 0.016(3)
O22_29 0.128(4) 0.112(3) 0.105(4) 0.012(3) 0.036(3) 0.012(3)
N1_29 0.118(4) 0.086(3) 0.075(3) -0.010(2) 0.009(3) 0.012(3)
C2_29 0.116(4) 0.083(4) 0.069(4) 0.006(3) 0.021(3) 0.009(3)
C3_29 0.125(5) 0.084(4) 0.075(4) 0.004(3) 0.017(4) -0.004(3)
C4_29 0.138(5) 0.078(4) 0.081(4) 0.003(3) 0.023(4) 0.013(3)
C5_29 0.127(5) 0.096(4) 0.074(4) -0.001(3) 0.021(3) 0.015(3)
C6_29 0.116(4) 0.088(4) 0.063(4) -0.005(3) 0.014(3) 0.007(3)
C7_29 0.126(5) 0.089(4) 0.076(4) -0.006(3) 0.031(4) 0.005(3)
C8_29 0.112(5) 0.119(5) 0.096(5) -0.006(4) 0.023(4) 0.008(4)
C9_29 0.128(5) 0.128(6) 0.098(5) 0.006(4) 0.014(4) 0.019(4)
C10_29 0.144(5) 0.103(5) 0.088(5) 0.000(4) 0.019(4) 0.026(4)
N71_29 0.116(4) 0.113(4) 0.070(3) 0.008(3) 0.025(3) 0.002(3)
O44_29 0.205(5) 0.162(5) 0.099(4) 0.032(3) 0.028(4) 0.070(4)
C21_29 0.109(4) 0.092(4) 0.093(5) 0.010(3) 0.026(4) 0.007(3)
C42_29 0.163(6) 0.105(4) 0.085(5) 0.014(4) 0.029(4) 0.008(4)
O46_29 0.392(12) 0.116(4) 0.119(5) 0.012(3) 0.067(6) 0.052(5)
O45_29 0.244(6) 0.130(4) 0.114(4) 0.042(3) 0.053(4) 0.002(4)
C48_29 0.295(17) 0.251(15) 0.143(10) -0.054(10) 0.073(11) -0.100(12)
C49_29 0.52(3) 0.261(17) 0.251(19) -0.055(13) 0.158(17) 0.076(17)
C47_29 0.293(15) 0.242(15) 0.315(18) 0.096(14) 0.060(14) -0.073(12)
C50_29 0.71(4) 0.170(12) 0.217(17) -0.014(10) 0.14(2) 0.127(18)
P43_30 0.365(7) 0.129(2) 0.240(5) 0.038(3) 0.084(5) 0.016(3)
O45_30 0.427(11) 0.123(5) 0.302(11) 0.078(6) 0.129(11) -0.001(8)
C47_30 0.415(12) 0.160(11) 0.189(12) -0.003(9) 0.123(14) -0.024(13)
O46_30 0.291(11) 0.353(13) 0.220(7) 0.108(7) 0.079(8) 0.007(9)
C42_30 0.291(13) 0.155(8) 0.284(15) 0.119(10) 0.080(12) -0.007(7)
O44_30 0.455(15) 0.245(13) 0.46(2) 0.103(14) 0.213(19) 0.121(11)
C48_30 0.520(19) 0.205(13) 0.145(11) 0.070(10) 0.025(14) -0.102(16)
O22_30 0.162(4) 0.137(4) 0.093(4) 0.030(3) 0.043(3) -0.001(3)
O41_30 0.229(7) 0.153(5) 0.140(5) 0.076(4) 0.020(5) 0.013(5)
N1_30 0.151(4) 0.107(4) 0.084(4) 0.013(3) 0.028(3) 0.023(3)
C2_30 0.162(5) 0.096(4) 0.076(4) 0.010(3) 0.025(4) 0.009(4)
C3_30 0.184(6) 0.100(5) 0.075(5) 0.006(3) 0.024(4) 0.003(4)
C4_30 0.200(6) 0.094(5) 0.095(5) 0.029(4) 0.028(5) 0.008(5)
C5_30 0.189(6) 0.089(4) 0.103(6) 0.017(4) 0.028(5) 0.025(4)
C6_30 0.157(5) 0.094(4) 0.086(5) 0.016(3) 0.017(4) 0.020(4)
C7_30 0.154(5) 0.115(5) 0.111(6) 0.033(4) 0.035(5) 0.037(4)
C8_30 0.163(6) 0.147(7) 0.140(8) 0.046(5) 0.034(6) 0.045(6)
C9_30 0.193(7) 0.144(7) 0.136(7) 0.045(6) 0.030(6) 0.076(6)
C10_30 0.213(7) 0.136(7) 0.122(7) 0.037(5) 0.031(6) 0.048(6)
C21_30 0.141(5) 0.101(5) 0.083(5) 0.006(4) 0.016(4) 0.004(4)
C71_30 0.165(7) 0.140(6) 0.158(8) 0.061(6) 0.066(6) 0.058(5)
N72_30 0.119(4) 0.107(4) 0.096(4) 0.025(3) 0.037(3) 0.031(3)
O22_31 0.147(4) 0.112(3) 0.077(3) 0.009(2) 0.040(3) 0.002(3)
O41_31 0.145(4) 0.126(4) 0.103(3) 0.019(3) 0.043(3) 0.048(3)
N1_31 0.118(3) 0.092(3) 0.075(3) -0.013(2) 0.019(3) 0.015(3)
C2_31 0.119(4) 0.091(4) 0.070(4) 0.000(3) 0.013(3) 0.018(3)
C3_31 0.135(5) 0.104(4) 0.075(4) -0.002(3) 0.027(4) 0.027(4)
C4_31 0.129(5) 0.095(4) 0.092(5) 0.001(3) 0.018(4) 0.036(4)
C5_31 0.112(4) 0.096(4) 0.088(4) -0.002(3) 0.026(3) 0.015(3)
C6_31 0.115(4) 0.085(4) 0.083(4) -0.005(3) 0.019(3) 0.015(3)
C7_31 0.122(4) 0.099(4) 0.091(5) 0.007(3) 0.026(4) 0.018(4)
C8_31 0.127(5) 0.130(6) 0.097(5) -0.004(4) 0.037(4) 0.001(4)
C9_31 0.112(5) 0.140(6) 0.093(5) -0.008(4) 0.030(4) 0.016(4)
C10_31 0.128(5) 0.129(6) 0.102(5) -0.009(4) 0.026(4) 0.034(4)
N71_31 0.137(4) 0.104(4) 0.070(3) 0.003(3) 0.029(3) 0.007(3)
O45_31 0.195(6) 0.187(5) 0.161(6) 0.056(4) 0.048(5) 0.095(5)
C21_31 0.113(4) 0.094(4) 0.066(4) -0.005(3) 0.018(3) 0.008(3)
C42_31 0.165(6) 0.110(5) 0.096(5) 0.022(4) 0.041(4) 0.041(4)
C47_31 0.304(16) 0.214(10) 0.212(12) -0.012(11) -0.008(13) 0.106(10)
C48_31 0.39(3) 0.36(2) 0.221(13) -0.065(15) 0.018(16) 0.18(2)
P43_31 0.168(2) 0.153(2) 0.1260(19) 0.0479(17) 0.0364(16) 0.0559(18)
O46_31 0.197(5) 0.151(5) 0.105(4) 0.028(3) 0.020(4) 0.049(4)
C49_31 0.225(12) 0.216(12) 0.138(6) 0.012(8) 0.059(8) 0.034(8)
O44_31 0.173(5) 0.185(5) 0.162(6) 0.063(4) 0.033(4) 0.046(4)
C50_31 0.260(15) 0.213(13) 0.217(14) -0.001(10) 0.130(12) 0.042(10)
P43_32 0.338(7) 0.352(8) 0.259(7) -0.051(5) -0.116(6) 0.244(7)
O45_32 0.473(16) 0.560(19) 0.247(13) 0.108(12) -0.019(10) 0.360(13)
O41_32 0.191(6) 0.180(7) 0.274(10) -0.048(6) -0.086(7) 0.104(6)
O46_32 0.449(19) 0.548(17) 0.361(18) -0.242(14) -0.253(15) 0.335(14)
O44_32 0.370(14) 0.359(15) 0.288(12) -0.010(9) -0.055(9) 0.276(13)
C42_32 0.265(12) 0.217(12) 0.215(13) -0.032(8) -0.103(9) 0.143(10)
O22_32 0.165(4) 0.119(4) 0.106(4) 0.037(3) -0.001(3) 0.030(3)
N72_32 0.124(4) 0.099(3) 0.080(4) -0.001(3) 0.033(3) 0.013(3)
C21_32 0.133(4) 0.089(4) 0.101(5) 0.013(4) 0.009(4) 0.022(4)
N1_32 0.117(4) 0.112(4) 0.108(4) -0.004(3) 0.007(3) 0.027(3)
C2_32 0.134(5) 0.114(5) 0.110(6) 0.001(4) -0.014(4) 0.036(4)
C3_32 0.162(5) 0.108(5) 0.192(10) 0.003(5) -0.035(6) 0.044(5)
C4_32 0.150(6) 0.145(7) 0.215(10) -0.029(6) -0.055(6) 0.070(5)
C5_32 0.133(5) 0.145(7) 0.215(10) -0.038(5) -0.006(6) 0.056(5)
C6_32 0.109(4) 0.135(6) 0.175(8) -0.014(5) 0.015(5) 0.046(4)
C7_32 0.126(5) 0.129(6) 0.183(9) -0.025(5) 0.055(5) 0.026(4)
C8_32 0.127(6) 0.191(9) 0.193(10) -0.051(7) 0.045(6) 0.011(5)
C9_32 0.118(7) 0.238(12) 0.236(13) -0.075(9) 0.026(7) 0.033(6)
C10_32 0.126(6) 0.189(9) 0.256(13) -0.068(7) -0.021(7) 0.072(6)
C71_32 0.146(6) 0.104(5) 0.147(7) -0.016(4) 0.061(5) 0.015(4)
O22_33 0.133(3) 0.091(3) 0.093(3) 0.017(2) 0.021(3) 0.036(2)
O41_33 0.119(3) 0.123(3) 0.114(4) 0.007(3) 0.015(3) 0.029(3)
N1_33 0.114(4) 0.093(3) 0.082(3) -0.001(3) 0.023(3) 0.012(3)
C2_33 0.108(4) 0.079(3) 0.083(4) 0.003(3) 0.010(3) 0.012(3)
C3_33 0.106(4) 0.104(4) 0.083(4) 0.005(3) 0.007(3) 0.019(3)
C4_33 0.102(4) 0.102(4) 0.089(4) -0.005(3) 0.015(3) 0.021(3)
C5_33 0.114(4) 0.093(4) 0.074(4) 0.002(3) 0.015(3) 0.011(3)
C6_33 0.112(4) 0.090(4) 0.070(4) -0.006(3) 0.006(3) 0.012(3)
C7_33 0.123(4) 0.094(4) 0.080(4) 0.009(3) 0.008(3) 0.020(3)
C8_33 0.139(5) 0.114(5) 0.088(5) 0.020(4) 0.010(4) 0.009(4)
C9_33 0.137(5) 0.109(5) 0.099(5) 0.007(4) 0.024(4) 0.002(4)
C10_33 0.125(5) 0.113(5) 0.094(5) -0.003(4) 0.020(4) 0.018(4)
N71_33 0.128(4) 0.091(3) 0.080(4) 0.012(3) 0.005(3) 0.020(3)
C21_33 0.114(4) 0.080(4) 0.079(4) 0.006(3) 0.018(3) 0.022(3)
C42_33 0.137(5) 0.143(6) 0.140(7) 0.031(6) 0.025(5) 0.057(5)
P43_33 0.1280(18) 0.157(2) 0.210(3) 0.028(2) 0.0207(19) 0.0499(17)
O46_33 0.167(5) 0.206(7) 0.267(8) 0.050(6) 0.018(6) 0.096(6)
O45_33 0.182(6) 0.224(7) 0.250(7) 0.043(6) 0.086(6) 0.095(6)
O44_33 0.163(5) 0.151(5) 0.311(11) 0.021(6) -0.007(6) 0.019(4)
C49_33 0.306(17) 0.228(10) 0.282(16) 0.086(12) 0.067(14) 0.128(13)
C47_33 0.41(3) 0.28(2) 0.35(2) 0.105(16) 0.20(2) 0.06(2)
C50_33 0.59(4) 0.38(3) 0.27(2) 0.16(2) 0.00(2) 0.18(3)
P43_34 0.1228(19) 0.229(3) 0.211(4) -0.013(3) 0.013(2) 0.067(2)
O22_34 0.124(3) 0.105(3) 0.135(4) 0.033(3) 0.022(3) 0.028(3)
N1_34 0.114(4) 0.090(3) 0.096(4) 0.002(3) 0.028(3) 0.025(3)
C2_34 0.118(4) 0.093(4) 0.103(5) 0.012(3) 0.032(4) 0.027(3)
C3_34 0.113(4) 0.091(4) 0.134(6) -0.003(4) 0.018(4) 0.031(3)
C4_34 0.097(4) 0.116(5) 0.127(6) -0.019(4) 0.015(4) 0.026(3)
C5_34 0.111(4) 0.092(4) 0.121(6) -0.006(3) 0.030(4) 0.019(3)
C6_34 0.112(4) 0.095(4) 0.092(5) -0.001(3) 0.026(4) 0.021(3)
C7_34 0.138(5) 0.093(4) 0.090(5) 0.005(3) 0.036(4) 0.029(4)
C8_34 0.149(5) 0.110(5) 0.100(5) 0.019(4) 0.046(5) 0.024(4)
C9_34 0.135(5) 0.118(5) 0.143(7) -0.003(5) 0.050(5) 0.007(5)
C10_34 0.112(5) 0.132(6) 0.145(7) -0.010(5) 0.037(5) 0.022(4)
O41_34 0.107(3) 0.133(4) 0.179(6) 0.001(4) 0.018(3) 0.039(3)
C21_34 0.123(4) 0.078(4) 0.105(5) 0.016(3) 0.032(4) 0.030(3)
O44_34 0.132(5) 0.249(7) 0.323(12) -0.090(8) 0.016(6) 0.010(5)
C42_34 0.107(5) 0.167(8) 0.186(10) 0.008(7) 0.004(5) 0.036(5)
O45_34 0.135(5) 0.327(11) 0.220(7) -0.047(7) 0.032(5) 0.075(6)
O46_34 0.142(5) 0.294(9) 0.318(11) 0.050(8) 0.029(6) 0.102(6)
N72_34 0.120(4) 0.099(3) 0.076(3) 0.021(3) 0.021(3) 0.036(3)
C71_34 0.144(5) 0.105(4) 0.079(4) 0.008(4) 0.032(4) 0.032(4)
C49_34 0.204(15) 0.37(3) 0.61(4) 0.20(3) -0.08(2) 0.052(16)
P43_35 0.145(2) 0.202(3) 0.221(4) 0.040(3) 0.073(2) 0.049(2)
O41_35 0.110(3) 0.119(3) 0.109(4) 0.005(3) 0.020(3) 0.017(3)
N1_35 0.104(3) 0.090(3) 0.082(3) 0.005(3) 0.021(3) 0.016(3)
C2_35 0.106(4) 0.096(4) 0.084(4) 0.003(3) 0.018(3) 0.024(3)
C3_35 0.101(4) 0.099(4) 0.098(5) -0.004(3) 0.021(3) 0.024(3)
C4_35 0.105(4) 0.087(4) 0.103(5) 0.001(3) 0.030(4) -0.001(3)
C5_35 0.105(4) 0.084(4) 0.088(4) 0.006(3) 0.015(3) 0.008(3)
C6_35 0.110(4) 0.083(4) 0.086(4) 0.008(3) 0.022(3) 0.010(3)
C7_35 0.111(4) 0.088(4) 0.088(4) 0.008(3) 0.021(3) 0.020(3)
C8_35 0.124(5) 0.100(4) 0.113(6) 0.031(4) 0.026(4) 0.020(4)
C9_35 0.135(5) 0.089(4) 0.106(5) 0.026(4) 0.025(4) 0.009(4)
C10_35 0.128(5) 0.098(4) 0.113(6) 0.019(4) 0.034(4) 0.006(4)
O22_35 0.121(3) 0.129(4) 0.097(3) 0.024(3) 0.020(3) 0.040(3)
N71_35 0.109(3) 0.084(3) 0.099(4) 0.012(3) 0.020(3) 0.016(3)
C21_35 0.113(5) 0.101(4) 0.088(5) 0.009(3) 0.015(4) 0.027(4)
O44_35 0.184(7) 0.195(6) 0.306(12) 0.045(7) 0.111(7) -0.003(5)
C42_35 0.119(5) 0.145(6) 0.138(7) 0.003(5) 0.030(5) 0.033(5)
O45_35 0.140(6) 0.349(12) 0.367(13) 0.040(11) 0.063(6) 0.081(7)
O46_35 0.289(9) 0.241(8) 0.174(6) 0.042(5) 0.118(6) 0.068(7)
C50_35 0.30(2) 0.31(2) 0.240(13) -0.019(14) 0.041(15) 0.105(17)
C49_35 0.331(19) 0.234(15) 0.220(10) 0.036(9) 0.027(15) 0.009(14)
O1_36 0.120(3) 0.111(3) 0.087(3) 0.021(2) 0.026(3) 0.030(3)
C3_36 0.152(6) 0.127(5) 0.081(5) 0.033(4) 0.030(4) 0.047(4)
C4_36 0.150(6) 0.114(5) 0.090(5) 0.006(4) 0.021(4) 0.022(4)
C5_36 0.124(5) 0.136(5) 0.087(5) 0.036(5) 0.006(4) 0.016(4)
C6_36 0.134(6) 0.168(7) 0.089(5) 0.023(5) 0.032(4) 0.032(5)
C7_36 0.167(7) 0.134(5) 0.096(6) 0.006(5) 0.039(5) 0.038(5)
C8_36 0.173(7) 0.117(5) 0.094(5) 0.024(4) 0.047(5) 0.041(5)
C2_36 0.155(6) 0.129(5) 0.086(5) 0.035(4) 0.028(4) 0.050(5)

loop_
_atom_type_symbol
_atom_type_description
_atom_type_scat_dispersion_real
_atom_type_scat_dispersion_imag
_atom_type_scat_source
C C 0.0181 0.0091 'International Tables Vol C Tables 4.2.6.8 and 6.1.1.4'
N N 0.0311 0.0180 'International Tables Vol C Tables 4.2.6.8 and 6.1.1.4'
O O 0.0492 0.0322 'International Tables Vol C Tables 4.2.6.8 and 6.1.1.4'
P P 0.2955 0.4335 'International Tables Vol C Tables 4.2.6.8 and 6.1.1.4'
H H 0.0000 0.0000 'International Tables Vol C Tables 4.2.6.8 and 6.1.1.4'

loop_
_geom_angle_atom_site_label_1
_geom_angle_atom_site_label_2
_geom_angle_atom_site_label_3
_geom_angle
_geom_angle_site_symmetry_1
_geom_angle_site_symmetry_3
O2_1 C1_1 O3_1 129.0(14) . .
O2_1 C1_1 N72_2 122.6(13) . .
O3_1 C1_1 N72_2 107.9(11) . .
C1_1 O3_1 C4_1 120.5(12) . .
C6_1 C4_1 O3_1 97.0(15) . .
C6_1 C4_1 C5_1 115(2) . .
O3_1 C4_1 C5_1 102.2(18) . .
C6_1 C4_1 C7_1 120(3) . .
O3_1 C4_1 C7_1 97.1(17) . .
C5_1 C4_1 C7_1 118(2) . .
O44_2 P43_2 O46_2 115.2(6) . .
O44_2 P43_2 O45_2 113.7(5) . .
O46_2 P43_2 O45_2 107.8(6) . .
O44_2 P43_2 C42_2 112.3(5) . .
O46_2 P43_2 C42_2 104.0(5) . .
O45_2 P43_2 C42_2 102.7(6) . .
C49_2 O46_2 P43_2 141.8(15) . .
C4_2 O41_2 C42_2 120.2(7) . .
C47_2 O45_2 P43_2 133.9(9) . .
O41_2 C42_2 P43_2 108.9(8) . .
C48_2 C47_2 O45_2 142.8(18) . .
C2_2 N1_2 C6_2 120.0 . .
N1_2 C2_2 C3_2 120.0 . .
N1_2 C2_2 C21_2 117.3(5) . .
C3_2 C2_2 C21_2 122.1(5) . .
C4_2 C3_2 C2_2 120.0 . .
O41_2 C4_2 C5_2 119.1(5) . .
O41_2 C4_2 C3_2 120.9(5) . .
C5_2 C4_2 C3_2 120.0 . .
C4_2 C5_2 C6_2 120.0 . .
C4_2 C5_2 C10_2 120.0 . .
C6_2 C5_2 C10_2 120.0 . .
C7_2 C6_2 C5_2 120.0 . .
C7_2 C6_2 N1_2 120.0 . .
C5_2 C6_2 N1_2 120.0 . .
C8_2 C7_2 C6_2 120.0 . .
C8_2 C7_2 C71_2 120.1(4) . .
C6_2 C7_2 C71_2 118.6(4) . .
C7_2 C8_2 C9_2 120.0 . .
C10_2 C9_2 C8_2 120.0 . .
C9_2 C10_2 C5_2 120.0 . .
O22_2 C21_2 N71_3 126.7(9) . .
O22_2 C21_2 C2_2 118.6(8) . .
N71_3 C21_2 C2_2 114.7(8) . .
N72_2 C71_2 C7_2 115.9(7) . .
C1_1 N72_2 C71_2 125.9(10) . .
O46_2 C49_2 C50_2 127(2) . .
O44_3 P43_3 O46_3 117.5(7) . .
O44_3 P43_3 O45_3 117.1(7) . .
O46_3 P43_3 O45_3 102.0(6) . .
O44_3 P43_3 C42_3 114.2(5) . .
O46_3 P43_3 C42_3 106.2(5) . .
O45_3 P43_3 C42_3 97.3(6) . .
C2_3 N1_3 C6_3 120.0 . .
N1_3 C2_3 C3_3 120.0 . .
N1_3 C2_3 C21_3 116.5(4) . .
C3_3 C2_3 C21_3 122.7(4) . .
C4_3 C3_3 C2_3 120.0 . .
C5_3 C4_3 C3_3 120.0 . .
C5_3 C4_3 O41_3 120.5(4) . .
C3_3 C4_3 O41_3 119.4(4) . .
C4_3 C5_3 C6_3 120.0 . .
C4_3 C5_3 C10_3 120.0 . .
C6_3 C5_3 C10_3 120.0 . .
C7_3 C6_3 C5_3 120.0 . .
C7_3 C6_3 N1_3 120.0 . .
C5_3 C6_3 N1_3 120.0 . .
C6_3 C7_3 C8_3 120.0 . .
C6_3 C7_3 N71_3 114.1(3) . .
C8_3 C7_3 N71_3 125.8(3) . .
C7_3 C8_3 C9_3 120.0 . .
C10_3 C9_3 C8_3 120.0 . .
C9_3 C10_3 C5_3 120.0 . .
C21_2 N71_3 C7_3 126.0(7) . .
C4_3 O41_3 C42_3 119.5(6) . .
C47_3 O45_3 P43_3 127.9(11) . .
P43_3 O46_3 C49_3 114.0(13) . .
O22_3 C21_3 N72_4 124.7(8) . .
O22_3 C21_3 C2_3 116.7(7) . .
N72_4 C21_3 C2_3 118.4(7) . .
O41_3 C42_3 P43_3 106.6(7) . .
C48_3 C47_3 O45_3 94.1(15) . .
C21_3 N72_4 C71_4 119.2(7) . .
C2_4 N1_4 C6_4 120.0 . .
C3_4 C2_4 N1_4 120.0 . .
C3_4 C2_4 C21_4 122.3(5) . .
N1_4 C2_4 C21_4 117.7(5) . .
C2_4 C3_4 C4_4 120.0 . .
C3_4 C4_4 C5_4 120.0 . .
C3_4 C4_4 O41_4 123.4(7) . .
C5_4 C4_4 O41_4 116.5(7) . .
C6_4 C5_4 C4_4 120.0 . .
C6_4 C5_4 C10_4 120.0 . .
C4_4 C5_4 C10_4 120.0 . .
C7_4 C6_4 C5_4 120.0 . .
C7_4 C6_4 N1_4 120.0 . .
C5_4 C6_4 N1_4 120.0 . .
C8_4 C7_4 C6_4 120.0 . .
C8_4 C7_4 C71_4 114.8(5) . .
C6_4 C7_4 C71_4 125.1(4) . .
C7_4 C8_4 C9_4 120.0 . .
C10_4 C9_4 C8_4 120.0 . .
C9_4 C10_4 C5_4 120.0 . .
O22_4 C21_4 N71_5 124.2(10) . .
O22_4 C21_4 C2_4 119.0(8) . .
N71_5 C21_4 C2_4 116.6(8) . .
N72_4 C71_4 C7_4 120.0(7) . .
O41_4 C42_4 P43_4 104.1(13) . .
C4_4 O41_4 C42_4 118.5(11) . .
O44_4 P43_4 O46_4 117.7(13) . .
O44_4 P43_4 O45_4 119.6(17) . .
O46_4 P43_4 O45_4 102.7(11) . .
O44_4 P43_4 C42_4 111.5(10) . .
O46_4 P43_4 C42_4 99.5(11) . .
O45_4 P43_4 C42_4 103.2(10) . .
C2_5 N1_5 C6_5 120.0 . .
C3_5 C2_5 N1_5 120.0 . .
C3_5 C2_5 C21_5 124.2(5) . .
N1_5 C2_5 C21_5 115.4(5) . .
C4_5 C3_5 C2_5 120.0 . .
O41_5 C4_5 C3_5 120.7(4) . .
O41_5 C4_5 C5_5 119.3(4) . .
C3_5 C4_5 C5_5 120.0 . .
C6_5 C5_5 C4_5 120.0 . .
C6_5 C5_5 C10_5 120.0 . .
C4_5 C5_5 C10_5 120.0 . .
C5_5 C6_5 C7_5 120.0 . .
C5_5 C6_5 N1_5 120.0 . .
C7_5 C6_5 N1_5 120.0 . .
C8_5 C7_5 C6_5 120.0 . .
C8_5 C7_5 N71_5 124.7(3) . .
C6_5 C7_5 N71_5 115.1(3) . .
C7_5 C8_5 C9_5 120.0 . .
C8_5 C9_5 C10_5 120.0 . .
C9_5 C10_5 C5_5 120.0 . .
C21_4 N71_5 C7_5 127.6(6) . .
C4_5 O41_5 C42_5 119.5(7) . .
O22_5 C21_5 N72_6 123.5(8) . .
O22_5 C21_5 C2_5 116.7(8) . .
N72_6 C21_5 C2_5 119.8(7) . .
O44_5 P43_5 O45_5 115.2(13) . .
O44_5 P43_5 O46_5 117.4(11) . .
O45_5 P43_5 O46_5 103.0(14) . .
O44_5 P43_5 C42_5 110.1(8) . .
O45_5 P43_5 C42_5 104.8(9) . .
O46_5 P43_5 C42_5 105.2(9) . .
O41_5 C42_5 P43_5 110.0(9) . .
C21_5 N72_6 C71_6 118.9(7) . .
C2_6 N1_6 C6_6 120.0 . .
C3_6 C2_6 N1_6 120.0 . .
C3_6 C2_6 C21_6 121.3(5) . .
N1_6 C2_6 C21_6 118.5(5) . .
C2_6 C3_6 C4_6 120.0 . .
O41_6 C4_6 C5_6 115.3(7) . .
O41_6 C4_6 C3_6 124.5(7) . .
C5_6 C4_6 C3_6 120.0 . .
C4_6 C5_6 C6_6 120.0 . .
C4_6 C5_6 C10_6 120.0 . .
C6_6 C5_6 C10_6 120.0 . .
C7_6 C6_6 C5_6 120.0 . .
C7_6 C6_6 N1_6 120.0 . .
C5_6 C6_6 N1_6 120.0 . .
C6_6 C7_6 C8_6 120.0 . .
C6_6 C7_6 C71_6 123.4(4) . .
C8_6 C7_6 C71_6 116.5(4) . .
C9_6 C8_6 C7_6 120.0 . .
C10_6 C9_6 C8_6 120.0 . .
C9_6 C10_6 C5_6 120.0 . .
O44_6 P43_6 O46_6 110.3(12) . .
O44_6 P43_6 O45_6 117.3(18) . .
O46_6 P43_6 O45_6 109.2(13) . .
O44_6 P43_6 C42_6 113.4(13) . .
O46_6 P43_6 C42_6 103.0(11) . .
O45_6 P43_6 C42_6 102.5(10) . .
N72_6 C71_6 C7_6 117.5(6) . .
O22_6 C21_6 N71_7 125.3(10) . .
O22_6 C21_6 C2_6 117.3(9) . .
N71_7 C21_6 C2_6 117.4(9) . .
C4_6 O41_6 C42_6 116.8(11) . .
O41_6 C42_6 P43_6 102.4(12) . .
C49_6 O46_6 P43_6 121(2) . .
O44_7 P43_7 O46_7 118.6(10) . .
O44_7 P43_7 O45_7 114.8(8) . .
O46_7 P43_7 O45_7 103.2(8) . .
O44_7 P43_7 C42_7 115.8(6) . .
O46_7 P43_7 C42_7 102.8(7) . .
O45_7 P43_7 C42_7 98.9(8) . .
C2_7 N1_7 C6_7 120.0 . .
N1_7 C2_7 C3_7 120.0 . .
N1_7 C2_7 C21_7 116.4(5) . .
C3_7 C2_7 C21_7 123.4(5) . .
C4_7 C3_7 C2_7 120.0 . .
O41_7 C4_7 C3_7 122.4(5) . .
O41_7 C4_7 C5_7 117.5(5) . .
C3_7 C4_7 C5_7 120.0 . .
C4_7 C5_7 C6_7 120.0 . .
C4_7 C5_7 C10_7 120.0 . .
C6_7 C5_7 C10_7 120.0 . .
C7_7 C6_7 C5_7 120.0 . .
C7_7 C6_7 N1_7 120.0 . .
C5_7 C6_7 N1_7 120.0 . .
C8_7 C7_7 C6_7 120.0 . .
C8_7 C7_7 N71_7 125.0(3) . .
C6_7 C7_7 N71_7 114.8(3) . .
C9_7 C8_7 C7_7 120.0 . .
C8_7 C9_7 C10_7 120.0 . .
C9_7 C10_7 C5_7 120.0 . .
C4_7 O41_7 C42_7 119.3(7) . .
C21_6 N71_7 C7_7 127.5(7) . .
C49_7 O46_7 P43_7 115.9(15) . .
O22_7 C21_7 N72_8 124.5(8) . .
O22_7 C21_7 C2_7 119.2(8) . .
N72_8 C21_7 C2_7 116.2(7) . .
C47_7 O45_7 P43_7 123.0(17) . .
O41_7 C42_7 P43_7 104.9(9) . .
C50_7 C49_7 O46_7 115(2) . .
C2_8 N1_8 C6_8 120.0 . .
C3_8 C2_8 N1_8 120.0 . .
C3_8 C2_8 C21_8 123.6(6) . .
N1_8 C2_8 C21_8 116.3(6) . .
C4_8 C3_8 C2_8 120.0 . .
O41_8 C4_8 C3_8 120.6(8) . .
O41_8 C4_8 C5_8 119.4(8) . .
C3_8 C4_8 C5_8 120.0 . .
C6_8 C5_8 C4_8 120.0 . .
C6_8 C5_8 C10_8 120.0 . .
C4_8 C5_8 C10_8 120.0 . .
C5_8 C6_8 C7_8 120.0 . .
C5_8 C6_8 N1_8 120.0 . .
C7_8 C6_8 N1_8 120.0 . .
C8_8 C7_8 C6_8 120.0 . .
C8_8 C7_8 C71_8 113.8(4) . .
C6_8 C7_8 C71_8 126.0(4) . .
C7_8 C8_8 C9_8 120.0 . .
C10_8 C9_8 C8_8 120.0 . .
C9_8 C10_8 C5_8 120.0 . .
C4_8 O41_8 C42_8 118.9(12) . .
N72_8 C71_8 C7_8 117.2(7) . .
O22_8 C21_8 N71_9 123.6(11) . .
O22_8 C21_8 C2_8 113.8(9) . .
N71_9 C21_8 C2_8 122.7(10) . .
O41_8 C42_8 P43_8 112.0(15) . .
O44_8 P43_8 O45_8 116.7(16) . .
O44_8 P43_8 O46_8 111.3(11) . .
O45_8 P43_8 O46_8 105.9(13) . .
O44_8 P43_8 C42_8 107.5(11) . .
O45_8 P43_8 C42_8 108.1(8) . .
O46_8 P43_8 C42_8 107.0(11) . .
C21_7 N72_8 C71_8 119.1(7) . .
C4_9 O41_9 C42_9 117.0(9) . .
O44_9 P43_9 O45_9 113.1(13) . .
O44_9 P43_9 O46_9 121.4(16) . .
O45_9 P43_9 O46_9 105.8(8) . .
O44_9 P43_9 C42_9 111.3(9) . .
O45_9 P43_9 C42_9 106.0(9) . .
O46_9 P43_9 C42_9 97.3(9) . .
O41_9 C42_9 P43_9 109.6(11) . .
C47_9 O45_9 P43_9 141.4(16) . .
C49_9 O46_9 P43_9 126.5(18) . .
O46_9 C49_9 C50_9 107(2) . .
C2_9 N1_9 C6_9 120.0 . .
N1_9 C2_9 C3_9 120.0 . .
N1_9 C2_9 C21_9 116.4(4) . .
C3_9 C2_9 C21_9 123.3(4) . .
C4_9 C3_9 C2_9 120.0 . .
O41_9 C4_9 C3_9 124.0(5) . .
O41_9 C4_9 C5_9 116.0(5) . .
C3_9 C4_9 C5_9 120.0 . .
C6_9 C5_9 C4_9 120.0 . .
C6_9 C5_9 C10_9 120.0 . .
C4_9 C5_9 C10_9 120.0 . .
C5_9 C6_9 C7_9 120.0 . .
C5_9 C6_9 N1_9 120.0 . .
C7_9 C6_9 N1_9 120.0 . .
C6_9 C7_9 C8_9 120.0 . .
C6_9 C7_9 N71_9 116.1(4) . .
C8_9 C7_9 N71_9 123.6(4) . .
C9_9 C8_9 C7_9 120.0 . .
C8_9 C9_9 C10_9 120.0 . .
C9_9 C10_9 C5_9 120.0 . .
C21_8 N71_9 C7_9 128.5(8) . .
O22_9 C21_9 N72_10 123.9(8) . .
O22_9 C21_9 C2_9 116.5(7) . .
N72_10 C21_9 C2_9 119.6(7) . .
O45_9 C47_9 C48_9 129(2) . .
C4_10 O41_10 C42_10 119.4(6) . .
C2_10 N1_10 C6_10 120.0 . .
C3_10 C2_10 N1_10 120.0 . .
C3_10 C2_10 C21_10 119.9(4) . .
N1_10 C2_10 C21_10 120.1(4) . .
C4_10 C3_10 C2_10 120.0 . .
C3_10 C4_10 C5_10 120.0 . .
C3_10 C4_10 O41_10 122.7(3) . .
C5_10 C4_10 O41_10 116.8(3) . .
C6_10 C5_10 C4_10 120.0 . .
C6_10 C5_10 C10_10 120.0 . .
C4_10 C5_10 C10_10 120.0 . .
C7_10 C6_10 C5_10 120.0 . .
C7_10 C6_10 N1_10 120.0 . .
C5_10 C6_10 N1_10 120.0 . .
C6_10 C7_10 C8_10 120.0 . .
C6_10 C7_10 C71_10 123.8(4) . .
C8_10 C7_10 C71_10 116.0(4) . .
C7_10 C8_10 C9_10 120.0 . .
C10_10 C9_10 C8_10 120.0 . .
C9_10 C10_10 C5_10 120.0 . .
O22_10 C21_10 N71_11 122.6(7) . .
O22_10 C21_10 C2_10 121.1(6) . .
N71_11 C21_10 C2_10 116.3(6) . .
N72_10 C71_10 C7_10 118.7(6) . .
C21_9 N72_10 C71_10 118.0(7) . .
O44_10 P43_10 O46_10 108.9(6) . .
O44_10 P43_10 O45_10 115.5(6) . .
O46_10 P43_10 O45_10 109.0(5) . .
O44_10 P43_10 C42_10 112.8(5) . .
O46_10 P43_10 C42_10 106.3(6) . .
O45_10 P43_10 C42_10 103.9(4) . .
C47_10 O45_10 P43_10 125.4(7) . .
C49_10 O46_10 P43_10 133.1(11) . .
O41_10 C42_10 P43_10 105.6(6) . .
O46_10 C49_10 C50_10 106.3(14) . .
O45_10 C47_10 C48_10 106.3(11) . .
C42_11 O41_11 C4_11 120.5(4) . .
C2_11 N1_11 C6_11 120.0 . .
C3_11 C2_11 N1_11 120.0 . .
C3_11 C2_11 C21_11 125.2(4) . .
N1_11 C2_11 C21_11 114.2(4) . .
C4_11 C3_11 C2_11 120.0 . .
C3_11 C4_11 C5_11 120.0 . .
C3_11 C4_11 O41_11 121.0(3) . .
C5_11 C4_11 O41_11 119.0(3) . .
C6_11 C5_11 C4_11 120.0 . .
C6_11 C5_11 C10_11 120.0 . .
C4_11 C5_11 C10_11 120.0 . .
C5_11 C6_11 C7_11 120.0 . .
C5_11 C6_11 N1_11 120.0 . .
C7_11 C6_11 N1_11 120.0 . .
C8_11 C7_11 C6_11 120.0 . .
C8_11 C7_11 N71_11 125.5(3) . .
C6_11 C7_11 N71_11 114.2(3) . .
C7_11 C8_11 C9_11 120.0 . .
C10_11 C9_11 C8_11 120.0 . .
C9_11 C10_11 C5_11 120.0 . .
O41_11 C42_11 P43_11 104.7(5) . .
O22_11 C21_11 N72_12 124.4(7) . .
O22_11 C21_11 C2_11 115.8(6) . .
N72_12 C21_11 C2_11 119.8(7) . .
O44_11 P43_11 O45_11 117.3(4) . .
O44_11 P43_11 O46_11 112.6(5) . .
O45_11 P43_11 O46_11 104.9(4) . .
O44_11 P43_11 C42_11 114.4(4) . .
O45_11 P43_11 C42_11 101.9(3) . .
O46_11 P43_11 C42_11 104.2(4) . .
C47_11 O45_11 P43_11 118.9(6) . .
C49_11 O46_11 P43_11 123.8(10) . .
O45_11 C47_11 C48_11 108.5(10) . .
C21_10 N71_11 C7_11 128.4(6) . .
O46_11 C49_11 C50_11 106.0(15) . .
C4_12 O41_12 C42_12 117.7(8) . .
C21_11 N72_12 C71_12 122.0(7) . .
C2_12 N1_12 C6_12 120.0 . .
C3_12 C2_12 N1_12 120.0 . .
C3_12 C2_12 C21_12 121.6(5) . .
N1_12 C2_12 C21_12 118.3(5) . .
C2_12 C3_12 C4_12 120.0 . .
O41_12 C4_12 C3_12 122.4(5) . .
O41_12 C4_12 C5_12 117.6(5) . .
C3_12 C4_12 C5_12 120.0 . .
C6_12 C5_12 C4_12 120.0 . .
C6_12 C5_12 C10_12 120.0 . .
C4_12 C5_12 C10_12 120.0 . .
C7_12 C6_12 C5_12 120.0 . .
C7_12 C6_12 N1_12 120.0 . .
C5_12 C6_12 N1_12 120.0 . .
C6_12 C7_12 C8_12 120.0 . .
C6_12 C7_12 C71_12 123.7(5) . .
C8_12 C7_12 C71_12 116.1(5) . .
C7_12 C8_12 C9_12 120.0 . .
C10_12 C9_12 C8_12 120.0 . .
C9_12 C10_12 C5_12 120.0 . .
O22_12 C21_12 N71_13 123.5(8) . .
O22_12 C21_12 C2_12 116.9(7) . .
N71_13 C21_12 C2_12 119.6(8) . .
N72_12 C71_12 C7_12 117.1(6) . .
O41_12 C42_12 P43_12 109.2(9) . .
O45_12 P43_12 O44_12 118.6(9) . .
O45_12 P43_12 O46_12 108.7(7) . .
O44_12 P43_12 O46_12 105.8(7) . .
O45_12 P43_12 C42_12 113.5(6) . .
O44_12 P43_12 C42_12 102.0(5) . .
O46_12 P43_12 C42_12 107.4(7) . .
C49_12 O46_12 P43_12 125.0(8) . .
P43_12 O45_12 C47_12 107.1(11) . .
C50_12 C49_12 O46_12 105.6(12) . .
C48_12 C47_12 O45_12 123(2) . .
O44_13 P43_13 O45_13 112.1(8) . .
O44_13 P43_13 O46_13 113.9(9) . .
O45_13 P43_13 O46_13 108.0(11) . .
O44_13 P43_13 C42_13 116.0(8) . .
O45_13 P43_13 C42_13 102.2(6) . .
O46_13 P43_13 C42_13 103.6(8) . .
C4_13 O41_13 C42_13 118.8(5) . .
O41_13 C42_13 P43_13 104.4(6) . .
C49_13 O46_13 P43_13 133.0(16) . .
C47_13 O45_13 P43_13 121.7(15) . .
O45_13 C47_13 C48_13 107.7(19) . .
C2_13 N1_13 C6_13 120.0 . .
N1_13 C2_13 C3_13 120.0 . .
N1_13 C2_13 C21_13 119.5(4) . .
C3_13 C2_13 C21_13 120.1(4) . .
C4_13 C3_13 C2_13 120.0 . .
O41_13 C4_13 C3_13 122.9(3) . .
O41_13 C4_13 C5_13 117.1(3) . .
C3_13 C4_13 C5_13 120.0 . .
C6_13 C5_13 C4_13 120.0 . .
C6_13 C5_13 C10_13 120.0 . .
C4_13 C5_13 C10_13 120.0 . .
C5_13 C6_13 C7_13 120.0 . .
C5_13 C6_13 N1_13 120.0 . .
C7_13 C6_13 N1_13 120.0 . .
C8_13 C7_13 C6_13 120.0 . .
C8_13 C7_13 N71_13 124.8(3) . .
C6_13 C7_13 N71_13 114.7(3) . .
C7_13 C8_13 C9_13 120.0 . .
C10_13 C9_13 C8_13 120.0 . .
C9_13 C10_13 C5_13 120.0 . .
O22_13 C21_13 N72_14 123.4(6) . .
O22_13 C21_13 C2_13 120.2(6) . .
N72_14 C21_13 C2_13 116.4(6) . .
C21_12 N71_13 C7_13 127.1(6) . .
O46_13 C49_13 C50_13 118(2) . .
O44_14 P43_14 O46_14 117.4(7) . .
O44_14 P43_14 O45_14 114.9(9) . .
O46_14 P43_14 O45_14 104.7(6) . .
O44_14 P43_14 C42_14 116.0(7) . .
O46_14 P43_14 C42_14 96.6(6) . .
O45_14 P43_14 C42_14 105.0(5) . .
C49_14 O46_14 P43_14 127.1(9) . .
C47_14 O45_14 P43_14 117.9(13) . .
O46_14 C49_14 C50_14 107.3(13) . .
C4_14 O41_14 C42_14 117.3(7) . .
C2_14 N1_14 C6_14 120.0 . .
C3_14 C2_14 N1_14 120.0 . .
C3_14 C2_14 C21_14 123.5(4) . .
N1_14 C2_14 C21_14 115.8(4) . .
C2_14 C3_14 C4_14 120.0 . .
O41_14 C4_14 C5_14 117.9(4) . .
O41_14 C4_14 C3_14 122.1(4) . .
C5_14 C4_14 C3_14 120.0 . .
C4_14 C5_14 C10_14 120.0 . .
C4_14 C5_14 C6_14 120.0 . .
C10_14 C5_14 C6_14 120.0 . .
C7_14 C6_14 C5_14 120.0 . .
C7_14 C6_14 N1_14 120.0 . .
C5_14 C6_14 N1_14 120.0 . .
C8_14 C7_14 C6_14 120.0 . .
C8_14 C7_14 C71_14 119.1(3) . .
C6_14 C7_14 C71_14 120.8(3) . .
C7_14 C8_14 C9_14 120.0 . .
C8_14 C9_14 C10_14 120.0 . .
C9_14 C10_14 C5_14 120.0 . .
O41_14 C42_14 P43_14 106.0(8) . .
O22_14 C21_14 N71_15 123.7(7) . .
O22_14 C21_14 C2_14 118.2(7) . .
N71_15 C21_14 C2_14 118.1(6) . .
C21_13 N72_14 C71_14 121.3(5) . .
N72_14 C71_14 C7_14 116.2(5) . .
C48_14 C47_14 O45_14 117(2) . .
O44_15 P43_15 O46_15 109.6(7) . .
O44_15 P43_15 O45_15 116.9(8) . .
O46_15 P43_15 O45_15 110.3(7) . .
O44_15 P43_15 C42_15 112.6(6) . .
O46_15 P43_15 C42_15 101.0(5) . .
O45_15 P43_15 C42_15 105.2(6) . .
C49_15 O46_15 P43_15 122.2(11) . .
O41_15 C42_15 P43_15 107.0(6) . .
C47_15 O45_15 P43_15 127.3(10) . .
C48_15 C47_15 O45_15 122.5(16) . .
C50_15 C49_15 O46_15 107.8(14) . .
C4_15 O41_15 C42_15 120.0(5) . .
O22_15 C21_15 N72_16 124.5(7) . .
O22_15 C21_15 C2_15 117.8(7) . .
N72_16 C21_15 C2_15 117.5(6) . .
C2_15 N1_15 C6_15 120.0 . .
N1_15 C2_15 C3_15 120.0 . .
N1_15 C2_15 C21_15 116.7(4) . .
C3_15 C2_15 C21_15 122.7(4) . .
C4_15 C3_15 C2_15 120.0 . .
O41_15 C4_15 C3_15 121.5(3) . .
O41_15 C4_15 C5_15 118.5(3) . .
C3_15 C4_15 C5_15 120.0 . .
C6_15 C5_15 C4_15 120.0 . .
C6_15 C5_15 C10_15 120.0 . .
C4_15 C5_15 C10_15 120.0 . .
C5_15 C6_15 C7_15 120.0 . .
C5_15 C6_15 N1_15 120.0 . .
C7_15 C6_15 N1_15 120.0 . .
C8_15 C7_15 C6_15 120.0 . .
C8_15 C7_15 N71_15 125.1(3) . .
C6_15 C7_15 N71_15 114.8(3) . .
C9_15 C8_15 C7_15 120.0 . .
C8_15 C9_15 C10_15 120.0 . .
C9_15 C10_15 C5_15 120.0 . .
C21_14 N71_15 C7_15 129.7(5) . .
O44_16 P43_16 O45_16 114.2(3) . .
O44_16 P43_16 O46_16 116.7(4) . .
O45_16 P43_16 O46_16 104.4(3) . .
O44_16 P43_16 C42_16 113.3(3) . .
O45_16 P43_16 C42_16 107.4(4) . .
O46_16 P43_16 C42_16 99.3(4) . .
C4_16 O41_16 C42_16 119.2(5) . .
C47_16 O45_16 P43_16 119.2(6) . .
C49_16 O46_16 P43_16 120.5(7) . .
C2_16 N1_16 C6_16 120.0 . .
N1_16 C2_16 C3_16 120.0 . .
N1_16 C2_16 C21_16 116.0(4) . .
C3_16 C2_16 C21_16 123.3(4) . .
C4_16 C3_16 C2_16 120.0 . .
O41_16 C4_16 C3_16 120.6(3) . .
O41_16 C4_16 C5_16 119.4(3) . .
C3_16 C4_16 C5_16 120.0 . .
C6_16 C5_16 C4_16 120.0 . .
C6_16 C5_16 C10_16 120.0 . .
C4_16 C5_16 C10_16 120.0 . .
C7_16 C6_16 C5_16 120.0 . .
C7_16 C6_16 N1_16 120.0 . .
C5_16 C6_16 N1_16 120.0 . .
C6_16 C7_16 C8_16 120.0 . .
C6_16 C7_16 C71_16 120.8(3) . .
C8_16 C7_16 C71_16 119.1(3) . .
C9_16 C8_16 C7_16 120.0 . .
C8_16 C9_16 C10_16 120.0 . .
C9_16 C10_16 C5_16 120.0 . .
O22_16 C21_16 N71_17 123.9(7) . .
O22_16 C21_16 C2_16 117.5(7) . .
N71_17 C21_16 C2_16 118.6(7) . .
O41_16 C42_16 P43_16 111.2(5) . .
O45_16 C47_16 C48_16 112.5(12) . .
O46_16 C49_16 C50_16 108.6(12) . .
N72_16 C71_16 C7_16 112.1(5) . .
C21_15 N72_16 C71_16 120.2(6) . .
O44_17 P43_17 O45_17 119.3(11) . .
O44_17 P43_17 O46_17 111.9(8) . .
O45_17 P43_17 O46_17 105.1(12) . .
O44_17 P43_17 C42_17 108.1(8) . .
O45_17 P43_17 C42_17 106.0(9) . .
O46_17 P43_17 C42_17 105.5(7) . .
C2_17 N1_17 C6_17 120.0 . .
N1_17 C2_17 C3_17 120.0 . .
N1_17 C2_17 C21_17 115.3(6) . .
C3_17 C2_17 C21_17 124.7(6) . .
C4_17 C3_17 C2_17 120.0 . .
O41_17 C4_17 C3_17 120.8(4) . .
O41_17 C4_17 C5_17 119.1(4) . .
C3_17 C4_17 C5_17 120.0 . .
C6_17 C5_17 C4_17 120.0 . .
C6_17 C5_17 C10_17 120.0 . .
C4_17 C5_17 C10_17 120.0 . .
C7_17 C6_17 C5_17 120.0 . .
C7_17 C6_17 N1_17 120.0 . .
C5_17 C6_17 N1_17 120.0 . .
C8_17 C7_17 C6_17 120.0 . .
C8_17 C7_17 N71_17 125.0(3) . .
C6_17 C7_17 N71_17 114.9(3) . .
C7_17 C8_17 C9_17 120.0 . .
C10_17 C9_17 C8_17 120.0 . .
C9_17 C10_17 C5_17 120.0 . .
C21_16 N71_17 C7_17 128.9(6) . .
C4_17 O41_17 C42_17 119.8(7) . .
O41_17 C42_17 P43_17 106.4(8) . .
C47_17 O45_17 P43_17 121(2) . .
O22_17 C21_17 O1_18 125.7(11) . .
O22_17 C21_17 C2_17 116.9(12) . .
O1_18 C21_17 C2_17 117.4(10) . .
C21_17 O1_18 C2_18 113.0(10) . .
C3_18 C2_18 O1_18 112.9(10) . .
C4_18 C3_18 C8_18 120.0 . .
C4_18 C3_18 C2_18 115.3(11) . .
C8_18 C3_18 C2_18 124.6(11) . .
C3_18 C4_18 C5_18 120.0 . .
C4_18 C5_18 C6_18 120.0 . .
C7_18 C6_18 C5_18 120.0 . .
C6_18 C7_18 C8_18 120.0 . .
C7_18 C8_18 C3_18 120.0 . .
O2_19 C1_19 O3_19 125.1(14) . .
O2_19 C1_19 N72_20 122.8(14) . .
O3_19 C1_19 N72_20 102.0(14) . .
C1_19 O3_19 C4_19 111.3(12) . .
C5_19 C4_19 O3_19 109.1(11) . .
C5_19 C4_19 C6_19 123.4(14) . .
O3_19 C4_19 C6_19 109.4(11) . .
C5_19 C4_19 C7_19 109.2(14) . .
O3_19 C4_19 C7_19 101.8(11) . .
C6_19 C4_19 C7_19 101.6(12) . .
O46_20 P43_20 O44_20 116.5(8) . .
O46_20 P43_20 O45_20 110.9(7) . .
O44_20 P43_20 O45_20 109.3(7) . .
O46_20 P43_20 C42_20 114.5(6) . .
O44_20 P43_20 C42_20 104.7(6) . .
O45_20 P43_20 C42_20 99.2(5) . .
C42_20 O41_20 C4_20 115.2(6) . .
C47_20 O45_20 P43_20 129.8(11) . .
O22_20 C21_20 N71_21 127.5(11) . .
O22_20 C21_20 C2_20 120.0(8) . .
N71_21 C21_20 C2_20 112.5(10) . .
O41_20 C42_20 P43_20 107.2(7) . .
C6_20 N1_20 C2_20 120.0 . .
C3_20 C2_20 N1_20 120.1 . .
C3_20 C2_20 C21_20 123.7(6) . .
N1_20 C2_20 C21_20 116.3(6) . .
C4_20 C3_20 C2_20 119.9 . .
C3_20 C4_20 C5_20 120.1 . .
C3_20 C4_20 O41_20 123.0(4) . .
C5_20 C4_20 O41_20 116.8(4) . .
C4_20 C5_20 C6_20 120.0 . .
C4_20 C5_20 C10_20 120.0 . .
C6_20 C5_20 C10_20 120.0 . .
C7_20 C6_20 N1_20 120.0 . .
C7_20 C6_20 C5_20 120.0 . .
N1_20 C6_20 C5_20 120.0 . .
C6_20 C7_20 C8_20 120.0 . .
C6_20 C7_20 C71_20 114.7(6) . .
C8_20 C7_20 C71_20 124.6(6) . .
C7_20 C8_20 C9_20 120.1 . .
C8_20 C9_20 C10_20 120.0 . .
C5_20 C10_20 C9_20 119.9 . .
C1_19 N72_20 C71_20 105.8(14) . .
N72_20 C71_20 C7_20 118.9(9) . .
C48_20 C47_20 O45_20 119.7(17) . .
O44_21 P43_21 O45_21 121.8(6) . .
O44_21 P43_21 O46_21 116.8(5) . .
O45_21 P43_21 O46_21 99.0(5) . .
O44_21 P43_21 C42_21 111.0(5) . .
O45_21 P43_21 C42_21 104.6(5) . .
O46_21 P43_21 C42_21 101.0(5) . .
C2_21 N1_21 C6_21 120.0 . .
C3_21 C2_21 N1_21 120.0 . .
C3_21 C2_21 C21_21 123.9(5) . .
N1_21 C2_21 C21_21 115.4(5) . .
C2_21 C3_21 C4_21 120.0 . .
O41_21 C4_21 C5_21 120.3(4) . .
O41_21 C4_21 C3_21 119.7(4) . .
C5_21 C4_21 C3_21 120.0 . .
C6_21 C5_21 C4_21 120.0 . .
C6_21 C5_21 C10_21 120.0 . .
C4_21 C5_21 C10_21 120.0 . .
C5_21 C6_21 C7_21 120.0 . .
C5_21 C6_21 N1_21 120.0 . .
C7_21 C6_21 N1_21 120.0 . .
C6_21 C7_21 C8_21 120.0 . .
C6_21 C7_21 N71_21 113.0(4) . .
C8_21 C7_21 N71_21 127.0(4) . .
C7_21 C8_21 C9_21 120.0 . .
C10_21 C9_21 C8_21 120.0 . .
C9_21 C10_21 C5_21 120.0 . .
C50_21 C49_21 O46_21 115.3(15) . .
C49_21 O46_21 P43_21 113.2(11) . .
C4_21 O41_21 C42_21 121.8(6) . .
C47_21 O45_21 P43_21 116.6(9) . .
O41_21 C42_21 P43_21 107.1(6) . .
N72_22 C21_21 O22_21 122.2(11) . .
N72_22 C21_21 C2_21 122.9(10) . .
O22_21 C21_21 C2_21 114.9(8) . .
C7_21 N71_21 C21_20 126.5(9) . .
O45_21 C47_21 C48_21 109.1(15) . .
C21_21 N72_22 C71_22 123.8(11) . .
O22_22 C21_22 N71_23 124.8(11) . .
O22_22 C21_22 C2_22 117.6(9) . .
N71_23 C21_22 C2_22 117.5(10) . .
N72_22 C71_22 C7_22 116.7(13) . .
O41_22 C42_22 P43_22 117.9(13) . .
O44_22 P43_22 O46_22 123.1(17) . .
O44_22 P43_22 O45_22 117.4(14) . .
O46_22 P43_22 O45_22 85.5(9) . .
O44_22 P43_22 C42_22 128.0(17) . .
O46_22 P43_22 C42_22 97.2(9) . .
O45_22 P43_22 C42_22 95.1(11) . .
C49_22 O46_22 P43_22 96.7(8) . .
C4_22 O41_22 C42_22 121.5(14) . .
C47_22 O45_22 P43_22 113.0(15) . .
C2_22 N1_22 C6_22 120.0 . .
C3_22 C2_22 N1_22 120.0 . .
C3_22 C2_22 C21_22 121.6(6) . .
N1_22 C2_22 C21_22 118.3(6) . .
C2_22 C3_22 C4_22 120.0 . .
O41_22 C4_22 C3_22 119.0(8) . .
O41_22 C4_22 C5_22 120.9(8) . .
C3_22 C4_22 C5_22 120.0 . .
C4_22 C5_22 C6_22 120.0 . .
C4_22 C5_22 C10_22 120.0 . .
C6_22 C5_22 C10_22 120.0 . .
C7_22 C6_22 C5_22 120.0 . .
C7_22 C6_22 N1_22 120.0 . .
C5_22 C6_22 N1_22 120.0 . .
C6_22 C7_22 C8_22 120.0 . .
C6_22 C7_22 C71_22 126.4(6) . .
C8_22 C7_22 C71_22 113.4(6) . .
C9_22 C8_22 C7_22 120.0 . .
C8_22 C9_22 C10_22 120.0 . .
C9_22 C10_22 C5_22 120.0 . .
C50_22 C49_22 O46_22 105.4(9) . .
O45_22 C47_22 C48_22 110.0(17) . .
O44_23 P43_23 O46_23 114.9(6) . .
O44_23 P43_23 O45_23 112.2(7) . .
O46_23 P43_23 O45_23 106.2(6) . .
O44_23 P43_23 C42_23 112.6(5) . .
O46_23 P43_23 C42_23 105.8(6) . .
O45_23 P43_23 C42_23 104.3(5) . .
C2_23 N1_23 C6_23 120.0 . .
N1_23 C2_23 C3_23 120.0 . .
N1_23 C2_23 C21_23 115.7(4) . .
C3_23 C2_23 C21_23 123.9(4) . .
C2_23 C3_23 C4_23 120.0 . .
O41_23 C4_23 C5_23 119.5(4) . .
O41_23 C4_23 C3_23 120.4(4) . .
C5_23 C4_23 C3_23 120.0 . .
C4_23 C5_23 C6_23 120.0 . .
C4_23 C5_23 C10_23 120.0 . .
C6_23 C5_23 C10_23 120.0 . .
C5_23 C6_23 C7_23 120.0 . .
C5_23 C6_23 N1_23 120.0 . .
C7_23 C6_23 N1_23 120.0 . .
C8_23 C7_23 C6_23 120.0 . .
C8_23 C7_23 N71_23 124.4(3) . .
C6_23 C7_23 N71_23 115.5(3) . .
C9_23 C8_23 C7_23 120.0 . .
C8_23 C9_23 C10_23 120.0 . .
C9_23 C10_23 C5_23 120.0 . .
C4_23 O41_23 C42_23 120.5(6) . .
C47_23 O45_23 P43_23 114(2) . .
O22_23 C21_23 N72_24 124.8(7) . .
O22_23 C21_23 C2_23 116.5(7) . .
N72_24 C21_23 C2_23 118.7(6) . .
O41_23 C42_23 P43_23 109.5(7) . .
C21_22 N71_23 C7_23 129.2(8) . .
O44_24 P43_24 O46_24 113.0(12) . .
O44_24 P43_24 O45_24 113.9(9) . .
O46_24 P43_24 O45_24 106.7(9) . .
O44_24 P43_24 C42_24 112.6(9) . .
O46_24 P43_24 C42_24 107.6(8) . .
O45_24 P43_24 C42_24 102.4(8) . .
C4_24 O41_24 C42_24 114.4(8) . .
C47_24 O45_24 P43_24 137.4(14) . .
C49_24 O46_24 P43_24 129.1(19) . .
O41_24 C42_24 P43_24 105.0(9) . .
O45_24 C47_24 C48_24 107.0(15) . .
C2_24 N1_24 C6_24 120.0 . .
N1_24 C2_24 C3_24 120.0 . .
N1_24 C2_24 C21_24 119.0(5) . .
C3_24 C2_24 C21_24 120.9(5) . .
C2_24 C3_24 C4_24 120.0 . .
O41_24 C4_24 C5_24 118.2(5) . .
O41_24 C4_24 C3_24 121.8(5) . .
C5_24 C4_24 C3_24 120.0 . .
C4_24 C5_24 C6_24 120.0 . .
C4_24 C5_24 C10_24 120.0 . .
C6_24 C5_24 C10_24 120.0 . .
C7_24 C6_24 C5_24 120.0 . .
C7_24 C6_24 N1_24 120.0 . .
C5_24 C6_24 N1_24 120.0 . .
C8_24 C7_24 C6_24 120.0 . .
C8_24 C7_24 C71_24 116.5(4) . .
C6_24 C7_24 C71_24 123.5(4) . .
C7_24 C8_24 C9_24 120.0 . .
C10_24 C9_24 C8_24 120.0 . .
C9_24 C10_24 C5_24 120.0 . .
N72_24 C71_24 C7_24 117.1(6) . .
C21_23 N72_24 C71_24 120.3(6) . .
O22_24 C21_24 N71_25 124.7(9) . .
O22_24 C21_24 C2_24 118.5(9) . .
N71_25 C21_24 C2_24 116.8(7) . .
O46_24 C49_24 C50_24 118(2) . .
O44_25 P43_25 O46_25 115.1(6) . .
O44_25 P43_25 O45_25 116.7(6) . .
O46_25 P43_25 O45_25 103.0(7) . .
O44_25 P43_25 C42_25 108.4(6) . .
O46_25 P43_25 C42_25 107.0(6) . .
O45_25 P43_25 C42_25 105.9(5) . .
C4_25 O41_25 C42_25 118.9(6) . .
O41_25 C42_25 P43_25 107.6(6) . .
C49_25 O46_25 P43_25 116.4(11) . .
C47_25 O45_25 P43_25 119.0(10) . .
O45_25 C47_25 C48_25 116.6(16) . .
C2_25 N1_25 C6_25 120.0 . .
C3_25 C2_25 N1_25 120.0 . .
C3_25 C2_25 C21_25 121.4(5) . .
N1_25 C2_25 C21_25 118.4(5) . .
C4_25 C3_25 C2_25 120.0 . .
C3_25 C4_25 C5_25 120.0 . .
C3_25 C4_25 O41_25 121.5(4) . .
C5_25 C4_25 O41_25 118.5(4) . .
C6_25 C5_25 C4_25 120.0 . .
C6_25 C5_25 C10_25 120.0 . .
C4_25 C5_25 C10_25 120.0 . .
C5_25 C6_25 C7_25 120.0 . .
C5_25 C6_25 N1_25 120.0 . .
C7_25 C6_25 N1_25 120.0 . .
C8_25 C7_25 C6_25 120.0 . .
C8_25 C7_25 N71_25 123.7(3) . .
C6_25 C7_25 N71_25 116.2(3) . .
C7_25 C8_25 C9_25 120.0 . .
C8_25 C9_25 C10_25 120.0 . .
C9_25 C10_25 C5_25 120.0 . .
O22_25 C21_25 N72_26 122.7(7) . .
O22_25 C21_25 C2_25 119.2(8) . .
N72_26 C21_25 C2_25 118.0(7) . .
C21_24 N71_25 C7_25 127.3(6) . .
O46_25 C49_25 C50_25 114.1(18) . .
O44_26 P43_26 O45_26 117.5(8) . .
O44_26 P43_26 O46_26 115.8(7) . .
O45_26 P43_26 O46_26 102.8(8) . .
O44_26 P43_26 C42_26 112.8(6) . .
O45_26 P43_26 C42_26 104.7(7) . .
O46_26 P43_26 C42_26 101.3(6) . .
C21_25 N72_26 C71_26 121.2(7) . .
C2_26 N1_26 C6_26 120.0 . .
C3_26 C2_26 N1_26 120.0 . .
C3_26 C2_26 C21_26 121.0(4) . .
N1_26 C2_26 C21_26 118.9(5) . .
C4_26 C3_26 C2_26 120.0 . .
C3_26 C4_26 C5_26 120.0 . .
C3_26 C4_26 O41_26 122.4(4) . .
C5_26 C4_26 O41_26 117.3(4) . .
C4_26 C5_26 C6_26 120.0 . .
C4_26 C5_26 C10_26 120.0 . .
C6_26 C5_26 C10_26 120.0 . .
C7_26 C6_26 C5_26 120.0 . .
C7_26 C6_26 N1_26 120.0 . .
C5_26 C6_26 N1_26 120.0 . .
C6_26 C7_26 C8_26 120.0 . .
C6_26 C7_26 C71_26 127.9(3) . .
C8_26 C7_26 C71_26 111.9(3) . .
C9_26 C8_26 C7_26 120.0 . .
C8_26 C9_26 C10_26 120.0 . .
C9_26 C10_26 C5_26 120.0 . .
C4_26 O41_26 C42_26 117.1(6) . .
C49_26 O46_26 P43_26 124.2(12) . .
N72_26 C71_26 C7_26 119.0(6) . .
O22_26 C21_26 N71_27 128.4(8) . .
O22_26 C21_26 C2_26 116.3(7) . .
N71_27 C21_26 C2_26 115.2(7) . .
O41_26 C42_26 P43_26 106.8(7) . .
C47_26 O45_26 P43_26 113.9(13) . .
O45_26 C47_26 C48_26 99.9(17) . .
C4_27 O41_27 C42_27 120.2(5) . .
C2_27 N1_27 C6_27 120.0 . .
C3_27 C2_27 N1_27 120.0 . .
C3_27 C2_27 C21_27 122.0(4) . .
N1_27 C2_27 C21_27 117.9(4) . .
C4_27 C3_27 C2_27 120.0 . .
C3_27 C4_27 C5_27 120.0 . .
C3_27 C4_27 O41_27 119.9(3) . .
C5_27 C4_27 O41_27 119.8(3) . .
C6_27 C5_27 C4_27 120.0 . .
C6_27 C5_27 C10_27 120.0 . .
C4_27 C5_27 C10_27 120.0 . .
C7_27 C6_27 C5_27 120.0 . .
C7_27 C6_27 N1_27 120.0 . .
C5_27 C6_27 N1_27 120.0 . .
C6_27 C7_27 C8_27 120.0 . .
C6_27 C7_27 N71_27 115.4(3) . .
C8_27 C7_27 N71_27 124.5(3) . .
C9_27 C8_27 C7_27 120.0 . .
C8_27 C9_27 C10_27 120.0 . .
C9_27 C10_27 C5_27 120.0 . .
C21_26 N71_27 C7_27 126.3(6) . .
O22_27 C21_27 N72_28 122.8(7) . .
O22_27 C21_27 C2_27 121.4(7) . .
N72_28 C21_27 C2_27 115.8(7) . .
O41_27 C42_27 P43_27 109.4(6) . .
O44_27 P43_27 O46_27 119.3(4) . .
O44_27 P43_27 O45_27 115.6(4) . .
O46_27 P43_27 O45_27 100.2(4) . .
O44_27 P43_27 C42_27 109.1(4) . .
O46_27 P43_27 C42_27 105.0(4) . .
O45_27 P43_27 C42_27 106.3(4) . .
C49_27 O46_27 P43_27 120.8(7) . .
O46_27 C49_27 C50_27 111.1(11) . .
C47_27 O45_27 P43_27 123.6(6) . .
C48_27 C47_27 O45_27 109.0(8) . .
C2_28 N1_28 C6_28 120.0 . .
C3_28 C2_28 N1_28 120.0 . .
C3_28 C2_28 C21_28 119.6(4) . .
N1_28 C2_28 C21_28 120.2(4) . .
C4_28 C3_28 C2_28 120.0 . .
O41_28 C4_28 C5_28 115.2(5) . .
O41_28 C4_28 C3_28 124.8(5) . .
C5_28 C4_28 C3_28 120.0 . .
C6_28 C5_28 C4_28 120.0 . .
C6_28 C5_28 C10_28 120.0 . .
C4_28 C5_28 C10_28 120.0 . .
C5_28 C6_28 C7_28 120.0 . .
C5_28 C6_28 N1_28 120.0 . .
C7_28 C6_28 N1_28 120.0 . .
C8_28 C7_28 C6_28 120.0 . .
C8_28 C7_28 C71_28 113.5(4) . .
C6_28 C7_28 C71_28 126.5(4) . .
C7_28 C8_28 C9_28 120.0 . .
C8_28 C9_28 C10_28 120.0 . .
C9_28 C10_28 C5_28 120.0 . .
O22_28 C21_28 N71_29 123.5(8) . .
O22_28 C21_28 C2_28 122.3(7) . .
N71_29 C21_28 C2_28 114.2(7) . .
N72_28 C71_28 C7_28 117.6(7) . .
C21_27 N72_28 C71_28 118.2(7) . .
O44_28 P43_28 O45_28 125.3(9) . .
O44_28 P43_28 O46_28 103.2(11) . .
O45_28 P43_28 O46_28 97.7(8) . .
O44_28 P43_28 C42_28 117.9(9) . .
O45_28 P43_28 C42_28 104.9(7) . .
O46_28 P43_28 C42_28 103.6(7) . .
C4_28 O41_28 C42_28 118.1(8) . .
C47_28 O45_28 P43_28 125.9(12) . .
O41_28 C42_28 P43_28 109.1(8) . .
C48_28 C47_28 O45_28 106.7(14) . .
C49_28 O46_28 P43_28 121.2(15) . .
O46_28 C49_28 C50_28 103.4(19) . .
O44_29 P43_29 O46_29 116.9(5) . .
O44_29 P43_29 O45_29 111.6(4) . .
O46_29 P43_29 O45_29 106.7(5) . .
O44_29 P43_29 C42_29 111.7(4) . .
O46_29 P43_29 C42_29 105.7(4) . .
O45_29 P43_29 C42_29 103.2(4) . .
C4_29 O41_29 C42_29 119.4(5) . .
C2_29 N1_29 C6_29 120.0 . .
N1_29 C2_29 C3_29 120.0 . .
N1_29 C2_29 C21_29 115.6(4) . .
C3_29 C2_29 C21_29 123.9(4) . .
C2_29 C3_29 C4_29 120.0 . .
O41_29 C4_29 C5_29 118.7(3) . .
O41_29 C4_29 C3_29 121.3(3) . .
C5_29 C4_29 C3_29 120.0 . .
C6_29 C5_29 C4_29 120.0 . .
C6_29 C5_29 C10_29 120.0 . .
C4_29 C5_29 C10_29 120.0 . .
C5_29 C6_29 C7_29 120.0 . .
C5_29 C6_29 N1_29 120.0 . .
C7_29 C6_29 N1_29 120.0 . .
C8_29 C7_29 C6_29 120.0 . .
C8_29 C7_29 N71_29 126.5(3) . .
C6_29 C7_29 N71_29 113.3(3) . .
C7_29 C8_29 C9_29 120.0 . .
C10_29 C9_29 C8_29 120.0 . .
C9_29 C10_29 C5_29 120.0 . .
C21_28 N71_29 C7_29 126.5(6) . .
O22_29 C21_29 N72_30 124.5(7) . .
O22_29 C21_29 C2_29 119.2(6) . .
N72_30 C21_29 C2_29 116.3(6) . .
O41_29 C42_29 P43_29 108.0(6) . .
C49_29 O46_29 P43_29 130.6(11) . .
C47_29 O45_29 P43_29 120.9(10) . .
O46_29 C49_29 C50_29 111.6(16) . .
C48_29 C47_29 O45_29 112.3(14) . .
O44_30 P43_30 O45_30 121.7(9) . .
O44_30 P43_30 O46_30 107.8(11) . .
O45_30 P43_30 O46_30 94.0(7) . .
O44_30 P43_30 C42_30 119.7(8) . .
O45_30 P43_30 C42_30 111.8(8) . .
O46_30 P43_30 C42_30 93.2(8) . .
C47_30 O45_30 P43_30 131.4(12) . .
O45_30 C47_30 C48_30 108.5(15) . .
C49_30 O46_30 P43_30 118.6(12) . .
O41_30 C42_30 P43_30 109.7(10) . .
C42_30 O41_30 C4_30 121.4(8) . .
C2_30 N1_30 C6_30 120.0 . .
N1_30 C2_30 C3_30 120.0 . .
N1_30 C2_30 C21_30 119.7(4) . .
C3_30 C2_30 C21_30 120.3(4) . .
C4_30 C3_30 C2_30 120.0 . .
O41_30 C4_30 C3_30 122.2(4) . .
O41_30 C4_30 C5_30 117.8(4) . .
C3_30 C4_30 C5_30 120.0 . .
C4_30 C5_30 C6_30 120.0 . .
C4_30 C5_30 C10_30 120.0 . .
C6_30 C5_30 C10_30 120.0 . .
C7_30 C6_30 C5_30 120.0 . .
C7_30 C6_30 N1_30 120.0 . .
C5_30 C6_30 N1_30 120.0 . .
C6_30 C7_30 C8_30 120.0 . .
C6_30 C7_30 C71_30 123.4(4) . .
C8_30 C7_30 C71_30 116.6(4) . .
C9_30 C8_30 C7_30 120.0 . .
C10_30 C9_30 C8_30 120.0 . .
C9_30 C10_30 C5_30 120.0 . .
O22_30 C21_30 N71_31 126.1(8) . .
O22_30 C21_30 C2_30 118.5(7) . .
N71_31 C21_30 C2_30 115.3(7) . .
N72_30 C71_30 C7_30 116.2(7) . .
C21_29 N72_30 C71_30 121.4(6) . .
O46_30 C49_30 C50_30 110.0(19) . .
C4_31 O41_31 C42_31 117.8(5) . .
C2_31 N1_31 C6_31 120.0 . .
N1_31 C2_31 C3_31 120.0 . .
N1_31 C2_31 C21_31 118.8(4) . .
C3_31 C2_31 C21_31 121.0(4) . .
C4_31 C3_31 C2_31 120.0 . .
C3_31 C4_31 C5_31 120.0 . .
C3_31 C4_31 O41_31 120.9(3) . .
C5_31 C4_31 O41_31 118.9(3) . .
C6_31 C5_31 C4_31 120.0 . .
C6_31 C5_31 C10_31 120.0 . .
C4_31 C5_31 C10_31 120.0 . .
C5_31 C6_31 C7_31 120.0 . .
C5_31 C6_31 N1_31 120.0 . .
C7_31 C6_31 N1_31 120.0 . .
C8_31 C7_31 C6_31 120.0 . .
C8_31 C7_31 N71_31 126.1(3) . .
C6_31 C7_31 N71_31 113.7(3) . .
C9_31 C8_31 C7_31 120.0 . .
C8_31 C9_31 C10_31 120.0 . .
C9_31 C10_31 C5_31 120.0 . .
C21_30 N71_31 C7_31 126.0(6) . .
C47_31 O45_31 P43_31 124.1(9) . .
O22_31 C21_31 N72_32 121.2(7) . .
O22_31 C21_31 C2_31 121.2(7) . .
N72_32 C21_31 C2_31 117.4(6) . .
O41_31 C42_31 P43_31 108.9(5) . .
O45_31 C47_31 C48_31 112.5(15) . .
O44_31 P43_31 O46_31 115.3(4) . .
O44_31 P43_31 O45_31 112.9(5) . .
O46_31 P43_31 O45_31 105.3(4) . .
O44_31 P43_31 C42_31 113.8(4) . .
O46_31 P43_31 C42_31 101.8(4) . .
O45_31 P43_31 C42_31 106.8(4) . .
C49_31 O46_31 P43_31 124.4(7) . .
C50_31 C49_31 O46_31 105.5(12) . .
O44_32 P43_32 O45_32 116.5(10) . .
O44_32 P43_32 O46_32 110.5(11) . .
O45_32 P43_32 O46_32 111.8(12) . .
O44_32 P43_32 C42_32 114.8(9) . .
O45_32 P43_32 C42_32 95.7(9) . .
O46_32 P43_32 C42_32 106.5(7) . .
C47_32 O45_32 P43_32 135(2) . .
C4_32 O41_32 C42_32 118.6(10) . .
O41_32 C42_32 P43_32 107.2(11) . .
C21_31 N72_32 C71_32 123.3(6) . .
O22_32 C21_32 N71_33 125.0(8) . .
O22_32 C21_32 C2_32 119.1(7) . .
N71_33 C21_32 C2_32 115.8(7) . .
C2_32 N1_32 C6_32 120.0 . .
C3_32 C2_32 N1_32 120.0 . .
C3_32 C2_32 C21_32 122.3(4) . .
N1_32 C2_32 C21_32 117.2(4) . .
C2_32 C3_32 C4_32 120.0 . .
O41_32 C4_32 C5_32 116.7(6) . .
O41_32 C4_32 C3_32 123.3(6) . .
C5_32 C4_32 C3_32 120.0 . .
C4_32 C5_32 C6_32 120.0 . .
C4_32 C5_32 C10_32 120.0 . .
C6_32 C5_32 C10_32 120.0 . .
C7_32 C6_32 C5_32 120.0 . .
C7_32 C6_32 N1_32 120.0 . .
C5_32 C6_32 N1_32 120.0 . .
C6_32 C7_32 C8_32 120.0 . .
C6_32 C7_32 C71_32 120.9(4) . .
C8_32 C7_32 C71_32 119.1(4) . .
C9_32 C8_32 C7_32 120.0 . .
C8_32 C9_32 C10_32 120.0 . .
C9_32 C10_32 C5_32 120.0 . .
N72_32 C71_32 C7_32 117.6(7) . .
C4_33 O41_33 C42_33 119.7(5) . .
C2_33 N1_33 C6_33 120.0 . .
N1_33 C2_33 C3_33 120.0 . .
N1_33 C2_33 C21_33 116.2(4) . .
C3_33 C2_33 C21_33 122.7(4) . .
C4_33 C3_33 C2_33 120.0 . .
O41_33 C4_33 C5_33 118.9(3) . .
O41_33 C4_33 C3_33 121.1(3) . .
C5_33 C4_33 C3_33 120.0 . .
C4_33 C5_33 C6_33 120.0 . .
C4_33 C5_33 C10_33 120.0 . .
C6_33 C5_33 C10_33 120.0 . .
C5_33 C6_33 C7_33 120.0 . .
C5_33 C6_33 N1_33 120.0 . .
C7_33 C6_33 N1_33 120.0 . .
C8_33 C7_33 C6_33 120.0 . .
C8_33 C7_33 N71_33 124.8(3) . .
C6_33 C7_33 N71_33 115.0(3) . .
C9_33 C8_33 C7_33 120.0 . .
C8_33 C9_33 C10_33 120.0 . .
C9_33 C10_33 C5_33 120.0 . .
C21_32 N71_33 C7_33 127.7(6) . .
O22_33 C21_33 N72_34 126.8(6) . .
O22_33 C21_33 C2_33 117.3(6) . .
N72_34 C21_33 C2_33 116.0(6) . .
O41_33 C42_33 P43_33 107.6(6) . .
O44_33 P43_33 O45_33 114.4(6) . .
O44_33 P43_33 O46_33 114.0(6) . .
O45_33 P43_33 O46_33 104.2(5) . .
O44_33 P43_33 C42_33 113.4(5) . .
O45_33 P43_33 C42_33 105.9(5) . .
O46_33 P43_33 C42_33 104.0(5) . .
C49_33 O46_33 P43_33 127.5(10) . .
C47_33 O45_33 P43_33 123.4(12) . .
O46_33 C49_33 C50_33 108.3(16) . .
O44_34 P43_34 O46_34 118.0(7) . .
O44_34 P43_34 O45_34 111.3(7) . .
O46_34 P43_34 O45_34 106.8(6) . .
O44_34 P43_34 C42_34 113.4(5) . .
O46_34 P43_34 C42_34 102.2(5) . .
O45_34 P43_34 C42_34 103.9(5) . .
C2_34 N1_34 C6_34 120.0 . .
N1_34 C2_34 C3_34 120.0 . .
N1_34 C2_34 C21_34 116.2(4) . .
C3_34 C2_34 C21_34 123.8(4) . .
C4_34 C3_34 C2_34 120.0 . .
O41_34 C4_34 C3_34 122.4(4) . .
O41_34 C4_34 C5_34 117.6(3) . .
C3_34 C4_34 C5_34 120.0 . .
C6_34 C5_34 C4_34 120.0 . .
C6_34 C5_34 C10_34 120.0 . .
C4_34 C5_34 C10_34 120.0 . .
C7_34 C6_34 C5_34 120.0 . .
C7_34 C6_34 N1_34 120.0 . .
C5_34 C6_34 N1_34 120.0 . .
C6_34 C7_34 C8_34 120.0 . .
C6_34 C7_34 C71_34 119.7(3) . .
C8_34 C7_34 C71_34 120.3(3) . .
C9_34 C8_34 C7_34 120.0 . .
C8_34 C9_34 C10_34 120.0 . .
C9_34 C10_34 C5_34 120.0 . .
C4_34 O41_34 C42_34 121.1(6) . .
O22_34 C21_34 N71_35 125.7(7) . .
O22_34 C21_34 C2_34 116.4(7) . .
N71_35 C21_34 C2_34 117.8(6) . .
O41_34 C42_34 P43_34 107.5(7) . .
C49_34 O46_34 P43_34 126.4(12) . .
C21_33 N72_34 C71_34 121.3(6) . .
N72_34 C71_34 C7_34 114.3(5) . .
O44_35 P43_35 O45_35 117.8(6) . .
O44_35 P43_35 O46_35 116.0(7) . .
O45_35 P43_35 O46_35 100.8(7) . .
O44_35 P43_35 C42_35 113.3(5) . .
O45_35 P43_35 C42_35 103.7(6) . .
O46_35 P43_35 C42_35 103.4(5) . .
C4_35 O41_35 C42_35 121.1(5) . .
C2_35 N1_35 C6_35 120.0 . .
N1_35 C2_35 C3_35 120.0 . .
N1_35 C2_35 C21_35 119.6(4) . .
C3_35 C2_35 C21_35 120.1(4) . .
C2_35 C3_35 C4_35 120.0 . .
O41_35 C4_35 C5_35 119.8(3) . .
O41_35 C4_35 C3_35 119.9(3) . .
C5_35 C4_35 C3_35 120.0 . .
C6_35 C5_35 C4_35 120.0 . .
C6_35 C5_35 C10_35 120.0 . .
C4_35 C5_35 C10_35 120.0 . .
C5_35 C6_35 C7_35 120.0 . .
C5_35 C6_35 N1_35 120.0 . .
C7_35 C6_35 N1_35 120.0 . .
C8_35 C7_35 C6_35 120.0 . .
C8_35 C7_35 N71_35 123.4(3) . .
C6_35 C7_35 N71_35 116.3(3) . .
C9_35 C8_35 C7_35 120.0 . .
C8_35 C9_35 C10_35 120.0 . .
C9_35 C10_35 C5_35 120.0 . .
C21_34 N71_35 C7_35 127.9(5) . .
O22_35 C21_35 O1_36 125.2(7) . .
O22_35 C21_35 C2_35 118.2(7) . .
O1_36 C21_35 C2_35 116.5(6) . .
O41_35 C42_35 P43_35 109.0(6) . .
C47_35 O45_35 P43_35 120.9(19) . .
C49_35 O46_35 P43_35 125.1(11) . .
O46_35 C49_35 C50_35 112.0(16) . .
C21_35 O1_36 C2_36 113.9(6) . .
C4_36 C3_36 C8_36 120.0 . .
C4_36 C3_36 C2_36 118.3(5) . .
C8_36 C3_36 C2_36 121.7(5) . .
C5_36 C4_36 C3_36 120.0 . .
C6_36 C5_36 C4_36 120.0 . .
C5_36 C6_36 C7_36 120.0 . .
C8_36 C7_36 C6_36 120.0 . .
C7_36 C8_36 C3_36 120.0 . .
O1_36 C2_36 C3_36 109.1(6) . .

loop_
_geom_bond_atom_site_label_1
_geom_bond_atom_site_label_2
_geom_bond_distance
_geom_bond_site_symmetry_2
C1_1 O2_1 1.126(13) .
C1_1 O3_1 1.325(12) .
C1_1 N72_2 1.377(12) .
O3_1 C4_1 1.61(2) .
C5_1 C4_1 1.62(4) .
C6_1 C4_1 1.54(3) .
C7_1 C4_1 1.78(4) .
P43_2 O44_2 1.514(8) .
P43_2 O46_2 1.545(9) .
P43_2 O45_2 1.553(9) .
P43_2 C42_2 1.806(9) .
O46_2 C49_2 1.431(16) .
O41_2 C4_2 1.379(7) .
O41_2 C42_2 1.408(13) .
O45_2 C47_2 1.408(13) .
C47_2 C48_2 1.329(15) .
N1_2 C2_2 1.3900 .
N1_2 C6_2 1.3900 .
C2_2 C3_2 1.3900 .
C2_2 C21_2 1.487(10) .
C3_2 C4_2 1.3900 .
C4_2 C5_2 1.3900 .
C5_2 C6_2 1.3900 .
C5_2 C10_2 1.3900 .
C6_2 C7_2 1.3900 .
C7_2 C8_2 1.3900 .
C7_2 C71_2 1.555(11) .
C8_2 C9_2 1.3900 .
C9_2 C10_2 1.3900 .
C21_2 O22_2 1.223(10) .
C21_2 N71_3 1.356(11) .
C71_2 N72_2 1.466(12) .
C49_2 C50_2 1.459(17) .
P43_3 O44_3 1.472(8) .
P43_3 O46_3 1.533(9) .
P43_3 O45_3 1.595(10) .
P43_3 C42_3 1.792(9) .
O22_3 C21_3 1.238(9) .
N1_3 C2_3 1.3900 .
N1_3 C6_3 1.3900 .
C2_3 C3_3 1.3900 .
C2_3 C21_3 1.473(9) .
C3_3 C4_3 1.3900 .
C4_3 C5_3 1.3900 .
C4_3 O41_3 1.408(7) .
C5_3 C6_3 1.3900 .
C5_3 C10_3 1.3900 .
C6_3 C7_3 1.3900 .
C7_3 C8_3 1.3900 .
C7_3 N71_3 1.421(8) .
C8_3 C9_3 1.3900 .
C9_3 C10_3 1.3900 .
O41_3 C42_3 1.471(12) .
O45_3 C47_3 1.484(15) .
O46_3 C49_3 1.545(17) .
C21_3 N72_4 1.324(9) .
C47_3 C48_3 1.479(18) .
O22_4 C21_4 1.232(10) .
N72_4 C71_4 1.452(10) .
N1_4 C2_4 1.3900 .
N1_4 C6_4 1.3900 .
C2_4 C3_4 1.3900 .
C2_4 C21_4 1.467(11) .
C3_4 C4_4 1.3900 .
C4_4 C5_4 1.3900 .
C4_4 O41_4 1.398(9) .
C5_4 C6_4 1.3900 .
C5_4 C10_4 1.3900 .
C6_4 C7_4 1.3900 .
C7_4 C8_4 1.3900 .
C7_4 C71_4 1.489(11) .
C8_4 C9_4 1.3900 .
C9_4 C10_4 1.3900 .
C21_4 N71_5 1.369(11) .
C42_4 O41_4 1.45(2) .
C42_4 P43_4 1.824(14) .
P43_4 O44_4 1.424(14) .
P43_4 O46_4 1.567(16) .
P43_4 O45_4 1.593(15) .
O22_5 C21_5 1.263(9) .
N1_5 C2_5 1.3900 .
N1_5 C6_5 1.3900 .
C2_5 C3_5 1.3900 .
C2_5 C21_5 1.460(9) .
C3_5 C4_5 1.3900 .
C4_5 O41_5 1.384(7) .
C4_5 C5_5 1.3900 .
C5_5 C6_5 1.3900 .
C5_5 C10_5 1.3900 .
C6_5 C7_5 1.3900 .
C7_5 C8_5 1.3900 .
C7_5 N71_5 1.400(8) .
C8_5 C9_5 1.3900 .
C9_5 C10_5 1.3900 .
O41_5 C42_5 1.453(14) .
C21_5 N72_6 1.288(9) .
P43_5 O44_5 1.472(12) .
P43_5 O45_5 1.505(15) .
P43_5 O46_5 1.557(15) .
P43_5 C42_5 1.762(10) .
N72_6 C71_6 1.477(9) .
N1_6 C2_6 1.3900 .
N1_6 C6_6 1.3900 .
C2_6 C3_6 1.3900 .
C2_6 C21_6 1.481(11) .
C3_6 C4_6 1.3900 .
C4_6 O41_6 1.362(9) .
C4_6 C5_6 1.3900 .
C5_6 C6_6 1.3900 .
C5_6 C10_6 1.3900 .
C6_6 C7_6 1.3900 .
C7_6 C8_6 1.3900 .
C7_6 C71_6 1.492(10) .
C8_6 C9_6 1.3900 .
C9_6 C10_6 1.3900 .
P43_6 O44_6 1.504(16) .
P43_6 O46_6 1.518(16) .
P43_6 O45_6 1.583(14) .
P43_6 C42_6 1.828(14) .
O22_6 C21_6 1.256(11) .
C21_6 N71_7 1.344(11) .
O41_6 C42_6 1.46(2) .
O46_6 C49_6 1.507(16) .
P43_7 O44_7 1.462(11) .
P43_7 O46_7 1.553(11) .
P43_7 O45_7 1.566(13) .
P43_7 C42_7 1.819(11) .
N1_7 C2_7 1.3900 .
N1_7 C6_7 1.3900 .
C2_7 C3_7 1.3900 .
C2_7 C21_7 1.484(10) .
C3_7 C4_7 1.3900 .
C4_7 O41_7 1.368(7) .
C4_7 C5_7 1.3900 .
C5_7 C6_7 1.3900 .
C5_7 C10_7 1.3900 .
C6_7 C7_7 1.3900 .
C7_7 C8_7 1.3900 .
C7_7 N71_7 1.419(8) .
C8_7 C9_7 1.3900 .
C9_7 C10_7 1.3900 .
O41_7 C42_7 1.430(14) .
O22_7 C21_7 1.235(9) .
O46_7 C49_7 1.491(18) .
C21_7 N72_8 1.347(10) .
O45_7 C47_7 1.524(15) .
C49_7 C50_7 1.489(17) .
O22_8 C21_8 1.286(12) .
N1_8 C2_8 1.3900 .
N1_8 C6_8 1.3900 .
C2_8 C3_8 1.3900 .
C2_8 C21_8 1.432(13) .
C3_8 C4_8 1.3900 .
C4_8 O41_8 1.376(9) .
C4_8 C5_8 1.3900 .
C5_8 C6_8 1.3900 .
C5_8 C10_8 1.3900 .
C6_8 C7_8 1.3900 .
C7_8 C8_8 1.3900 .
C7_8 C71_8 1.550(11) .
C8_8 C9_8 1.3900 .
C9_8 C10_8 1.3900 .
O41_8 C42_8 1.41(2) .
C71_8 N72_8 1.434(9) .
C21_8 N71_9 1.309(12) .
C42_8 P43_8 1.793(13) .
P43_8 O44_8 1.504(16) .
P43_8 O45_8 1.550(13) .
P43_8 O46_8 1.590(16) .
O22_9 C21_9 1.260(9) .
O41_9 C4_9 1.378(7) .
O41_9 C42_9 1.456(17) .
P43_9 O44_9 1.421(12) .
P43_9 O45_9 1.566(14) .
P43_9 O46_9 1.579(15) .
P43_9 C42_9 1.797(11) .
O45_9 C47_9 1.389(15) .
O46_9 C49_9 1.447(17) .
C49_9 C50_9 1.473(19) .
N1_9 C2_9 1.3900 .
N1_9 C6_9 1.3900 .
C2_9 C3_9 1.3900 .
C2_9 C21_9 1.454(10) .
C3_9 C4_9 1.3900 .
C4_9 C5_9 1.3900 .
C5_9 C6_9 1.3900 .
C5_9 C10_9 1.3900 .
C6_9 C7_9 1.3900 .
C7_9 C8_9 1.3900 .
C7_9 N71_9 1.414(8) .
C8_9 C9_9 1.3900 .
C9_9 C10_9 1.3900 .
C21_9 N72_10 1.312(9) .
C47_9 C48_9 1.466(19) .
O22_10 C21_10 1.213(8) .
O41_10 C4_10 1.393(6) .
O41_10 C42_10 1.463(10) .
N1_10 C2_10 1.3900 .
N1_10 C6_10 1.3900 .
C2_10 C3_10 1.3900 .
C2_10 C21_10 1.439(8) .
C3_10 C4_10 1.3900 .
C4_10 C5_10 1.3900 .
C5_10 C6_10 1.3900 .
C5_10 C10_10 1.3900 .
C6_10 C7_10 1.3900 .
C7_10 C8_10 1.3900 .
C7_10 C71_10 1.572(10) .
C8_10 C9_10 1.3900 .
C9_10 C10_10 1.3900 .
C21_10 N71_11 1.394(9) .
C71_10 N72_10 1.417(10) .
P43_10 O44_10 1.468(8) .
P43_10 O46_10 1.506(9) .
P43_10 O45_10 1.529(7) .
P43_10 C42_10 1.790(9) .
O45_10 C47_10 1.494(12) .
O46_10 C49_10 1.387(13) .
C49_10 C50_10 1.503(16) .
C48_10 C47_10 1.497(15) .
O41_11 C42_11 1.392(8) .
O41_11 C4_11 1.393(5) .
O22_11 C21_11 1.241(8) .
N1_11 C2_11 1.3900 .
N1_11 C6_11 1.3900 .
C2_11 C3_11 1.3900 .
C2_11 C21_11 1.464(8) .
C3_11 C4_11 1.3900 .
C4_11 C5_11 1.3900 .
C5_11 C6_11 1.3900 .
C5_11 C10_11 1.3900 .
C6_11 C7_11 1.3900 .
C7_11 C8_11 1.3900 .
C7_11 N71_11 1.415(6) .
C8_11 C9_11 1.3900 .
C9_11 C10_11 1.3900 .
C42_11 P43_11 1.804(7) .
C21_11 N72_12 1.297(9) .
P43_11 O44_11 1.433(7) .
P43_11 O45_11 1.560(6) .
P43_11 O46_11 1.578(7) .
O45_11 C47_11 1.454(10) .
O46_11 C49_11 1.452(13) .
C47_11 C48_11 1.494(14) .
C49_11 C50_11 1.502(18) .
O41_12 C4_12 1.385(6) .
O41_12 C42_12 1.487(16) .
O22_12 C21_12 1.270(10) .
N72_12 C71_12 1.456(10) .
N1_12 C2_12 1.3900 .
N1_12 C6_12 1.3900 .
C2_12 C3_12 1.3900 .
C2_12 C21_12 1.412(10) .
C3_12 C4_12 1.3900 .
C4_12 C5_12 1.3900 .
C5_12 C6_12 1.3900 .
C5_12 C10_12 1.3900 .
C6_12 C7_12 1.3900 .
C7_12 C8_12 1.3900 .
C7_12 C71_12 1.543(9) .
C8_12 C9_12 1.3900 .
C9_12 C10_12 1.3900 .
C21_12 N71_13 1.354(9) .
C42_12 P43_12 1.801(9) .
P43_12 O45_12 1.458(10) .
P43_12 O44_12 1.476(10) .
P43_12 O46_12 1.649(11) .
O46_12 C49_12 1.578(13) .
O45_12 C47_12 1.552(16) .
C49_12 C50_12 1.512(16) .
C47_12 C48_12 1.472(18) .
P43_13 O44_13 1.404(11) .
P43_13 O45_13 1.559(10) .
P43_13 O46_13 1.573(14) .
P43_13 C42_13 1.823(10) .
O41_13 C4_13 1.374(6) .
O41_13 C42_13 1.442(10) .
O46_13 C49_13 1.397(16) .
O45_13 C47_13 1.445(17) .
C47_13 C48_13 1.507(18) .
O22_13 C21_13 1.226(7) .
N1_13 C2_13 1.3900 .
N1_13 C6_13 1.3900 .
C2_13 C3_13 1.3900 .
C2_13 C21_13 1.461(7) .
C3_13 C4_13 1.3900 .
C4_13 C5_13 1.3900 .
C5_13 C6_13 1.3900 .
C5_13 C10_13 1.3900 .
C6_13 C7_13 1.3900 .
C7_13 C8_13 1.3900 .
C7_13 N71_13 1.417(7) .
C8_13 C9_13 1.3900 .
C9_13 C10_13 1.3900 .
C21_13 N72_14 1.339(8) .
C49_13 C50_13 1.481(18) .
P43_14 O44_14 1.436(9) .
P43_14 O46_14 1.547(9) .
P43_14 O45_14 1.612(10) .
P43_14 C42_14 1.801(10) .
O46_14 C49_14 1.433(12) .
O45_14 C47_14 1.527(16) .
C49_14 C50_14 1.521(16) .
O41_14 C4_14 1.369(6) .
O41_14 C42_14 1.431(13) .
O22_14 C21_14 1.255(8) .
N1_14 C2_14 1.3900 .
N1_14 C6_14 1.3900 .
C2_14 C3_14 1.3900 .
C2_14 C21_14 1.463(8) .
C3_14 C4_14 1.3900 .
C4_14 C5_14 1.3900 .
C5_14 C10_14 1.3900 .
C5_14 C6_14 1.3900 .
C6_14 C7_14 1.3900 .
C7_14 C8_14 1.3900 .
C7_14 C71_14 1.482(8) .
C8_14 C9_14 1.3900 .
C9_14 C10_14 1.3900 .
C21_14 N71_15 1.356(9) .
N72_14 C71_14 1.477(8) .
C47_14 C48_14 1.468(17) .
P43_15 O44_15 1.447(9) .
P43_15 O46_15 1.544(9) .
P43_15 O45_15 1.559(10) .
P43_15 C42_15 1.773(9) .
O46_15 C49_15 1.474(14) .
C42_15 O41_15 1.449(11) .
O45_15 C47_15 1.454(13) .
C47_15 C48_15 1.435(15) .
C50_15 C49_15 1.408(15) .
O41_15 C4_15 1.366(6) .
O22_15 C21_15 1.218(8) .
C21_15 N72_16 1.348(9) .
C21_15 C2_15 1.467(7) .
N1_15 C2_15 1.3900 .
N1_15 C6_15 1.3900 .
C2_15 C3_15 1.3900 .
C3_15 C4_15 1.3900 .
C4_15 C5_15 1.3900 .
C5_15 C6_15 1.3900 .
C5_15 C10_15 1.3900 .
C6_15 C7_15 1.3900 .
C7_15 C8_15 1.3900 .
C7_15 N71_15 1.400(6) .
C8_15 C9_15 1.3900 .
C9_15 C10_15 1.3900 .
P43_16 O44_16 1.481(5) .
P43_16 O45_16 1.547(6) .
P43_16 O46_16 1.552(6) .
P43_16 C42_16 1.770(8) .
O41_16 C4_16 1.368(6) .
O41_16 C42_16 1.472(10) .
O45_16 C47_16 1.452(11) .
O46_16 C49_16 1.437(11) .
O22_16 C21_16 1.252(9) .
N1_16 C2_16 1.3900 .
N1_16 C6_16 1.3900 .
C2_16 C3_16 1.3900 .
C2_16 C21_16 1.472(8) .
C3_16 C4_16 1.3900 .
C4_16 C5_16 1.3900 .
C5_16 C6_16 1.3900 .
C5_16 C10_16 1.3900 .
C6_16 C7_16 1.3900 .
C7_16 C8_16 1.3900 .
C7_16 C71_16 1.531(8) .
C8_16 C9_16 1.3900 .
C9_16 C10_16 1.3900 .
C21_16 N71_17 1.351(9) .
C47_16 C48_16 1.520(16) .
C49_16 C50_16 1.485(14) .
C71_16 N72_16 1.461(8) .
P43_17 O44_17 1.434(11) .
P43_17 O45_17 1.553(15) .
P43_17 O46_17 1.568(12) .
P43_17 C42_17 1.787(12) .
N1_17 C2_17 1.3900 .
N1_17 C6_17 1.3900 .
C2_17 C3_17 1.3900 .
C2_17 C21_17 1.467(11) .
C3_17 C4_17 1.3900 .
C4_17 O41_17 1.362(7) .
C4_17 C5_17 1.3900 .
C5_17 C6_17 1.3900 .
C5_17 C10_17 1.3900 .
C6_17 C7_17 1.3900 .
C7_17 C8_17 1.3900 .
C7_17 N71_17 1.408(6) .
C8_17 C9_17 1.3900 .
C9_17 C10_17 1.3900 .
O41_17 C42_17 1.511(14) .
O45_17 C47_17 1.495(19) .
C21_17 O22_17 1.207(13) .
C21_17 O1_18 1.317(14) .
O1_18 C2_18 1.481(12) .
C2_18 C3_18 1.469(15) .
C3_18 C4_18 1.3900 .
C3_18 C8_18 1.3900 .
C4_18 C5_18 1.3900 .
C5_18 C6_18 1.3900 .
C6_18 C7_18 1.3900 .
C7_18 C8_18 1.3900 .
C1_19 O2_19 1.165(16) .
C1_19 O3_19 1.349(13) .
C1_19 N72_20 1.503(19) .
O3_19 C4_19 1.466(11) .
C4_19 C5_19 1.335(16) .
C4_19 C6_19 1.484(18) .
C4_19 C7_19 1.567(18) .
P43_20 O46_20 1.441(10) .
P43_20 O44_20 1.497(9) .
P43_20 O45_20 1.569(10) .
P43_20 C42_20 1.808(9) .
O22_20 C21_20 1.205(12) .
O41_20 C42_20 1.426(12) .
O41_20 C4_20 1.428(8) .
O45_20 C47_20 1.445(14) .
C21_20 N71_21 1.397(11) .
C21_20 C2_20 1.426(12) .
N1_20 C6_20 1.3897 .
N1_20 C2_20 1.3914 .
C2_20 C3_20 1.3903 .
C3_20 C4_20 1.3901 .
C4_20 C5_20 1.3904 .
C5_20 C6_20 1.3905 .
C5_20 C10_20 1.3905 .
C6_20 C7_20 1.3894 .
C7_20 C8_20 1.3894 .
C7_20 C71_20 1.666(19) .
C8_20 C9_20 1.3894 .
C9_20 C10_20 1.3909 .
N72_20 C71_20 1.568(19) .
C47_20 C48_20 1.396(17) .
P43_21 O44_21 1.420(8) .
P43_21 O45_21 1.534(8) .
P43_21 O46_21 1.543(8) .
P43_21 C42_21 1.770(9) .
N1_21 C2_21 1.3896 .
N1_21 C6_21 1.3913 .
C2_21 C3_21 1.3894 .
C2_21 C21_21 1.475(12) .
C3_21 C4_21 1.3904 .
C4_21 O41_21 1.355(7) .
C4_21 C5_21 1.3896 .
C5_21 C6_21 1.3892 .
C5_21 C10_21 1.3904 .
C6_21 C7_21 1.3901 .
C7_21 C8_21 1.3903 .
C7_21 N71_21 1.394(9) .
C8_21 C9_21 1.3905 .
C9_21 C10_21 1.3901 .
C49_21 C50_21 1.360(16) .
C49_21 O46_21 1.474(14) .
O41_21 C42_21 1.451(10) .
O22_21 C21_21 1.291(11) .
O45_21 C47_21 1.426(13) .
C21_21 N72_22 1.276(11) .
C47_21 C48_21 1.486(15) .
N72_22 C71_22 1.422(15) .
O22_22 C21_22 1.197(12) .
C21_22 N71_23 1.358(11) .
C21_22 C2_22 1.412(13) .
C71_22 C7_22 1.498(14) .
C42_22 O41_22 1.45(2) .
C42_22 P43_22 1.865(14) .
P43_22 O44_22 1.387(14) .
P43_22 O46_22 1.617(11) .
P43_22 O45_22 1.636(13) .
O46_22 C49_22 1.598(13) .
O41_22 C4_22 1.377(11) .
O45_22 C47_22 1.459(15) .
N1_22 C2_22 1.3900 .
N1_22 C6_22 1.3900 .
C2_22 C3_22 1.3900 .
C3_22 C4_22 1.3900 .
C4_22 C5_22 1.3900 .
C5_22 C6_22 1.3900 .
C5_22 C10_22 1.3900 .
C6_22 C7_22 1.3900 .
C7_22 C8_22 1.3900 .
C8_22 C9_22 1.3900 .
C9_22 C10_22 1.3900 .
C49_22 C50_22 1.524(12) .
C47_22 C48_22 1.482(17) .
P43_23 O44_23 1.454(9) .
P43_23 O46_23 1.554(9) .
P43_23 O45_23 1.574(10) .
P43_23 C42_23 1.781(9) .
O22_23 C21_23 1.262(8) .
N1_23 C2_23 1.3900 .
N1_23 C6_23 1.3900 .
C2_23 C3_23 1.3900 .
C2_23 C21_23 1.479(9) .
C3_23 C4_23 1.3900 .
C4_23 O41_23 1.365(6) .
C4_23 C5_23 1.3900 .
C5_23 C6_23 1.3900 .
C5_23 C10_23 1.3900 .
C6_23 C7_23 1.3900 .
C7_23 C8_23 1.3900 .
C7_23 N71_23 1.402(8) .
C8_23 C9_23 1.3900 .
C9_23 C10_23 1.3900 .
O41_23 C42_23 1.430(10) .
O45_23 C47_23 1.450(19) .
C21_23 N72_24 1.300(9) .
P43_24 O44_24 1.423(11) .
P43_24 O46_24 1.508(12) .
P43_24 O45_24 1.576(11) .
P43_24 C42_24 1.728(12) .
O41_24 C4_24 1.370(9) .
O41_24 C42_24 1.557(17) .
O45_24 C47_24 1.374(14) .
O46_24 C49_24 1.394(16) .
C48_24 C47_24 1.518(17) .
N1_24 C2_24 1.3900 .
N1_24 C6_24 1.3900 .
C2_24 C3_24 1.3900 .
C2_24 C21_24 1.469(10) .
C3_24 C4_24 1.3900 .
C4_24 C5_24 1.3900 .
C5_24 C6_24 1.3900 .
C5_24 C10_24 1.3900 .
C6_24 C7_24 1.3900 .
C7_24 C8_24 1.3900 .
C7_24 C71_24 1.523(9) .
C8_24 C9_24 1.3900 .
C9_24 C10_24 1.3900 .
C71_24 N72_24 1.466(10) .
C21_24 O22_24 1.213(9) .
C21_24 N71_25 1.363(11) .
C49_24 C50_24 1.455(18) .
P43_25 O44_25 1.496(9) .
P43_25 O46_25 1.542(9) .
P43_25 O45_25 1.585(10) .
P43_25 C42_25 1.815(10) .
O41_25 C4_25 1.390(7) .
O41_25 C42_25 1.475(11) .
O46_25 C49_25 1.439(15) .
O45_25 C47_25 1.433(13) .
C47_25 C48_25 1.476(15) .
N1_25 C2_25 1.3900 .
N1_25 C6_25 1.3900 .
C2_25 C3_25 1.3900 .
C2_25 C21_25 1.449(8) .
C3_25 C4_25 1.3900 .
C4_25 C5_25 1.3900 .
C5_25 C6_25 1.3900 .
C5_25 C10_25 1.3900 .
C6_25 C7_25 1.3900 .
C7_25 C8_25 1.3900 .
C7_25 N71_25 1.409(7) .
C8_25 C9_25 1.3900 .
C9_25 C10_25 1.3900 .
O22_25 C21_25 1.228(9) .
C21_25 N72_26 1.324(9) .
C50_25 C49_25 1.466(16) .
P43_26 O44_26 1.431(9) .
P43_26 O45_26 1.546(11) .
P43_26 O46_26 1.587(10) .
P43_26 C42_26 1.778(10) .
O22_26 C21_26 1.234(9) .
N72_26 C71_26 1.476(9) .
N1_26 C2_26 1.3900 .
N1_26 C6_26 1.3900 .
C2_26 C3_26 1.3900 .
C2_26 C21_26 1.498(9) .
C3_26 C4_26 1.3900 .
C4_26 C5_26 1.3900 .
C4_26 O41_26 1.404(7) .
C5_26 C6_26 1.3900 .
C5_26 C10_26 1.3900 .
C6_26 C7_26 1.3900 .
C7_26 C8_26 1.3900 .
C7_26 C71_26 1.504(9) .
C8_26 C9_26 1.3900 .
C9_26 C10_26 1.3900 .
O41_26 C42_26 1.470(13) .
O46_26 C49_26 1.480(14) .
C21_26 N71_27 1.339(10) .
O45_26 C47_26 1.433(15) .
C47_26 C48_26 1.512(17) .
O41_27 C4_27 1.390(6) .
O41_27 C42_27 1.464(10) .
N1_27 C2_27 1.3900 .
N1_27 C6_27 1.3900 .
C2_27 C3_27 1.3900 .
C2_27 C21_27 1.462(8) .
C3_27 C4_27 1.3900 .
C4_27 C5_27 1.3900 .
C5_27 C6_27 1.3900 .
C5_27 C10_27 1.3900 .
C6_27 C7_27 1.3900 .
C7_27 C8_27 1.3900 .
C7_27 N71_27 1.421(7) .
C8_27 C9_27 1.3900 .
C9_27 C10_27 1.3900 .
O22_27 C21_27 1.223(8) .
C21_27 N72_28 1.367(9) .
C42_27 P43_27 1.805(8) .
P43_27 O44_27 1.461(7) .
P43_27 O46_27 1.557(7) .
P43_27 O45_27 1.564(6) .
O46_27 C49_27 1.413(11) .
C49_27 C50_27 1.503(14) .
O45_27 C47_27 1.491(10) .
C48_27 C47_27 1.466(12) .
O22_28 C21_28 1.205(9) .
N1_28 C2_28 1.3900 .
N1_28 C6_28 1.3900 .
C2_28 C3_28 1.3900 .
C2_28 C21_28 1.478(9) .
C3_28 C4_28 1.3900 .
C4_28 O41_28 1.388(6) .
C4_28 C5_28 1.3900 .
C5_28 C6_28 1.3900 .
C5_28 C10_28 1.3900 .
C6_28 C7_28 1.3900 .
C7_28 C8_28 1.3900 .
C7_28 C71_28 1.491(9) .
C8_28 C9_28 1.3900 .
C9_28 C10_28 1.3900 .
C21_28 N71_29 1.373(9) .
C71_28 N72_28 1.443(10) .
P43_28 O44_28 1.438(13) .
P43_28 O45_28 1.540(10) .
P43_28 O46_28 1.601(12) .
P43_28 C42_28 1.808(10) .
O41_28 C42_28 1.455(15) .
O45_28 C47_28 1.493(14) .
C47_28 C48_28 1.446(17) .
O46_28 C49_28 1.484(16) .
C49_28 C50_28 1.491(19) .
P43_29 O44_29 1.482(7) .
P43_29 O46_29 1.535(7) .
P43_29 O45_29 1.557(7) .
P43_29 C42_29 1.791(8) .
O41_29 C4_29 1.386(5) .
O41_29 C42_29 1.438(9) .
O22_29 C21_29 1.202(8) .
N1_29 C2_29 1.3900 .
N1_29 C6_29 1.3900 .
C2_29 C3_29 1.3900 .
C2_29 C21_29 1.464(8) .
C3_29 C4_29 1.3900 .
C4_29 C5_29 1.3900 .
C5_29 C6_29 1.3900 .
C5_29 C10_29 1.3900 .
C6_29 C7_29 1.3900 .
C7_29 C8_29 1.3900 .
C7_29 N71_29 1.442(7) .
C8_29 C9_29 1.3900 .
C9_29 C10_29 1.3900 .
C21_29 N72_30 1.353(9) .
O46_29 C49_29 1.393(15) .
O45_29 C47_29 1.432(13) .
C48_29 C47_29 1.393(15) .
C49_29 C50_29 1.518(16) .
P43_30 O44_30 1.472(13) .
P43_30 O45_30 1.488(11) .
P43_30 O46_30 1.625(11) .
P43_30 C42_30 1.803(11) .
O45_30 C47_30 1.463(15) .
C47_30 C48_30 1.494(15) .
O46_30 C49_30 1.459(16) .
C42_30 O41_30 1.350(14) .
O22_30 C21_30 1.207(9) .
O41_30 C4_30 1.374(7) .
N1_30 C2_30 1.3900 .
N1_30 C6_30 1.3900 .
C2_30 C3_30 1.3900 .
C2_30 C21_30 1.458(9) .
C3_30 C4_30 1.3900 .
C4_30 C5_30 1.3900 .
C5_30 C6_30 1.3900 .
C5_30 C10_30 1.3900 .
C6_30 C7_30 1.3900 .
C7_30 C8_30 1.3900 .
C7_30 C71_30 1.544(9) .
C8_30 C9_30 1.3900 .
C9_30 C10_30 1.3900 .
C21_30 N71_31 1.378(9) .
C71_30 N72_30 1.439(10) .
C50_30 C49_30 1.472(17) .
O22_31 C21_31 1.226(8) .
O41_31 C4_31 1.393(6) .
O41_31 C42_31 1.441(9) .
N1_31 C2_31 1.3900 .
N1_31 C6_31 1.3900 .
C2_31 C3_31 1.3900 .
C2_31 C21_31 1.418(8) .
C3_31 C4_31 1.3900 .
C4_31 C5_31 1.3900 .
C5_31 C6_31 1.3900 .
C5_31 C10_31 1.3900 .
C6_31 C7_31 1.3900 .
C7_31 C8_31 1.3900 .
C7_31 N71_31 1.433(7) .
C8_31 C9_31 1.3900 .
C9_31 C10_31 1.3900 .
O45_31 C47_31 1.538(13) .
O45_31 P43_31 1.584(7) .
C21_31 N72_32 1.366(9) .
C42_31 P43_31 1.792(8) .
C47_31 C48_31 1.548(16) .
P43_31 O44_31 1.478(8) .
P43_31 O46_31 1.550(6) .
O46_31 C49_31 1.458(11) .
C49_31 C50_31 1.422(14) .
P43_32 O44_32 1.453(12) .
P43_32 O45_32 1.532(15) .
P43_32 O46_32 1.550(12) .
P43_32 C42_32 1.853(10) .
O45_32 C47_32 1.451(18) .
O41_32 C4_32 1.362(8) .
O41_32 C42_32 1.39(2) .
O22_32 C21_32 1.229(9) .
N72_32 C71_32 1.445(9) .
C21_32 N71_33 1.335(9) .
C21_32 C2_32 1.489(9) .
N1_32 C2_32 1.3900 .
N1_32 C6_32 1.3900 .
C2_32 C3_32 1.3900 .
C3_32 C4_32 1.3900 .
C4_32 C5_32 1.3900 .
C5_32 C6_32 1.3900 .
C5_32 C10_32 1.3900 .
C6_32 C7_32 1.3900 .
C7_32 C8_32 1.3900 .
C7_32 C71_32 1.464(11) .
C8_32 C9_32 1.3900 .
C9_32 C10_32 1.3900 .
O22_33 C21_33 1.237(7) .
O41_33 C4_33 1.372(6) .
O41_33 C42_33 1.440(10) .
N1_33 C2_33 1.3900 .
N1_33 C6_33 1.3900 .
C2_33 C3_33 1.3900 .
C2_33 C21_33 1.475(7) .
C3_33 C4_33 1.3900 .
C4_33 C5_33 1.3900 .
C5_33 C6_33 1.3900 .
C5_33 C10_33 1.3900 .
C6_33 C7_33 1.3900 .
C7_33 C8_33 1.3900 .
C7_33 N71_33 1.451(7) .
C8_33 C9_33 1.3900 .
C9_33 C10_33 1.3900 .
C21_33 N72_34 1.319(8) .
C42_33 P43_33 1.800(8) .
P43_33 O44_33 1.458(8) .
P43_33 O45_33 1.533(9) .
P43_33 O46_33 1.574(8) .
O46_33 C49_33 1.412(13) .
O45_33 C47_33 1.485(15) .
C49_33 C50_33 1.517(17) .
P43_34 O44_34 1.494(8) .
P43_34 O46_34 1.529(10) .
P43_34 O45_34 1.558(9) .
P43_34 C42_34 1.836(8) .
O22_34 C21_34 1.242(8) .
N1_34 C2_34 1.3900 .
N1_34 C6_34 1.3900 .
C2_34 C3_34 1.3900 .
C2_34 C21_34 1.489(8) .
C3_34 C4_34 1.3900 .
C4_34 O41_34 1.359(6) .
C4_34 C5_34 1.3900 .
C5_34 C6_34 1.3900 .
C5_34 C10_34 1.3900 .
C6_34 C7_34 1.3900 .
C7_34 C8_34 1.3900 .
C7_34 C71_34 1.525(8) .
C8_34 C9_34 1.3900 .
C9_34 C10_34 1.3900 .
O41_34 C42_34 1.384(11) .
C21_34 N71_35 1.307(9) .
O46_34 C49_34 1.471(14) .
N72_34 C71_34 1.485(8) .
P43_35 O44_35 1.463(9) .
P43_35 O45_35 1.565(10) .
P43_35 O46_35 1.577(10) .
P43_35 C42_35 1.797(8) .
O41_35 C4_35 1.380(6) .
O41_35 C42_35 1.419(10) .
N1_35 C2_35 1.3900 .
N1_35 C6_35 1.3900 .
C2_35 C3_35 1.3900 .
C2_35 C21_35 1.491(8) .
C3_35 C4_35 1.3900 .
C4_35 C5_35 1.3900 .
C5_35 C6_35 1.3900 .
C5_35 C10_35 1.3900 .
C6_35 C7_35 1.3900 .
C7_35 C8_35 1.3900 .
C7_35 N71_35 1.429(6) .
C8_35 C9_35 1.3900 .
C9_35 C10_35 1.3900 .
O22_35 C21_35 1.207(8) .
C21_35 O1_36 1.307(9) .
C47_35 O45_35 1.459(18) .
O46_35 C49_35 1.389(14) .
C50_35 C49_35 1.488(15) .
O1_36 C2_36 1.462(8) .
C3_36 C4_36 1.3900 .
C3_36 C8_36 1.3900 .
C3_36 C2_36 1.504(9) .
C4_36 C5_36 1.3900 .
C5_36 C6_36 1.3900 .
C6_36 C7_36 1.3900 .
C7_36 C8_36 1.3900 .

loop_
_geom_torsion_atom_site_label_1
_geom_torsion_atom_site_label_2
_geom_torsion_atom_site_label_3
_geom_torsion_atom_site_label_4
_geom_torsion
_geom_torsion_site_symmetry_1
_geom_torsion_site_symmetry_2
_geom_torsion_site_symmetry_3
_geom_torsion_site_symmetry_4
O2_1 C1_1 O3_1 C4_1 -8(3) . . . .
N72_2 C1_1 O3_1 C4_1 179.8(17) . . . .
C1_1 O3_1 C4_1 C6_1 179.6(18) . . . .
C1_1 O3_1 C4_1 C5_1 62(2) . . . .
C1_1 O3_1 C4_1 C7_1 -59(2) . . . .
O44_2 P43_2 O46_2 C49_2 27(2) . . . .
O45_2 P43_2 O46_2 C49_2 -101(2) . . . .
C42_2 P43_2 O46_2 C49_2 150(2) . . . .
O44_2 P43_2 O45_2 C47_2 -17.7(17) . . . .
O46_2 P43_2 O45_2 C47_2 111.2(16) . . . .
C42_2 P43_2 O45_2 C47_2 -139.3(16) . . . .
C4_2 O41_2 C42_2 P43_2 -170.2(5) . . . .
O44_2 P43_2 C42_2 O41_2 55.3(9) . . . .
O46_2 P43_2 C42_2 O41_2 -69.9(8) . . . .
O45_2 P43_2 C42_2 O41_2 177.8(7) . . . .
P43_2 O45_2 C47_2 C48_2 -15(4) . . . .
C6_2 N1_2 C2_2 C3_2 0.0 . . . .
C6_2 N1_2 C2_2 C21_2 171.0(5) . . . .
N1_2 C2_2 C3_2 C4_2 0.0 . . . .
C21_2 C2_2 C3_2 C4_2 -170.6(5) . . . .
C42_2 O41_2 C4_2 C5_2 -176.2(6) . . . .
C42_2 O41_2 C4_2 C3_2 2.0(9) . . . .
C2_2 C3_2 C4_2 O41_2 -178.2(5) . . . .
C2_2 C3_2 C4_2 C5_2 0.0 . . . .
O41_2 C4_2 C5_2 C6_2 178.2(5) . . . .
C3_2 C4_2 C5_2 C6_2 0.0 . . . .
O41_2 C4_2 C5_2 C10_2 -1.8(5) . . . .
C3_2 C4_2 C5_2 C10_2 180.0 . . . .
C4_2 C5_2 C6_2 C7_2 180.0 . . . .
C10_2 C5_2 C6_2 C7_2 0.0 . . . .
C4_2 C5_2 C6_2 N1_2 0.0 . . . .
C10_2 C5_2 C6_2 N1_2 180.0 . . . .
C2_2 N1_2 C6_2 C7_2 180.0 . . . .
C2_2 N1_2 C6_2 C5_2 0.0 . . . .
C5_2 C6_2 C7_2 C8_2 0.0 . . . .
N1_2 C6_2 C7_2 C8_2 180.0 . . . .
C5_2 C6_2 C7_2 C71_2 167.2(5) . . . .
N1_2 C6_2 C7_2 C71_2 -12.8(5) . . . .
C6_2 C7_2 C8_2 C9_2 0.0 . . . .
C71_2 C7_2 C8_2 C9_2 -167.0(5) . . . .
C7_2 C8_2 C9_2 C10_2 0.0 . . . .
C8_2 C9_2 C10_2 C5_2 0.0 . . . .
C4_2 C5_2 C10_2 C9_2 180.0 . . . .
C6_2 C5_2 C10_2 C9_2 0.0 . . . .
N1_2 C2_2 C21_2 O22_2 178.7(6) . . . .
C3_2 C2_2 C21_2 O22_2 -10.5(9) . . . .
N1_2 C2_2 C21_2 N71_3 0.3(8) . . . .
C3_2 C2_2 C21_2 N71_3 171.1(5) . . . .
C8_2 C7_2 C71_2 N72_2 77.3(8) . . . .
C6_2 C7_2 C71_2 N72_2 -89.8(8) . . . .
O2_1 C1_1 N72_2 C71_2 170.6(14) . . . .
O3_1 C1_1 N72_2 C71_2 -16.8(18) . . . .
C7_2 C71_2 N72_2 C1_1 -86.2(13) . . . .
P43_2 O46_2 C49_2 C50_2 102(3) . . . .
C6_3 N1_3 C2_3 C3_3 0.0 . . . .
C6_3 N1_3 C2_3 C21_3 170.2(4) . . . .
N1_3 C2_3 C3_3 C4_3 0.0 . . . .
C21_3 C2_3 C3_3 C4_3 -169.6(4) . . . .
C2_3 C3_3 C4_3 C5_3 0.0 . . . .
C2_3 C3_3 C4_3 O41_3 176.3(4) . . . .
C3_3 C4_3 C5_3 C6_3 0.0 . . . .
O41_3 C4_3 C5_3 C6_3 -176.3(4) . . . .
C3_3 C4_3 C5_3 C10_3 180.0 . . . .
O41_3 C4_3 C5_3 C10_3 3.7(4) . . . .
C4_3 C5_3 C6_3 C7_3 180.0 . . . .
C10_3 C5_3 C6_3 C7_3 0.0 . . . .
C4_3 C5_3 C6_3 N1_3 0.0 . . . .
C10_3 C5_3 C6_3 N1_3 180.0 . . . .
C2_3 N1_3 C6_3 C7_3 180.0 . . . .
C2_3 N1_3 C6_3 C5_3 0.0 . . . .
C5_3 C6_3 C7_3 C8_3 0.0 . . . .
N1_3 C6_3 C7_3 C8_3 180.0 . . . .
C5_3 C6_3 C7_3 N71_3 176.2(4) . . . .
N1_3 C6_3 C7_3 N71_3 -3.8(4) . . . .
C6_3 C7_3 C8_3 C9_3 0.0 . . . .
N71_3 C7_3 C8_3 C9_3 -175.7(4) . . . .
C7_3 C8_3 C9_3 C10_3 0.0 . . . .
C8_3 C9_3 C10_3 C5_3 0.0 . . . .
C4_3 C5_3 C10_3 C9_3 180.0 . . . .
C6_3 C5_3 C10_3 C9_3 0.0 . . . .
O22_2 C21_2 N71_3 C7_3 1.2(13) . . . .
C2_2 C21_2 N71_3 C7_3 179.5(5) . . . .
C6_3 C7_3 N71_3 C21_2 175.5(6) . . . .
C8_3 C7_3 N71_3 C21_2 -8.6(8) . . . .
C5_3 C4_3 O41_3 C42_3 164.6(5) . . . .
C3_3 C4_3 O41_3 C42_3 -11.7(7) . . . .
O44_3 P43_3 O45_3 C47_3 15.5(17) . . . .
O46_3 P43_3 O45_3 C47_3 145.2(16) . . . .
C42_3 P43_3 O45_3 C47_3 -106.4(16) . . . .
O44_3 P43_3 O46_3 C49_3 -26.4(19) . . . .
O45_3 P43_3 O46_3 C49_3 -155.9(17) . . . .
C42_3 P43_3 O46_3 C49_3 102.7(18) . . . .
N1_3 C2_3 C21_3 O22_3 166.4(5) . . . .
C3_3 C2_3 C21_3 O22_3 -23.7(8) . . . .
N1_3 C2_3 C21_3 N72_4 -18.9(7) . . . .
C3_3 C2_3 C21_3 N72_4 151.1(5) . . . .
C4_3 O41_3 C42_3 P43_3 -164.7(5) . . . .
O44_3 P43_3 C42_3 O41_3 62.8(9) . . . .
O46_3 P43_3 C42_3 O41_3 -68.3(8) . . . .
O45_3 P43_3 C42_3 O41_3 -173.1(6) . . . .
P43_3 O45_3 C47_3 C48_3 -123.3(16) . . . .
O22_3 C21_3 N72_4 C71_4 10.9(11) . . . .
C2_3 C21_3 N72_4 C71_4 -163.4(6) . . . .
C6_4 N1_4 C2_4 C3_4 0.0 . . . .
C6_4 N1_4 C2_4 C21_4 -179.0(5) . . . .
N1_4 C2_4 C3_4 C4_4 0.0 . . . .
C21_4 C2_4 C3_4 C4_4 179.0(5) . . . .
C2_4 C3_4 C4_4 C5_4 0.0 . . . .
C2_4 C3_4 C4_4 O41_4 -177.5(7) . . . .
C3_4 C4_4 C5_4 C6_4 0.0 . . . .
O41_4 C4_4 C5_4 C6_4 177.7(6) . . . .
C3_4 C4_4 C5_4 C10_4 180.0 . . . .
O41_4 C4_4 C5_4 C10_4 -2.3(6) . . . .
C4_4 C5_4 C6_4 C7_4 180.0 . . . .
C10_4 C5_4 C6_4 C7_4 0.0 . . . .
C4_4 C5_4 C6_4 N1_4 0.0 . . . .
C10_4 C5_4 C6_4 N1_4 180.0 . . . .
C2_4 N1_4 C6_4 C7_4 180.0 . . . .
C2_4 N1_4 C6_4 C5_4 0.0 . . . .
C5_4 C6_4 C7_4 C8_4 0.0 . . . .
N1_4 C6_4 C7_4 C8_4 180.0 . . . .
C5_4 C6_4 C7_4 C71_4 176.6(6) . . . .
N1_4 C6_4 C7_4 C71_4 -3.4(6) . . . .
C6_4 C7_4 C8_4 C9_4 0.0 . . . .
C71_4 C7_4 C8_4 C9_4 -176.9(5) . . . .
C7_4 C8_4 C9_4 C10_4 0.0 . . . .
C8_4 C9_4 C10_4 C5_4 0.0 . . . .
C6_4 C5_4 C10_4 C9_4 0.0 . . . .
C4_4 C5_4 C10_4 C9_4 180.0 . . . .
C3_4 C2_4 C21_4 O22_4 -13.1(9) . . . .
N1_4 C2_4 C21_4 O22_4 165.9(6) . . . .
C3_4 C2_4 C21_4 N71_5 163.1(5) . . . .
N1_4 C2_4 C21_4 N71_5 -17.8(8) . . . .
C21_3 N72_4 C71_4 C7_4 -171.2(7) . . . .
C8_4 C7_4 C71_4 N72_4 147.8(6) . . . .
C6_4 C7_4 C71_4 N72_4 -28.9(10) . . . .
C3_4 C4_4 O41_4 C42_4 -0.6(14) . . . .
C5_4 C4_4 O41_4 C42_4 -178.2(11) . . . .
P43_4 C42_4 O41_4 C4_4 179.3(8) . . . .
O41_4 C42_4 P43_4 O44_4 -56.2(18) . . . .
O41_4 C42_4 P43_4 O46_4 179.0(14) . . . .
O41_4 C42_4 P43_4 O45_4 73.4(15) . . . .
C6_5 N1_5 C2_5 C3_5 0.0 . . . .
C6_5 N1_5 C2_5 C21_5 172.5(4) . . . .
N1_5 C2_5 C3_5 C4_5 0.0 . . . .
C21_5 C2_5 C3_5 C4_5 -171.8(4) . . . .
C2_5 C3_5 C4_5 O41_5 177.2(4) . . . .
C2_5 C3_5 C4_5 C5_5 0.0 . . . .
O41_5 C4_5 C5_5 C6_5 -177.3(4) . . . .
C3_5 C4_5 C5_5 C6_5 0.0 . . . .
O41_5 C4_5 C5_5 C10_5 2.7(4) . . . .
C3_5 C4_5 C5_5 C10_5 180.0 . . . .
C4_5 C5_5 C6_5 C7_5 180.0 . . . .
C10_5 C5_5 C6_5 C7_5 0.0 . . . .
C4_5 C5_5 C6_5 N1_5 0.0 . . . .
C10_5 C5_5 C6_5 N1_5 180.0 . . . .
C2_5 N1_5 C6_5 C5_5 0.0 . . . .
C2_5 N1_5 C6_5 C7_5 180.0 . . . .
C5_5 C6_5 C7_5 C8_5 0.0 . . . .
N1_5 C6_5 C7_5 C8_5 180.0 . . . .
C5_5 C6_5 C7_5 N71_5 175.8(4) . . . .
N1_5 C6_5 C7_5 N71_5 -4.2(4) . . . .
C6_5 C7_5 C8_5 C9_5 0.0 . . . .
N71_5 C7_5 C8_5 C9_5 -175.4(4) . . . .
C7_5 C8_5 C9_5 C10_5 0.0 . . . .
C8_5 C9_5 C10_5 C5_5 0.0 . . . .
C6_5 C5_5 C10_5 C9_5 0.0 . . . .
C4_5 C5_5 C10_5 C9_5 180.0 . . . .
O22_4 C21_4 N71_5 C7_5 3.1(12) . . . .
C2_4 C21_4 N71_5 C7_5 -172.9(5) . . . .
C8_5 C7_5 N71_5 C21_4 -9.8(8) . . . .
C6_5 C7_5 N71_5 C21_4 174.6(6) . . . .
C3_5 C4_5 O41_5 C42_5 -5.5(9) . . . .
C5_5 C4_5 O41_5 C42_5 171.7(6) . . . .
C3_5 C2_5 C21_5 O22_5 -20.8(7) . . . .
N1_5 C2_5 C21_5 O22_5 167.0(5) . . . .
C3_5 C2_5 C21_5 N72_6 158.9(5) . . . .
N1_5 C2_5 C21_5 N72_6 -13.2(7) . . . .
C4_5 O41_5 C42_5 P43_5 -172.7(6) . . . .
O44_5 P43_5 C42_5 O41_5 -171.3(10) . . . .
O45_5 P43_5 C42_5 O41_5 -46.9(16) . . . .
O46_5 P43_5 C42_5 O41_5 61.3(14) . . . .
O22_5 C21_5 N72_6 C71_6 14.1(10) . . . .
C2_5 C21_5 N72_6 C71_6 -165.6(6) . . . .
C6_6 N1_6 C2_6 C3_6 0.0 . . . .
C6_6 N1_6 C2_6 C21_6 -174.2(5) . . . .
N1_6 C2_6 C3_6 C4_6 0.0 . . . .
C21_6 C2_6 C3_6 C4_6 174.0(5) . . . .
C2_6 C3_6 C4_6 O41_6 175.5(7) . . . .
C2_6 C3_6 C4_6 C5_6 0.0 . . . .
O41_6 C4_6 C5_6 C6_6 -175.9(6) . . . .
C3_6 C4_6 C5_6 C6_6 0.0 . . . .
O41_6 C4_6 C5_6 C10_6 4.1(6) . . . .
C3_6 C4_6 C5_6 C10_6 180.0 . . . .
C4_6 C5_6 C6_6 C7_6 180.0 . . . .
C10_6 C5_6 C6_6 C7_6 0.0 . . . .
C4_6 C5_6 C6_6 N1_6 0.0 . . . .
C10_6 C5_6 C6_6 N1_6 180.0 . . . .
C2_6 N1_6 C6_6 C7_6 180.0 . . . .
C2_6 N1_6 C6_6 C5_6 0.0 . . . .
C5_6 C6_6 C7_6 C8_6 0.0 . . . .
N1_6 C6_6 C7_6 C8_6 180.0 . . . .
C5_6 C6_6 C7_6 C71_6 -176.7(5) . . . .
N1_6 C6_6 C7_6 C71_6 3.3(5) . . . .
C6_6 C7_6 C8_6 C9_6 0.0 . . . .
C71_6 C7_6 C8_6 C9_6 176.9(5) . . . .
C7_6 C8_6 C9_6 C10_6 0.0 . . . .
C8_6 C9_6 C10_6 C5_6 0.0 . . . .
C4_6 C5_6 C10_6 C9_6 180.0 . . . .
C6_6 C5_6 C10_6 C9_6 0.0 . . . .
C21_5 N72_6 C71_6 C7_6 -168.3(6) . . . .
C6_6 C7_6 C71_6 N72_6 -42.0(8) . . . .
C8_6 C7_6 C71_6 N72_6 141.2(5) . . . .
C3_6 C2_6 C21_6 O22_6 -10.2(9) . . . .
N1_6 C2_6 C21_6 O22_6 163.9(6) . . . .
C3_6 C2_6 C21_6 N71_7 171.3(5) . . . .
N1_6 C2_6 C21_6 N71_7 -14.6(8) . . . .
C5_6 C4_6 O41_6 C42_6 -177.0(11) . . . .
C3_6 C4_6 O41_6 C42_6 7.3(14) . . . .
C4_6 O41_6 C42_6 P43_6 -175.3(9) . . . .
O44_6 P43_6 C42_6 O41_6 65.7(17) . . . .
O46_6 P43_6 C42_6 O41_6 -175.2(13) . . . .
O45_6 P43_6 C42_6 O41_6 -61.8(16) . . . .
O44_6 P43_6 O46_6 C49_6 -55(3) . . . .
O45_6 P43_6 O46_6 C49_6 75(2) . . . .
C42_6 P43_6 O46_6 C49_6 -177(2) . . . .
C6_7 N1_7 C2_7 C3_7 0.0 . . . .
C6_7 N1_7 C2_7 C21_7 174.4(4) . . . .
N1_7 C2_7 C3_7 C4_7 0.0 . . . .
C21_7 C2_7 C3_7 C4_7 -174.0(4) . . . .
C2_7 C3_7 C4_7 O41_7 177.4(4) . . . .
C2_7 C3_7 C4_7 C5_7 0.0 . . . .
O41_7 C4_7 C5_7 C6_7 -177.5(4) . . . .
C3_7 C4_7 C5_7 C6_7 0.0 . . . .
O41_7 C4_7 C5_7 C10_7 2.5(4) . . . .
C3_7 C4_7 C5_7 C10_7 180.0 . . . .
C4_7 C5_7 C6_7 C7_7 180.0 . . . .
C10_7 C5_7 C6_7 C7_7 0.0 . . . .
C4_7 C5_7 C6_7 N1_7 0.0 . . . .
C10_7 C5_7 C6_7 N1_7 180.0 . . . .
C2_7 N1_7 C6_7 C7_7 180.0 . . . .
C2_7 N1_7 C6_7 C5_7 0.0 . . . .
C5_7 C6_7 C7_7 C8_7 0.0 . . . .
N1_7 C6_7 C7_7 C8_7 180.0 . . . .
C5_7 C6_7 C7_7 N71_7 174.7(4) . . . .
N1_7 C6_7 C7_7 N71_7 -5.3(4) . . . .
C6_7 C7_7 C8_7 C9_7 0.0 . . . .
N71_7 C7_7 C8_7 C9_7 -174.1(4) . . . .
C7_7 C8_7 C9_7 C10_7 0.0 . . . .
C8_7 C9_7 C10_7 C5_7 0.0 . . . .
C4_7 C5_7 C10_7 C9_7 180.0 . . . .
C6_7 C5_7 C10_7 C9_7 0.0 . . . .
C3_7 C4_7 O41_7 C42_7 -4.0(9) . . . .
C5_7 C4_7 O41_7 C42_7 173.5(7) . . . .
O22_6 C21_6 N71_7 C7_7 4.4(12) . . . .
C2_6 C21_6 N71_7 C7_7 -177.2(5) . . . .
C8_7 C7_7 N71_7 C21_6 -13.9(8) . . . .
C6_7 C7_7 N71_7 C21_6 171.7(6) . . . .
O44_7 P43_7 O46_7 C49_7 -24.7(16) . . . .
O45_7 P43_7 O46_7 C49_7 -153.0(14) . . . .
C42_7 P43_7 O46_7 C49_7 104.5(15) . . . .
N1_7 C2_7 C21_7 O22_7 171.2(5) . . . .
C3_7 C2_7 C21_7 O22_7 -14.6(8) . . . .
N1_7 C2_7 C21_7 N72_8 -12.0(7) . . . .
C3_7 C2_7 C21_7 N72_8 162.1(4) . . . .
O44_7 P43_7 O45_7 C47_7 -43.8(18) . . . .
O46_7 P43_7 O45_7 C47_7 86.8(18) . . . .
C42_7 P43_7 O45_7 C47_7 -167.7(16) . . . .
C4_7 O41_7 C42_7 P43_7 -170.3(5) . . . .
O44_7 P43_7 C42_7 O41_7 60.0(10) . . . .
O46_7 P43_7 C42_7 O41_7 -70.9(10) . . . .
O45_7 P43_7 C42_7 O41_7 -176.7(8) . . . .
P43_7 O46_7 C49_7 C50_7 116(2) . . . .
C6_8 N1_8 C2_8 C3_8 0.0 . . . .
C6_8 N1_8 C2_8 C21_8 -177.9(5) . . . .
N1_8 C2_8 C3_8 C4_8 0.0 . . . .
C21_8 C2_8 C3_8 C4_8 177.8(5) . . . .
C2_8 C3_8 C4_8 O41_8 -176.9(6) . . . .
C2_8 C3_8 C4_8 C5_8 0.0 . . . .
O41_8 C4_8 C5_8 C6_8 177.0(6) . . . .
C3_8 C4_8 C5_8 C6_8 0.0 . . . .
O41_8 C4_8 C5_8 C10_8 -3.0(6) . . . .
C3_8 C4_8 C5_8 C10_8 180.0 . . . .
C4_8 C5_8 C6_8 C7_8 180.0 . . . .
C10_8 C5_8 C6_8 C7_8 0.0 . . . .
C4_8 C5_8 C6_8 N1_8 0.0 . . . .
C10_8 C5_8 C6_8 N1_8 180.0 . . . .
C2_8 N1_8 C6_8 C5_8 0.0 . . . .
C2_8 N1_8 C6_8 C7_8 180.0 . . . .
C5_8 C6_8 C7_8 C8_8 0.0 . . . .
N1_8 C6_8 C7_8 C8_8 180.0 . . . .
C5_8 C6_8 C7_8 C71_8 174.2(5) . . . .
N1_8 C6_8 C7_8 C71_8 -5.8(5) . . . .
C6_8 C7_8 C8_8 C9_8 0.0 . . . .
C71_8 C7_8 C8_8 C9_8 -174.8(5) . . . .
C7_8 C8_8 C9_8 C10_8 0.0 . . . .
C8_8 C9_8 C10_8 C5_8 0.0 . . . .
C6_8 C5_8 C10_8 C9_8 0.0 . . . .
C4_8 C5_8 C10_8 C9_8 180.0 . . . .
C3_8 C4_8 O41_8 C42_8 -4.1(13) . . . .
C5_8 C4_8 O41_8 C42_8 179.0(10) . . . .
C8_8 C7_8 C71_8 N72_8 146.8(6) . . . .
C6_8 C7_8 C71_8 N72_8 -27.7(9) . . . .
C3_8 C2_8 C21_8 O22_8 -9.8(9) . . . .
N1_8 C2_8 C21_8 O22_8 168.1(6) . . . .
C3_8 C2_8 C21_8 N71_9 168.8(6) . . . .
N1_8 C2_8 C21_8 N71_9 -13.4(10) . . . .
C4_8 O41_8 C42_8 P43_8 -171.7(8) . . . .
O41_8 C42_8 P43_8 O44_8 44.3(17) . . . .
O41_8 C42_8 P43_8 O45_8 -82.5(18) . . . .
O41_8 C42_8 P43_8 O46_8 163.9(13) . . . .
O22_7 C21_7 N72_8 C71_8 6.5(11) . . . .
C2_7 C21_7 N72_8 C71_8 -170.0(6) . . . .
C7_8 C71_8 N72_8 C21_7 -176.5(6) . . . .
C4_9 O41_9 C42_9 P43_9 163.9(6) . . . .
O44_9 P43_9 C42_9 O41_9 -66.4(18) . . . .
O45_9 P43_9 C42_9 O41_9 170.2(9) . . . .
O46_9 P43_9 C42_9 O41_9 61.4(12) . . . .
O44_9 P43_9 O45_9 C47_9 11(3) . . . .
O46_9 P43_9 O45_9 C47_9 -125(2) . . . .
C42_9 P43_9 O45_9 C47_9 133(2) . . . .
O44_9 P43_9 O46_9 C49_9 -54(2) . . . .
O45_9 P43_9 O46_9 C49_9 76(2) . . . .
C42_9 P43_9 O46_9 C49_9 -174.7(19) . . . .
P43_9 O46_9 C49_9 C50_9 142(2) . . . .
C6_9 N1_9 C2_9 C3_9 0.0 . . . .
C6_9 N1_9 C2_9 C21_9 173.7(4) . . . .
N1_9 C2_9 C3_9 C4_9 0.0 . . . .
C21_9 C2_9 C3_9 C4_9 -173.3(4) . . . .
C42_9 O41_9 C4_9 C3_9 2.1(9) . . . .
C42_9 O41_9 C4_9 C5_9 -176.6(7) . . . .
C2_9 C3_9 C4_9 O41_9 -178.7(5) . . . .
C2_9 C3_9 C4_9 C5_9 0.0 . . . .
O41_9 C4_9 C5_9 C6_9 178.8(5) . . . .
C3_9 C4_9 C5_9 C6_9 0.0 . . . .
O41_9 C4_9 C5_9 C10_9 -1.2(5) . . . .
C3_9 C4_9 C5_9 C10_9 180.0 . . . .
C4_9 C5_9 C6_9 C7_9 180.0 . . . .
C10_9 C5_9 C6_9 C7_9 0.0 . . . .
C4_9 C5_9 C6_9 N1_9 0.0 . . . .
C10_9 C5_9 C6_9 N1_9 180.0 . . . .
C2_9 N1_9 C6_9 C5_9 0.0 . . . .
C2_9 N1_9 C6_9 C7_9 180.0 . . . .
C5_9 C6_9 C7_9 C8_9 0.0 . . . .
N1_9 C6_9 C7_9 C8_9 180.0 . . . .
C5_9 C6_9 C7_9 N71_9 173.8(4) . . . .
N1_9 C6_9 C7_9 N71_9 -6.2(4) . . . .
C6_9 C7_9 C8_9 C9_9 0.0 . . . .
N71_9 C7_9 C8_9 C9_9 -173.4(4) . . . .
C7_9 C8_9 C9_9 C10_9 0.0 . . . .
C8_9 C9_9 C10_9 C5_9 0.0 . . . .
C6_9 C5_9 C10_9 C9_9 0.0 . . . .
C4_9 C5_9 C10_9 C9_9 180.0 . . . .
O22_8 C21_8 N71_9 C7_9 -1.6(14) . . . .
C2_8 C21_8 N71_9 C7_9 -180.0(6) . . . .
C6_9 C7_9 N71_9 C21_8 178.4(7) . . . .
C8_9 C7_9 N71_9 C21_8 -8.0(9) . . . .
N1_9 C2_9 C21_9 O22_9 169.6(5) . . . .
C3_9 C2_9 C21_9 O22_9 -16.9(8) . . . .
N1_9 C2_9 C21_9 N72_10 -9.2(7) . . . .
C3_9 C2_9 C21_9 N72_10 164.3(5) . . . .
P43_9 O45_9 C47_9 C48_9 -113(3) . . . .
C6_10 N1_10 C2_10 C3_10 0.0 . . . .
C6_10 N1_10 C2_10 C21_10 -179.9(4) . . . .
N1_10 C2_10 C3_10 C4_10 0.0 . . . .
C21_10 C2_10 C3_10 C4_10 179.9(4) . . . .
C2_10 C3_10 C4_10 C5_10 0.0 . . . .
C2_10 C3_10 C4_10 O41_10 -171.2(5) . . . .
C42_10 O41_10 C4_10 C3_10 -20.4(8) . . . .
C42_10 O41_10 C4_10 C5_10 168.2(5) . . . .
C3_10 C4_10 C5_10 C6_10 0.0 . . . .
O41_10 C4_10 C5_10 C6_10 171.7(4) . . . .
C3_10 C4_10 C5_10 C10_10 180.0 . . . .
O41_10 C4_10 C5_10 C10_10 -8.3(4) . . . .
C4_10 C5_10 C6_10 C7_10 180.0 . . . .
C10_10 C5_10 C6_10 C7_10 0.0 . . . .
C4_10 C5_10 C6_10 N1_10 0.0 . . . .
C10_10 C5_10 C6_10 N1_10 180.0 . . . .
C2_10 N1_10 C6_10 C7_10 180.0 . . . .
C2_10 N1_10 C6_10 C5_10 0.0 . . . .
C5_10 C6_10 C7_10 C8_10 0.0 . . . .
N1_10 C6_10 C7_10 C8_10 180.0 . . . .
C5_10 C6_10 C7_10 C71_10 174.6(6) . . . .
N1_10 C6_10 C7_10 C71_10 -5.4(6) . . . .
C6_10 C7_10 C8_10 C9_10 0.0 . . . .
C71_10 C7_10 C8_10 C9_10 -175.0(5) . . . .
C7_10 C8_10 C9_10 C10_10 0.0 . . . .
C8_10 C9_10 C10_10 C5_10 0.0 . . . .
C6_10 C5_10 C10_10 C9_10 0.0 . . . .
C4_10 C5_10 C10_10 C9_10 180.0 . . . .
C3_10 C2_10 C21_10 O22_10 -9.7(8) . . . .
N1_10 C2_10 C21_10 O22_10 170.2(5) . . . .
C3_10 C2_10 C21_10 N71_11 171.6(4) . . . .
N1_10 C2_10 C21_10 N71_11 -8.5(7) . . . .
C6_10 C7_10 C71_10 N72_10 -33.4(11) . . . .
C8_10 C7_10 C71_10 N72_10 141.4(7) . . . .
O22_9 C21_9 N72_10 C71_10 14.3(11) . . . .
C2_9 C21_9 N72_10 C71_10 -166.9(7) . . . .
C7_10 C71_10 N72_10 C21_9 -171.2(7) . . . .
O44_10 P43_10 O45_10 C47_10 27.9(11) . . . .
O46_10 P43_10 O45_10 C47_10 -95.0(11) . . . .
C42_10 P43_10 O45_10 C47_10 151.9(10) . . . .
O44_10 P43_10 O46_10 C49_10 -156.0(15) . . . .
O45_10 P43_10 O46_10 C49_10 -29.3(17) . . . .
C42_10 P43_10 O46_10 C49_10 82.2(16) . . . .
C4_10 O41_10 C42_10 P43_10 -110.1(6) . . . .
O44_10 P43_10 C42_10 O41_10 55.5(8) . . . .
O46_10 P43_10 C42_10 O41_10 174.7(6) . . . .
O45_10 P43_10 C42_10 O41_10 -70.3(7) . . . .
P43_10 O46_10 C49_10 C50_10 -110.5(19) . . . .
P43_10 O45_10 C47_10 C48_10 95.1(12) . . . .
C6_11 N1_11 C2_11 C3_11 0.0 . . . .
C6_11 N1_11 C2_11 C21_11 171.5(3) . . . .
N1_11 C2_11 C3_11 C4_11 0.0 . . . .
C21_11 C2_11 C3_11 C4_11 -170.5(4) . . . .
C2_11 C3_11 C4_11 C5_11 0.0 . . . .
C2_11 C3_11 C4_11 O41_11 179.8(4) . . . .
C42_11 O41_11 C4_11 C3_11 -9.8(7) . . . .
C42_11 O41_11 C4_11 C5_11 170.1(5) . . . .
C3_11 C4_11 C5_11 C6_11 0.0 . . . .
O41_11 C4_11 C5_11 C6_11 -179.8(4) . . . .
C3_11 C4_11 C5_11 C10_11 180.0 . . . .
O41_11 C4_11 C5_11 C10_11 0.2(4) . . . .
C4_11 C5_11 C6_11 C7_11 180.0 . . . .
C10_11 C5_11 C6_11 C7_11 0.0 . . . .
C4_11 C5_11 C6_11 N1_11 0.0 . . . .
C10_11 C5_11 C6_11 N1_11 180.0 . . . .
C2_11 N1_11 C6_11 C5_11 0.0 . . . .
C2_11 N1_11 C6_11 C7_11 180.0 . . . .
C5_11 C6_11 C7_11 C8_11 0.0 . . . .
N1_11 C6_11 C7_11 C8_11 180.0 . . . .
C5_11 C6_11 C7_11 N71_11 173.8(3) . . . .
N1_11 C6_11 C7_11 N71_11 -6.2(3) . . . .
C6_11 C7_11 C8_11 C9_11 0.0 . . . .
N71_11 C7_11 C8_11 C9_11 -173.1(4) . . . .
C7_11 C8_11 C9_11 C10_11 0.0 . . . .
C8_11 C9_11 C10_11 C5_11 0.0 . . . .
C6_11 C5_11 C10_11 C9_11 0.0 . . . .
C4_11 C5_11 C10_11 C9_11 180.0 . . . .
C4_11 O41_11 C42_11 P43_11 -171.9(4) . . . .
C3_11 C2_11 C21_11 O22_11 -18.3(7) . . . .
N1_11 C2_11 C21_11 O22_11 170.7(4) . . . .
C3_11 C2_11 C21_11 N72_12 160.8(4) . . . .
N1_11 C2_11 C21_11 N72_12 -10.1(7) . . . .
O41_11 C42_11 P43_11 O44_11 57.3(7) . . . .
O41_11 C42_11 P43_11 O45_11 -175.0(5) . . . .
O41_11 C42_11 P43_11 O46_11 -66.1(6) . . . .
O44_11 P43_11 O45_11 C47_11 -56.6(9) . . . .
O46_11 P43_11 O45_11 C47_11 69.2(8) . . . .
C42_11 P43_11 O45_11 C47_11 177.6(7) . . . .
O44_11 P43_11 O46_11 C49_11 -34.6(13) . . . .
O45_11 P43_11 O46_11 C49_11 -163.3(12) . . . .
C42_11 P43_11 O46_11 C49_11 90.0(12) . . . .
P43_11 O45_11 C47_11 C48_11 97.9(10) . . . .
O22_10 C21_10 N71_11 C7_11 -1.8(10) . . . .
C2_10 C21_10 N71_11 C7_11 176.9(5) . . . .
C8_11 C7_11 N71_11 C21_10 -8.3(7) . . . .
C6_11 C7_11 N71_11 C21_10 178.2(5) . . . .
P43_11 O46_11 C49_11 C50_11 -179.5(16) . . . .
O22_11 C21_11 N72_12 C71_12 15.1(11) . . . .
C2_11 C21_11 N72_12 C71_12 -164.0(7) . . . .
C6_12 N1_12 C2_12 C3_12 0.0 . . . .
C6_12 N1_12 C2_12 C21_12 -177.0(5) . . . .
N1_12 C2_12 C3_12 C4_12 0.0 . . . .
C21_12 C2_12 C3_12 C4_12 176.9(5) . . . .
C42_12 O41_12 C4_12 C3_12 1.7(8) . . . .
C42_12 O41_12 C4_12 C5_12 -177.5(6) . . . .
C2_12 C3_12 C4_12 O41_12 -179.2(5) . . . .
C2_12 C3_12 C4_12 C5_12 0.0 . . . .
O41_12 C4_12 C5_12 C6_12 179.3(5) . . . .
C3_12 C4_12 C5_12 C6_12 0.0 . . . .
O41_12 C4_12 C5_12 C10_12 -0.7(4) . . . .
C3_12 C4_12 C5_12 C10_12 180.0 . . . .
C4_12 C5_12 C6_12 C7_12 180.0 . . . .
C10_12 C5_12 C6_12 C7_12 0.0 . . . .
C4_12 C5_12 C6_12 N1_12 0.0 . . . .
C10_12 C5_12 C6_12 N1_12 180.0 . . . .
C2_12 N1_12 C6_12 C7_12 180.0 . . . .
C2_12 N1_12 C6_12 C5_12 0.0 . . . .
C5_12 C6_12 C7_12 C8_12 0.0 . . . .
N1_12 C6_12 C7_12 C8_12 180.0 . . . .
C5_12 C6_12 C7_12 C71_12 175.7(6) . . . .
N1_12 C6_12 C7_12 C71_12 -4.3(6) . . . .
C6_12 C7_12 C8_12 C9_12 0.0 . . . .
C71_12 C7_12 C8_12 C9_12 -176.1(5) . . . .
C7_12 C8_12 C9_12 C10_12 0.0 . . . .
C8_12 C9_12 C10_12 C5_12 0.0 . . . .
C6_12 C5_12 C10_12 C9_12 0.0 . . . .
C4_12 C5_12 C10_12 C9_12 180.0 . . . .
C3_12 C2_12 C21_12 O22_12 -6.9(9) . . . .
N1_12 C2_12 C21_12 O22_12 170.0(5) . . . .
C3_12 C2_12 C21_12 N71_13 170.3(5) . . . .
N1_12 C2_12 C21_12 N71_13 -12.8(8) . . . .
C21_11 N72_12 C71_12 C7_12 -171.4(7) . . . .
C6_12 C7_12 C71_12 N72_12 -38.5(11) . . . .
C8_12 C7_12 C71_12 N72_12 137.4(7) . . . .
C4_12 O41_12 C42_12 P43_12 -175.7(5) . . . .
O41_12 C42_12 P43_12 O45_12 -67.2(11) . . . .
O41_12 C42_12 P43_12 O44_12 61.6(10) . . . .
O41_12 C42_12 P43_12 O46_12 172.6(7) . . . .
O45_12 P43_12 O46_12 C49_12 156.7(11) . . . .
O44_12 P43_12 O46_12 C49_12 28.3(12) . . . .
C42_12 P43_12 O46_12 C49_12 -80.1(11) . . . .
O44_12 P43_12 O45_12 C47_12 -46.4(13) . . . .
O46_12 P43_12 O45_12 C47_12 -167.2(11) . . . .
C42_12 P43_12 O45_12 C47_12 73.3(14) . . . .
P43_12 O46_12 C49_12 C50_12 140.4(12) . . . .
P43_12 O45_12 C47_12 C48_12 113(3) . . . .
C4_13 O41_13 C42_13 P43_13 173.3(6) . . . .
O44_13 P43_13 C42_13 O41_13 48.0(12) . . . .
O45_13 P43_13 C42_13 O41_13 170.3(10) . . . .
O46_13 P43_13 C42_13 O41_13 -77.6(10) . . . .
O44_13 P43_13 O46_13 C49_13 -38(2) . . . .
O45_13 P43_13 O46_13 C49_13 -163(2) . . . .
C42_13 P43_13 O46_13 C49_13 89(2) . . . .
O44_13 P43_13 O45_13 C47_13 -146.8(17) . . . .
O46_13 P43_13 O45_13 C47_13 -20.5(18) . . . .
C42_13 P43_13 O45_13 C47_13 88.3(17) . . . .
P43_13 O45_13 C47_13 C48_13 -153.3(19) . . . .
C6_13 N1_13 C2_13 C3_13 0.0 . . . .
C6_13 N1_13 C2_13 C21_13 172.4(4) . . . .
N1_13 C2_13 C3_13 C4_13 0.0 . . . .
C21_13 C2_13 C3_13 C4_13 -172.3(4) . . . .
C42_13 O41_13 C4_13 C3_13 -2.1(9) . . . .
C42_13 O41_13 C4_13 C5_13 -179.5(7) . . . .
C2_13 C3_13 C4_13 O41_13 -177.3(4) . . . .
C2_13 C3_13 C4_13 C5_13 0.0 . . . .
O41_13 C4_13 C5_13 C6_13 177.5(4) . . . .
C3_13 C4_13 C5_13 C6_13 0.0 . . . .
O41_13 C4_13 C5_13 C10_13 -2.5(4) . . . .
C3_13 C4_13 C5_13 C10_13 180.0 . . . .
C4_13 C5_13 C6_13 C7_13 180.0 . . . .
C10_13 C5_13 C6_13 C7_13 0.0 . . . .
C4_13 C5_13 C6_13 N1_13 0.0 . . . .
C10_13 C5_13 C6_13 N1_13 180.0 . . . .
C2_13 N1_13 C6_13 C5_13 0.0 . . . .
C2_13 N1_13 C6_13 C7_13 180.0 . . . .
C5_13 C6_13 C7_13 C8_13 0.0 . . . .
N1_13 C6_13 C7_13 C8_13 180.0 . . . .
C5_13 C6_13 C7_13 N71_13 172.3(4) . . . .
N1_13 C6_13 C7_13 N71_13 -7.7(4) . . . .
C6_13 C7_13 C8_13 C9_13 0.0 . . . .
N71_13 C7_13 C8_13 C9_13 -171.5(4) . . . .
C7_13 C8_13 C9_13 C10_13 0.0 . . . .
C8_13 C9_13 C10_13 C5_13 0.0 . . . .
C6_13 C5_13 C10_13 C9_13 0.0 . . . .
C4_13 C5_13 C10_13 C9_13 180.0 . . . .
N1_13 C2_13 C21_13 O22_13 171.0(4) . . . .
C3_13 C2_13 C21_13 O22_13 -16.6(7) . . . .
N1_13 C2_13 C21_13 N72_14 -10.8(6) . . . .
C3_13 C2_13 C21_13 N72_14 161.6(4) . . . .
O22_12 C21_12 N71_13 C7_13 -2.2(11) . . . .
C2_12 C21_12 N71_13 C7_13 -179.1(6) . . . .
C8_13 C7_13 N71_13 C21_12 -6.8(8) . . . .
C6_13 C7_13 N71_13 C21_12 -178.7(6) . . . .
P43_13 O46_13 C49_13 C50_13 168.2(19) . . . .
O44_14 P43_14 O46_14 C49_14 -56.2(18) . . . .
O45_14 P43_14 O46_14 C49_14 72.6(16) . . . .
C42_14 P43_14 O46_14 C49_14 180.0(15) . . . .
O44_14 P43_14 O45_14 C47_14 -30.2(16) . . . .
O46_14 P43_14 O45_14 C47_14 -160.4(15) . . . .
C42_14 P43_14 O45_14 C47_14 98.5(15) . . . .
P43_14 O46_14 C49_14 C50_14 164.4(17) . . . .
C6_14 N1_14 C2_14 C3_14 0.0 . . . .
C6_14 N1_14 C2_14 C21_14 -170.9(4) . . . .
N1_14 C2_14 C3_14 C4_14 0.0 . . . .
C21_14 C2_14 C3_14 C4_14 170.2(5) . . . .
C42_14 O41_14 C4_14 C5_14 -172.0(6) . . . .
C42_14 O41_14 C4_14 C3_14 11.1(8) . . . .
C2_14 C3_14 C4_14 O41_14 176.8(5) . . . .
C2_14 C3_14 C4_14 C5_14 0.0 . . . .
O41_14 C4_14 C5_14 C10_14 3.0(5) . . . .
C3_14 C4_14 C5_14 C10_14 180.0 . . . .
O41_14 C4_14 C5_14 C6_14 -177.0(5) . . . .
C3_14 C4_14 C5_14 C6_14 0.0 . . . .
C4_14 C5_14 C6_14 C7_14 180.0 . . . .
C10_14 C5_14 C6_14 C7_14 0.0 . . . .
C4_14 C5_14 C6_14 N1_14 0.0 . . . .
C10_14 C5_14 C6_14 N1_14 180.0 . . . .
C2_14 N1_14 C6_14 C7_14 180.0 . . . .
C2_14 N1_14 C6_14 C5_14 0.0 . . . .
C5_14 C6_14 C7_14 C8_14 0.0 . . . .
N1_14 C6_14 C7_14 C8_14 180.0 . . . .
C5_14 C6_14 C7_14 C71_14 -176.4(5) . . . .
N1_14 C6_14 C7_14 C71_14 3.6(5) . . . .
C6_14 C7_14 C8_14 C9_14 0.0 . . . .
C71_14 C7_14 C8_14 C9_14 176.4(5) . . . .
C7_14 C8_14 C9_14 C10_14 0.0 . . . .
C8_14 C9_14 C10_14 C5_14 0.0 . . . .
C4_14 C5_14 C10_14 C9_14 180.0 . . . .
C6_14 C5_14 C10_14 C9_14 0.0 . . . .
C4_14 O41_14 C42_14 P43_14 178.2(5) . . . .
O44_14 P43_14 C42_14 O41_14 62.2(10) . . . .
O46_14 P43_14 C42_14 O41_14 -172.9(8) . . . .
O45_14 P43_14 C42_14 O41_14 -65.8(8) . . . .
C3_14 C2_14 C21_14 O22_14 -8.4(9) . . . .
N1_14 C2_14 C21_14 O22_14 162.1(5) . . . .
C3_14 C2_14 C21_14 N71_15 172.3(5) . . . .
N1_14 C2_14 C21_14 N71_15 -17.1(8) . . . .
O22_13 C21_13 N72_14 C71_14 16.7(9) . . . .
C2_13 C21_13 N72_14 C71_14 -161.5(6) . . . .
C21_13 N72_14 C71_14 C7_14 -156.7(6) . . . .
C8_14 C7_14 C71_14 N72_14 129.1(5) . . . .
C6_14 C7_14 C71_14 N72_14 -54.5(7) . . . .
P43_14 O45_14 C47_14 C48_14 -157(2) . . . .
O44_15 P43_15 O46_15 C49_15 16.0(14) . . . .
O45_15 P43_15 O46_15 C49_15 -114.1(13) . . . .
C42_15 P43_15 O46_15 C49_15 135.0(12) . . . .
O44_15 P43_15 C42_15 O41_15 -54.0(10) . . . .
O46_15 P43_15 C42_15 O41_15 -170.8(8) . . . .
O45_15 P43_15 C42_15 O41_15 74.4(9) . . . .
O44_15 P43_15 O45_15 C47_15 -57.5(17) . . . .
O46_15 P43_15 O45_15 C47_15 68.5(17) . . . .
C42_15 P43_15 O45_15 C47_15 176.7(15) . . . .
P43_15 O45_15 C47_15 C48_15 -142.4(19) . . . .
P43_15 O46_15 C49_15 C50_15 115.3(15) . . . .
P43_15 C42_15 O41_15 C4_15 -171.2(6) . . . .
C6_15 N1_15 C2_15 C3_15 0.0 . . . .
C6_15 N1_15 C2_15 C21_15 171.1(4) . . . .
O22_15 C21_15 C2_15 N1_15 168.9(5) . . . .
N72_16 C21_15 C2_15 N1_15 -15.2(7) . . . .
O22_15 C21_15 C2_15 C3_15 -20.2(8) . . . .
N72_16 C21_15 C2_15 C3_15 155.7(4) . . . .
N1_15 C2_15 C3_15 C4_15 0.0 . . . .
C21_15 C2_15 C3_15 C4_15 -170.5(4) . . . .
C42_15 O41_15 C4_15 C3_15 -5.5(9) . . . .
C42_15 O41_15 C4_15 C5_15 172.4(7) . . . .
C2_15 C3_15 C4_15 O41_15 177.8(5) . . . .
C2_15 C3_15 C4_15 C5_15 0.0 . . . .
O41_15 C4_15 C5_15 C6_15 -177.9(5) . . . .
C3_15 C4_15 C5_15 C6_15 0.0 . . . .
O41_15 C4_15 C5_15 C10_15 2.1(5) . . . .
C3_15 C4_15 C5_15 C10_15 180.0 . . . .
C4_15 C5_15 C6_15 C7_15 180.0 . . . .
C10_15 C5_15 C6_15 C7_15 0.0 . . . .
C4_15 C5_15 C6_15 N1_15 0.0 . . . .
C10_15 C5_15 C6_15 N1_15 180.0 . . . .
C2_15 N1_15 C6_15 C5_15 0.0 . . . .
C2_15 N1_15 C6_15 C7_15 180.0 . . . .
C5_15 C6_15 C7_15 C8_15 0.0 . . . .
N1_15 C6_15 C7_15 C8_15 180.0 . . . .
C5_15 C6_15 C7_15 N71_15 176.4(4) . . . .
N1_15 C6_15 C7_15 N71_15 -3.6(4) . . . .
C6_15 C7_15 C8_15 C9_15 0.0 . . . .
N71_15 C7_15 C8_15 C9_15 -176.0(4) . . . .
C7_15 C8_15 C9_15 C10_15 0.0 . . . .
C8_15 C9_15 C10_15 C5_15 0.0 . . . .
C6_15 C5_15 C10_15 C9_15 0.0 . . . .
C4_15 C5_15 C10_15 C9_15 180.0 . . . .
O22_14 C21_14 N71_15 C7_15 -0.5(12) . . . .
C2_14 C21_14 N71_15 C7_15 178.7(5) . . . .
C8_15 C7_15 N71_15 C21_14 -6.6(8) . . . .
C6_15 C7_15 N71_15 C21_14 177.2(6) . . . .
O44_16 P43_16 O45_16 C47_16 -29.6(9) . . . .
O46_16 P43_16 O45_16 C47_16 99.1(8) . . . .
C42_16 P43_16 O45_16 C47_16 -156.1(8) . . . .
O44_16 P43_16 O46_16 C49_16 -41.2(9) . . . .
O45_16 P43_16 O46_16 C49_16 -168.3(8) . . . .
C42_16 P43_16 O46_16 C49_16 80.9(9) . . . .
C6_16 N1_16 C2_16 C3_16 0.0 . . . .
C6_16 N1_16 C2_16 C21_16 -170.4(4) . . . .
N1_16 C2_16 C3_16 C4_16 0.0 . . . .
C21_16 C2_16 C3_16 C4_16 169.7(4) . . . .
C42_16 O41_16 C4_16 C3_16 1.7(7) . . . .
C42_16 O41_16 C4_16 C5_16 -177.6(5) . . . .
C2_16 C3_16 C4_16 O41_16 -179.3(4) . . . .
C2_16 C3_16 C4_16 C5_16 0.0 . . . .
O41_16 C4_16 C5_16 C6_16 179.3(4) . . . .
C3_16 C4_16 C5_16 C6_16 0.0 . . . .
O41_16 C4_16 C5_16 C10_16 -0.7(4) . . . .
C3_16 C4_16 C5_16 C10_16 180.0 . . . .
C4_16 C5_16 C6_16 C7_16 180.0 . . . .
C10_16 C5_16 C6_16 C7_16 0.0 . . . .
C4_16 C5_16 C6_16 N1_16 0.0 . . . .
C10_16 C5_16 C6_16 N1_16 180.0 . . . .
C2_16 N1_16 C6_16 C7_16 180.0 . . . .
C2_16 N1_16 C6_16 C5_16 0.0 . . . .
C5_16 C6_16 C7_16 C8_16 0.0 . . . .
N1_16 C6_16 C7_16 C8_16 180.0 . . . .
C5_16 C6_16 C7_16 C71_16 -176.5(4) . . . .
N1_16 C6_16 C7_16 C71_16 3.5(4) . . . .
C6_16 C7_16 C8_16 C9_16 0.0 . . . .
C71_16 C7_16 C8_16 C9_16 176.6(4) . . . .
C7_16 C8_16 C9_16 C10_16 0.0 . . . .
C8_16 C9_16 C10_16 C5_16 0.0 . . . .
C6_16 C5_16 C10_16 C9_16 0.0 . . . .
C4_16 C5_16 C10_16 C9_16 180.0 . . . .
N1_16 C2_16 C21_16 O22_16 163.1(5) . . . .
C3_16 C2_16 C21_16 O22_16 -7.0(8) . . . .
N1_16 C2_16 C21_16 N71_17 -15.8(7) . . . .
C3_16 C2_16 C21_16 N71_17 174.1(4) . . . .
C4_16 O41_16 C42_16 P43_16 173.6(4) . . . .
O44_16 P43_16 C42_16 O41_16 -62.8(7) . . . .
O45_16 P43_16 C42_16 O41_16 64.3(6) . . . .
O46_16 P43_16 C42_16 O41_16 172.7(5) . . . .
P43_16 O45_16 C47_16 C48_16 -67.1(13) . . . .
P43_16 O46_16 C49_16 C50_16 122.9(12) . . . .
C6_16 C7_16 C71_16 N72_16 -55.3(7) . . . .
C8_16 C7_16 C71_16 N72_16 128.2(5) . . . .
O22_15 C21_15 N72_16 C71_16 15.8(10) . . . .
C2_15 C21_15 N72_16 C71_16 -159.9(6) . . . .
C7_16 C71_16 N72_16 C21_15 -152.3(6) . . . .
C6_17 N1_17 C2_17 C3_17 0.0 . . . .
C6_17 N1_17 C2_17 C21_17 178.7(6) . . . .
N1_17 C2_17 C3_17 C4_17 0.0 . . . .
C21_17 C2_17 C3_17 C4_17 -178.5(6) . . . .
C2_17 C3_17 C4_17 O41_17 177.0(6) . . . .
C2_17 C3_17 C4_17 C5_17 0.0 . . . .
O41_17 C4_17 C5_17 C6_17 -177.0(6) . . . .
C3_17 C4_17 C5_17 C6_17 0.0 . . . .
O41_17 C4_17 C5_17 C10_17 3.0(6) . . . .
C3_17 C4_17 C5_17 C10_17 180.0 . . . .
C4_17 C5_17 C6_17 C7_17 180.0 . . . .
C10_17 C5_17 C6_17 C7_17 0.0 . . . .
C4_17 C5_17 C6_17 N1_17 0.0 . . . .
C10_17 C5_17 C6_17 N1_17 180.0 . . . .
C2_17 N1_17 C6_17 C7_17 180.0 . . . .
C2_17 N1_17 C6_17 C5_17 0.0 . . . .
C5_17 C6_17 C7_17 C8_17 0.0 . . . .
N1_17 C6_17 C7_17 C8_17 180.0 . . . .
C5_17 C6_17 C7_17 N71_17 176.1(4) . . . .
N1_17 C6_17 C7_17 N71_17 -3.9(4) . . . .
C6_17 C7_17 C8_17 C9_17 0.0 . . . .
N71_17 C7_17 C8_17 C9_17 -175.7(4) . . . .
C7_17 C8_17 C9_17 C10_17 0.0 . . . .
C8_17 C9_17 C10_17 C5_17 0.0 . . . .
C6_17 C5_17 C10_17 C9_17 0.0 . . . .
C4_17 C5_17 C10_17 C9_17 180.0 . . . .
O22_16 C21_16 N71_17 C7_17 -1.8(11) . . . .
C2_16 C21_16 N71_17 C7_17 177.0(5) . . . .
C8_17 C7_17 N71_17 C21_16 -3.2(8) . . . .
C6_17 C7_17 N71_17 C21_16 -179.1(6) . . . .
C3_17 C4_17 O41_17 C42_17 1.6(12) . . . .
C5_17 C4_17 O41_17 C42_17 178.6(9) . . . .
C4_17 O41_17 C42_17 P43_17 -178.2(8) . . . .
O44_17 P43_17 C42_17 O41_17 178.2(11) . . . .
O45_17 P43_17 C42_17 O41_17 -52.7(15) . . . .
O46_17 P43_17 C42_17 O41_17 58.3(13) . . . .
O44_17 P43_17 O45_17 C47_17 65(2) . . . .
O46_17 P43_17 O45_17 C47_17 -168.4(19) . . . .
C42_17 P43_17 O45_17 C47_17 -57(2) . . . .
N1_17 C2_17 C21_17 O22_17 167.3(8) . . . .
C3_17 C2_17 C21_17 O22_17 -14.1(12) . . . .
N1_17 C2_17 C21_17 O1_18 -13.0(10) . . . .
C3_17 C2_17 C21_17 O1_18 165.6(6) . . . .
O22_17 C21_17 O1_18 C2_18 6.6(16) . . . .
C2_17 C21_17 O1_18 C2_18 -173.1(8) . . . .
C21_17 O1_18 C2_18 C3_18 82.1(14) . . . .
O1_18 C2_18 C3_18 C4_18 102.6(13) . . . .
O1_18 C2_18 C3_18 C8_18 -73.4(16) . . . .
C8_18 C3_18 C4_18 C5_18 0.0 . . . .
C2_18 C3_18 C4_18 C5_18 -176.3(13) . . . .
C3_18 C4_18 C5_18 C6_18 0.0 . . . .
C4_18 C5_18 C6_18 C7_18 0.0 . . . .
C5_18 C6_18 C7_18 C8_18 0.0 . . . .
C6_18 C7_18 C8_18 C3_18 0.0 . . . .
C4_18 C3_18 C8_18 C7_18 0.0 . . . .
C2_18 C3_18 C8_18 C7_18 175.9(14) . . . .
O2_19 C1_19 O3_19 C4_19 37(2) . . . .
N72_20 C1_19 O3_19 C4_19 -177.2(10) . . . .
C1_19 O3_19 C4_19 C5_19 -86.3(16) . . . .
C1_19 O3_19 C4_19 C6_19 51.4(15) . . . .
C1_19 O3_19 C4_19 C7_19 158.4(13) . . . .
O46_20 P43_20 O45_20 C47_20 52.5(16) . . . .
O44_20 P43_20 O45_20 C47_20 -77.4(16) . . . .
C42_20 P43_20 O45_20 C47_20 173.3(15) . . . .
C4_20 O41_20 C42_20 P43_20 172.0(6) . . . .
O46_20 P43_20 C42_20 O41_20 -63.8(10) . . . .
O44_20 P43_20 C42_20 O41_20 65.1(10) . . . .
O45_20 P43_20 C42_20 O41_20 178.0(8) . . . .
C6_20 N1_20 C2_20 C3_20 0.0 . . . .
C6_20 N1_20 C2_20 C21_20 -179.0(6) . . . .
O22_20 C21_20 C2_20 C3_20 -20.6(11) . . . .
N71_21 C21_20 C2_20 C3_20 160.0(5) . . . .
O22_20 C21_20 C2_20 N1_20 158.4(7) . . . .
N71_21 C21_20 C2_20 N1_20 -21.0(8) . . . .
N1_20 C2_20 C3_20 C4_20 0.0 . . . .
C21_20 C2_20 C3_20 C4_20 178.9(6) . . . .
C2_20 C3_20 C4_20 C5_20 0.1 . . . .
C2_20 C3_20 C4_20 O41_20 175.3(6) . . . .
C42_20 O41_20 C4_20 C3_20 9.9(9) . . . .
C42_20 O41_20 C4_20 C5_20 -174.7(7) . . . .
C3_20 C4_20 C5_20 C6_20 -0.1 . . . .
O41_20 C4_20 C5_20 C6_20 -175.6(5) . . . .
C3_20 C4_20 C5_20 C10_20 180.0 . . . .
O41_20 C4_20 C5_20 C10_20 4.5(5) . . . .
C2_20 N1_20 C6_20 C7_20 -179.9 . . . .
C2_20 N1_20 C6_20 C5_20 0.0 . . . .
C4_20 C5_20 C6_20 C7_20 180.0 . . . .
C10_20 C5_20 C6_20 C7_20 -0.1 . . . .
C4_20 C5_20 C6_20 N1_20 0.1 . . . .
C10_20 C5_20 C6_20 N1_20 180.0 . . . .
N1_20 C6_20 C7_20 C8_20 180.0 . . . .
C5_20 C6_20 C7_20 C8_20 0.1 . . . .
N1_20 C6_20 C7_20 C71_20 -9.4(9) . . . .
C5_20 C6_20 C7_20 C71_20 170.7(9) . . . .
C6_20 C7_20 C8_20 C9_20 0.0 . . . .
C71_20 C7_20 C8_20 C9_20 -169.6(11) . . . .
C7_20 C8_20 C9_20 C10_20 -0.1 . . . .
C4_20 C5_20 C10_20 C9_20 180.0 . . . .
C6_20 C5_20 C10_20 C9_20 0.1 . . . .
C8_20 C9_20 C10_20 C5_20 0.0 . . . .
O2_19 C1_19 N72_20 C71_20 -26(2) . . . .
O3_19 C1_19 N72_20 C71_20 -172.6(11) . . . .
C1_19 N72_20 C71_20 C7_20 -77.4(17) . . . .
C6_20 C7_20 C71_20 N72_20 -130.6(12) . . . .
C8_20 C7_20 C71_20 N72_20 39.5(19) . . . .
P43_20 O45_20 C47_20 C48_20 98(2) . . . .
C6_21 N1_21 C2_21 C3_21 0.1 . . . .
C6_21 N1_21 C2_21 C21_21 170.8(5) . . . .
N1_21 C2_21 C3_21 C4_21 -0.1 . . . .
C21_21 C2_21 C3_21 C4_21 -170.0(5) . . . .
C2_21 C3_21 C4_21 O41_21 178.6(4) . . . .
C2_21 C3_21 C4_21 C5_21 0.0 . . . .
O41_21 C4_21 C5_21 C6_21 -178.5(4) . . . .
C3_21 C4_21 C5_21 C6_21 0.0 . . . .
O41_21 C4_21 C5_21 C10_21 1.5(4) . . . .
C3_21 C4_21 C5_21 C10_21 -180.0 . . . .
C4_21 C5_21 C6_21 C7_21 180.0 . . . .
C10_21 C5_21 C6_21 C7_21 -0.1 . . . .
C4_21 C5_21 C6_21 N1_21 0.0 . . . .
C10_21 C5_21 C6_21 N1_21 180.0 . . . .
C2_21 N1_21 C6_21 C5_21 0.0 . . . .
C2_21 N1_21 C6_21 C7_21 180.0 . . . .
C5_21 C6_21 C7_21 C8_21 0.0 . . . .
N1_21 C6_21 C7_21 C8_21 -180.0 . . . .
C5_21 C6_21 C7_21 N71_21 177.6(4) . . . .
N1_21 C6_21 C7_21 N71_21 -2.5(4) . . . .
C6_21 C7_21 C8_21 C9_21 0.0 . . . .
N71_21 C7_21 C8_21 C9_21 -177.2(5) . . . .
C7_21 C8_21 C9_21 C10_21 0.1 . . . .
C8_21 C9_21 C10_21 C5_21 -0.1 . . . .
C6_21 C5_21 C10_21 C9_21 0.1 . . . .
C4_21 C5_21 C10_21 C9_21 -179.9 . . . .
C50_21 C49_21 O46_21 P43_21 -152(2) . . . .
O44_21 P43_21 O46_21 C49_21 -52.3(13) . . . .
O45_21 P43_21 O46_21 C49_21 80.4(13) . . . .
C42_21 P43_21 O46_21 C49_21 -172.7(12) . . . .
C5_21 C4_21 O41_21 C42_21 167.8(5) . . . .
C3_21 C4_21 O41_21 C42_21 -10.7(8) . . . .
O44_21 P43_21 O45_21 C47_21 -31.4(12) . . . .
O46_21 P43_21 O45_21 C47_21 -160.8(10) . . . .
C42_21 P43_21 O45_21 C47_21 95.3(11) . . . .
C4_21 O41_21 C42_21 P43_21 -170.8(5) . . . .
O44_21 P43_21 C42_21 O41_21 64.3(8) . . . .
O45_21 P43_21 C42_21 O41_21 -68.8(7) . . . .
O46_21 P43_21 C42_21 O41_21 -171.2(6) . . . .
C3_21 C2_21 C21_21 N72_22 159.3(6) . . . .
N1_21 C2_21 C21_21 N72_22 -11.0(10) . . . .
C3_21 C2_21 C21_21 O22_21 -19.9(9) . . . .
N1_21 C2_21 C21_21 O22_21 169.8(5) . . . .
C6_21 C7_21 N71_21 C21_20 169.8(6) . . . .
C8_21 C7_21 N71_21 C21_20 -12.9(8) . . . .
O22_20 C21_20 N71_21 C7_21 5.0(13) . . . .
C2_20 C21_20 N71_21 C7_21 -175.6(6) . . . .
P43_21 O45_21 C47_21 C48_21 121.1(16) . . . .
O22_21 C21_21 N72_22 C71_22 11.6(14) . . . .
C2_21 C21_21 N72_22 C71_22 -167.6(9) . . . .
C21_21 N72_22 C71_22 C7_22 -168.8(9) . . . .
O41_22 C42_22 P43_22 O44_22 113(3) . . . .
O41_22 C42_22 P43_22 O46_22 -30(2) . . . .
O41_22 C42_22 P43_22 O45_22 -116(2) . . . .
O44_22 P43_22 O46_22 C49_22 161.7(16) . . . .
O45_22 P43_22 O46_22 C49_22 41.7(8) . . . .
C42_22 P43_22 O46_22 C49_22 -52.9(11) . . . .
P43_22 C42_22 O41_22 C4_22 -151.6(17) . . . .
O44_22 P43_22 O45_22 C47_22 -42(3) . . . .
O46_22 P43_22 O45_22 C47_22 83.5(17) . . . .
C42_22 P43_22 O45_22 C47_22 -179.6(18) . . . .
C6_22 N1_22 C2_22 C3_22 0.0 . . . .
C6_22 N1_22 C2_22 C21_22 -176.4(7) . . . .
O22_22 C21_22 C2_22 C3_22 -6.8(11) . . . .
N71_23 C21_22 C2_22 C3_22 176.0(6) . . . .
O22_22 C21_22 C2_22 N1_22 169.5(7) . . . .
N71_23 C21_22 C2_22 N1_22 -7.7(10) . . . .
N1_22 C2_22 C3_22 C4_22 0.0 . . . .
C21_22 C2_22 C3_22 C4_22 176.3(7) . . . .
C42_22 O41_22 C4_22 C3_22 -58(3) . . . .
C42_22 O41_22 C4_22 C5_22 123(2) . . . .
C2_22 C3_22 C4_22 O41_22 -179.1(14) . . . .
C2_22 C3_22 C4_22 C5_22 0.0 . . . .
O41_22 C4_22 C5_22 C6_22 179.1(15) . . . .
C3_22 C4_22 C5_22 C6_22 0.0 . . . .
O41_22 C4_22 C5_22 C10_22 -0.9(15) . . . .
C3_22 C4_22 C5_22 C10_22 180.0 . . . .
C4_22 C5_22 C6_22 C7_22 180.0 . . . .
C10_22 C5_22 C6_22 C7_22 0.0 . . . .
C4_22 C5_22 C6_22 N1_22 0.0 . . . .
C10_22 C5_22 C6_22 N1_22 180.0 . . . .
C2_22 N1_22 C6_22 C7_22 180.0 . . . .
C2_22 N1_22 C6_22 C5_22 0.0 . . . .
C5_22 C6_22 C7_22 C8_22 0.0 . . . .
N1_22 C6_22 C7_22 C8_22 180.0 . . . .
C5_22 C6_22 C7_22 C71_22 -174.5(11) . . . .
N1_22 C6_22 C7_22 C71_22 5.5(11) . . . .
N72_22 C71_22 C7_22 C6_22 -45.9(14) . . . .
N72_22 C71_22 C7_22 C8_22 139.4(8) . . . .
C6_22 C7_22 C8_22 C9_22 0.0 . . . .
C71_22 C7_22 C8_22 C9_22 175.2(9) . . . .
C7_22 C8_22 C9_22 C10_22 0.0 . . . .
C8_22 C9_22 C10_22 C5_22 0.0 . . . .
C4_22 C5_22 C10_22 C9_22 180.0 . . . .
C6_22 C5_22 C10_22 C9_22 0.0 . . . .
P43_22 O46_22 C49_22 C50_22 165.2(8) . . . .
P43_22 O45_22 C47_22 C48_22 153(2) . . . .
C6_23 N1_23 C2_23 C3_23 0.0 . . . .
C6_23 N1_23 C2_23 C21_23 173.2(4) . . . .
N1_23 C2_23 C3_23 C4_23 0.0 . . . .
C21_23 C2_23 C3_23 C4_23 -172.6(4) . . . .
C2_23 C3_23 C4_23 O41_23 179.1(4) . . . .
C2_23 C3_23 C4_23 C5_23 0.0 . . . .
O41_23 C4_23 C5_23 C6_23 -179.1(4) . . . .
C3_23 C4_23 C5_23 C6_23 0.0 . . . .
O41_23 C4_23 C5_23 C10_23 0.9(4) . . . .
C3_23 C4_23 C5_23 C10_23 180.0 . . . .
C4_23 C5_23 C6_23 C7_23 180.0 . . . .
C10_23 C5_23 C6_23 C7_23 0.0 . . . .
C4_23 C5_23 C6_23 N1_23 0.0 . . . .
C10_23 C5_23 C6_23 N1_23 180.0 . . . .
C2_23 N1_23 C6_23 C5_23 0.0 . . . .
C2_23 N1_23 C6_23 C7_23 180.0 . . . .
C5_23 C6_23 C7_23 C8_23 0.0 . . . .
N1_23 C6_23 C7_23 C8_23 180.0 . . . .
C5_23 C6_23 C7_23 N71_23 175.6(4) . . . .
N1_23 C6_23 C7_23 N71_23 -4.4(4) . . . .
C6_23 C7_23 C8_23 C9_23 0.0 . . . .
N71_23 C7_23 C8_23 C9_23 -175.2(4) . . . .
C7_23 C8_23 C9_23 C10_23 0.0 . . . .
C8_23 C9_23 C10_23 C5_23 0.0 . . . .
C4_23 C5_23 C10_23 C9_23 180.0 . . . .
C6_23 C5_23 C10_23 C9_23 0.0 . . . .
C5_23 C4_23 O41_23 C42_23 168.7(5) . . . .
C3_23 C4_23 O41_23 C42_23 -10.4(7) . . . .
O44_23 P43_23 O45_23 C47_23 171(3) . . . .
O46_23 P43_23 O45_23 C47_23 44(3) . . . .
C42_23 P43_23 O45_23 C47_23 -67(3) . . . .
N1_23 C2_23 C21_23 O22_23 169.2(5) . . . .
C3_23 C2_23 C21_23 O22_23 -17.9(8) . . . .
N1_23 C2_23 C21_23 N72_24 -11.7(7) . . . .
C3_23 C2_23 C21_23 N72_24 161.1(5) . . . .
C4_23 O41_23 C42_23 P43_23 -170.9(5) . . . .
O44_23 P43_23 C42_23 O41_23 54.5(8) . . . .
O46_23 P43_23 C42_23 O41_23 -179.2(6) . . . .
O45_23 P43_23 C42_23 O41_23 -67.4(8) . . . .
O22_22 C21_22 N71_23 C7_23 -0.2(13) . . . .
C2_22 C21_22 N71_23 C7_23 176.8(6) . . . .
C8_23 C7_23 N71_23 C21_22 -15.5(8) . . . .
C6_23 C7_23 N71_23 C21_22 169.1(6) . . . .
O44_24 P43_24 O45_24 C47_24 21(2) . . . .
O46_24 P43_24 O45_24 C47_24 -104(2) . . . .
C42_24 P43_24 O45_24 C47_24 142.8(19) . . . .
O44_24 P43_24 O46_24 C49_24 11(2) . . . .
O45_24 P43_24 O46_24 C49_24 136.6(19) . . . .
C42_24 P43_24 O46_24 C49_24 -114.2(19) . . . .
C4_24 O41_24 C42_24 P43_24 -176.4(10) . . . .
O44_24 P43_24 C42_24 O41_24 -69.2(15) . . . .
O46_24 P43_24 C42_24 O41_24 55.9(15) . . . .
O45_24 P43_24 C42_24 O41_24 168.1(11) . . . .
P43_24 O45_24 C47_24 C48_24 58(3) . . . .
C6_24 N1_24 C2_24 C3_24 0.0 . . . .
C6_24 N1_24 C2_24 C21_24 -177.3(5) . . . .
N1_24 C2_24 C3_24 C4_24 0.0 . . . .
C21_24 C2_24 C3_24 C4_24 177.2(5) . . . .
C42_24 O41_24 C4_24 C5_24 177.2(10) . . . .
C42_24 O41_24 C4_24 C3_24 -0.1(15) . . . .
C2_24 C3_24 C4_24 O41_24 177.3(9) . . . .
C2_24 C3_24 C4_24 C5_24 0.0 . . . .
O41_24 C4_24 C5_24 C6_24 -177.3(9) . . . .
C3_24 C4_24 C5_24 C6_24 0.0 . . . .
O41_24 C4_24 C5_24 C10_24 2.7(9) . . . .
C3_24 C4_24 C5_24 C10_24 180.0 . . . .
C4_24 C5_24 C6_24 C7_24 180.0 . . . .
C10_24 C5_24 C6_24 C7_24 0.0 . . . .
C4_24 C5_24 C6_24 N1_24 0.0 . . . .
C10_24 C5_24 C6_24 N1_24 180.0 . . . .
C2_24 N1_24 C6_24 C7_24 180.0 . . . .
C2_24 N1_24 C6_24 C5_24 0.0 . . . .
C5_24 C6_24 C7_24 C8_24 0.0 . . . .
N1_24 C6_24 C7_24 C8_24 180.0 . . . .
C5_24 C6_24 C7_24 C71_24 -179.7(6) . . . .
N1_24 C6_24 C7_24 C71_24 0.3(6) . . . .
C6_24 C7_24 C8_24 C9_24 0.0 . . . .
C71_24 C7_24 C8_24 C9_24 179.7(6) . . . .
C7_24 C8_24 C9_24 C10_24 0.0 . . . .
C8_24 C9_24 C10_24 C5_24 0.0 . . . .
C4_24 C5_24 C10_24 C9_24 180.0 . . . .
C6_24 C5_24 C10_24 C9_24 0.0 . . . .
C8_24 C7_24 C71_24 N72_24 143.2(6) . . . .
C6_24 C7_24 C71_24 N72_24 -37.1(9) . . . .
O22_23 C21_23 N72_24 C71_24 10.9(11) . . . .
C2_23 C21_23 N72_24 C71_24 -168.1(6) . . . .
C7_24 C71_24 N72_24 C21_23 -170.5(7) . . . .
N1_24 C2_24 C21_24 O22_24 168.4(6) . . . .
C3_24 C2_24 C21_24 O22_24 -8.8(9) . . . .
N1_24 C2_24 C21_24 N71_25 -12.1(8) . . . .
C3_24 C2_24 C21_24 N71_25 170.6(5) . . . .
P43_24 O46_24 C49_24 C50_24 114(3) . . . .
C4_25 O41_25 C42_25 P43_25 -176.3(5) . . . .
O44_25 P43_25 C42_25 O41_25 177.7(7) . . . .
O46_25 P43_25 C42_25 O41_25 -57.6(9) . . . .
O45_25 P43_25 C42_25 O41_25 51.7(8) . . . .
O44_25 P43_25 O46_25 C49_25 44.4(14) . . . .
O45_25 P43_25 O46_25 C49_25 172.5(12) . . . .
C42_25 P43_25 O46_25 C49_25 -76.1(13) . . . .
O44_25 P43_25 O45_25 C47_25 47.6(12) . . . .
O46_25 P43_25 O45_25 C47_25 -79.5(12) . . . .
C42_25 P43_25 O45_25 C47_25 168.3(10) . . . .
P43_25 O45_25 C47_25 C48_25 124.4(14) . . . .
C6_25 N1_25 C2_25 C3_25 0.0 . . . .
C6_25 N1_25 C2_25 C21_25 175.0(4) . . . .
N1_25 C2_25 C3_25 C4_25 0.0 . . . .
C21_25 C2_25 C3_25 C4_25 -174.9(4) . . . .
C2_25 C3_25 C4_25 C5_25 0.0 . . . .
C2_25 C3_25 C4_25 O41_25 179.0(4) . . . .
C42_25 O41_25 C4_25 C3_25 -6.3(8) . . . .
C42_25 O41_25 C4_25 C5_25 172.7(6) . . . .
C3_25 C4_25 C5_25 C6_25 0.0 . . . .
O41_25 C4_25 C5_25 C6_25 -179.0(4) . . . .
C3_25 C4_25 C5_25 C10_25 180.0 . . . .
O41_25 C4_25 C5_25 C10_25 1.0(4) . . . .
C4_25 C5_25 C6_25 C7_25 180.0 . . . .
C10_25 C5_25 C6_25 C7_25 0.0 . . . .
C4_25 C5_25 C6_25 N1_25 0.0 . . . .
C10_25 C5_25 C6_25 N1_25 180.0 . . . .
C2_25 N1_25 C6_25 C5_25 0.0 . . . .
C2_25 N1_25 C6_25 C7_25 180.0 . . . .
C5_25 C6_25 C7_25 C8_25 0.0 . . . .
N1_25 C6_25 C7_25 C8_25 180.0 . . . .
C5_25 C6_25 C7_25 N71_25 175.7(4) . . . .
N1_25 C6_25 C7_25 N71_25 -4.3(4) . . . .
C6_25 C7_25 C8_25 C9_25 0.0 . . . .
N71_25 C7_25 C8_25 C9_25 -175.3(4) . . . .
C7_25 C8_25 C9_25 C10_25 0.0 . . . .
C8_25 C9_25 C10_25 C5_25 0.0 . . . .
C6_25 C5_25 C10_25 C9_25 0.0 . . . .
C4_25 C5_25 C10_25 C9_25 180.0 . . . .
C3_25 C2_25 C21_25 O22_25 -17.4(7) . . . .
N1_25 C2_25 C21_25 O22_25 167.6(5) . . . .
C3_25 C2_25 C21_25 N72_26 160.3(4) . . . .
N1_25 C2_25 C21_25 N72_26 -14.7(7) . . . .
O22_24 C21_24 N71_25 C7_25 2.0(11) . . . .
C2_24 C21_24 N71_25 C7_25 -177.5(5) . . . .
C8_25 C7_25 N71_25 C21_24 -10.9(7) . . . .
C6_25 C7_25 N71_25 C21_24 173.6(5) . . . .
P43_25 O46_25 C49_25 C50_25 126.4(16) . . . .
O22_25 C21_25 N72_26 C71_26 2.6(10) . . . .
C2_25 C21_25 N72_26 C71_26 -175.0(5) . . . .
C6_26 N1_26 C2_26 C3_26 0.0 . . . .
C6_26 N1_26 C2_26 C21_26 178.7(4) . . . .
N1_26 C2_26 C3_26 C4_26 0.0 . . . .
C21_26 C2_26 C3_26 C4_26 -178.7(4) . . . .
C2_26 C3_26 C4_26 C5_26 0.0 . . . .
C2_26 C3_26 C4_26 O41_26 -173.8(5) . . . .
C3_26 C4_26 C5_26 C6_26 0.0 . . . .
O41_26 C4_26 C5_26 C6_26 174.1(5) . . . .
C3_26 C4_26 C5_26 C10_26 180.0 . . . .
O41_26 C4_26 C5_26 C10_26 -5.9(5) . . . .
C4_26 C5_26 C6_26 C7_26 180.0 . . . .
C10_26 C5_26 C6_26 C7_26 0.0 . . . .
C4_26 C5_26 C6_26 N1_26 0.0 . . . .
C10_26 C5_26 C6_26 N1_26 180.0 . . . .
C2_26 N1_26 C6_26 C7_26 180.0 . . . .
C2_26 N1_26 C6_26 C5_26 0.0 . . . .
C5_26 C6_26 C7_26 C8_26 0.0 . . . .
N1_26 C6_26 C7_26 C8_26 180.0 . . . .
C5_26 C6_26 C7_26 C71_26 175.0(5) . . . .
N1_26 C6_26 C7_26 C71_26 -5.0(5) . . . .
C6_26 C7_26 C8_26 C9_26 0.0 . . . .
C71_26 C7_26 C8_26 C9_26 -175.8(4) . . . .
C7_26 C8_26 C9_26 C10_26 0.0 . . . .
C8_26 C9_26 C10_26 C5_26 0.0 . . . .
C4_26 C5_26 C10_26 C9_26 180.0 . . . .
C6_26 C5_26 C10_26 C9_26 0.0 . . . .
C3_26 C4_26 O41_26 C42_26 -1.7(10) . . . .
C5_26 C4_26 O41_26 C42_26 -175.6(8) . . . .
O44_26 P43_26 O46_26 C49_26 46(2) . . . .
O45_26 P43_26 O46_26 C49_26 -84.0(18) . . . .
C42_26 P43_26 O46_26 C49_26 167.9(18) . . . .
C21_25 N72_26 C71_26 C7_26 177.6(6) . . . .
C6_26 C7_26 C71_26 N72_26 -15.2(8) . . . .
C8_26 C7_26 C71_26 N72_26 160.2(5) . . . .
C3_26 C2_26 C21_26 O22_26 -16.2(8) . . . .
N1_26 C2_26 C21_26 O22_26 165.1(5) . . . .
C3_26 C2_26 C21_26 N71_27 162.7(4) . . . .
N1_26 C2_26 C21_26 N71_27 -16.0(7) . . . .
C4_26 O41_26 C42_26 P43_26 -176.7(7) . . . .
O44_26 P43_26 C42_26 O41_26 -70.2(11) . . . .
O45_26 P43_26 C42_26 O41_26 58.7(10) . . . .
O46_26 P43_26 C42_26 O41_26 165.3(9) . . . .
O44_26 P43_26 O45_26 C47_26 29.5(14) . . . .
O46_26 P43_26 O45_26 C47_26 157.9(12) . . . .
C42_26 P43_26 O45_26 C47_26 -96.5(13) . . . .
P43_26 O45_26 C47_26 C48_26 152.6(18) . . . .
C6_27 N1_27 C2_27 C3_27 0.0 . . . .
C6_27 N1_27 C2_27 C21_27 176.4(4) . . . .
N1_27 C2_27 C3_27 C4_27 0.0 . . . .
C21_27 C2_27 C3_27 C4_27 -176.3(4) . . . .
C2_27 C3_27 C4_27 C5_27 0.0 . . . .
C2_27 C3_27 C4_27 O41_27 173.7(4) . . . .
C42_27 O41_27 C4_27 C3_27 0.2(6) . . . .
C42_27 O41_27 C4_27 C5_27 174.0(5) . . . .
C3_27 C4_27 C5_27 C6_27 0.0 . . . .
O41_27 C4_27 C5_27 C6_27 -173.7(4) . . . .
C3_27 C4_27 C5_27 C10_27 180.0 . . . .
O41_27 C4_27 C5_27 C10_27 6.3(4) . . . .
C4_27 C5_27 C6_27 C7_27 180.0 . . . .
C10_27 C5_27 C6_27 C7_27 0.0 . . . .
C4_27 C5_27 C6_27 N1_27 0.0 . . . .
C10_27 C5_27 C6_27 N1_27 180.0 . . . .
C2_27 N1_27 C6_27 C7_27 180.0 . . . .
C2_27 N1_27 C6_27 C5_27 0.0 . . . .
C5_27 C6_27 C7_27 C8_27 0.0 . . . .
N1_27 C6_27 C7_27 C8_27 180.0 . . . .
C5_27 C6_27 C7_27 N71_27 176.9(3) . . . .
N1_27 C6_27 C7_27 N71_27 -3.1(3) . . . .
C6_27 C7_27 C8_27 C9_27 0.0 . . . .
N71_27 C7_27 C8_27 C9_27 -176.6(4) . . . .
C7_27 C8_27 C9_27 C10_27 0.0 . . . .
C8_27 C9_27 C10_27 C5_27 0.0 . . . .
C6_27 C5_27 C10_27 C9_27 0.0 . . . .
C4_27 C5_27 C10_27 C9_27 180.0 . . . .
O22_26 C21_26 N71_27 C7_27 3.0(11) . . . .
C2_26 C21_26 N71_27 C7_27 -175.6(5) . . . .
C6_27 C7_27 N71_27 C21_26 172.3(5) . . . .
C8_27 C7_27 N71_27 C21_26 -11.0(7) . . . .
C3_27 C2_27 C21_27 O22_27 -16.8(8) . . . .
N1_27 C2_27 C21_27 O22_27 166.9(5) . . . .
C3_27 C2_27 C21_27 N72_28 160.2(4) . . . .
N1_27 C2_27 C21_27 N72_28 -16.2(7) . . . .
C4_27 O41_27 C42_27 P43_27 -171.7(4) . . . .
O41_27 C42_27 P43_27 O44_27 -165.9(5) . . . .
O41_27 C42_27 P43_27 O46_27 -36.9(6) . . . .
O41_27 C42_27 P43_27 O45_27 68.7(6) . . . .
O44_27 P43_27 O46_27 C49_27 58.4(9) . . . .
O45_27 P43_27 O46_27 C49_27 -174.3(8) . . . .
C42_27 P43_27 O46_27 C49_27 -64.2(9) . . . .
P43_27 O46_27 C49_27 C50_27 148.5(12) . . . .
O44_27 P43_27 O45_27 C47_27 -0.4(8) . . . .
O46_27 P43_27 O45_27 C47_27 -130.1(7) . . . .
C42_27 P43_27 O45_27 C47_27 120.8(7) . . . .
P43_27 O45_27 C47_27 C48_27 -82.5(9) . . . .
C6_28 N1_28 C2_28 C3_28 0.0 . . . .
C6_28 N1_28 C2_28 C21_28 -174.8(4) . . . .
N1_28 C2_28 C3_28 C4_28 0.0 . . . .
C21_28 C2_28 C3_28 C4_28 174.8(4) . . . .
C2_28 C3_28 C4_28 O41_28 -177.6(5) . . . .
C2_28 C3_28 C4_28 C5_28 0.0 . . . .
O41_28 C4_28 C5_28 C6_28 177.8(5) . . . .
C3_28 C4_28 C5_28 C6_28 0.0 . . . .
O41_28 C4_28 C5_28 C10_28 -2.2(5) . . . .
C3_28 C4_28 C5_28 C10_28 180.0 . . . .
C4_28 C5_28 C6_28 C7_28 180.0 . . . .
C10_28 C5_28 C6_28 C7_28 0.0 . . . .
C4_28 C5_28 C6_28 N1_28 0.0 . . . .
C10_28 C5_28 C6_28 N1_28 180.0 . . . .
C2_28 N1_28 C6_28 C5_28 0.0 . . . .
C2_28 N1_28 C6_28 C7_28 180.0 . . . .
C5_28 C6_28 C7_28 C8_28 0.0 . . . .
N1_28 C6_28 C7_28 C8_28 180.0 . . . .
C5_28 C6_28 C7_28 C71_28 -177.5(6) . . . .
N1_28 C6_28 C7_28 C71_28 2.5(5) . . . .
C6_28 C7_28 C8_28 C9_28 0.0 . . . .
C71_28 C7_28 C8_28 C9_28 177.8(5) . . . .
C7_28 C8_28 C9_28 C10_28 0.0 . . . .
C8_28 C9_28 C10_28 C5_28 0.0 . . . .
C6_28 C5_28 C10_28 C9_28 0.0 . . . .
C4_28 C5_28 C10_28 C9_28 180.0 . . . .
C3_28 C2_28 C21_28 O22_28 -10.3(9) . . . .
N1_28 C2_28 C21_28 O22_28 164.5(6) . . . .
C3_28 C2_28 C21_28 N71_29 167.1(4) . . . .
N1_28 C2_28 C21_28 N71_29 -18.1(7) . . . .
C8_28 C7_28 C71_28 N72_28 149.3(6) . . . .
C6_28 C7_28 C71_28 N72_28 -33.0(9) . . . .
O22_27 C21_27 N72_28 C71_28 6.3(10) . . . .
C2_27 C21_27 N72_28 C71_28 -170.6(6) . . . .
C7_28 C71_28 N72_28 C21_27 -172.5(6) . . . .
C5_28 C4_28 O41_28 C42_28 -176.6(6) . . . .
C3_28 C4_28 O41_28 C42_28 1.1(9) . . . .
O44_28 P43_28 O45_28 C47_28 -61(2) . . . .
O46_28 P43_28 O45_28 C47_28 -173.6(15) . . . .
C42_28 P43_28 O45_28 C47_28 80.1(16) . . . .
C4_28 O41_28 C42_28 P43_28 -89.1(9) . . . .
O44_28 P43_28 C42_28 O41_28 -7.2(15) . . . .
O45_28 P43_28 C42_28 O41_28 -152.0(8) . . . .
O46_28 P43_28 C42_28 O41_28 106.0(9) . . . .
P43_28 O45_28 C47_28 C48_28 128.3(19) . . . .
O44_28 P43_28 O46_28 C49_28 -38.3(17) . . . .
O45_28 P43_28 O46_28 C49_28 90.8(17) . . . .
C42_28 P43_28 O46_28 C49_28 -161.8(16) . . . .
P43_28 O46_28 C49_28 C50_28 -167.5(18) . . . .
C6_29 N1_29 C2_29 C3_29 0.0 . . . .
C6_29 N1_29 C2_29 C21_29 171.7(4) . . . .
N1_29 C2_29 C3_29 C4_29 0.0 . . . .
C21_29 C2_29 C3_29 C4_29 -171.0(4) . . . .
C42_29 O41_29 C4_29 C5_29 177.1(4) . . . .
C42_29 O41_29 C4_29 C3_29 -1.8(6) . . . .
C2_29 C3_29 C4_29 O41_29 178.8(4) . . . .
C2_29 C3_29 C4_29 C5_29 0.0 . . . .
O41_29 C4_29 C5_29 C6_29 -178.8(3) . . . .
C3_29 C4_29 C5_29 C6_29 0.0 . . . .
O41_29 C4_29 C5_29 C10_29 1.2(3) . . . .
C3_29 C4_29 C5_29 C10_29 180.0 . . . .
C4_29 C5_29 C6_29 C7_29 180.0 . . . .
C10_29 C5_29 C6_29 C7_29 0.0 . . . .
C4_29 C5_29 C6_29 N1_29 0.0 . . . .
C10_29 C5_29 C6_29 N1_29 180.0 . . . .
C2_29 N1_29 C6_29 C5_29 0.0 . . . .
C2_29 N1_29 C6_29 C7_29 180.0 . . . .
C5_29 C6_29 C7_29 C8_29 0.0 . . . .
N1_29 C6_29 C7_29 C8_29 180.0 . . . .
C5_29 C6_29 C7_29 N71_29 175.6(3) . . . .
N1_29 C6_29 C7_29 N71_29 -4.4(3) . . . .
C6_29 C7_29 C8_29 C9_29 0.0 . . . .
N71_29 C7_29 C8_29 C9_29 -174.9(4) . . . .
C7_29 C8_29 C9_29 C10_29 0.0 . . . .
C8_29 C9_29 C10_29 C5_29 0.0 . . . .
C6_29 C5_29 C10_29 C9_29 0.0 . . . .
C4_29 C5_29 C10_29 C9_29 180.0 . . . .
O22_28 C21_28 N71_29 C7_29 -2.7(11) . . . .
C2_28 C21_28 N71_29 C7_29 179.9(5) . . . .
C8_29 C7_29 N71_29 C21_28 -8.8(7) . . . .
C6_29 C7_29 N71_29 C21_28 176.0(5) . . . .
N1_29 C2_29 C21_29 O22_29 169.9(5) . . . .
C3_29 C2_29 C21_29 O22_29 -18.7(8) . . . .
N1_29 C2_29 C21_29 N72_30 -10.3(7) . . . .
C3_29 C2_29 C21_29 N72_30 161.1(4) . . . .
C4_29 O41_29 C42_29 P43_29 175.0(4) . . . .
O44_29 P43_29 C42_29 O41_29 60.4(6) . . . .
O46_29 P43_29 C42_29 O41_29 -67.7(7) . . . .
O45_29 P43_29 C42_29 O41_29 -179.6(5) . . . .
O44_29 P43_29 O46_29 C49_29 -51.4(18) . . . .
O45_29 P43_29 O46_29 C49_29 -177.0(18) . . . .
C42_29 P43_29 O46_29 C49_29 73.6(19) . . . .
O44_29 P43_29 O45_29 C47_29 -149.4(12) . . . .
O46_29 P43_29 O45_29 C47_29 -20.6(13) . . . .
C42_29 P43_29 O45_29 C47_29 90.5(12) . . . .
P43_29 O46_29 C49_29 C50_29 -166.9(13) . . . .
P43_29 O45_29 C47_29 C48_29 145.3(16) . . . .
O44_30 P43_30 O45_30 C47_30 179.9(17) . . . .
O46_30 P43_30 O45_30 C47_30 -66.3(17) . . . .
C42_30 P43_30 O45_30 C47_30 28.9(19) . . . .
P43_30 O45_30 C47_30 C48_30 -140.8(13) . . . .
O44_30 P43_30 O46_30 C49_30 -49.8(19) . . . .
O45_30 P43_30 O46_30 C49_30 -175.0(18) . . . .
C42_30 P43_30 O46_30 C49_30 72.8(18) . . . .
O44_30 P43_30 C42_30 O41_30 11.0(19) . . . .
O45_30 P43_30 C42_30 O41_30 162.7(11) . . . .
O46_30 P43_30 C42_30 O41_30 -101.6(12) . . . .
P43_30 C42_30 O41_30 C4_30 -147.4(8) . . . .
C6_30 N1_30 C2_30 C3_30 0.0 . . . .
C6_30 N1_30 C2_30 C21_30 -178.4(5) . . . .
N1_30 C2_30 C3_30 C4_30 0.0 . . . .
C21_30 C2_30 C3_30 C4_30 178.4(5) . . . .
C42_30 O41_30 C4_30 C3_30 -9.3(13) . . . .
C42_30 O41_30 C4_30 C5_30 171.1(10) . . . .
C2_30 C3_30 C4_30 O41_30 -179.6(6) . . . .
C2_30 C3_30 C4_30 C5_30 0.0 . . . .
O41_30 C4_30 C5_30 C6_30 179.6(5) . . . .
C3_30 C4_30 C5_30 C6_30 0.0 . . . .
O41_30 C4_30 C5_30 C10_30 -0.4(5) . . . .
C3_30 C4_30 C5_30 C10_30 180.0 . . . .
C4_30 C5_30 C6_30 C7_30 180.0 . . . .
C10_30 C5_30 C6_30 C7_30 0.0 . . . .
C4_30 C5_30 C6_30 N1_30 0.0 . . . .
C10_30 C5_30 C6_30 N1_30 180.0 . . . .
C2_30 N1_30 C6_30 C7_30 180.0 . . . .
C2_30 N1_30 C6_30 C5_30 0.0 . . . .
C5_30 C6_30 C7_30 C8_30 0.0 . . . .
N1_30 C6_30 C7_30 C8_30 180.0 . . . .
C5_30 C6_30 C7_30 C71_30 179.3(6) . . . .
N1_30 C6_30 C7_30 C71_30 -0.7(6) . . . .
C6_30 C7_30 C8_30 C9_30 0.0 . . . .
C71_30 C7_30 C8_30 C9_30 -179.3(6) . . . .
C7_30 C8_30 C9_30 C10_30 0.0 . . . .
C8_30 C9_30 C10_30 C5_30 0.0 . . . .
C4_30 C5_30 C10_30 C9_30 180.0 . . . .
C6_30 C5_30 C10_30 C9_30 0.0 . . . .
N1_30 C2_30 C21_30 O22_30 169.3(5) . . . .
C3_30 C2_30 C21_30 O22_30 -9.1(9) . . . .
N1_30 C2_30 C21_30 N71_31 -11.2(7) . . . .
C3_30 C2_30 C21_30 N71_31 170.3(4) . . . .
C6_30 C7_30 C71_30 N72_30 -40.3(11) . . . .
C8_30 C7_30 C71_30 N72_30 139.1(6) . . . .
O22_29 C21_29 N72_30 C71_30 13.3(11) . . . .
C2_29 C21_29 N72_30 C71_30 -166.5(7) . . . .
C7_30 C71_30 N72_30 C21_29 -170.6(7) . . . .
P43_30 O46_30 C49_30 C50_30 -174.9(16) . . . .
C6_31 N1_31 C2_31 C3_31 0.0 . . . .
C6_31 N1_31 C2_31 C21_31 174.9(4) . . . .
N1_31 C2_31 C3_31 C4_31 0.0 . . . .
C21_31 C2_31 C3_31 C4_31 -174.8(4) . . . .
C2_31 C3_31 C4_31 C5_31 0.0 . . . .
C2_31 C3_31 C4_31 O41_31 175.3(4) . . . .
C42_31 O41_31 C4_31 C3_31 -8.6(6) . . . .
C42_31 O41_31 C4_31 C5_31 166.7(5) . . . .
C3_31 C4_31 C5_31 C6_31 0.0 . . . .
O41_31 C4_31 C5_31 C6_31 -175.4(4) . . . .
C3_31 C4_31 C5_31 C10_31 180.0 . . . .
O41_31 C4_31 C5_31 C10_31 4.6(4) . . . .
C4_31 C5_31 C6_31 C7_31 180.0 . . . .
C10_31 C5_31 C6_31 C7_31 0.0 . . . .
C4_31 C5_31 C6_31 N1_31 0.0 . . . .
C10_31 C5_31 C6_31 N1_31 180.0 . . . .
C2_31 N1_31 C6_31 C5_31 0.0 . . . .
C2_31 N1_31 C6_31 C7_31 180.0 . . . .
C5_31 C6_31 C7_31 C8_31 0.0 . . . .
N1_31 C6_31 C7_31 C8_31 180.0 . . . .
C5_31 C6_31 C7_31 N71_31 175.5(3) . . . .
N1_31 C6_31 C7_31 N71_31 -4.5(3) . . . .
C6_31 C7_31 C8_31 C9_31 0.0 . . . .
N71_31 C7_31 C8_31 C9_31 -174.9(4) . . . .
C7_31 C8_31 C9_31 C10_31 0.0 . . . .
C8_31 C9_31 C10_31 C5_31 0.0 . . . .
C6_31 C5_31 C10_31 C9_31 0.0 . . . .
C4_31 C5_31 C10_31 C9_31 180.0 . . . .
O22_30 C21_30 N71_31 C7_31 -2.7(11) . . . .
C2_30 C21_30 N71_31 C7_31 177.9(5) . . . .
C8_31 C7_31 N71_31 C21_30 -5.6(7) . . . .
C6_31 C7_31 N71_31 C21_30 179.2(5) . . . .
N1_31 C2_31 C21_31 O22_31 163.3(4) . . . .
C3_31 C2_31 C21_31 O22_31 -21.9(7) . . . .
N1_31 C2_31 C21_31 N72_32 -22.2(6) . . . .
C3_31 C2_31 C21_31 N72_32 152.6(4) . . . .
C4_31 O41_31 C42_31 P43_31 -164.0(4) . . . .
P43_31 O45_31 C47_31 C48_31 111.5(14) . . . .
C47_31 O45_31 P43_31 O44_31 -179.6(9) . . . .
C47_31 O45_31 P43_31 O46_31 53.8(10) . . . .
C47_31 O45_31 P43_31 C42_31 -53.9(10) . . . .
O41_31 C42_31 P43_31 O44_31 59.6(7) . . . .
O41_31 C42_31 P43_31 O46_31 -175.7(5) . . . .
O41_31 C42_31 P43_31 O45_31 -65.6(6) . . . .
O44_31 P43_31 O46_31 C49_31 -4.2(10) . . . .
O45_31 P43_31 O46_31 C49_31 120.9(9) . . . .
C42_31 P43_31 O46_31 C49_31 -127.8(9) . . . .
P43_31 O46_31 C49_31 C50_31 88.5(12) . . . .
O44_32 P43_32 O45_32 C47_32 -45(4) . . . .
O46_32 P43_32 O45_32 C47_32 83(4) . . . .
C42_32 P43_32 O45_32 C47_32 -166(3) . . . .
C4_32 O41_32 C42_32 P43_32 174.1(7) . . . .
O44_32 P43_32 C42_32 O41_32 60.3(14) . . . .
O45_32 P43_32 C42_32 O41_32 -177.0(13) . . . .
O46_32 P43_32 C42_32 O41_32 -62.2(16) . . . .
O22_31 C21_31 N72_32 C71_32 13.8(10) . . . .
C2_31 C21_31 N72_32 C71_32 -160.7(6) . . . .
C6_32 N1_32 C2_32 C3_32 0.0 . . . .
C6_32 N1_32 C2_32 C21_32 -172.1(5) . . . .
O22_32 C21_32 C2_32 C3_32 -6.3(9) . . . .
N71_33 C21_32 C2_32 C3_32 175.4(5) . . . .
O22_32 C21_32 C2_32 N1_32 165.6(6) . . . .
N71_33 C21_32 C2_32 N1_32 -12.7(8) . . . .
N1_32 C2_32 C3_32 C4_32 0.0 . . . .
C21_32 C2_32 C3_32 C4_32 171.7(5) . . . .
C42_32 O41_32 C4_32 C5_32 -174.1(10) . . . .
C42_32 O41_32 C4_32 C3_32 4.7(14) . . . .
C2_32 C3_32 C4_32 O41_32 -178.8(7) . . . .
C2_32 C3_32 C4_32 C5_32 0.0 . . . .
O41_32 C4_32 C5_32 C6_32 178.9(7) . . . .
C3_32 C4_32 C5_32 C6_32 0.0 . . . .
O41_32 C4_32 C5_32 C10_32 -1.1(7) . . . .
C3_32 C4_32 C5_32 C10_32 180.0 . . . .
C4_32 C5_32 C6_32 C7_32 180.0 . . . .
C10_32 C5_32 C6_32 C7_32 0.0 . . . .
C4_32 C5_32 C6_32 N1_32 0.0 . . . .
C10_32 C5_32 C6_32 N1_32 180.0 . . . .
C2_32 N1_32 C6_32 C7_32 180.0 . . . .
C2_32 N1_32 C6_32 C5_32 0.0 . . . .
C5_32 C6_32 C7_32 C8_32 0.0 . . . .
N1_32 C6_32 C7_32 C8_32 180.0 . . . .
C5_32 C6_32 C7_32 C71_32 -178.2(5) . . . .
N1_32 C6_32 C7_32 C71_32 1.8(5) . . . .
C6_32 C7_32 C8_32 C9_32 0.0 . . . .
C71_32 C7_32 C8_32 C9_32 178.2(5) . . . .
C7_32 C8_32 C9_32 C10_32 0.0 . . . .
C8_32 C9_32 C10_32 C5_32 0.0 . . . .
C4_32 C5_32 C10_32 C9_32 180.0 . . . .
C6_32 C5_32 C10_32 C9_32 0.0 . . . .
C21_31 N72_32 C71_32 C7_32 -152.3(6) . . . .
C6_32 C7_32 C71_32 N72_32 -50.5(8) . . . .
C8_32 C7_32 C71_32 N72_32 131.4(5) . . . .
C6_33 N1_33 C2_33 C3_33 0.0 . . . .
C6_33 N1_33 C2_33 C21_33 168.7(4) . . . .
N1_33 C2_33 C3_33 C4_33 0.0 . . . .
C21_33 C2_33 C3_33 C4_33 -167.9(4) . . . .
C42_33 O41_33 C4_33 C5_33 177.2(5) . . . .
C42_33 O41_33 C4_33 C3_33 -1.0(7) . . . .
C2_33 C3_33 C4_33 O41_33 178.1(4) . . . .
C2_33 C3_33 C4_33 C5_33 0.0 . . . .
O41_33 C4_33 C5_33 C6_33 -178.2(4) . . . .
C3_33 C4_33 C5_33 C6_33 0.0 . . . .
O41_33 C4_33 C5_33 C10_33 1.8(4) . . . .
C3_33 C4_33 C5_33 C10_33 180.0 . . . .
C4_33 C5_33 C6_33 C7_33 180.0 . . . .
C10_33 C5_33 C6_33 C7_33 0.0 . . . .
C4_33 C5_33 C6_33 N1_33 0.0 . . . .
C10_33 C5_33 C6_33 N1_33 180.0 . . . .
C2_33 N1_33 C6_33 C5_33 0.0 . . . .
C2_33 N1_33 C6_33 C7_33 180.0 . . . .
C5_33 C6_33 C7_33 C8_33 0.0 . . . .
N1_33 C6_33 C7_33 C8_33 180.0 . . . .
C5_33 C6_33 C7_33 N71_33 175.3(4) . . . .
N1_33 C6_33 C7_33 N71_33 -4.7(3) . . . .
C6_33 C7_33 C8_33 C9_33 0.0 . . . .
N71_33 C7_33 C8_33 C9_33 -174.8(4) . . . .
C7_33 C8_33 C9_33 C10_33 0.0 . . . .
C8_33 C9_33 C10_33 C5_33 0.0 . . . .
C4_33 C5_33 C10_33 C9_33 180.0 . . . .
C6_33 C5_33 C10_33 C9_33 0.0 . . . .
O22_32 C21_32 N71_33 C7_33 -2.0(12) . . . .
C2_32 C21_32 N71_33 C7_33 176.2(5) . . . .
C8_33 C7_33 N71_33 C21_32 -6.2(8) . . . .
C6_33 C7_33 N71_33 C21_32 178.8(5) . . . .
N1_33 C2_33 C21_33 O22_33 167.5(4) . . . .
C3_33 C2_33 C21_33 O22_33 -24.1(7) . . . .
N1_33 C2_33 C21_33 N72_34 -13.7(6) . . . .
C3_33 C2_33 C21_33 N72_34 154.7(4) . . . .
C4_33 O41_33 C42_33 P43_33 -172.3(4) . . . .
O41_33 C42_33 P43_33 O44_33 59.6(8) . . . .
O41_33 C42_33 P43_33 O45_33 -66.7(7) . . . .
O41_33 C42_33 P43_33 O46_33 -176.2(6) . . . .
O44_33 P43_33 O46_33 C49_33 -163.3(12) . . . .
O45_33 P43_33 O46_33 C49_33 -37.9(13) . . . .
C42_33 P43_33 O46_33 C49_33 72.8(13) . . . .
O44_33 P43_33 O45_33 C47_33 -21.0(17) . . . .
O46_33 P43_33 O45_33 C47_33 -146.1(16) . . . .
C42_33 P43_33 O45_33 C47_33 104.7(16) . . . .
P43_33 O46_33 C49_33 C50_33 -147.1(16) . . . .
C6_34 N1_34 C2_34 C3_34 0.0 . . . .
C6_34 N1_34 C2_34 C21_34 -179.1(4) . . . .
N1_34 C2_34 C3_34 C4_34 0.0 . . . .
C21_34 C2_34 C3_34 C4_34 179.0(4) . . . .
C2_34 C3_34 C4_34 O41_34 -178.4(5) . . . .
C2_34 C3_34 C4_34 C5_34 0.0 . . . .
O41_34 C4_34 C5_34 C6_34 178.5(4) . . . .
C3_34 C4_34 C5_34 C6_34 0.0 . . . .
O41_34 C4_34 C5_34 C10_34 -1.5(4) . . . .
C3_34 C4_34 C5_34 C10_34 180.0 . . . .
C4_34 C5_34 C6_34 C7_34 180.0 . . . .
C10_34 C5_34 C6_34 C7_34 0.0 . . . .
C4_34 C5_34 C6_34 N1_34 0.0 . . . .
C10_34 C5_34 C6_34 N1_34 180.0 . . . .
C2_34 N1_34 C6_34 C7_34 180.0 . . . .
C2_34 N1_34 C6_34 C5_34 0.0 . . . .
C5_34 C6_34 C7_34 C8_34 0.0 . . . .
N1_34 C6_34 C7_34 C8_34 180.0 . . . .
C5_34 C6_34 C7_34 C71_34 178.7(4) . . . .
N1_34 C6_34 C7_34 C71_34 -1.3(4) . . . .
C6_34 C7_34 C8_34 C9_34 0.0 . . . .
C71_34 C7_34 C8_34 C9_34 -178.7(4) . . . .
C7_34 C8_34 C9_34 C10_34 0.0 . . . .
C8_34 C9_34 C10_34 C5_34 0.0 . . . .
C6_34 C5_34 C10_34 C9_34 0.0 . . . .
C4_34 C5_34 C10_34 C9_34 180.0 . . . .
C3_34 C4_34 O41_34 C42_34 3.3(9) . . . .
C5_34 C4_34 O41_34 C42_34 -175.1(7) . . . .
N1_34 C2_34 C21_34 O22_34 168.5(5) . . . .
C3_34 C2_34 C21_34 O22_34 -10.5(8) . . . .
N1_34 C2_34 C21_34 N71_35 -6.8(7) . . . .
C3_34 C2_34 C21_34 N71_35 174.2(4) . . . .
C4_34 O41_34 C42_34 P43_34 178.8(5) . . . .
O44_34 P43_34 C42_34 O41_34 -59.0(10) . . . .
O46_34 P43_34 C42_34 O41_34 172.9(8) . . . .
O45_34 P43_34 C42_34 O41_34 62.0(9) . . . .
O44_34 P43_34 O46_34 C49_34 34(2) . . . .
O45_34 P43_34 O46_34 C49_34 -92(2) . . . .
C42_34 P43_34 O46_34 C49_34 159(2) . . . .
O22_33 C21_33 N72_34 C71_34 21.9(10) . . . .
C2_33 C21_33 N72_34 C71_34 -156.8(5) . . . .
C21_33 N72_34 C71_34 C7_34 -155.0(5) . . . .
C6_34 C7_34 C71_34 N72_34 -51.8(6) . . . .
C8_34 C7_34 C71_34 N72_34 126.9(4) . . . .
C6_35 N1_35 C2_35 C3_35 0.0 . . . .
C6_35 N1_35 C2_35 C21_35 174.0(4) . . . .
N1_35 C2_35 C3_35 C4_35 0.0 . . . .
C21_35 C2_35 C3_35 C4_35 -174.0(4) . . . .
C42_35 O41_35 C4_35 C5_35 -177.4(5) . . . .
C42_35 O41_35 C4_35 C3_35 -3.5(7) . . . .
C2_35 C3_35 C4_35 O41_35 -174.0(4) . . . .
C2_35 C3_35 C4_35 C5_35 0.0 . . . .
O41_35 C4_35 C5_35 C6_35 174.0(4) . . . .
C3_35 C4_35 C5_35 C6_35 0.0 . . . .
O41_35 C4_35 C5_35 C10_35 -6.0(4) . . . .
C3_35 C4_35 C5_35 C10_35 180.0 . . . .
C4_35 C5_35 C6_35 C7_35 180.0 . . . .
C10_35 C5_35 C6_35 C7_35 0.0 . . . .
C4_35 C5_35 C6_35 N1_35 0.0 . . . .
C10_35 C5_35 C6_35 N1_35 180.0 . . . .
C2_35 N1_35 C6_35 C5_35 0.0 . . . .
C2_35 N1_35 C6_35 C7_35 180.0 . . . .
C5_35 C6_35 C7_35 C8_35 0.0 . . . .
N1_35 C6_35 C7_35 C8_35 180.0 . . . .
C5_35 C6_35 C7_35 N71_35 173.6(4) . . . .
N1_35 C6_35 C7_35 N71_35 -6.4(4) . . . .
C6_35 C7_35 C8_35 C9_35 0.0 . . . .
N71_35 C7_35 C8_35 C9_35 -173.1(4) . . . .
C7_35 C8_35 C9_35 C10_35 0.0 . . . .
C8_35 C9_35 C10_35 C5_35 0.0 . . . .
C6_35 C5_35 C10_35 C9_35 0.0 . . . .
C4_35 C5_35 C10_35 C9_35 180.0 . . . .
O22_34 C21_34 N71_35 C7_35 1.9(11) . . . .
C2_34 C21_34 N71_35 C7_35 176.7(5) . . . .
C8_35 C7_35 N71_35 C21_34 -2.9(8) . . . .
C6_35 C7_35 N71_35 C21_34 -176.3(5) . . . .
N1_35 C2_35 C21_35 O22_35 173.7(5) . . . .
C3_35 C2_35 C21_35 O22_35 -12.3(8) . . . .
N1_35 C2_35 C21_35 O1_36 -3.6(7) . . . .
C3_35 C2_35 C21_35 O1_36 170.4(4) . . . .
C4_35 O41_35 C42_35 P43_35 169.8(4) . . . .
O44_35 P43_35 C42_35 O41_35 52.4(8) . . . .
O45_35 P43_35 C42_35 O41_35 -178.8(7) . . . .
O46_35 P43_35 C42_35 O41_35 -74.0(7) . . . .
O44_35 P43_35 O45_35 C47_35 29(3) . . . .
O46_35 P43_35 O45_35 C47_35 156(3) . . . .
C42_35 P43_35 O45_35 C47_35 -97(3) . . . .
O44_35 P43_35 O46_35 C49_35 -11.2(17) . . . .
O45_35 P43_35 O46_35 C49_35 -139.5(16) . . . .
C42_35 P43_35 O46_35 C49_35 113.4(15) . . . .
P43_35 O46_35 C49_35 C50_35 179.0(13) . . . .
O22_35 C21_35 O1_36 C2_36 0.7(10) . . . .
C2_35 C21_35 O1_36 C2_36 177.8(6) . . . .
C8_36 C3_36 C4_36 C5_36 0.0 . . . .
C2_36 C3_36 C4_36 C5_36 178.6(6) . . . .
C3_36 C4_36 C5_36 C6_36 0.0 . . . .
C4_36 C5_36 C6_36 C7_36 0.0 . . . .
C5_36 C6_36 C7_36 C8_36 0.0 . . . .
C6_36 C7_36 C8_36 C3_36 0.0 . . . .
C4_36 C3_36 C8_36 C7_36 0.0 . . . .
C2_36 C3_36 C8_36 C7_36 -178.6(6) . . . .
C21_35 O1_36 C2_36 C3_36 163.7(6) . . . .
C4_36 C3_36 C2_36 O1_36 148.5(5) . . . .
C8_36 C3_36 C2_36 O1_36 -32.8(8) . . . .
